data_4130553
loop_
_publ_author_name
'Zeng, Jiu-Lian'
'Guan, Zong-Jie'
'Du, Yang'
'Nan, Zi-Ang'
'Lin, Yu-Mei'
'Wang, Quan-Ming'

_publ_section_title
;
 Chloride-Promoted Formation of a Bimetallic Nanocluster Au80Ag30 and the
 Total Structure Determination.
;
_journal_issue 25
_journal_name_full 'Journal of the American Chemical Society'
_journal_page_first 7848
_journal_page_last 7851
_journal_paper_doi 10.1021/jacs.6b04471
_journal_volume 138
_journal_year 2016
_chemical_formula_sum 'C336 H210 Ag30 Au80 Cl15'
_chemical_formula_weight 23772.21
_space_group_IT_number 163
_space_group_name_Hall '-P 3 2c'
_space_group_name_H-M_alt 'P -3 1 c'
_symmetry_cell_setting hexagonal
_symmetry_space_group_name_H-M 'P -3 1 c'
_atom_sites_solution_hydrogens geom
_atom_sites_solution_primary direct
_atom_sites_solution_secondary difmap
_audit_creation_method SHELXL-97
_cell_angle_alpha 90.00
_cell_angle_beta 90.00
_cell_angle_gamma 120.00
_cell_formula_units_Z 2
_cell_length_a 30.5957(7)
_cell_length_b 30.5957(7)
_cell_length_c 30.7966(8)
_cell_measurement_reflns_used 6730
_cell_measurement_temperature 173.00(14)
_cell_measurement_theta_max 55.2366
_cell_measurement_theta_min 3.2230
_cell_volume 24966.3(10)
_computing_structure_refinement 'SHELXL-97 (Sheldrick, 1997)'
_computing_structure_solution 'SHELXS-97 (Sheldrick, 1990)'
_diffrn_ambient_temperature 173.00(14)
_diffrn_measured_fraction_theta_full 0.991
_diffrn_measured_fraction_theta_max 0.991
_diffrn_measurement_device_type 'Xcalibur, Sapphire3, Gemini ultra'
_diffrn_radiation_monochromator graphite
_diffrn_radiation_source 'fine-focus sealed tube'
_diffrn_radiation_type CuK\a
_diffrn_radiation_wavelength 1.54184
_diffrn_reflns_av_R_equivalents 0.0885
_diffrn_reflns_av_sigmaI/netI 0.0700
_diffrn_reflns_limit_h_max 30
_diffrn_reflns_limit_h_min -32
_diffrn_reflns_limit_k_max 21
_diffrn_reflns_limit_k_min -32
_diffrn_reflns_limit_l_max 27
_diffrn_reflns_limit_l_min -32
_diffrn_reflns_number 47850
_diffrn_reflns_theta_full 55.31
_diffrn_reflns_theta_max 55.31
_diffrn_reflns_theta_min 3.32
_exptl_absorpt_coefficient_mu 53.047
_exptl_absorpt_correction_T_max 1.00000
_exptl_absorpt_correction_T_min 0.13893
_exptl_absorpt_correction_type multi-scan
_exptl_crystal_colour black
_exptl_crystal_density_diffrn 3.162
_exptl_crystal_density_method 'not measured'
_exptl_crystal_description 1.00000
_exptl_crystal_F_000 20422
_exptl_crystal_size_max 0.2
_exptl_crystal_size_mid 0.05
_exptl_crystal_size_min 0.05
_refine_diff_density_max 4.624
_refine_diff_density_min -1.609
_refine_diff_density_rms 0.322
_refine_ls_extinction_method none
_refine_ls_goodness_of_fit_ref 1.209
_refine_ls_hydrogen_treatment mixed
_refine_ls_matrix_type full
_refine_ls_number_parameters 595
_refine_ls_number_reflns 10507
_refine_ls_number_restraints 367
_refine_ls_restrained_S_all 1.206
_refine_ls_R_factor_all 0.1086
_refine_ls_R_factor_gt 0.0801
_refine_ls_shift/su_max 0.024
_refine_ls_shift/su_mean 0.001
_refine_ls_structure_factor_coef Fsqd
_refine_ls_weighting_details 'calc w=1/[\s^2^(Fo^2^)+(0.1360P)^2^+18.0530P] where P=(Fo^2^+2Fc^2^)/3'
_refine_ls_weighting_scheme calc
_refine_ls_wR_factor_gt 0.2457
_refine_ls_wR_factor_ref 0.2670
_reflns_number_gt 7366
_reflns_number_total 10507
_reflns_threshold_expression >2sigma(I)
_cod_data_source_file ja6b04471_si_002.cif
_cod_data_source_block zjl59c1
_cod_original_cell_volume 24966.2(11)
_cod_original_sg_symbol_H-M P-31c
_cod_database_code 4130553
_platon_squeeze_void_probe_radius 1.20

loop_
_symmetry_equiv_pos_as_xyz
'x, y, z'
'-y, x-y, z'
'-x+y, -x, z'
'-y, -x, -z+1/2'
'-x+y, y, -z+1/2'
'x, x-y, -z+1/2'
'-x, -y, -z'
'y, -x+y, -z'
'x-y, x, -z'
'y, x, z-1/2'
'x-y, -y, z-1/2'
'-x, -x+y, z-1/2'

loop_
_atom_site_label
_atom_site_type_symbol
_atom_site_fract_x
_atom_site_fract_y
_atom_site_fract_z
_atom_site_U_iso_or_equiv
_atom_site_adp_type
_atom_site_occupancy
_atom_site_symmetry_multiplicity
_atom_site_calc_flag
_atom_site_refinement_flags
_atom_site_disorder_group
Au5 Au 0.63961(5) 0.18362(5) 0.17492(4) 0.0686(4) Uani 1 1 d . .
Au15 Au 0.55328(5) 0.28143(5) 0.34621(5) 0.0726(4) Uani 1 1 d . .
Au3 Au 0.58869(4) 0.17738(7) 0.2500 0.0777(6) Uani 1 2 d SU .
Au9 Au 0.61443(5) 0.23407(5) 0.11617(5) 0.0726(4) Uani 1 1 d . .
Au14 Au 0.45558(5) 0.09291(5) 0.35386(5) 0.0781(5) Uani 1 1 d . .
Au11 Au 0.59456(6) 0.19895(5) 0.02742(5) 0.0786(5) Uani 1 1 d . .
Au10 Au 0.59496(6) 0.29793(5) 0.06788(5) 0.0836(5) Uani 1 1 d . .
Au4 Au 0.54020(6) 0.17221(6) 0.17260(5) 0.0846(5) Uani 1 1 d U .
Au13 Au 0.48234(6) 0.12309(6) 0.24847(5) 0.0870(5) Uani 1 1 d . .
Au8 Au 0.6667 0.3333 0.13799(10) 0.0853(8) Uani 1 3 d S .
Au7 Au 0.80439(4) 0.19561(4) 0.2500 0.1012(8) Uani 1 2 d S .
Au16 Au 0.61435(9) 0.27706(9) 0.28464(9) 0.0624(7) Uani 0.67 1 d PU 2
Au19 Au 0.4531(3) 0.0744(2) 0.1395(2) 0.0775(12) Uani 0.67 1 d PD 2
Au18 Au 0.73354(7) 0.20229(8) 0.19369(8) 0.0888(6) Uani 0.83 1 d P 2
Ag6 Ag 0.44833(16) 0.16856(15) 0.17756(13) 0.0491(11) Uani 0.67 1 d PU 2
Au2 Au 0.5433(2) 0.2325(2) 0.23947(19) 0.137(3) Uani 0.50 1 d PU 1
Ag2 Ag 0.54607(9) 0.08558(9) 0.19826(8) 0.0769(7) Uani 1 1 d . .
Ag3 Ag 0.56175(9) 0.12611(9) 0.39637(8) 0.0782(7) Uani 1 1 d . .
Ag5 Ag 0.50774(10) 0.31494(10) 0.40798(9) 0.0836(7) Uani 1 1 d . .
Ag4 Ag 0.51013(12) 0.19971(10) 0.40529(10) 0.1033(10) Uani 1 1 d . .
Cl1 Cl 0.5057(2) 0.0115(4) 0.2500 0.089(3) Uani 1 2 d S .
Cl2 Cl 0.4472(4) 0.2246(3) 0.4327(3) 0.102(3) Uani 1 1 d . .
Cl3 Cl 0.3240(6) 0.1655(5) -0.0685(6) 0.196(8) Uani 1 1 d . .
C151 C 0.4708(13) 0.1094(12) 0.4153(12) 0.083(9) Uani 1 1 d U .
C152 C 0.4789(11) 0.1149(12) 0.4556(11) 0.072(8) Uani 1 1 d U .
C141 C 0.4273(14) 0.0686(14) 0.2973(13) 0.090(10) Uani 1 1 d U .
C172 C 0.4794(14) 0.3667(13) 0.4625(12) 0.085(10) Uani 1 1 d U .
C112 C 0.5720(13) 0.2985(13) -0.0104(12) 0.080(9) Uani 1 1 d U .
C121 C 0.4905(12) 0.0456(11) 0.1349(11) 0.080(9) Uani 1 1 d DU .
C123 C 0.5378(9) -0.0108(9) 0.1191(10) 0.101(11) Uani 1 1 d GDU .
C128 C 0.5466(10) -0.0310(10) 0.1564(7) 0.106(12) Uani 1 1 d GU .
H128 H 0.5341 -0.0278 0.1830 0.127 Uiso 1 1 calc R .
C127 C 0.5741(11) -0.0558(11) 0.1539(9) 0.131(15) Uani 1 1 d GU .
H127 H 0.5800 -0.0692 0.1788 0.157 Uiso 1 1 calc R .
C126 C 0.5929(10) -0.0605(11) 0.1141(11) 0.138(17) Uani 1 1 d GU .
H126 H 0.6113 -0.0771 0.1124 0.166 Uiso 1 1 calc R .
C125 C 0.5841(10) -0.0404(11) 0.0769(8) 0.116(13) Uani 1 1 d GU .
H125 H 0.5967 -0.0435 0.0503 0.139 Uiso 1 1 calc R .
C124 C 0.5566(11) -0.0155(10) 0.0794(8) 0.129(15) Uani 1 1 d GU .
H124 H 0.5507 -0.0021 0.0544 0.155 Uiso 1 1 calc R .
C171 C 0.5226(14) 0.3795(14) 0.4617(12) 0.088(10) Uani 1 1 d U .
C143 C 0.3708(9) 0.0124(9) 0.2324(8) 0.085(10) Uani 1 1 d GU .
C144 C 0.3256(11) 0.0120(11) 0.2265(10) 0.117(13) Uani 1 1 d GU .
H144 H 0.3180 0.0324 0.2436 0.141 Uiso 1 1 calc R .
C145 C 0.2916(9) -0.0188(14) 0.1949(11) 0.17(2) Uani 1 1 d GU .
H145 H 0.2614 -0.0191 0.1910 0.203 Uiso 1 1 calc R .
C146 C 0.3029(13) -0.0493(12) 0.1694(10) 0.17(2) Uani 1 1 d GU .
H146 H 0.2802 -0.0700 0.1483 0.202 Uiso 1 1 calc R .
C147 C 0.3481(15) -0.0490(12) 0.1753(10) 0.20(3) Uani 1 1 d GU .
H147 H 0.3557 -0.0693 0.1582 0.239 Uiso 1 1 calc R .
C148 C 0.3821(10) -0.0181(12) 0.2068(11) 0.126(15) Uani 1 1 d GU .
H148 H 0.4123 -0.0179 0.2108 0.151 Uiso 1 1 calc R .
C116 C 0.5227(12) 0.1738(9) -0.0943(8) 0.107(12) Uani 1 1 d GU .
H116 H 0.5126 0.1463 -0.1127 0.128 Uiso 1 1 calc R .
C117 C 0.4874(8) 0.1774(9) -0.0684(9) 0.118(14) Uani 1 1 d GU .
H117 H 0.4536 0.1523 -0.0696 0.141 Uiso 1 1 calc R .
C118 C 0.5025(9) 0.2185(10) -0.0409(8) 0.109(12) Uani 1 1 d GU .
H118 H 0.4789 0.2209 -0.0236 0.130 Uiso 1 1 calc R .
C113 C 0.5530(10) 0.2560(8) -0.0393(8) 0.096(11) Uani 1 1 d GU .
C114 C 0.5883(8) 0.2525(9) -0.0651(9) 0.109(12) Uani 1 1 d GU .
H114 H 0.6220 0.2776 -0.0640 0.131 Uiso 1 1 calc R .
C115 C 0.5732(10) 0.2114(11) -0.0926(9) 0.141(17) Uani 1 1 d GU .
H115 H 0.5968 0.2090 -0.1100 0.169 Uiso 1 1 calc R .
C177 C 0.3399(8) 0.2859(7) 0.4676(9) 0.130(15) Uani 1 1 d GU .
H177 H 0.3161 0.2521 0.4718 0.156 Uiso 1 1 calc R .
C178 C 0.3911(9) 0.3014(7) 0.4683(8) 0.094(11) Uani 1 1 d GU .
H178 H 0.4015 0.2779 0.4730 0.113 Uiso 1 1 calc R .
C173 C 0.4267(7) 0.3519(8) 0.4620(8) 0.082(9) Uani 1 1 d GU .
C174 C 0.4111(8) 0.3870(7) 0.4549(7) 0.084(9) Uani 1 1 d GU .
H174 H 0.4350 0.4208 0.4507 0.101 Uiso 1 1 calc R .
C175 C 0.3600(9) 0.3715(9) 0.4542(8) 0.101(12) Uani 1 1 d GU .
H175 H 0.3496 0.3949 0.4495 0.122 Uiso 1 1 calc R .
C176 C 0.3244(7) 0.3209(10) 0.4605(9) 0.124(14) Uani 1 1 d GU .
H176 H 0.2902 0.3105 0.4600 0.149 Uiso 1 1 calc R .
C111 C 0.5864(13) 0.3378(14) 0.0102(11) 0.086(10) Uani 1 1 d U .
C161 C 0.3823(17) 0.154(2) 0.3027(16) 0.128(15) Uani 1 1 d U .
C163 C 0.3367(13) 0.0863(12) 0.3609(11) 0.147(8) Uani 1 1 d GU .
C164 C 0.2975(13) 0.0395(15) 0.3479(8) 0.147(8) Uani 1 1 d GU .
H164 H 0.2879 0.0338 0.3189 0.176 Uiso 1 1 calc R .
C165 C 0.2727(11) 0.0012(11) 0.3783(12) 0.147(8) Uani 1 1 d GU .
H165 H 0.2465 -0.0301 0.3695 0.176 Uiso 1 1 calc R .
C166 C 0.2871(12) 0.0098(12) 0.4216(11) 0.147(8) Uani 1 1 d GU .
H166 H 0.2705 -0.0158 0.4420 0.176 Uiso 1 1 calc R .
C167 C 0.3262(13) 0.0566(14) 0.4347(9) 0.147(8) Uani 1 1 d GU .
H167 H 0.3359 0.0623 0.4637 0.176 Uiso 1 1 calc R .
C168 C 0.3511(11) 0.0948(10) 0.4043(12) 0.147(8) Uani 1 1 d GU .
H168 H 0.3773 0.1261 0.4130 0.176 Uiso 1 1 calc R .
C133 C 0.3240(10) 0.1122(14) 0.1461(14) 0.161(18) Uani 1 1 d GDU .
C138 C 0.3156(12) 0.1292(12) 0.1068(12) 0.149(18) Uani 1 1 d GU .
H138 H 0.3383 0.1370 0.0840 0.179 Uiso 1 1 calc R .
C137 C 0.2734(15) 0.1346(12) 0.1016(10) 0.148(18) Uani 1 1 d GU .
H137 H 0.2678 0.1459 0.0754 0.178 Uiso 1 1 calc R .
C136 C 0.2395(10) 0.1229(12) 0.1357(14) 0.16(2) Uani 1 1 d GU .
H136 H 0.2113 0.1265 0.1322 0.189 Uiso 1 1 calc R .
C135 C 0.2479(12) 0.1058(12) 0.1750(11) 0.153(19) Uani 1 1 d GU .
H135 H 0.2252 0.0980 0.1978 0.184 Uiso 1 1 calc R .
C134 C 0.2901(15) 0.1005(13) 0.1802(11) 0.18(2) Uani 1 1 d GU .
H134 H 0.2957 0.0891 0.2065 0.211 Uiso 1 1 calc R .
C153 C 0.4843(10) 0.1191(10) 0.5005(6) 0.103(5) Uani 1 1 d GU .
C158 C 0.4666(9) 0.1467(9) 0.5227(8) 0.103(5) Uani 1 1 d GU .
H158 H 0.4501 0.1607 0.5077 0.123 Uiso 1 1 calc R .
C157 C 0.4734(9) 0.1533(9) 0.5674(8) 0.103(5) Uani 1 1 d GU .
H157 H 0.4616 0.1718 0.5822 0.123 Uiso 1 1 calc R .
C156 C 0.4980(10) 0.1324(10) 0.5898(6) 0.103(5) Uani 1 1 d GU .
H156 H 0.5026 0.1369 0.6196 0.123 Uiso 1 1 calc R .
C155 C 0.5158(9) 0.1049(9) 0.5675(8) 0.103(5) Uani 1 1 d GU .
H155 H 0.5322 0.0909 0.5825 0.123 Uiso 1 1 calc R .
C154 C 0.5089(9) 0.0982(9) 0.5229(8) 0.103(5) Uani 1 1 d GU .
H154 H 0.5208 0.0798 0.5080 0.123 Uiso 1 1 calc R .
C142 C 0.4062(14) 0.0449(13) 0.2663(13) 0.086(10) Uani 1 1 d U .
C162 C 0.3625(14) 0.1210(15) 0.3319(13) 0.094(11) Uani 1 1 d U .
C131 C 0.4074(15) 0.1042(18) 0.1495(17) 0.146(14) Uani 1 1 d DU .
Au12 Au 0.4502(6) 0.0863(6) 0.1525(5) 0.134(5) Uani 0.33 1 d PU 1
C122 C 0.5095(14) 0.0205(14) 0.1275(13) 0.110(13) Uani 1 1 d DU .
Au6 Au 0.7352(5) 0.1833(6) 0.1620(5) 0.135(5) Uani 0.17 1 d P 1
C132 C 0.3743(13) 0.110(2) 0.1502(18) 0.142(17) Uani 1 1 d DU .
Au17 Au 0.5213(2) 0.22177(19) 0.2399(2) 0.128(2) Uani 0.50 1 d PU 2
Au1 Au 0.6349(3) 0.2719(2) 0.3007(2) 0.105(2) Uani 0.33 1 d P 1
Ag1 Ag 0.4614(3) 0.1859(4) 0.1959(3) 0.064(2) Uani 0.33 1 d P 1

loop_
_atom_site_aniso_label
_atom_site_aniso_U_11
_atom_site_aniso_U_22
_atom_site_aniso_U_33
_atom_site_aniso_U_23
_atom_site_aniso_U_13
_atom_site_aniso_U_12
Au5 0.0704(8) 0.0637(8) 0.0703(9) 0.0017(6) 0.0027(7) 0.0325(7)
Au15 0.0688(8) 0.0707(8) 0.0798(10) 0.0080(7) 0.0049(7) 0.0359(7)
Au3 0.0913(11) 0.0611(11) 0.0707(13) 0.000 0.0093(10) 0.0305(6)
Au9 0.0797(9) 0.0628(8) 0.0741(10) 0.0054(7) 0.0084(7) 0.0347(7)
Au14 0.0716(9) 0.0672(8) 0.0854(11) 0.0060(7) 0.0087(7) 0.0273(7)
Au11 0.0874(10) 0.0777(9) 0.0714(10) -0.0061(7) -0.0053(7) 0.0418(8)
Au10 0.1039(11) 0.0696(9) 0.0716(10) -0.0010(7) -0.0113(8) 0.0390(8)
Au4 0.0790(9) 0.0793(10) 0.0836(11) 0.0162(8) 0.0063(8) 0.0307(8)
Au13 0.0922(11) 0.0757(9) 0.0904(11) 0.0127(8) 0.0174(9) 0.0398(8)
Au8 0.0625(9) 0.0625(9) 0.131(2) 0.000 0.000 0.0312(4)
Au7 0.1204(15) 0.1204(15) 0.0922(17) 0.0071(13) 0.0071(13) 0.0822(16)
Au16 0.0533(13) 0.0608(13) 0.0736(17) -0.0033(11) -0.0085(11) 0.0289(11)
Au19 0.074(2) 0.0672(16) 0.080(3) -0.0050(17) -0.002(2) 0.0276(14)
Au18 0.0821(12) 0.0954(13) 0.1018(16) -0.0166(12) -0.0124(11) 0.0539(11)
Ag6 0.045(2) 0.0421(19) 0.046(2) -0.0189(15) -0.0117(16) 0.0109(15)
Au2 0.185(5) 0.107(4) 0.162(5) 0.077(3) 0.139(4) 0.106(4)
Ag2 0.0840(16) 0.0634(14) 0.0764(16) -0.0001(12) -0.0007(13) 0.0318(12)
Ag3 0.0814(16) 0.0666(14) 0.0811(17) -0.0001(12) -0.0032(13) 0.0328(12)
Ag5 0.0857(17) 0.0824(16) 0.0901(19) 0.0086(14) 0.0161(14) 0.0475(14)
Ag4 0.126(2) 0.0752(17) 0.109(2) 0.0159(16) 0.0493(19) 0.0505(17)
Cl1 0.110(7) 0.066(7) 0.076(8) 0.000 0.008(6) 0.033(3)
Cl2 0.097(6) 0.083(6) 0.128(8) 0.016(6) 0.008(6) 0.046(5)
Cl3 0.162(12) 0.091(8) 0.35(2) -0.051(11) -0.107(14) 0.072(8)
C151 0.085(16) 0.063(15) 0.088(17) 0.018(13) 0.025(14) 0.027(12)
C152 0.064(14) 0.073(15) 0.077(16) 0.004(13) 0.003(13) 0.032(12)
C141 0.087(17) 0.092(17) 0.084(17) 0.006(14) 0.001(14) 0.040(14)
C172 0.088(17) 0.085(16) 0.086(17) 0.019(13) 0.010(14) 0.046(14)
C112 0.080(16) 0.072(15) 0.094(17) -0.006(13) -0.013(13) 0.042(13)
C121 0.082(16) 0.065(15) 0.072(16) -0.012(13) -0.022(13) 0.020(12)
C123 0.116(19) 0.083(17) 0.087(18) 0.003(14) 0.020(15) 0.037(14)
C128 0.114(19) 0.095(18) 0.099(19) -0.016(15) 0.012(15) 0.044(15)
C127 0.13(2) 0.13(2) 0.13(2) -0.012(17) -0.005(17) 0.063(17)
C126 0.14(2) 0.13(2) 0.13(2) -0.008(17) 0.005(17) 0.060(17)
C125 0.110(19) 0.12(2) 0.10(2) -0.016(16) 0.026(15) 0.045(15)
C124 0.13(2) 0.12(2) 0.13(2) 0.001(16) 0.022(17) 0.064(17)
C171 0.093(17) 0.094(17) 0.098(18) -0.023(14) 0.011(14) 0.062(14)
C143 0.086(17) 0.081(16) 0.092(18) 0.010(14) 0.010(14) 0.043(13)
C144 0.101(19) 0.13(2) 0.11(2) -0.027(16) -0.013(16) 0.051(15)
C145 0.15(3) 0.18(3) 0.17(3) 0.002(18) -0.014(18) 0.078(19)
C146 0.15(3) 0.18(3) 0.17(3) -0.011(18) -0.007(18) 0.076(19)
C147 0.21(3) 0.20(3) 0.19(3) -0.010(19) -0.004(19) 0.10(2)
C148 0.12(2) 0.11(2) 0.13(2) 0.002(16) -0.006(17) 0.047(16)
C116 0.12(2) 0.093(18) 0.10(2) -0.019(15) -0.011(16) 0.048(15)
C117 0.11(2) 0.11(2) 0.12(2) -0.016(16) -0.007(16) 0.042(15)
C118 0.108(19) 0.102(19) 0.102(19) 0.006(15) -0.009(15) 0.042(15)
C113 0.096(18) 0.089(17) 0.107(19) 0.001(15) -0.013(15) 0.050(14)
C114 0.12(2) 0.097(18) 0.11(2) 0.000(15) -0.004(16) 0.055(15)
C115 0.14(2) 0.14(2) 0.14(2) -0.017(17) 0.000(17) 0.073(17)
C177 0.14(2) 0.12(2) 0.14(2) -0.011(16) 0.000(17) 0.079(17)
C178 0.081(16) 0.095(18) 0.108(19) -0.003(15) -0.001(14) 0.047(14)
C173 0.095(17) 0.079(16) 0.074(16) 0.012(13) 0.030(13) 0.044(13)
C174 0.093(17) 0.089(16) 0.087(17) 0.011(13) 0.014(14) 0.059(14)
C175 0.099(18) 0.101(18) 0.096(19) 0.008(15) -0.001(15) 0.044(14)
C176 0.11(2) 0.14(2) 0.15(2) -0.010(16) 0.011(16) 0.083(17)
C111 0.085(16) 0.092(17) 0.082(17) 0.006(14) -0.023(14) 0.044(13)
C161 0.11(2) 0.15(2) 0.12(2) -0.004(17) 0.021(16) 0.057(16)
C163 0.146(10) 0.144(10) 0.146(11) -0.004(7) 0.005(7) 0.069(7)
C164 0.146(10) 0.144(10) 0.146(11) -0.004(7) 0.005(7) 0.069(7)
C165 0.146(10) 0.144(10) 0.146(11) -0.004(7) 0.005(7) 0.069(7)
C166 0.146(10) 0.144(10) 0.146(11) -0.004(7) 0.005(7) 0.069(7)
C167 0.146(10) 0.144(10) 0.146(11) -0.004(7) 0.005(7) 0.069(7)
C168 0.146(10) 0.144(10) 0.146(11) -0.004(7) 0.005(7) 0.069(7)
C133 0.16(2) 0.14(2) 0.16(2) -0.021(18) -0.004(16) 0.064(17)
C138 0.14(2) 0.15(2) 0.16(3) 0.002(17) -0.004(18) 0.076(18)
C137 0.15(2) 0.13(2) 0.16(2) -0.007(17) 0.005(18) 0.069(18)
C136 0.15(3) 0.15(3) 0.17(3) -0.012(18) -0.009(18) 0.074(18)
C135 0.15(2) 0.15(2) 0.16(3) -0.006(18) 0.015(18) 0.078(18)
C134 0.17(2) 0.19(3) 0.18(3) -0.012(18) 0.004(16) 0.092(19)
C153 0.103(8) 0.100(8) 0.103(8) -0.001(6) 0.009(6) 0.050(6)
C158 0.103(8) 0.100(8) 0.103(8) -0.001(6) 0.009(6) 0.050(6)
C157 0.103(8) 0.100(8) 0.103(8) -0.001(6) 0.009(6) 0.050(6)
C156 0.103(8) 0.100(8) 0.103(8) -0.001(6) 0.009(6) 0.050(6)
C155 0.103(8) 0.100(8) 0.103(8) -0.001(6) 0.009(6) 0.050(6)
C154 0.103(8) 0.100(8) 0.103(8) -0.001(6) 0.009(6) 0.050(6)
C142 0.093(17) 0.068(15) 0.094(18) 0.017(14) 0.007(14) 0.037(13)
C162 0.084(17) 0.101(18) 0.101(19) -0.012(15) 0.013(14) 0.049(14)
C131 0.143(17) 0.14(2) 0.14(2) 0.026(17) 0.004(18) 0.060(16)
Au12 0.085(5) 0.160(13) 0.112(10) 0.043(8) 0.000(6) 0.029(8)
C122 0.100(19) 0.12(2) 0.080(18) 0.010(16) 0.001(15) 0.028(15)
Au6 0.123(10) 0.161(12) 0.140(12) -0.037(10) -0.018(9) 0.085(10)
C132 0.14(2) 0.14(2) 0.15(2) 0.006(17) 0.009(18) 0.084(18)
Au17 0.143(4) 0.071(3) 0.180(5) -0.057(3) -0.117(4) 0.061(3)
Au1 0.107(5) 0.084(4) 0.096(5) -0.025(3) 0.022(4) 0.027(4)
Ag1 0.044(5) 0.083(7) 0.081(7) 0.051(5) 0.033(4) 0.045(5)

loop_
_atom_type_symbol
_atom_type_description
_atom_type_scat_dispersion_real
_atom_type_scat_dispersion_imag
_atom_type_scat_source
C C 0.0181 0.0091 'International Tables Vol C Tables 4.2.6.8 and 6.1.1.4'
H H 0.0000 0.0000 'International Tables Vol C Tables 4.2.6.8 and 6.1.1.4'
Ag Ag 0.1306 4.2820 'International Tables Vol C Tables 4.2.6.8 and 6.1.1.4'
Au Au -4.4197 7.2980 'International Tables Vol C Tables 4.2.6.8 and 6.1.1.4'
Cl Cl 0.3639 0.7018 'International Tables Vol C Tables 4.2.6.8 and 6.1.1.4'

loop_
_geom_angle_atom_site_label_1
_geom_angle_atom_site_label_2
_geom_angle_atom_site_label_3
_geom_angle
_geom_angle_site_symmetry_1
_geom_angle_site_symmetry_3
Au18 Au5 Au9 126.49(7) . .
Au18 Au5 Au3 110.01(7) . .
Au9 Au5 Au3 106.71(6) . .
Au18 Au5 Ag4 73.93(9) . 5_655
Au9 Au5 Ag4 66.51(8) . 5_655
Au3 Au5 Ag4 172.86(9) . 5_655
Au18 Au5 Au1 106.00(19) . 5_655
Au9 Au5 Au1 59.17(16) . 5_655
Au3 Au5 Au1 63.76(12) . 5_655
Ag4 Au5 Au1 109.68(14) 5_655 5_655
Au18 Au5 Au16 89.45(8) . 5_655
Au9 Au5 Au16 73.87(7) . 5_655
Au3 Au5 Au16 63.30(7) . 5_655
Ag4 Au5 Au16 111.44(9) 5_655 5_655
Au1 Au5 Au16 17.63(16) 5_655 5_655
Au18 Au5 Au14 77.28(7) . 5_655
Au9 Au5 Au14 117.62(6) . 5_655
Au3 Au5 Au14 116.95(7) . 5_655
Ag4 Au5 Au14 69.39(7) 5_655 5_655
Au1 Au5 Au14 176.32(19) 5_655 5_655
Au16 Au5 Au14 166.02(8) 5_655 5_655
Au18 Au5 Au4 168.06(8) . .
Au9 Au5 Au4 58.19(5) . .
Au3 Au5 Au4 58.95(4) . .
Ag4 Au5 Au4 116.55(9) 5_655 .
Au1 Au5 Au4 65.93(18) 5_655 .
Au16 Au5 Au4 81.41(6) 5_655 .
Au14 Au5 Au4 111.08(6) 5_655 .
Au18 Au5 Au15 59.27(6) . 5_655
Au9 Au5 Au15 69.74(5) . 5_655
Au3 Au5 Au15 117.44(7) . 5_655
Ag4 Au5 Au15 58.91(7) 5_655 5_655
Au1 Au5 Au15 62.63(14) 5_655 5_655
Au16 Au5 Au15 55.75(6) 5_655 5_655
Au14 Au5 Au15 118.66(6) 5_655 5_655
Au4 Au5 Au15 119.87(6) . 5_655
Au18 Au5 Au6 22.9(3) . .
Au9 Au5 Au6 118.2(3) . .
Au3 Au5 Au6 129.9(3) . .
Ag4 Au5 Au6 55.3(3) 5_655 .
Au1 Au5 Au6 122.5(4) 5_655 .
Au16 Au5 Au6 108.1(3) 5_655 .
Au14 Au5 Au6 60.2(3) 5_655 .
Au4 Au5 Au6 169.0(3) . .
Au15 Au5 Au6 64.1(3) 5_655 .
Au18 Au5 Au13 67.88(6) . 5_655
Au9 Au5 Au13 164.06(7) . 5_655
Au3 Au5 Au13 58.47(5) . 5_655
Ag4 Au5 Au13 128.52(9) 5_655 5_655
Au1 Au5 Au13 113.07(15) 5_655 5_655
Au16 Au5 Au13 101.55(7) 5_655 5_655
Au14 Au5 Au13 69.54(5) 5_655 5_655
Au4 Au5 Au13 106.31(6) . 5_655
Au15 Au5 Au13 120.82(6) 5_655 5_655
Au6 Au5 Au13 77.7(3) . 5_655
Au18 Au5 Ag2 122.64(8) . .
Au9 Au5 Ag2 108.93(7) . .
Au3 Au5 Ag2 60.45(6) . .
Ag4 Au5 Ag2 122.98(9) 5_655 .
Au1 Au5 Ag2 114.68(15) 5_655 .
Au16 Au5 Ag2 121.76(8) 5_655 .
Au14 Au5 Ag2 64.01(6) 5_655 .
Au4 Au5 Ag2 57.81(6) . .
Au15 Au5 Ag2 177.30(7) 5_655 .
Au6 Au5 Ag2 118.4(3) . .
Au13 Au5 Ag2 59.94(6) 5_655 .
Au16 Au15 Au18 90.68(8) . 5_655
Au16 Au15 Ag4 115.77(9) . .
Au18 Au15 Ag4 72.31(9) 5_655 .
Au16 Au15 Ag5 164.19(9) . .
Au18 Au15 Ag5 101.49(8) 5_655 .
Ag4 Au15 Ag5 77.96(8) . .
Au16 Au15 Au2 63.48(14) . 6
Au18 Au15 Au2 70.61(12) 5_655 6
Ag4 Au15 Au2 142.88(13) . 6
Ag5 Au15 Au2 110.94(15) . 6
Au16 Au15 Au10 113.13(7) . 6
Au18 Au15 Au10 133.73(8) 5_655 6
Ag4 Au15 Au10 61.74(8) . 6
Ag5 Au15 Au10 65.12(7) . 6
Au2 Au15 Au10 155.27(11) 6 6
Au16 Au15 Au9 103.35(7) . 6
Au18 Au15 Au9 156.77(7) 5_655 6
Ag4 Au15 Au9 116.08(9) . 6
Ag5 Au15 Au9 61.95(7) . 6
Au2 Au15 Au9 98.97(10) 6 6
Au10 Au15 Au9 56.97(5) 6 6
Au16 Au15 Au4 108.39(8) . 6
Au18 Au15 Au4 102.19(7) 5_655 6
Ag4 Au15 Au4 135.42(8) . 6
Ag5 Au15 Au4 59.43(6) . 6
Au2 Au15 Au4 56.45(12) 6 6
Au10 Au15 Au4 106.37(6) 6 6
Au9 Au15 Au4 56.02(5) 6 6
Au16 Au15 Au5 60.81(6) . 5_655
Au18 Au15 Au5 56.14(5) 5_655 5_655
Ag4 Au15 Au5 58.46(6) . 5_655
Ag5 Au15 Au5 134.68(8) . 5_655
Au2 Au15 Au5 98.36(11) 6 5_655
Au10 Au15 Au5 100.51(6) 6 5_655
Au9 Au15 Au5 147.08(6) 6 5_655
Au4 Au15 Au5 153.07(7) 6 5_655
Au16 Au15 Au1 51.93(12) . 3_665
Au18 Au15 Au1 125.10(14) 5_655 3_665
Ag4 Au15 Au1 154.30(14) . 3_665
Ag5 Au15 Au1 112.30(14) . 3_665
Au2 Au15 Au1 57.60(16) 6 3_665
Au10 Au15 Au1 100.08(13) 6 3_665
Au9 Au15 Au1 56.59(13) 6 3_665
Au4 Au15 Au1 64.43(13) 6 3_665
Au5 Au15 Au1 112.51(14) 5_655 3_665
Au16 Au15 Au17 71.62(10) . 6
Au18 Au15 Au17 61.37(12) 5_655 6
Ag4 Au15 Au17 133.38(14) . 6
Ag5 Au15 Au17 105.30(11) . 6
Au2 Au15 Au17 11.27(15) 6 6
Au10 Au15 Au17 161.99(12) 6 6
Au9 Au15 Au17 105.28(12) 6 6
Au4 Au15 Au17 56.51(11) 6 6
Au5 Au15 Au17 96.86(11) 5_655 6
Au1 Au15 Au17 68.54(15) 3_665 6
Au16 Au15 Au1 16.62(15) . .
Au18 Au15 Au1 99.51(14) 5_655 .
Ag4 Au15 Au1 104.93(16) . .
Ag5 Au15 Au1 158.63(15) . .
Au2 Au15 Au1 79.9(2) 6 .
Au10 Au15 Au1 97.15(16) 6 .
Au9 Au15 Au1 98.90(12) 6 .
Au4 Au15 Au1 119.49(15) 6 .
Au5 Au15 Au1 57.21(12) 5_655 .
Au1 Au15 Au1 56.9(3) 3_665 .
Au17 Au15 Au1 88.23(18) 6 .
Au2 Au3 Au2 114.1(3) . 5_655
Au2 Au3 Au5 68.03(11) . 5_655
Au2 Au3 Au5 107.97(10) 5_655 5_655
Au2 Au3 Au5 107.97(10) . .
Au2 Au3 Au5 68.04(11) 5_655 .
Au5 Au3 Au5 173.09(9) 5_655 .
Au2 Au3 Au4 60.13(15) . .
Au2 Au3 Au4 123.50(15) 5_655 .
Au5 Au3 Au4 117.29(4) 5_655 .
Au5 Au3 Au4 63.10(4) . .
Au2 Au3 Au4 123.49(15) . 5_655
Au2 Au3 Au4 60.13(15) 5_655 5_655
Au5 Au3 Au4 63.10(4) 5_655 5_655
Au5 Au3 Au4 117.29(4) . 5_655
Au4 Au3 Au4 174.32(10) . 5_655
Au2 Au3 Au13 63.99(13) . .
Au2 Au3 Au13 173.51(10) 5_655 .
Au5 Au3 Au13 65.55(4) 5_655 .
Au5 Au3 Au13 118.39(5) . .
Au4 Au3 Au13 61.61(5) . .
Au4 Au3 Au13 115.15(6) 5_655 .
Au2 Au3 Au13 173.51(10) . 5_655
Au2 Au3 Au13 63.99(13) 5_655 5_655
Au5 Au3 Au13 118.39(5) 5_655 5_655
Au5 Au3 Au13 65.55(4) . 5_655
Au4 Au3 Au13 115.15(6) . 5_655
Au4 Au3 Au13 61.61(5) 5_655 5_655
Au13 Au3 Au13 118.62(9) . 5_655
Au2 Au3 Ag2 114.66(17) . .
Au2 Au3 Ag2 119.48(11) 5_655 .
Au5 Au3 Ag2 122.06(8) 5_655 .
Au5 Au3 Ag2 64.53(6) . .
Au4 Au3 Ag2 60.32(6) . .
Au4 Au3 Ag2 114.35(8) 5_655 .
Au13 Au3 Ag2 66.04(7) . .
Au13 Au3 Ag2 63.43(7) 5_655 .
Au2 Au3 Ag2 119.48(11) . 5_655
Au2 Au3 Ag2 114.65(17) 5_655 5_655
Au5 Au3 Ag2 64.53(6) 5_655 5_655
Au5 Au3 Ag2 122.06(8) . 5_655
Au4 Au3 Ag2 114.35(8) . 5_655
Au4 Au3 Ag2 60.32(6) 5_655 5_655
Au13 Au3 Ag2 63.43(7) . 5_655
Au13 Au3 Ag2 66.04(7) 5_655 5_655
Ag2 Au3 Ag2 66.56(10) . 5_655
Au2 Au3 Au16 49.23(16) . .
Au2 Au3 Au16 71.15(12) 5_655 .
Au5 Au3 Au16 60.39(6) 5_655 .
Au5 Au3 Au16 112.69(8) . .
Au4 Au3 Au16 103.24(7) . .
Au4 Au3 Au16 81.95(6) 5_655 .
Au13 Au3 Au16 104.36(6) . .
Au13 Au3 Au16 131.92(6) 5_655 .
Ag2 Au3 Au16 163.23(7) . .
Ag2 Au3 Au16 122.89(7) 5_655 .
Au2 Au3 Au16 71.15(12) . 5_655
Au2 Au3 Au16 49.23(16) 5_655 5_655
Au5 Au3 Au16 112.69(8) 5_655 5_655
Au5 Au3 Au16 60.39(6) . 5_655
Au4 Au3 Au16 81.95(6) . 5_655
Au4 Au3 Au16 103.24(7) 5_655 5_655
Au13 Au3 Au16 131.92(6) . 5_655
Au13 Au3 Au16 104.36(6) 5_655 5_655
Ag2 Au3 Au16 122.89(7) . 5_655
Ag2 Au3 Au16 163.23(7) 5_655 5_655
Au16 Au3 Au16 52.35(11) . 5_655
Au8 Au9 Au5 107.09(8) . .
Au8 Au9 Au4 115.97(8) . .
Au5 Au9 Au4 63.77(5) . .
Au8 Au9 Au10 63.53(6) . .
Au5 Au9 Au10 169.94(7) . .
Au4 Au9 Au10 115.88(7) . .
Au8 Au9 Au1 54.27(14) . 5_655
Au5 Au9 Au1 62.51(14) . 5_655
Au4 Au9 Au1 69.26(15) . 5_655
Au10 Au9 Au1 107.61(15) . 5_655
Au8 Au9 Au10 62.58(6) . 2_655
Au5 Au9 Au10 107.18(6) . 2_655
Au4 Au9 Au10 170.50(7) . 2_655
Au10 Au9 Au10 72.47(8) . 2_655
Au1 Au9 Au10 104.53(15) 5_655 2_655
Au8 Au9 Ag3 172.21(9) . 5_655
Au5 Au9 Ag3 65.16(6) . 5_655
Au4 Au9 Ag3 60.72(7) . 5_655
Au10 Au9 Ag3 124.14(8) . 5_655
Au1 Au9 Ag3 118.89(14) 5_655 5_655
Au10 Au9 Ag3 119.36(8) 2_655 5_655
Au8 Au9 Au11 123.16(9) . .
Au5 Au9 Au11 118.93(6) . .
Au4 Au9 Au11 113.38(7) . .
Au10 Au9 Au11 70.86(5) . .
Au1 Au9 Au11 177.29(15) 5_655 .
Au10 Au9 Au11 72.93(5) 2_655 .
Ag3 Au9 Au11 63.61(6) 5_655 .
Au8 Au9 Au15 65.79(5) . 6
Au5 Au9 Au15 112.52(6) . 6
Au4 Au9 Au15 62.72(5) . 6
Au10 Au9 Au15 61.21(5) . 6
Au1 Au9 Au15 62.25(17) 5_655 6
Au10 Au9 Au15 121.55(6) 2_655 6
Ag3 Au9 Au15 115.59(7) 5_655 6
Au11 Au9 Au15 118.08(6) . 6
Au8 Au9 Ag5 116.62(7) . 6
Au5 Au9 Ag5 119.40(7) . 6
Au4 Au9 Ag5 60.30(7) . 6
Au10 Au9 Ag5 65.19(7) . 6
Au1 Au9 Ag5 113.94(18) 5_655 6
Au10 Au9 Ag5 129.13(8) 2_655 6
Ag3 Au9 Ag5 68.64(8) 5_655 6
Au11 Au9 Ag5 67.64(7) . 6
Au15 Au9 Ag5 58.15(6) 6 6
Au8 Au9 Ag4 108.45(7) . 5_655
Au5 Au9 Ag4 58.14(7) . 5_655
Au4 Au9 Ag4 114.15(8) . 5_655
Au10 Au9 Ag4 126.76(9) . 5_655
Au1 Au9 Ag4 105.90(18) 5_655 5_655
Au10 Au9 Ag4 59.76(7) 2_655 5_655
Ag3 Au9 Ag4 68.65(8) 5_655 5_655
Au11 Au9 Ag4 73.77(8) . 5_655
Au15 Au9 Ag4 168.15(9) 6 5_655
Ag5 Au9 Ag4 131.62(9) 6 5_655
Au8 Au9 Au15 60.77(4) . 5_655
Au5 Au9 Au15 58.13(5) . 5_655
Au4 Au9 Au15 114.64(6) . 5_655
Au10 Au9 Au15 116.20(6) . 5_655
Au1 Au9 Au15 59.49(17) 5_655 5_655
Au10 Au9 Au15 56.05(5) 2_655 5_655
Ag3 Au9 Au15 113.32(7) 5_655 5_655
Au11 Au9 Au15 118.94(6) . 5_655
Au15 Au9 Au15 116.29(7) 6 5_655
Ag5 Au9 Au15 173.41(8) 6 5_655
Ag4 Au9 Au15 53.42(6) 5_655 5_655
C141 Au14 C151 168.8(14) . .
C141 Au14 Au5 96.8(11) . 5_655
C151 Au14 Au5 93.5(9) . 5_655
C141 Au14 Au6 88.9(11) . 5_655
C151 Au14 Au6 92.2(10) . 5_655
Au5 Au14 Au6 61.2(3) 5_655 5_655
C141 Au14 Ag2 74.6(11) . 5_655
C151 Au14 Ag2 114.6(10) . 5_655
Au5 Au14 Ag2 60.15(6) 5_655 5_655
Au6 Au14 Ag2 115.9(3) 5_655 5_655
C141 Au14 Ag3 133.7(11) . .
C151 Au14 Ag3 56.1(10) . .
Au5 Au14 Ag3 59.92(6) 5_655 .
Au6 Au14 Ag3 108.6(3) 5_655 .
Ag2 Au14 Ag3 59.16(7) 5_655 .
C141 Au14 Ag4 137.6(11) . .
C151 Au14 Ag4 48.0(9) . .
Au5 Au14 Ag4 54.36(6) 5_655 .
Au6 Au14 Ag4 51.2(3) 5_655 .
Ag2 Au14 Ag4 107.17(8) 5_655 .
Ag3 Au14 Ag4 62.97(8) . .
C141 Au14 Au13 39.8(11) . .
C151 Au14 Au13 150.5(9) . .
Au5 Au14 Au13 57.04(5) 5_655 .
Au6 Au14 Au13 72.7(3) 5_655 .
Ag2 Au14 Au13 55.16(6) 5_655 .
Ag3 Au14 Au13 103.97(7) . .
Ag4 Au14 Au13 105.24(7) . .
C111 Au11 C171 173.1(13) 2_655 6
C111 Au11 Au9 91.4(10) 2_655 .
C171 Au11 Au9 95.4(10) 6 .
C111 Au11 Ag3 127.0(11) 2_655 5_655
C171 Au11 Ag3 56.8(11) 6 5_655
Au9 Au11 Ag3 58.21(6) . 5_655
C111 Au11 Ag5 137.5(9) 2_655 6
C171 Au11 Ag5 48.5(9) 6 6
Au9 Au11 Ag5 57.03(6) . 6
Ag3 Au11 Ag5 62.96(7) 5_655 6
C111 Au11 Au10 82.5(9) 2_655 .
C171 Au11 Au10 102.5(9) 6 .
Au9 Au11 Au10 52.56(4) . .
Ag3 Au11 Au10 104.09(7) 5_655 .
Ag5 Au11 Au10 56.24(6) 6 .
C111 Au10 C112 29.2(11) . .
C111 Au10 Au9 160.2(10) . .
C112 Au10 Au9 133.2(8) . .
C111 Au10 Au9 87.1(10) . 3_665
C112 Au10 Au9 116.2(8) . 3_665
Au9 Au10 Au9 109.92(7) . 3_665
C111 Au10 Au15 136.4(10) . 6
C112 Au10 Au15 143.0(8) . 6
Au9 Au10 Au15 61.82(5) . 6
Au9 Au10 Au15 69.43(5) 3_665 6
C111 Au10 Au8 131.6(9) . .
C112 Au10 Au8 151.7(8) . .
Au9 Au10 Au8 57.70(4) . .
Au9 Au10 Au8 56.95(4) 3_665 .
Au15 Au10 Au8 64.02(6) 6 .
C111 Au10 Ag4 78.5(10) . 6
C112 Au10 Ag4 90.0(8) . 6
Au9 Au10 Ag4 117.52(9) . 6
Au9 Au10 Ag4 63.89(7) 3_665 6
Au15 Au10 Ag4 58.42(7) 6 6
Au8 Au10 Ag4 107.35(8) . 6
C111 Au10 Ag5 119.0(9) . 6
C112 Au10 Ag5 98.0(8) . 6
Au9 Au10 Ag5 60.53(6) . 6
Au9 Au10 Ag5 123.20(8) 3_665 6
Au15 Au10 Ag5 56.88(6) 6 6
Au8 Au10 Ag5 108.20(7) . 6
Ag4 Au10 Ag5 72.87(9) 6 6
C111 Au10 Au11 104.7(10) . .
C112 Au10 Au11 76.7(8) . .
Au9 Au10 Au11 56.58(5) . .
Au9 Au10 Au11 163.21(7) 3_665 .
Au15 Au10 Au11 107.37(6) 6 .
Au8 Au10 Au11 106.50(5) . .
Ag4 Au10 Au11 129.50(8) 6 .
Ag5 Au10 Au11 61.53(6) 6 .
C111 Au10 Au10 113.1(9) . 2_655
C112 Au10 Au10 106.5(8) . 2_655
Au9 Au10 Au10 54.78(6) . 2_655
Au9 Au10 Au10 102.33(5) 3_665 2_655
Au15 Au10 Au10 107.67(5) 6 2_655
Au8 Au10 Au10 55.10(4) . 2_655
Ag4 Au10 Au10 162.43(6) 6 2_655
Ag5 Au10 Au10 109.80(8) 6 2_655
Au11 Au10 Au10 62.28(6) . 2_655
C111 Au10 Au10 77.9(9) . 3_665
C112 Au10 Au10 98.0(8) . 3_665
Au9 Au10 Au10 103.97(5) . 3_665
Au9 Au10 Au10 52.75(5) 3_665 3_665
Au15 Au10 Au10 111.22(4) 6 3_665
Au8 Au10 Au10 55.10(4) . 3_665
Ag4 Au10 Au10 112.62(9) 6 3_665
Ag5 Au10 Au10 163.09(6) 6 3_665
Au11 Au10 Au10 117.35(6) . 3_665
Au10 Au10 Au10 60.0 2_655 3_665
Au2 Au4 Au9 105.96(11) . .
Au2 Au4 Ag1 55.7(3) . .
Au9 Au4 Ag1 123.42(17) . .
Au2 Au4 Au12 119.5(3) . .
Au9 Au4 Au12 127.2(3) . .
Ag1 Au4 Au12 70.7(4) . .
Au2 Au4 Ag6 71.17(16) . .
Au9 Au4 Ag6 122.69(12) . .
Ag1 Au4 Ag6 15.4(2) . .
Au12 Au4 Ag6 57.6(3) . .
Au2 Au4 Au3 58.41(14) . .
Au9 Au4 Au3 105.78(6) . .
Ag1 Au4 Au3 104.7(2) . .
Au12 Au4 Au3 119.8(4) . .
Ag6 Au4 Au3 117.39(10) . .
Au2 Au4 Au17 12.07(15) . .
Au9 Au4 Au17 114.94(14) . .
Ag1 Au4 Au17 44.5(3) . .
Au12 Au4 Au17 107.7(3) . .
Ag6 Au4 Au17 59.87(11) . .
Au3 Au4 Au17 65.22(10) . .
Au2 Au4 Ag3 165.20(14) . 5_655
Au9 Au4 Ag3 62.38(6) . 5_655
Ag1 Au4 Ag3 137.5(2) . 5_655
Au12 Au4 Ag3 75.2(3) . 5_655
Ag6 Au4 Ag3 122.21(10) . 5_655
Au3 Au4 Ag3 113.98(8) . 5_655
Au17 Au4 Ag3 177.10(14) . 5_655
Au2 Au4 Ag2 114.87(14) . .
Au9 Au4 Ag2 113.75(8) . .
Ag1 Au4 Ag2 122.52(17) . .
Au12 Au4 Ag2 71.0(4) . .
Ag6 Au4 Ag2 118.84(12) . .
Au3 Au4 Ag2 62.26(7) . .
Au17 Au4 Ag2 115.13(14) . .
Ag3 Au4 Ag2 66.04(8) 5_655 .
Au2 Au4 Ag5 113.83(15) . 6
Au9 Au4 Ag5 63.57(7) . 6
Ag1 Au4 Ag5 76.4(2) . 6
Au12 Au4 Ag5 74.0(4) . 6
Ag6 Au4 Ag5 66.30(11) . 6
Au3 Au4 Ag5 165.89(9) . 6
Au17 Au4 Ag5 109.59(13) . 6
Ag3 Au4 Ag5 70.49(8) 5_655 6
Ag2 Au4 Ag5 129.41(9) . 6
Au2 Au4 Au13 62.82(11) . .
Au9 Au4 Au13 164.77(8) . .
Ag1 Au4 Au13 60.41(16) . .
Au12 Au4 Au13 67.8(3) . .
Ag6 Au4 Au13 65.40(11) . .
Au3 Au4 Au13 60.03(5) . .
Au17 Au4 Au13 55.80(13) . .
Ag3 Au4 Au13 126.53(8) 5_655 .
Ag2 Au4 Au13 66.19(7) . .
Ag5 Au4 Au13 129.26(9) 6 .
Au2 Au4 Au5 102.74(15) . .
Au9 Au4 Au5 58.04(5) . .
Ag1 Au4 Au5 158.5(3) . .
Au12 Au4 Au5 127.6(3) . .
Ag6 Au4 Au5 173.90(10) . .
Au3 Au4 Au5 57.96(4) . .
Au17 Au4 Au5 114.07(11) . .
Ag3 Au4 Au5 63.81(7) 5_655 .
Ag2 Au4 Au5 63.49(6) . .
Ag5 Au4 Au5 117.17(8) 6 .
Au13 Au4 Au5 112.42(7) . .
C141 Au13 C142 28.8(11) . .
C141 Au13 Au17 131.0(10) . .
C142 Au13 Au17 144.2(9) . .
C141 Au13 Au3 129.9(10) . .
C142 Au13 Au3 146.5(8) . .
Au17 Au13 Au3 66.46(12) . .
C141 Au13 Ag1 123.2(9) . .
C142 Au13 Ag1 111.6(9) . .
Au17 Au13 Ag1 44.9(2) . .
Au3 Au13 Ag1 101.36(17) . .
C141 Au13 Au4 166.2(10) . .
C142 Au13 Au4 137.7(10) . .
Au17 Au13 Au4 60.78(15) . .
Au3 Au13 Au4 58.36(4) . .
Ag1 Au13 Au4 57.68(16) . .
C141 Au13 Au2 136.5(10) . .
C142 Au13 Au2 154.3(9) . .
Au17 Au13 Au2 10.67(16) . .
Au3 Au13 Au2 55.80(12) . .
Ag1 Au13 Au2 52.9(2) . .
Au4 Au13 Au2 56.45(10) . .
C141 Au13 Au5 86.5(10) . 5_655
C142 Au13 Au5 115.3(10) . 5_655
Au17 Au13 Au5 65.82(11) . 5_655
Au3 Au13 Au5 55.98(4) . 5_655
Ag1 Au13 Au5 108.5(2) . 5_655
Au4 Au13 Au5 106.50(6) . 5_655
Au2 Au13 Au5 61.59(14) . 5_655
C141 Au13 Ag2 73.5(9) . 5_655
C142 Au13 Ag2 87.4(9) . 5_655
Au17 Au13 Ag2 118.22(12) . 5_655
Au3 Au13 Ag2 59.76(6) . 5_655
Ag1 Au13 Ag2 160.95(19) . 5_655
Au4 Au13 Ag2 108.67(8) . 5_655
Au2 Au13 Ag2 109.19(15) . 5_655
Au5 Au13 Ag2 60.19(6) 5_655 5_655
C141 Au13 Ag6 121.2(9) . .
C142 Au13 Ag6 103.6(9) . .
Au17 Au13 Ag6 57.86(11) . .
Au3 Au13 Ag6 107.51(10) . .
Ag1 Au13 Ag6 13.9(2) . .
Au4 Au13 Ag6 55.70(10) . .
Au2 Au13 Ag6 64.89(16) . .
Au5 Au13 Ag6 122.30(8) 5_655 .
Ag2 Au13 Ag6 164.30(12) 5_655 .
C141 Au13 Ag2 115.6(10) . .
C142 Au13 Ag2 102.6(9) . .
Au17 Au13 Ag2 111.21(16) . .
Au3 Au13 Ag2 58.39(6) . .
Ag1 Au13 Ag2 111.25(19) . .
Au4 Au13 Ag2 56.81(6) . .
Au2 Au13 Ag2 102.47(10) . .
Au5 Au13 Ag2 107.45(7) 5_655 .
Ag2 Au13 Ag2 62.71(9) 5_655 .
Ag6 Au13 Ag2 103.42(11) . .
C141 Au13 Au12 112.2(11) . .
C142 Au13 Au12 83.4(10) . .
Au17 Au13 Au12 101.3(3) . .
Au3 Au13 Au12 106.8(3) . .
Ag1 Au13 Au12 64.3(4) . .
Au4 Au13 Au12 54.6(3) . .
Au2 Au13 Au12 103.2(3) . .
Au5 Au13 Au12 161.1(3) 5_655 .
Ag2 Au13 Au12 120.9(3) 5_655 .
Ag6 Au13 Au12 51.0(3) . .
Ag2 Au13 Au12 62.8(3) . .
Au1 Au8 Au1 68.9(3) 4_665 5_655
Au1 Au8 Au1 68.9(3) 4_665 6
Au1 Au8 Au1 68.9(3) 5_655 6
Au1 Au8 Au9 63.61(17) 4_665 2_655
Au1 Au8 Au9 118.5(2) 5_655 2_655
Au1 Au8 Au9 122.02(19) 6 2_655
Au1 Au8 Au9 122.02(19) 4_665 .
Au1 Au8 Au9 63.61(17) 5_655 .
Au1 Au8 Au9 118.5(2) 6 .
Au9 Au8 Au9 114.09(6) 2_655 .
Au1 Au8 Au9 118.5(2) 4_665 3_665
Au1 Au8 Au9 122.02(19) 5_655 3_665
Au1 Au8 Au9 63.61(17) 6 3_665
Au9 Au8 Au9 114.09(6) 2_655 3_665
Au9 Au8 Au9 114.09(6) . 3_665
Au1 Au8 Au10 111.3(2) 4_665 2_655
Au1 Au8 Au10 110.08(15) 5_655 2_655
Au1 Au8 Au10 178.9(2) 6 2_655
Au9 Au8 Au10 58.76(6) 2_655 2_655
Au9 Au8 Au10 60.47(6) . 2_655
Au9 Au8 Au10 117.01(11) 3_665 2_655
Au1 Au8 Au10 110.08(15) 4_665 3_665
Au1 Au8 Au10 178.9(2) 5_655 3_665
Au1 Au8 Au10 111.3(2) 6 3_665
Au9 Au8 Au10 60.47(6) 2_655 3_665
Au9 Au8 Au10 117.01(11) . 3_665
Au9 Au8 Au10 58.77(6) 3_665 3_665
Au10 Au8 Au10 69.79(8) 2_655 3_665
Au1 Au8 Au10 178.9(2) 4_665 .
Au1 Au8 Au10 111.3(2) 5_655 .
Au1 Au8 Au10 110.08(15) 6 .
Au9 Au8 Au10 117.01(11) 2_655 .
Au9 Au8 Au10 58.76(6) . .
Au9 Au8 Au10 60.47(6) 3_665 .
Au10 Au8 Au10 69.79(8) 2_655 .
Au10 Au8 Au10 69.79(8) 3_665 .
Au1 Au8 Au16 53.82(15) 4_665 5_655
Au1 Au8 Au16 16.48(19) 5_655 5_655
Au1 Au8 Au16 71.73(19) 6 5_655
Au9 Au8 Au16 102.77(7) 2_655 5_655
Au9 Au8 Au16 73.35(6) . 5_655
Au9 Au8 Au16 132.38(10) 3_665 5_655
Au10 Au8 Au16 107.40(6) 2_655 5_655
Au10 Au8 Au16 162.39(6) 3_665 5_655
Au10 Au8 Au16 126.46(6) . 5_655
Au1 Au8 Au16 16.48(19) 4_665 4_665
Au1 Au8 Au16 71.73(19) 5_655 4_665
Au1 Au8 Au16 53.82(15) 6 4_665
Au9 Au8 Au16 73.35(6) 2_655 4_665
Au9 Au8 Au16 132.38(10) . 4_665
Au9 Au8 Au16 102.77(7) 3_665 4_665
Au10 Au8 Au16 126.46(6) 2_655 4_665
Au10 Au8 Au16 107.39(6) 3_665 4_665
Au10 Au8 Au16 162.39(6) . 4_665
Au16 Au8 Au16 59.46(10) 5_655 4_665
Au1 Au8 Au16 71.73(19) 4_665 6
Au1 Au8 Au16 53.82(15) 5_655 6
Au1 Au8 Au16 16.48(19) 6 6
Au9 Au8 Au16 132.38(10) 2_655 6
Au9 Au8 Au16 102.77(7) . 6
Au9 Au8 Au16 73.35(6) 3_665 6
Au10 Au8 Au16 162.39(6) 2_655 6
Au10 Au8 Au16 126.47(6) 3_665 6
Au10 Au8 Au16 107.39(6) . 6
Au16 Au8 Au16 59.46(10) 5_655 6
Au16 Au8 Au16 59.47(10) 4_665 6
C161 Au7 C161 166(3) 5_655 2_655
C161 Au7 Au18 52.9(13) 5_655 .
C161 Au7 Au18 140.6(13) 2_655 .
C161 Au7 Au18 140.6(13) 5_655 4_665
C161 Au7 Au18 52.9(13) 2_655 4_665
Au18 Au7 Au18 88.26(11) . 4_665
C161 Au7 Ag1 106.0(13) 5_655 5_655
C161 Au7 Ag1 83.1(14) 2_655 5_655
Au18 Au7 Ag1 73.8(2) . 5_655
Au18 Au7 Ag1 48.86(17) 4_665 5_655
C161 Au7 Ag1 83.1(14) 5_655 2_655
C161 Au7 Ag1 106.0(13) 2_655 2_655
Au18 Au7 Ag1 48.86(17) . 2_655
Au18 Au7 Ag1 73.8(2) 4_665 2_655
Ag1 Au7 Ag1 98.5(4) 5_655 2_655
C161 Au7 Ag6 108.5(13) 5_655 5_655
C161 Au7 Ag6 78.2(14) 2_655 5_655
Au18 Au7 Ag6 84.28(10) . 5_655
Au18 Au7 Ag6 54.43(9) 4_665 5_655
Ag1 Au7 Ag6 12.5(2) 5_655 5_655
Ag1 Au7 Ag6 110.9(3) 2_655 5_655
C161 Au7 Ag6 78.2(14) 5_655 2_655
C161 Au7 Ag6 108.5(13) 2_655 2_655
Au18 Au7 Ag6 54.43(9) . 2_655
Au18 Au7 Ag6 84.28(10) 4_665 2_655
Ag1 Au7 Ag6 110.9(3) 5_655 2_655
Ag1 Au7 Ag6 12.5(2) 2_655 2_655
Ag6 Au7 Ag6 123.32(15) 5_655 2_655
C161 Au7 Au6 35.1(14) 5_655 .
C161 Au7 Au6 157.6(13) 2_655 .
Au18 Au7 Au6 19.4(2) . .
Au18 Au7 Au6 107.2(3) 4_665 .
Ag1 Au7 Au6 90.0(3) 5_655 .
Ag1 Au7 Au6 53.9(3) 2_655 .
Ag6 Au7 Au6 98.9(3) 5_655 .
Ag6 Au7 Au6 54.4(3) 2_655 .
C161 Au7 Au6 157.6(13) 5_655 4_665
C161 Au7 Au6 35.1(14) 2_655 4_665
Au18 Au7 Au6 107.2(3) . 4_665
Au18 Au7 Au6 19.4(2) 4_665 4_665
Ag1 Au7 Au6 53.9(3) 5_655 4_665
Ag1 Au7 Au6 90.0(3) 2_655 4_665
Ag6 Au7 Au6 54.4(3) 5_655 4_665
Ag6 Au7 Au6 98.9(3) 2_655 4_665
Au6 Au7 Au6 126.4(5) . 4_665
Au16 Au16 Au15 168.88(15) 5_655 .
Au16 Au16 Au16 64.17(13) 5_655 6
Au15 Au16 Au16 105.77(11) . 6
Au16 Au16 Au17 90.15(18) 5_655 .
Au15 Au16 Au17 81.87(15) . .
Au16 Au16 Au17 72.19(14) 6 .
Au16 Au16 Au5 120.08(6) 5_655 5_655
Au15 Au16 Au5 63.43(7) . 5_655
Au16 Au16 Au5 137.39(7) 6 5_655
Au17 Au16 Au5 65.61(14) . 5_655
Au16 Au16 Au16 92.06(4) 5_655 3_665
Au15 Au16 Au16 84.98(10) . 3_665
Au16 Au16 Au16 54.16(11) 6 3_665
Au17 Au16 Au16 118.09(15) . 3_665
Au5 Au16 Au16 147.87(9) 5_655 3_665
Au16 Au16 Au16 61.67(10) 5_655 2_655
Au15 Au16 Au16 124.80(7) . 2_655
Au16 Au16 Au16 87.64(5) 6 2_655
Au17 Au16 Au16 150.82(15) . 2_655
Au5 Au16 Au16 133.52(11) 5_655 2_655
Au16 Au16 Au16 60.0 3_665 2_655
Au16 Au16 Au8 121.91(11) 5_655 4_665
Au15 Au16 Au8 65.58(7) . 4_665
Au16 Au16 Au8 114.40(12) 6 4_665
Au17 Au16 Au8 147.43(17) . 4_665
Au5 Au16 Au8 98.70(9) 5_655 4_665
Au16 Au16 Au8 60.27(5) 3_665 4_665
Au16 Au16 Au8 60.27(5) 2_655 4_665
Au16 Au16 Au3 63.83(5) 5_655 .
Au15 Au16 Au3 118.11(9) . .
Au16 Au16 Au3 108.41(13) 6 .
Au17 Au16 Au3 62.47(12) . .
Au5 Au16 Au3 56.31(6) 5_655 .
Au16 Au16 Au3 155.71(7) 3_665 .
Au16 Au16 Au3 106.70(11) 2_655 .
Au8 Au16 Au3 133.91(9) 4_665 .
Au16 Au16 Au17 111.07(16) 5_655 6
Au15 Au16 Au17 57.82(11) . 6
Au16 Au16 Au17 54.16(9) 6 6
Au17 Au16 Au17 46.1(2) . 6
Au5 Au16 Au17 90.66(11) 5_655 6
Au16 Au16 Au17 76.19(14) 3_665 6
Au16 Au16 Au17 134.30(13) 2_655 6
Au8 Au16 Au17 109.74(13) 4_665 6
Au3 Au16 Au17 108.60(13) . 6
Au16 Au16 Au9 127.43(12) 5_655 5_655
Au15 Au16 Au9 63.45(7) . 5_655
Au16 Au16 Au9 163.57(15) 6 5_655
Au17 Au16 Au9 116.01(16) . 5_655
Au5 Au16 Au9 51.20(5) 5_655 5_655
Au16 Au16 Au9 110.70(4) 3_665 5_655
Au16 Au16 Au9 89.11(7) 2_655 5_655
Au8 Au16 Au9 50.72(6) 4_665 5_655
Au3 Au16 Au9 87.94(7) . 5_655
Au17 Au16 Au9 119.99(12) 6 5_655
C121 Au19 C131 175.2(19) . .
C121 Au19 Au4 93.0(10) . .
C131 Au19 Au4 88.2(15) . .
C121 Au19 Ag3 54.2(11) . 5_655
C131 Au19 Ag3 129.7(14) . 5_655
Au4 Au19 Ag3 54.85(14) . 5_655
C121 Au19 Ag6 144.8(10) . .
C131 Au19 Ag6 35.6(15) . .
Au4 Au19 Ag6 52.80(11) . .
Ag3 Au19 Ag6 101.6(2) 5_655 .
C121 Au19 Ag2 49.1(10) . .
C131 Au19 Ag2 129.1(15) . .
Au4 Au19 Ag2 54.16(13) . .
Ag3 Au19 Ag2 58.16(14) 5_655 .
Ag6 Au19 Ag2 97.72(18) . .
C161 Au18 Au17 120.8(12) 5_655 5_655
C161 Au18 Au5 134.4(14) 5_655 .
Au17 Au18 Au5 73.05(12) 5_655 .
C161 Au18 Ag6 83.4(13) 5_655 2_655
Au17 Au18 Ag6 109.69(17) 5_655 2_655
Au5 Au18 Ag6 136.17(13) . 2_655
C161 Au18 Au15 148.2(12) 5_655 5_655
Au17 Au18 Au15 86.93(11) 5_655 5_655
Au5 Au18 Au15 64.58(6) . 5_655
Ag6 Au18 Au15 71.81(11) 2_655 5_655
C161 Au18 Au7 44.0(14) 5_655 .
Au17 Au18 Au7 86.10(13) 5_655 .
Au5 Au18 Au7 151.57(10) . .
Ag6 Au18 Au7 68.76(10) 2_655 .
Au15 Au18 Au7 134.72(8) 5_655 .
C161 Au18 Au17 120.1(14) 5_655 2_655
Au17 Au18 Au17 53.05(19) 5_655 2_655
Au5 Au18 Au17 102.98(13) . 2_655
Ag6 Au18 Au17 57.81(12) 2_655 2_655
Au15 Au18 Au17 62.32(15) 5_655 2_655
Au7 Au18 Au17 78.11(15) . 2_655
C161 Au18 Au13 91.4(12) 5_655 5_655
Au17 Au18 Au13 53.78(13) 5_655 5_655
Au5 Au18 Au13 60.71(6) . 5_655
Ag6 Au18 Au13 156.20(13) 2_655 5_655
Au15 Au18 Au13 119.15(7) 5_655 5_655
Au7 Au18 Au13 91.46(7) . 5_655
Au17 Au18 Au13 106.51(12) 2_655 5_655
C161 Au18 Ag4 111.0(13) 5_655 5_655
Au17 Au18 Ag4 123.62(13) 5_655 5_655
Au5 Au18 Ag4 54.67(7) . 5_655
Ag6 Au18 Ag4 96.16(12) 2_655 5_655
Au15 Au18 Ag4 54.36(7) 5_655 5_655
Au7 Au18 Ag4 150.20(10) . 5_655
Au17 Au18 Ag4 116.47(16) 2_655 5_655
Au13 Au18 Ag4 107.34(8) 5_655 5_655
C131 Ag6 C132 30.1(7) . .
C131 Ag6 Au4 98.3(6) . .
C132 Ag6 Au4 128.2(10) . .
C131 Ag6 Au17 146.1(12) . .
C132 Ag6 Au17 158.2(14) . .
Au4 Ag6 Au17 60.64(16) . .
C131 Ag6 Au18 149.3(10) . 3_665
C132 Ag6 Au18 121.2(10) . 3_665
Au4 Ag6 Au18 106.88(14) . 3_665
Au17 Ag6 Au18 64.07(13) . 3_665
C131 Ag6 Au13 92.9(13) . .
C132 Ag6 Au13 110.5(13) . .
Au4 Ag6 Au13 58.91(10) . .
Au17 Ag6 Au13 53.96(14) . .
Au18 Ag6 Au13 114.88(12) 3_665 .
C131 Ag6 Ag5 82.3(14) . 6
C132 Ag6 Ag5 96.3(14) . 6
Au4 Ag6 Ag5 58.37(11) . 6
Au17 Ag6 Ag5 104.3(2) . 6
Au18 Ag6 Ag5 96.08(15) 3_665 6
Au13 Ag6 Ag5 115.46(16) . 6
C131 Ag6 Au19 38.0(6) . .
C132 Ag6 Au19 68.1(9) . .
Au4 Ag6 Au19 60.59(16) . .
Au17 Ag6 Au19 113.5(2) . .
Au18 Ag6 Au19 162.5(2) 3_665 .
Au13 Ag6 Au19 70.63(17) . .
Ag5 Ag6 Au19 67.26(16) 6 .
C131 Ag6 Au7 114.7(11) . 3_665
C132 Ag6 Au7 90.1(11) . 3_665
Au4 Ag6 Au7 135.02(13) . 3_665
Au17 Ag6 Au7 75.41(17) . 3_665
Au18 Ag6 Au7 56.81(9) 3_665 3_665
Au13 Ag6 Au7 88.48(11) . 3_665
Ag5 Ag6 Au7 150.70(17) 6 3_665
Au19 Ag6 Au7 140.6(2) . 3_665
C131 Ag6 Au15 135.1(13) . 6
C132 Ag6 Au15 143.2(14) . 6
Au4 Ag6 Au15 57.35(9) . 6
Au17 Ag6 Au15 58.25(16) . 6
Au18 Ag6 Au15 54.25(8) 3_665 6
Au13 Ag6 Au15 101.99(12) . 6
Ag5 Ag6 Au15 53.01(9) 6 6
Au19 Ag6 Au15 108.99(19) . 6
Au7 Ag6 Au15 107.86(11) 3_665 6
Au2 Au2 Ag1 101.7(3) 6 .
Au2 Au2 Au3 145.5(3) 6 .
Ag1 Au2 Au3 112.5(3) . .
Au2 Au2 Au4 146.2(4) 6 .
Ag1 Au2 Au4 62.3(3) . .
Au3 Au2 Au4 61.46(11) . .
Au2 Au2 Au1 101.3(2) 6 5_655
Ag1 Au2 Au1 121.2(3) . 5_655
Au3 Au2 Au1 65.31(18) . 5_655
Au4 Au2 Au1 68.81(18) . 5_655
Au2 Au2 Au15 83.4(3) 6 6
Ag1 Au2 Au15 67.6(2) . 6
Au3 Au2 Au15 113.40(14) . 6
Au4 Au2 Au15 63.16(13) . 6
Au1 Au2 Au15 62.39(19) 5_655 6
Au2 Au2 Au13 140.69(16) 6 .
Ag1 Au2 Au13 61.6(2) . .
Au3 Au2 Au13 60.21(12) . .
Au4 Au2 Au13 60.73(13) . .
Au1 Au2 Au13 117.9(2) 5_655 .
Au15 Au2 Au13 116.4(2) 6 .
Au2 Au2 Au5 104.6(3) 6 5_655
Ag1 Au2 Au5 115.3(2) . 5_655
Au3 Au2 Au5 56.84(12) . 5_655
Au4 Au2 Au5 109.16(17) . 5_655
Au1 Au2 Au5 109.9(3) 5_655 5_655
Au15 Au2 Au5 170.22(17) 6 5_655
Au13 Au2 Au5 60.69(10) . 5_655
Au2 Au2 Au1 84.4(2) 6 .
Ag1 Au2 Au1 170.3(3) . .
Au3 Au2 Au1 61.11(19) . .
Au4 Au2 Au1 116.3(2) . .
Au1 Au2 Au1 64.1(3) 5_655 .
Au15 Au2 Au1 121.1(2) 6 .
Au13 Au2 Au1 109.0(2) . .
Au5 Au2 Au1 55.40(18) 5_655 .
C121 Ag2 Cl1 98.5(8) . .
C121 Ag2 Au4 83.9(7) . .
Cl1 Ag2 Au4 140.97(13) . .
C121 Ag2 Au3 140.8(7) . .
Cl1 Ag2 Au3 107.60(19) . .
Au4 Ag2 Au3 57.42(6) . .
C121 Ag2 Au13 155.6(7) . 5_655
Cl1 Ag2 Au13 86.77(13) . 5_655
Au4 Ag2 Au13 106.96(8) . 5_655
Au3 Ag2 Au13 56.81(5) . 5_655
C121 Ag2 Au5 112.3(8) . .
Cl1 Ag2 Au5 146.63(14) . .
Au4 Ag2 Au5 58.70(6) . .
Au3 Ag2 Au5 55.02(5) . .
Au13 Ag2 Au5 59.87(6) 5_655 .
C121 Ag2 Ag3 53.1(8) . 5_655
Cl1 Ag2 Ag3 149.11(19) . 5_655
Au4 Ag2 Ag3 56.79(7) . 5_655
Au3 Ag2 Ag3 102.95(8) . 5_655
Au13 Ag2 Ag3 114.32(10) 5_655 5_655
Au5 Ag2 Ag3 59.21(7) . 5_655
C121 Ag2 Au13 99.9(7) . .
Cl1 Ag2 Au13 84.43(13) . .
Au4 Ag2 Au13 57.00(6) . .
Au3 Ag2 Au13 55.58(5) . .
Au13 Ag2 Au13 104.39(9) 5_655 .
Au5 Ag2 Au13 102.04(8) . .
Ag3 Ag2 Au13 109.81(9) 5_655 .
C121 Ag2 Au14 89.9(7) . 5_655
Cl1 Ag2 Au14 113.89(11) . 5_655
Au4 Ag2 Au14 105.04(8) . 5_655
Au3 Ag2 Au14 104.98(8) . 5_655
Au13 Ag2 Au14 66.33(7) 5_655 5_655
Au5 Ag2 Au14 55.84(5) . 5_655
Ag3 Ag2 Au14 60.94(7) 5_655 5_655
Au13 Ag2 Au14 157.87(9) . 5_655
C121 Ag2 Ag2 139.5(8) . 5_655
Cl1 Ag2 Ag2 50.88(17) . 5_655
Au4 Ag2 Ag2 104.06(8) . 5_655
Au3 Ag2 Ag2 56.72(5) . 5_655
Au13 Ag2 Ag2 60.33(8) 5_655 5_655
Au5 Ag2 Ag2 105.42(7) . 5_655
Ag3 Ag2 Ag2 159.24(7) 5_655 5_655
Au13 Ag2 Ag2 56.96(8) . 5_655
Au14 Ag2 Ag2 124.44(13) 5_655 5_655
C121 Ag2 Au12 42.7(7) . .
Cl1 Ag2 Au12 103.9(3) . .
Au4 Ag2 Au12 53.2(3) . .
Au3 Ag2 Au12 101.6(3) . .
Au13 Ag2 Au12 158.2(3) 5_655 .
Au5 Ag2 Au12 107.4(3) . .
Ag3 Ag2 Au12 64.9(3) 5_655 .
Au13 Ag2 Au12 58.8(2) . .
Au14 Ag2 Au12 123.4(3) 5_655 .
Ag2 Ag2 Au12 111.9(3) 5_655 .
C121 Ag2 Au19 32.6(6) . .
Cl1 Ag2 Au19 104.34(17) . .
Au4 Ag2 Au19 58.99(12) . .
Au3 Ag2 Au19 110.72(11) . .
Au13 Ag2 Au19 165.95(14) 5_655 .
Au5 Ag2 Au19 108.54(15) . .
Ag3 Ag2 Au19 59.47(14) 5_655 .
Au13 Ag2 Au19 68.84(10) . .
Au14 Ag2 Au19 115.19(13) 5_655 .
Ag2 Ag2 Au19 120.34(16) 5_655 .
Au12 Ag2 Au19 10.2(3) . .
C121 Ag3 C171 101.6(11) 5_655 2_655
C121 Ag3 C151 109.2(10) 5_655 .
C171 Ag3 C151 115.5(12) 2_655 .
C121 Ag3 Au4 82.7(7) 5_655 5_655
C171 Ag3 Au4 101.8(7) 2_655 5_655
C151 Ag3 Au4 136.5(8) . 5_655
C121 Ag3 Au9 139.4(6) 5_655 5_655
C171 Ag3 Au9 84.6(7) 2_655 5_655
C151 Ag3 Au9 103.7(7) . 5_655
Au4 Ag3 Au9 56.90(6) 5_655 5_655
C121 Ag3 Au5 109.6(7) 5_655 5_655
C171 Ag3 Au5 139.4(7) 2_655 5_655
C151 Ag3 Au5 78.1(8) . 5_655
Au4 Ag3 Au5 58.73(6) 5_655 5_655
Au9 Ag3 Au5 54.84(6) 5_655 5_655
C121 Ag3 Au11 142.6(7) 5_655 5_655
C171 Ag3 Au11 41.3(8) 2_655 5_655
C151 Ag3 Au11 89.8(8) . 5_655
Au4 Ag3 Au11 105.77(8) 5_655 5_655
Au9 Ag3 Au11 58.18(6) 5_655 5_655
Au5 Ag3 Au11 105.63(8) 5_655 5_655
C121 Ag3 Ag2 50.7(7) 5_655 5_655
C171 Ag3 Ag2 143.7(9) 2_655 5_655
C151 Ag3 Ag2 97.5(8) . 5_655
Au4 Ag3 Ag2 57.17(7) 5_655 5_655
Au9 Ag3 Ag2 102.58(9) 5_655 5_655
Au5 Ag3 Ag2 58.98(7) 5_655 5_655
Au11 Ag3 Ag2 160.66(10) 5_655 5_655
C121 Ag3 Au14 87.7(7) 5_655 .
C171 Ag3 Au14 153.0(8) 2_655 .
C151 Ag3 Au14 38.1(8) . .
Au4 Ag3 Au14 104.51(9) 5_655 .
Au9 Ag3 Au14 104.84(8) 5_655 .
Au5 Ag3 Au14 55.43(6) 5_655 .
Au11 Ag3 Au14 123.35(9) 5_655 .
Ag2 Ag3 Au14 59.90(7) 5_655 .
C121 Ag3 Au19 34.0(6) 5_655 5_655
C171 Ag3 Au19 81.7(9) 2_655 5_655
C151 Ag3 Au19 143.2(7) . 5_655
Au4 Ag3 Au19 60.25(10) 5_655 5_655
Au9 Ag3 Au19 110.47(12) 5_655 5_655
Au5 Ag3 Au19 110.73(14) 5_655 5_655
Au11 Ag3 Au19 119.65(16) 5_655 5_655
Ag2 Ag3 Au19 62.37(15) 5_655 5_655
Au14 Ag3 Au19 116.87(16) . 5_655
C121 Ag3 Ag5 98.8(6) 5_655 2_655
C171 Ag3 Ag5 47.2(7) 2_655 2_655
C151 Ag3 Ag5 150.4(8) . 2_655
Au4 Ag3 Ag5 54.95(7) 5_655 2_655
Au9 Ag3 Ag5 56.50(7) 5_655 2_655
Au5 Ag3 Ag5 101.63(8) 5_655 2_655
Au11 Ag3 Ag5 61.54(7) 5_655 2_655
Ag2 Ag3 Ag5 107.69(10) 5_655 2_655
Au14 Ag3 Ag5 156.85(10) . 2_655
Au19 Ag3 Ag5 65.07(13) 5_655 2_655
C121 Ag3 Ag4 147.4(7) 5_655 .
C171 Ag3 Ag4 108.5(8) 2_655 .
C151 Ag3 Ag4 45.8(7) . .
Au4 Ag3 Ag4 102.81(9) 5_655 .
Au9 Ag3 Ag4 57.82(7) 5_655 .
Au5 Ag3 Ag4 52.15(7) 5_655 .
Au11 Ag3 Ag4 67.53(8) 5_655 .
Ag2 Ag3 Ag4 105.24(10) 5_655 .
Au14 Ag3 Ag4 59.70(8) . .
Au19 Ag3 Ag4 162.32(14) 5_655 .
Ag5 Ag3 Ag4 110.76(10) 2_655 .
C171 Ag5 Cl2 114.5(10) . .
C171 Ag5 Au15 145.2(9) . .
Cl2 Ag5 Au15 91.7(2) . .
C171 Ag5 Au4 104.9(9) . 6
Cl2 Ag5 Au4 137.0(3) . 6
Au15 Ag5 Au4 61.88(7) . 6
C171 Ag5 Au9 85.8(9) . 6
Cl2 Ag5 Au9 140.1(2) . 6
Au15 Ag5 Au9 59.90(6) . 6
Au4 Ag5 Au9 56.12(6) 6 6
C171 Ag5 Au10 98.8(9) . 6
Cl2 Ag5 Au10 87.6(2) . 6
Au15 Ag5 Au10 58.01(6) . 6
Au4 Ag5 Au10 103.02(8) 6 6
Au9 Ag5 Au10 54.27(6) 6 6
C171 Ag5 Ag6 134.7(9) . 6
Cl2 Ag5 Ag6 84.0(3) . 6
Au15 Ag5 Ag6 67.03(9) . 6
Au4 Ag5 Ag6 55.34(10) 6 6
Au9 Ag5 Ag6 106.37(11) 6 6
Au10 Ag5 Ag6 124.02(11) 6 6
C171 Ag5 Au11 38.6(9) . 6
Cl2 Ag5 Au11 120.9(3) . 6
Au15 Ag5 Au11 108.83(9) . 6
Au4 Ag5 Au11 100.39(9) 6 6
Au9 Ag5 Au11 55.32(6) 6 6
Au10 Ag5 Au11 62.22(7) 6 6
Ag6 Ag5 Au11 155.07(13) 6 6
C171 Ag5 Ag3 50.7(9) . 3_665
Cl2 Ag5 Ag3 162.5(3) . 3_665
Au15 Ag5 Ag3 105.63(9) . 3_665
Au4 Ag5 Ag3 54.56(7) 6 3_665
Au9 Ag5 Ag3 54.86(6) 6 3_665
Au10 Ag5 Ag3 102.97(9) 6 3_665
Ag6 Ag5 Ag3 100.86(12) 6 3_665
Au11 Ag5 Ag3 55.50(7) 6 3_665
C151 Ag4 Cl2 106.3(8) . .
C151 Ag4 Au6 89.1(10) . 5_655
Cl2 Ag4 Au6 75.1(4) . 5_655
C151 Ag4 Au5 85.9(8) . 5_655
Cl2 Ag4 Au5 138.1(3) . 5_655
Au6 Ag4 Au5 65.0(3) 5_655 5_655
C151 Ag4 Au15 146.8(9) . .
Cl2 Ag4 Au15 92.2(2) . .
Au6 Ag4 Au15 69.0(4) 5_655 .
Au5 Ag4 Au15 62.63(7) 5_655 .
C151 Ag4 Au10 143.9(9) . 6
Cl2 Ag4 Au10 91.2(2) . 6
Au6 Ag4 Au10 126.4(4) 5_655 6
Au5 Ag4 Au10 102.06(9) 5_655 6
Au15 Ag4 Au10 59.84(7) . 6
C151 Ag4 Au9 104.8(8) . 5_655
Cl2 Ag4 Au9 146.8(2) . 5_655
Au6 Ag4 Au9 116.8(3) 5_655 5_655
Au5 Ag4 Au9 55.35(6) 5_655 5_655
Au15 Ag4 Au9 66.92(7) . 5_655
Au10 Ag4 Au9 56.36(7) 6 5_655
C151 Ag4 Au14 36.9(9) . .
Cl2 Ag4 Au14 112.3(3) . .
Au6 Ag4 Au14 58.3(3) 5_655 .
Au5 Ag4 Au14 56.25(6) 5_655 .
Au15 Ag4 Au14 110.72(11) . .
Au10 Ag4 Au14 155.68(11) 6 .
Au9 Ag4 Au14 99.51(8) 5_655 .
C151 Ag4 Au18 99.6(9) . 5_655
Cl2 Ag4 Au18 86.8(3) . 5_655
Au6 Ag4 Au18 18.5(3) 5_655 5_655
Au5 Ag4 Au18 51.40(7) 5_655 5_655
Au15 Ag4 Au18 53.33(7) . 5_655
Au10 Ag4 Au18 112.97(10) 6 5_655
Au9 Ag4 Au18 99.19(9) 5_655 5_655
Au14 Ag4 Au18 64.20(8) . 5_655
C151 Ag4 Ag3 51.3(8) . .
Cl2 Ag4 Ag3 155.7(2) . .
Au6 Ag4 Ag3 109.8(3) 5_655 .
Au5 Ag4 Ag3 58.09(7) 5_655 .
Au15 Ag4 Ag3 111.91(10) . .
Au10 Ag4 Ag3 103.37(11) 6 .
Au9 Ag4 Ag3 53.53(7) 5_655 .
Au14 Ag4 Ag3 57.33(7) . .
Au18 Ag4 Ag3 104.76(10) 5_655 .
Ag2 Cl1 Ag2 78.2(3) . 5_655
Ag5 Cl2 Ag4 88.7(3) . .
C152 C151 Au14 174(3) . .
C152 C151 Ag4 91(2) . .
Au14 C151 Ag4 95.1(13) . .
C152 C151 Ag3 94(2) . .
Au14 C151 Ag3 85.9(12) . .
Ag4 C151 Ag3 82.9(10) . .
C151 C152 C153 176(3) . .
C142 C141 Au14 167(3) . .
C142 C141 Au13 84(3) . .
Au14 C141 Au13 107.0(17) . .
C171 C172 C173 178(4) . .
C111 C112 C113 172(3) . .
C111 C112 Au10 63(2) . .
C113 C112 Au10 125(2) . .
C122 C121 Au19 169(3) . .
C122 C121 Au12 175(4) . .
Au19 C121 Au12 10.5(6) . .
C122 C121 Ag2 92(3) . .
Au19 C121 Ag2 98.4(12) . .
Au12 C121 Ag2 88.1(11) . .
C122 C121 Ag3 94(3) . 5_655
Au19 C121 Ag3 91.8(12) . 5_655
Au12 C121 Ag3 91.3(11) . 5_655
Ag2 C121 Ag3 76.3(9) . 5_655
C128 C123 C124 120.0 . .
C128 C123 C122 114(2) . .
C124 C123 C122 125(2) . .
C123 C128 C127 120.0 . .
C123 C128 H128 120.0 . .
C127 C128 H128 120.0 . .
C126 C127 C128 120.0 . .
C126 C127 H127 120.0 . .
C128 C127 H127 120.0 . .
C125 C126 C127 120.0 . .
C125 C126 H126 120.0 . .
C127 C126 H126 120.0 . .
C126 C125 C124 120.0 . .
C126 C125 H125 120.0 . .
C124 C125 H125 120.0 . .
C125 C124 C123 120.0 . .
C125 C124 H124 120.0 . .
C123 C124 H124 120.0 . .
C172 C171 Au11 168(4) . 6
C172 C171 Ag5 91(3) . .
Au11 C171 Ag5 92.9(11) 6 .
C172 C171 Ag3 109(3) . 3_665
Au11 C171 Ag3 82.0(13) 6 3_665
Ag5 C171 Ag3 82.1(10) . 3_665
C144 C143 C148 120.0 . .
C144 C143 C142 119(2) . .
C148 C143 C142 121(2) . .
C143 C144 C145 120.0 . .
C143 C144 H144 120.0 . .
C145 C144 H144 120.0 . .
C146 C145 C144 120.0 . .
C146 C145 H145 120.0 . .
C144 C145 H145 120.0 . .
C145 C146 C147 120.0 . .
C145 C146 H146 120.0 . .
C147 C146 H146 120.0 . .
C146 C147 C148 120.0 . .
C146 C147 H147 120.0 . .
C148 C147 H147 120.0 . .
C147 C148 C143 120.0 . .
C147 C148 H148 120.0 . .
C143 C148 H148 120.0 . .
C117 C116 C115 120.0 . .
C117 C116 H116 120.0 . .
C115 C116 H116 120.0 . .
C116 C117 C118 120.0 . .
C116 C117 H117 120.0 . .
C118 C117 H117 120.0 . .
C113 C118 C117 120.0 . .
C113 C118 H118 120.0 . .
C117 C118 H118 120.0 . .
C118 C113 C114 120.0 . .
C118 C113 C112 123(2) . .
C114 C113 C112 117(2) . .
C113 C114 C115 120.0 . .
C113 C114 H114 120.0 . .
C115 C114 H114 120.0 . .
C114 C115 C116 120.0 . .
C114 C115 H115 120.0 . .
C116 C115 H115 120.0 . .
C178 C177 C176 120.0 . .
C178 C177 H177 120.0 . .
C176 C177 H177 120.0 . .
C177 C178 C173 120.0 . .
C177 C178 H178 120.0 . .
C173 C178 H178 120.0 . .
C178 C173 C174 120.0 . .
C178 C173 C172 119(2) . .
C174 C173 C172 121(2) . .
C175 C174 C173 120.0 . .
C175 C174 H174 120.0 . .
C173 C174 H174 120.0 . .
C174 C175 C176 120.0 . .
C174 C175 H175 120.0 . .
C176 C175 H175 120.0 . .
C175 C176 C177 120.0 . .
C175 C176 H176 120.0 . .
C177 C176 H176 120.0 . .
C112 C111 Au11 164(3) . 3_665
C112 C111 Au10 88(2) . .
Au11 C111 Au10 108.4(16) 3_665 .
C162 C161 Au7 162(4) . 3_665
C162 C161 Au6 87(3) . 5_655
Au7 C161 Au6 111(2) 3_665 5_655
C162 C161 Au18 115(4) . 5_655
Au7 C161 Au18 83.1(18) 3_665 5_655
Au6 C161 Au18 29.9(8) 5_655 5_655
C162 C163 C164 120(3) . .
C162 C163 C168 120(3) . .
C164 C163 C168 120.0 . .
C165 C164 C163 120.0 . .
C165 C164 H164 120.0 . .
C163 C164 H164 120.0 . .
C166 C165 C164 120.0 . .
C166 C165 H165 120.0 . .
C164 C165 H165 120.0 . .
C165 C166 C167 120.0 . .
C165 C166 H166 120.0 . .
C167 C166 H166 120.0 . .
C166 C167 C168 120.0 . .
C166 C167 H167 120.0 . .
C168 C167 H167 120.0 . .
C167 C168 C163 120.0 . .
C167 C168 H168 120.0 . .
C163 C168 H168 120.0 . .
C138 C133 C134 120.0 . .
C138 C133 C132 117(4) . .
C134 C133 C132 123(4) . .
C137 C138 C133 120.0 . .
C137 C138 H138 120.0 . .
C133 C138 H138 120.0 . .
C138 C137 C136 120.0 . .
C138 C137 H137 120.0 . .
C136 C137 H137 120.0 . .
C135 C136 C137 120.0 . .
C135 C136 H136 120.0 . .
C137 C136 H136 120.0 . .
C136 C135 C134 120.0 . .
C136 C135 H135 120.0 . .
C134 C135 H135 120.0 . .
C135 C134 C133 120.0 . .
C135 C134 H134 120.0 . .
C133 C134 H134 120.0 . .
C158 C153 C154 120.0 . .
C158 C153 C152 119(2) . .
C154 C153 C152 121(2) . .
C157 C158 C153 120.0 . .
C157 C158 H158 120.0 . .
C153 C158 H158 120.0 . .
C156 C157 C158 120.0 . .
C156 C157 H157 120.0 . .
C158 C157 H157 120.0 . .
C157 C156 C155 120.0 . .
C157 C156 H156 120.0 . .
C155 C156 H156 120.0 . .
C154 C155 C156 120.0 . .
C154 C155 H155 120.0 . .
C156 C155 H155 120.0 . .
C155 C154 C153 120.0 . .
C155 C154 H154 120.0 . .
C153 C154 H154 120.0 . .
C141 C142 C143 169(4) . .
C141 C142 Au13 67(2) . .
C143 C142 Au13 122(2) . .
C161 C162 C163 173(5) . .
C161 C162 Au6 61(3) . 5_655
C163 C162 Au6 125(3) . 5_655
C132 C131 Ag6 90(4) . .
C132 C131 Au12 171(6) . .
Ag6 C131 Au12 95(2) . .
C132 C131 Au19 164(6) . .
Ag6 C131 Au19 106.5(19) . .
Au12 C131 Au19 13.5(7) . .
C132 C131 Ag1 91(4) . .
Ag6 C131 Ag1 6.5(5) . .
Au12 C131 Ag1 93(2) . .
Au19 C131 Ag1 105.2(18) . .
C131 Au12 C121 158(2) . .
C131 Au12 Au4 105.9(19) . .
C121 Au12 Au4 91.1(10) . .
C131 Au12 Au13 95(2) . .
C121 Au12 Au13 105.7(10) . .
Au4 Au12 Au13 57.6(3) . .
C131 Au12 Ag1 55.3(19) . .
C121 Au12 Ag1 144.8(11) . .
Au4 Au12 Ag1 54.3(3) . .
Au13 Au12 Ag1 53.0(3) . .
C131 Au12 Ag2 153(2) . .
C121 Au12 Ag2 49.2(9) . .
Au4 Au12 Ag2 55.8(3) . .
Au13 Au12 Ag2 58.3(3) . .
Ag1 Au12 Ag2 99.1(4) . .
C121 C122 C123 177(4) . .
C161 Au6 C162 32.1(15) 5_655 5_655
C161 Au6 Ag4 159.3(16) 5_655 5_655
C162 Au6 Ag4 127.6(12) 5_655 5_655
C161 Au6 Ag1 82.4(16) 5_655 2_655
C162 Au6 Ag1 108.9(11) 5_655 2_655
Ag4 Au6 Ag1 111.2(6) 5_655 2_655
C161 Au6 Au14 101.1(17) 5_655 5_655
C162 Au6 Au14 80.2(11) 5_655 5_655
Ag4 Au6 Au14 70.5(3) 5_655 5_655
Ag1 Au6 Au14 163.7(7) 2_655 5_655
C161 Au6 Au5 132.9(14) 5_655 .
C162 Au6 Au5 133.9(11) 5_655 .
Ag4 Au6 Au5 59.7(3) 5_655 .
Ag1 Au6 Au5 107.4(5) 2_655 .
Au14 Au6 Au5 58.6(3) 5_655 .
C161 Au6 Au15 141.0(17) 5_655 5_655
C162 Au6 Au15 168.2(11) 5_655 5_655
Ag4 Au6 Au15 57.7(3) 5_655 5_655
Ag1 Au6 Au15 60.6(3) 2_655 5_655
Au14 Au6 Au15 111.4(4) 5_655 5_655
Au5 Au6 Au15 57.6(3) . 5_655
C161 Au6 Au7 34.1(15) 5_655 .
C162 Au6 Au7 66.1(11) 5_655 .
Ag4 Au6 Au7 164.8(6) 5_655 .
Ag1 Au6 Au7 54.1(3) 2_655 .
Au14 Au6 Au7 122.2(5) 5_655 .
Au5 Au6 Au7 117.6(5) . .
Au15 Au6 Au7 107.5(5) 5_655 .
C131 C132 C133 171(6) . .
C131 C132 Ag6 60(4) . .
C133 C132 Ag6 129(3) . .
C131 C132 Ag1 66(4) . .
C133 C132 Ag1 123(3) . .
Ag6 C132 Ag1 8.3(4) . .
Au17 Au17 Au18 73.1(2) 6 5_655
Au17 Au17 Au13 149.3(3) 6 .
Au18 Au17 Au13 77.03(19) 5_655 .
Au17 Au17 Ag6 110.7(2) 6 .
Au18 Au17 Ag6 101.2(2) 5_655 .
Au13 Au17 Ag6 68.17(14) . .
Au17 Au17 Au4 144.4(4) 6 .
Au18 Au17 Au4 140.0(2) 5_655 .
Au13 Au17 Au4 63.42(12) . .
Ag6 Au17 Au4 59.48(14) . .
Au17 Au17 Au16 77.60(17) 6 .
Au18 Au17 Au16 94.53(18) 5_655 .
Au13 Au17 Au16 112.14(18) . .
Ag6 Au17 Au16 163.7(3) . .
Au4 Au17 Au16 105.4(2) . .
Au17 Au17 Au18 53.8(2) 6 3_665
Au18 Au17 Au18 94.1(2) 5_655 3_665
Au13 Au17 Au18 122.59(15) . 3_665
Ag6 Au17 Au18 58.13(13) . 3_665
Au4 Au17 Au18 101.71(18) . 3_665
Au16 Au17 Au18 125.15(19) . 3_665
Au17 Au17 Au15 83.5(3) 6 6
Au18 Au17 Au15 149.9(2) 5_655 6
Au13 Au17 Au15 121.4(2) . 6
Ag6 Au17 Au15 69.28(16) . 6
Au4 Au17 Au15 60.94(14) . 6
Au16 Au17 Au15 98.8(2) . 6
Au18 Au17 Au15 56.31(12) 3_665 6
Au17 Au17 Au3 138.10(16) 6 .
Au18 Au17 Au3 108.4(2) 5_655 .
Au13 Au17 Au3 59.51(12) . .
Ag6 Au17 Au3 109.90(19) . .
Au4 Au17 Au3 57.01(11) . .
Au16 Au17 Au3 60.49(11) . .
Au18 Au17 Au3 156.8(3) 3_665 .
Au15 Au17 Au3 101.7(2) 6 .
Au17 Au17 Au5 105.0(3) 6 5_655
Au18 Au17 Au5 56.66(14) 5_655 5_655
Au13 Au17 Au5 62.75(13) . 5_655
Ag6 Au17 Au5 129.3(2) . 5_655
Au4 Au17 Au5 106.16(17) . 5_655
Au16 Au17 Au5 57.61(10) . 5_655
Au18 Au17 Au5 149.7(3) 3_665 5_655
Au15 Au17 Au5 151.0(2) 6 5_655
Au3 Au17 Au5 53.50(9) . 5_655
Au17 Au17 Au16 56.26(13) 6 6
Au18 Au17 Au16 123.26(18) 5_655 6
Au13 Au17 Au16 153.0(2) . 6
Ag6 Au17 Au16 118.4(2) . 6
Au4 Au17 Au16 96.3(2) . 6
Au16 Au17 Au16 53.66(13) . 6
Au18 Au17 Au16 76.90(14) 3_665 6
Au15 Au17 Au16 50.56(11) 6 6
Au3 Au17 Au16 95.04(16) . 6
Au5 Au17 Au16 111.04(12) 5_655 6
Au8 Au1 Au9 62.13(16) 4_665 5_655
Au8 Au1 Au2 124.9(3) 4_665 5_655
Au9 Au1 Au2 104.2(3) 5_655 5_655
Au8 Au1 Au1 55.56(14) 4_665 3_665
Au9 Au1 Au1 109.76(17) 5_655 3_665
Au2 Au1 Au1 136.2(3) 5_655 3_665
Au8 Au1 Au1 55.56(14) 4_665 2_655
Au9 Au1 Au1 106.93(19) 5_655 2_655
Au2 Au1 Au1 84.4(3) 5_655 2_655
Au1 Au1 Au1 59.998(1) 3_665 2_655
Au8 Au1 Au5 110.1(2) 4_665 5_655
Au9 Au1 Au5 58.32(14) 5_655 5_655
Au2 Au1 Au5 102.6(2) 5_655 5_655
Au1 Au1 Au5 118.4(4) 3_665 5_655
Au1 Au1 Au5 164.67(14) 2_655 5_655
Au8 Au1 Au15 68.01(19) 4_665 2_655
Au9 Au1 Au15 61.16(18) 5_655 2_655
Au2 Au1 Au15 60.0(2) 5_655 2_655
Au1 Au1 Au15 115.1(2) 3_665 2_655
Au1 Au1 Au15 63.1(3) 2_655 2_655
Au5 Au1 Au15 108.3(3) 5_655 2_655
Au8 Au1 Au3 162.6(3) 4_665 .
Au9 Au1 Au3 100.5(2) 5_655 .
Au2 Au1 Au3 55.81(16) 5_655 .
Au1 Au1 Au3 138.4(3) 3_665 .
Au1 Au1 Au3 136.2(3) 2_655 .
Au5 Au1 Au3 56.43(11) 5_655 .
Au15 Au1 Au3 104.2(2) 2_655 .
Au8 Au1 Au15 66.57(14) 4_665 .
Au9 Au1 Au15 68.38(14) 5_655 .
Au2 Au1 Au15 162.8(3) 5_655 .
Au1 Au1 Au15 60.0(3) 3_665 .
Au1 Au1 Au15 112.5(3) 2_655 .
Au5 Au1 Au15 60.16(13) 5_655 .
Au15 Au1 Au15 123.2(2) 2_655 .
Au3 Au1 Au15 109.1(2) . .
Au8 Au1 Au2 133.9(3) 4_665 .
Au9 Au1 Au2 118.4(2) 5_655 .
Au2 Au1 Au2 100.5(2) 5_655 .
Au1 Au1 Au2 87.2(3) 3_665 .
Au1 Au1 Au2 131.2(3) 2_655 .
Au5 Au1 Au2 61.53(17) 5_655 .
Au15 Au1 Au2 157.0(3) 2_655 .
Au3 Au1 Au2 52.85(15) . .
Au15 Au1 Au2 71.7(2) . .
Au8 Au1 Au1 139.20(16) 4_665 5_655
Au9 Au1 Au1 158.36(14) 5_655 5_655
Au2 Au1 Au1 62.6(3) 5_655 5_655
Au1 Au1 Au1 90.54(14) 3_665 5_655
Au1 Au1 Au1 89.42(16) 2_655 5_655
Au5 Au1 Au1 105.9(3) 5_655 5_655
Au15 Au1 Au1 117.6(4) 2_655 5_655
Au3 Au1 Au1 58.06(14) . 5_655
Au15 Au1 Au1 118.9(4) . 5_655
Au2 Au1 Au1 53.3(3) . 5_655
Au8 Au1 Au4 110.3(3) 4_665 5_655
Au9 Au1 Au4 55.06(15) 5_655 5_655
Au2 Au1 Au4 54.9(2) 5_655 5_655
Au1 Au1 Au4 164.68(12) 3_665 5_655
Au1 Au1 Au4 119.2(4) 2_655 5_655
Au5 Au1 Au4 57.65(13) 5_655 5_655
Au15 Au1 Au4 57.93(17) 2_655 5_655
Au3 Au1 Au4 54.25(12) . 5_655
Au15 Au1 Au4 110.7(2) . 5_655
Au2 Au1 Au4 101.7(2) . 5_655
Au1 Au1 Au4 104.77(17) 5_655 5_655
C131 Ag1 Au2 142.3(6) . .
C131 Ag1 C132 22.9(5) . .
Au2 Ag1 C132 164.0(8) . .
C131 Ag1 Au4 84.0(6) . .
Au2 Ag1 Au4 62.0(2) . .
C132 Ag1 Au4 106.4(8) . .
C131 Ag1 Au13 85.0(9) . .
Au2 Ag1 Au13 65.5(2) . .
C132 Ag1 Au13 99.8(10) . .
Au4 Ag1 Au13 61.91(16) . .
C131 Ag1 Au6 108.7(10) . 3_665
Au2 Ag1 Au6 103.6(5) . 3_665
C132 Ag1 Au6 91.9(9) . 3_665
Au4 Ag1 Au6 123.0(4) . 3_665
Au13 Ag1 Au6 165.4(6) . 3_665
C131 Ag1 Au7 105.7(7) . 3_665
Au2 Ag1 Au7 102.4(4) . 3_665
C132 Ag1 Au7 85.8(8) . 3_665
Au4 Ag1 Au7 159.3(4) . 3_665
Au13 Ag1 Au7 100.1(2) . 3_665
Au6 Ag1 Au7 72.0(4) 3_665 3_665
C131 Ag1 Au15 117.7(11) . 6
Au2 Ag1 Au15 60.9(2) . 6
C132 Ag1 Au15 125.1(11) . 6
Au4 Ag1 Au15 60.87(15) . 6
Au13 Ag1 Au15 114.2(3) . 6
Au6 Ag1 Au15 64.4(3) 3_665 6
Au7 Ag1 Au15 125.6(3) 3_665 6
C131 Ag1 Au12 31.3(6) . .
Au2 Ag1 Au12 111.1(4) . .
C132 Ag1 Au12 54.1(8) . .
Au4 Ag1 Au12 55.0(4) . .
Au13 Ag1 Au12 62.7(4) . .
Au6 Ag1 Au12 131.9(6) 3_665 .
Au7 Ag1 Au12 128.3(4) 3_665 .
Au15 Ag1 Au12 105.2(4) 6 .

loop_
_geom_bond_atom_site_label_1
_geom_bond_atom_site_label_2
_geom_bond_distance
_geom_bond_site_symmetry_2
Au5 Au18 2.698(2) .
Au5 Au9 2.7274(18) .
Au5 Au3 2.7409(14) .
Au5 Ag4 2.816(3) 5_655
Au5 Au1 2.843(6) 5_655
Au5 Au16 2.864(3) 5_655
Au5 Au14 2.8810(18) 5_655
Au5 Au4 2.884(2) .
Au5 Au15 2.9342(18) 5_655
Au5 Au6 2.956(14) .
Au5 Au13 3.010(2) 5_655
Au5 Ag2 3.020(3) .
Au15 Au16 2.712(3) .
Au15 Au18 2.793(2) 5_655
Au15 Ag4 2.829(3) .
Au15 Ag5 2.836(3) .
Au15 Au2 2.852(6) 6
Au15 Au10 2.872(2) 6
Au15 Au9 2.8883(19) 6
Au15 Au4 2.928(2) 6
Au15 Au5 2.9341(18) 5_655
Au15 Au1 2.918(9) 3_665
Au15 Au17 2.972(7) 6
Au15 Au1 3.004(7) .
Au3 Au2 2.686(5) .
Au3 Au2 2.686(5) 5_655
Au3 Au5 2.7408(14) 5_655
Au3 Au4 2.7701(16) .
Au3 Au4 2.7702(16) 5_655
Au3 Au13 2.8185(18) .
Au3 Au13 2.8184(18) 5_655
Au3 Ag2 2.910(3) .
Au3 Ag2 2.910(3) 5_655
Au3 Au16 2.943(3) .
Au3 Au16 2.943(3) 5_655
Au9 Au8 2.7158(15) .
Au9 Au4 2.7316(19) .
Au9 Au10 2.7472(19) .
Au9 Au1 2.752(8) 5_655
Au9 Au10 2.8192(19) 2_655
Au9 Ag3 2.889(3) 5_655
Au9 Au11 2.8881(19) .
Au9 Au15 2.8884(19) 6
Au9 Ag5 2.946(3) 6
Au9 Ag4 3.041(3) 5_655
Au9 Au15 3.2414(19) 5_655
Au14 C141 1.92(4) .
Au14 C151 1.95(4) .
Au14 Au5 2.8810(18) 5_655
Au14 Au6 2.928(15) 5_655
Au14 Ag2 3.130(3) 5_655
Au14 Ag3 3.162(3) .
Au14 Ag4 3.243(3) .
Au14 Au13 3.362(2) .
Au11 C111 1.93(4) 2_655
Au11 C171 2.03(4) 6
Au11 Ag3 3.045(3) 5_655
Au11 Ag5 3.248(3) 6
Au11 Au10 3.269(2) .
Au10 C111 2.24(3) .
Au10 C112 2.51(3) .
Au10 Au9 2.8192(19) 3_665
Au10 Au15 2.872(2) 6
Au10 Au8 2.876(3) .
Au10 Ag4 2.926(3) 6
Au10 Ag5 3.072(3) 6
Au10 Au10 3.291(3) 2_655
Au10 Au10 3.291(3) 3_665
Au4 Au2 2.735(6) .
Au4 Ag1 2.742(7) .
Au4 Au12 2.764(17) .
Au4 Ag6 2.761(5) .
Au4 Au17 2.793(6) .
Au4 Ag3 2.844(3) 5_655
Au4 Ag2 2.856(3) .
Au4 Ag5 2.858(3) 6
Au4 Au13 2.862(2) .
Au13 C141 2.25(4) .
Au13 C142 2.42(3) .
Au13 Au17 2.647(5) .
Au13 Ag1 2.821(7) .
Au13 Au2 2.919(6) .
Au13 Au5 3.010(2) 5_655
Au13 Ag2 3.013(3) 5_655
Au13 Ag6 3.039(5) .
Au13 Ag2 3.122(3) .
Au13 Au12 3.139(15) .
Au8 Au1 2.494(6) 4_665
Au8 Au1 2.494(6) 5_655
Au8 Au1 2.494(6) 6
Au8 Au9 2.7158(15) 2_655
Au8 Au9 2.7157(15) 3_665
Au8 Au10 2.876(3) 2_655
Au8 Au10 2.876(3) 3_665
Au8 Au16 2.907(4) 5_655
Au8 Au16 2.907(4) 4_665
Au8 Au16 2.907(4) 6
Au7 C161 2.00(5) 5_655
Au7 C161 2.00(6) 2_655
Au7 Au18 2.862(2) .
Au7 Au18 2.862(2) 4_665
Au7 Ag1 2.848(8) 5_655
Au7 Ag1 2.848(8) 2_655
Au7 Ag6 3.188(4) 5_655
Au7 Ag6 3.188(4) 2_655
Au7 Au6 3.341(15) .
Au7 Au6 3.341(15) 4_665
Au16 Au16 2.596(5) 5_655
Au16 Au16 2.819(5) 6
Au16 Au17 2.837(4) .
Au16 Au5 2.864(3) 5_655
Au16 Au16 2.883(4) 3_665
Au16 Au16 2.883(4) 2_655
Au16 Au8 2.907(4) 4_665
Au16 Au17 3.332(6) 6
Au16 Au9 3.362(3) 5_655
Au19 C121 1.76(3) .
Au19 C131 2.041(17) .
Au19 Ag3 3.150(8) 5_655
Au19 Ag6 3.182(6) .
Au19 Ag2 3.240(8) .
Au18 C161 2.30(5) 5_655
Au18 Au17 2.484(7) 5_655
Au18 Ag6 2.782(4) 2_655
Au18 Au15 2.793(2) 5_655
Au18 Au17 2.946(5) 2_655
Au18 Au13 3.198(3) 5_655
Au18 Ag4 3.317(4) 5_655
Ag6 C131 1.93(5) .
Ag6 C132 2.23(5) .
Ag6 Au17 2.772(5) .
Ag6 Au18 2.782(4) 3_665
Ag6 Ag5 3.073(5) 6
Ag6 Au7 3.188(4) 3_665
Ag6 Au15 3.269(4) 6
Au2 Au2 2.482(10) 6
Au2 Ag1 2.560(12) .
Au2 Au1 2.780(8) 5_655
Au2 Au15 2.852(6) 6
Au2 Au5 3.036(6) 5_655
Au2 Au1 3.079(11) .
Ag2 C121 2.47(3) .
Ag2 Cl1 2.531(9) .
Ag2 Au13 3.012(3) 5_655
Ag2 Ag3 3.106(3) 5_655
Ag2 Au14 3.130(3) 5_655
Ag2 Ag2 3.193(5) 5_655
Ag2 Au12 3.265(18) .
Ag3 C121 2.56(3) 5_655
Ag3 C171 2.57(4) 2_655
Ag3 C151 2.63(3) .
Ag3 Au4 2.844(3) 5_655
Ag3 Au9 2.889(3) 5_655
Ag3 Au5 3.027(3) 5_655
Ag3 Au11 3.045(3) 5_655
Ag3 Ag2 3.106(3) 5_655
Ag3 Au19 3.150(8) 5_655
Ag3 Ag5 3.291(4) 2_655
Ag3 Ag4 3.346(4) .
Ag5 C171 2.44(3) .
Ag5 Cl2 2.556(9) .
Ag5 Au4 2.858(3) 6
Ag5 Au9 2.946(3) 6
Ag5 Au10 3.072(3) 6
Ag5 Ag6 3.073(5) 6
Ag5 Au11 3.248(3) 6
Ag5 Ag3 3.291(4) 3_665
Ag4 C151 2.42(3) .
Ag4 Cl2 2.542(10) .
Ag4 Au6 2.683(15) 5_655
Ag4 Au5 2.816(3) 5_655
Ag4 Au10 2.926(3) 6
Ag4 Au9 3.041(3) 5_655
Ag4 Au18 3.317(4) 5_655
Cl1 Ag2 2.531(9) 5_655
C151 C152 1.26(4) .
C152 C153 1.39(4) .
C141 C142 1.18(5) .
C172 C171 1.18(4) .
C172 C173 1.44(4) .
C112 C111 1.23(4) .
C112 C113 1.44(4) .
C121 C122 1.195(18) .
C121 Au12 2.21(3) .
C121 Ag3 2.56(3) 5_655
C123 C128 1.3900 .
C123 C124 1.3900 .
C123 C122 1.603(19) .
C128 C127 1.3900 .
C128 H128 0.9300 .
C127 C126 1.3900 .
C127 H127 0.9300 .
C126 C125 1.3900 .
C126 H126 0.9300 .
C125 C124 1.3900 .
C125 H125 0.9300 .
C124 H124 0.9300 .
C171 Au11 2.03(4) 6
C171 Ag3 2.57(4) 3_665
C143 C144 1.3900 .
C143 C148 1.3900 .
C143 C142 1.47(4) .
C144 C145 1.3900 .
C144 H144 0.9300 .
C145 C146 1.3900 .
C145 H145 0.9300 .
C146 C147 1.3900 .
C146 H146 0.9300 .
C147 C148 1.3900 .
C147 H147 0.9300 .
C148 H148 0.9300 .
C116 C117 1.3900 .
C116 C115 1.3900 .
C116 H116 0.9300 .
C117 C118 1.3900 .
C117 H117 0.9300 .
C118 C113 1.3900 .
C118 H118 0.9300 .
C113 C114 1.3900 .
C114 C115 1.3900 .
C114 H114 0.9300 .
C115 H115 0.9300 .
C177 C178 1.3900 .
C177 C176 1.3900 .
C177 H177 0.9300 .
C178 C173 1.3900 .
C178 H178 0.9300 .
C173 C174 1.3900 .
C174 C175 1.3900 .
C174 H174 0.9300 .
C175 C176 1.3900 .
C175 H175 0.9300 .
C176 H176 0.9300 .
C111 Au11 1.93(4) 3_665
C161 C162 1.25(5) .
C161 Au7 2.00(5) 3_665
C161 Au6 2.06(5) 5_655
C161 Au18 2.30(5) 5_655
C163 C162 1.31(4) .
C163 C164 1.3900 .
C163 C168 1.3900 .
C164 C165 1.3900 .
C164 H164 0.9300 .
C165 C166 1.3900 .
C165 H165 0.9300 .
C166 C167 1.3900 .
C166 H166 0.9300 .
C167 C168 1.3900 .
C167 H167 0.9300 .
C168 H168 0.9300 .
C133 C138 1.3900 .
C133 C134 1.3900 .
C133 C132 1.573(9) .
C138 C137 1.3900 .
C138 H138 0.9300 .
C137 C136 1.3900 .
C137 H137 0.9300 .
C136 C135 1.3900 .
C136 H136 0.9300 .
C135 C134 1.3900 .
C135 H135 0.9300 .
C134 H134 0.9300 .
C153 C158 1.3900 .
C153 C154 1.3900 .
C158 C157 1.3900 .
C158 H158 0.9300 .
C157 C156 1.3900 .
C157 H157 0.9300 .
C156 C155 1.3900 .
C156 H156 0.9300 .
C155 C154 1.3900 .
C155 H155 0.9300 .
C154 H154 0.9300 .
C162 Au6 2.35(4) 5_655
C131 C132 1.120(11) .
C131 Au12 1.66(3) .
C131 Ag1 2.62(5) .
Au12 Ag1 3.184(17) .
Au6 C161 2.06(5) 5_655
Au6 C162 2.35(4) 5_655
Au6 Ag4 2.683(15) 5_655
Au6 Ag1 2.839(17) 2_655
Au6 Au14 2.928(15) 5_655
Au6 Au15 3.126(16) 5_655
C132 Ag1 2.87(5) .
Au17 Au17 2.460(10) 6
Au17 Au18 2.484(7) 5_655
Au17 Au18 2.946(5) 3_665
Au17 Au15 2.972(7) 6
Au17 Au5 3.089(6) 5_655
Au17 Au16 3.332(6) 6
Au1 Au8 2.494(6) 4_665
Au1 Au9 2.752(8) 5_655
Au1 Au2 2.780(8) 5_655
Au1 Au1 2.820(11) 3_665
Au1 Au1 2.820(11) 2_655
Au1 Au5 2.843(6) 5_655
Au1 Au15 2.918(9) 2_655
Au1 Au1 3.122(14) 5_655
Au1 Au4 3.117(8) 5_655
Ag1 Au6 2.839(17) 3_665
Ag1 Au7 2.848(8) 3_665
Ag1 Au15 3.019(8) 6

loop_
_geom_torsion_atom_site_label_1
_geom_torsion_atom_site_label_2
_geom_torsion_atom_site_label_3
_geom_torsion_atom_site_label_4
_geom_torsion
_geom_torsion_site_symmetry_1
_geom_torsion_site_symmetry_4
Au18 Au5 Au3 Au2 133.69(17) . .
Au9 Au5 Au3 Au2 -6.68(18) . .
Ag4 Au5 Au3 Au2 11.2(7) 5_655 .
Au1 Au5 Au3 Au2 35.2(3) 5_655 .
Au16 Au5 Au3 Au2 54.91(18) 5_655 .
Au14 Au5 Au3 Au2 -140.76(17) 5_655 .
Au4 Au5 Au3 Au2 -41.27(16) . .
Au15 Au5 Au3 Au2 68.75(17) 5_655 .
Au6 Au5 Au3 Au2 146.8(4) . .
Au13 Au5 Au3 Au2 179.78(18) 5_655 .
Ag2 Au5 Au3 Au2 -109.35(17) . .
Au18 Au5 Au3 Au2 24.28(17) . 5_655
Au9 Au5 Au3 Au2 -116.09(17) . 5_655
Ag4 Au5 Au3 Au2 -98.2(7) 5_655 5_655
Au1 Au5 Au3 Au2 -74.2(3) 5_655 5_655
Au16 Au5 Au3 Au2 -54.50(16) 5_655 5_655
Au14 Au5 Au3 Au2 109.83(17) 5_655 5_655
Au4 Au5 Au3 Au2 -150.68(17) . 5_655
Au15 Au5 Au3 Au2 -40.66(17) 5_655 5_655
Au6 Au5 Au3 Au2 37.4(4) . 5_655
Au13 Au5 Au3 Au2 70.37(16) 5_655 5_655
Ag2 Au5 Au3 Au2 141.24(17) . 5_655
Au18 Au5 Au3 Au5 80.04(7) . 5_655
Au9 Au5 Au3 Au5 -60.34(4) . 5_655
Ag4 Au5 Au3 Au5 -42.4(7) 5_655 5_655
Au1 Au5 Au3 Au5 -18.5(2) 5_655 5_655
Au16 Au5 Au3 Au5 1.26(5) 5_655 5_655
Au14 Au5 Au3 Au5 165.58(6) 5_655 5_655
Au4 Au5 Au3 Au5 -94.92(5) . 5_655
Au15 Au5 Au3 Au5 15.10(6) 5_655 5_655
Au6 Au5 Au3 Au5 93.1(4) . 5_655
Au13 Au5 Au3 Au5 126.12(4) 5_655 5_655
Ag2 Au5 Au3 Au5 -163.00(6) . 5_655
Au18 Au5 Au3 Au4 174.96(8) . .
Au9 Au5 Au3 Au4 34.59(6) . .
Ag4 Au5 Au3 Au4 52.5(7) 5_655 .
Au1 Au5 Au3 Au4 76.5(2) 5_655 .
Au16 Au5 Au3 Au4 96.18(7) 5_655 .
Au14 Au5 Au3 Au4 -99.49(7) 5_655 .
Au15 Au5 Au3 Au4 110.02(7) 5_655 .
Au6 Au5 Au3 Au4 -171.9(4) . .
Au13 Au5 Au3 Au4 -138.95(7) 5_655 .
Ag2 Au5 Au3 Au4 -68.08(7) . .
Au18 Au5 Au3 Au4 -11.41(11) . 5_655
Au9 Au5 Au3 Au4 -151.78(8) . 5_655
Ag4 Au5 Au3 Au4 -133.9(7) 5_655 5_655
Au1 Au5 Au3 Au4 -109.9(2) 5_655 5_655
Au16 Au5 Au3 Au4 -90.18(9) 5_655 5_655
Au14 Au5 Au3 Au4 74.14(10) 5_655 5_655
Au4 Au5 Au3 Au4 173.63(11) . 5_655
Au15 Au5 Au3 Au4 -76.34(10) 5_655 5_655
Au6 Au5 Au3 Au4 1.7(4) . 5_655
Au13 Au5 Au3 Au4 34.68(7) 5_655 5_655
Ag2 Au5 Au3 Au4 105.56(10) . 5_655
Au18 Au5 Au3 Au13 -156.72(7) . .
Au9 Au5 Au3 Au13 62.91(9) . .
Ag4 Au5 Au3 Au13 80.8(7) 5_655 .
Au1 Au5 Au3 Au13 104.8(2) 5_655 .
Au16 Au5 Au3 Au13 124.50(8) 5_655 .
Au14 Au5 Au3 Au13 -71.17(9) 5_655 .
Au4 Au5 Au3 Au13 28.32(6) . .
Au15 Au5 Au3 Au13 138.34(8) 5_655 .
Au6 Au5 Au3 Au13 -143.6(4) . .
Au13 Au5 Au3 Au13 -110.63(10) 5_655 .
Ag2 Au5 Au3 Au13 -39.76(8) . .
Au18 Au5 Au3 Au13 -46.09(7) . 5_655
Au9 Au5 Au3 Au13 173.54(7) . 5_655
Ag4 Au5 Au3 Au13 -168.6(7) 5_655 5_655
Au1 Au5 Au3 Au13 -144.6(2) 5_655 5_655
Au16 Au5 Au3 Au13 -124.87(7) 5_655 5_655
Au14 Au5 Au3 Au13 39.46(6) 5_655 5_655
Au4 Au5 Au3 Au13 138.95(7) . 5_655
Au15 Au5 Au3 Au13 -111.02(7) 5_655 5_655
Au6 Au5 Au3 Au13 -33.0(4) . 5_655
Ag2 Au5 Au3 Au13 70.88(7) . 5_655
Au18 Au5 Au3 Ag2 -116.96(8) . .
Au9 Au5 Au3 Ag2 102.66(8) . .
Ag4 Au5 Au3 Ag2 120.6(7) 5_655 .
Au1 Au5 Au3 Ag2 144.5(2) 5_655 .
Au16 Au5 Au3 Ag2 164.26(8) 5_655 .
Au14 Au5 Au3 Ag2 -31.42(7) 5_655 .
Au4 Au5 Au3 Ag2 68.08(7) . .
Au15 Au5 Au3 Ag2 178.10(8) 5_655 .
Au6 Au5 Au3 Ag2 -103.9(4) . .
Au13 Au5 Au3 Ag2 -70.88(7) 5_655 .
Au18 Au5 Au3 Ag2 -81.87(9) . 5_655
Au9 Au5 Au3 Ag2 137.76(7) . 5_655
Ag4 Au5 Au3 Ag2 155.7(7) 5_655 5_655
Au1 Au5 Au3 Ag2 179.6(2) 5_655 5_655
Au16 Au5 Au3 Ag2 -160.65(8) 5_655 5_655
Au14 Au5 Au3 Ag2 3.68(9) 5_655 5_655
Au4 Au5 Au3 Ag2 103.17(8) . 5_655
Au15 Au5 Au3 Ag2 -146.81(8) 5_655 5_655
Au6 Au5 Au3 Ag2 -68.8(4) . 5_655
Au13 Au5 Au3 Ag2 -35.78(7) 5_655 5_655
Ag2 Au5 Au3 Ag2 35.09(12) . 5_655
Au18 Au5 Au3 Au16 81.17(8) . .
Au9 Au5 Au3 Au16 -59.20(7) . .
Ag4 Au5 Au3 Au16 -41.3(7) 5_655 .
Au1 Au5 Au3 Au16 -17.3(2) 5_655 .
Au16 Au5 Au3 Au16 2.39(10) 5_655 .
Au14 Au5 Au3 Au16 166.72(7) 5_655 .
Au4 Au5 Au3 Au16 -93.79(7) . .
Au15 Au5 Au3 Au16 16.24(8) 5_655 .
Au6 Au5 Au3 Au16 94.3(4) . .
Au13 Au5 Au3 Au16 127.26(6) 5_655 .
Ag2 Au5 Au3 Au16 -161.86(7) . .
Au18 Au5 Au3 Au16 78.78(8) . 5_655
Au9 Au5 Au3 Au16 -61.59(7) . 5_655
Ag4 Au5 Au3 Au16 -43.7(7) 5_655 5_655
Au1 Au5 Au3 Au16 -19.71(18) 5_655 5_655
Au14 Au5 Au3 Au16 164.33(9) 5_655 5_655
Au4 Au5 Au3 Au16 -96.18(7) . 5_655
Au15 Au5 Au3 Au16 13.84(7) 5_655 5_655
Au6 Au5 Au3 Au16 91.9(4) . 5_655
Au13 Au5 Au3 Au16 124.87(7) 5_655 5_655
Ag2 Au5 Au3 Au16 -164.26(8) . 5_655
Au18 Au5 Au9 Au8 -55.65(11) . .
Au3 Au5 Au9 Au8 76.15(8) . .
Ag4 Au5 Au9 Au8 -101.47(9) 5_655 .
Au1 Au5 Au9 Au8 31.93(18) 5_655 .
Au16 Au5 Au9 Au8 21.26(8) 5_655 .
Au14 Au5 Au9 Au8 -150.13(7) 5_655 .
Au4 Au5 Au9 Au8 111.06(7) . .
Au15 Au5 Au9 Au8 -37.56(6) 5_655 .
Au6 Au5 Au9 Au8 -81.0(4) . .
Au13 Au5 Au9 Au8 96.6(2) 5_655 .
Ag2 Au5 Au9 Au8 139.95(8) . .
Au18 Au5 Au9 Au4 -166.71(10) . .
Au3 Au5 Au9 Au4 -34.91(6) . .
Ag4 Au5 Au9 Au4 147.48(8) 5_655 .
Au1 Au5 Au9 Au4 -79.13(18) 5_655 .
Au16 Au5 Au9 Au4 -89.79(7) 5_655 .
Au14 Au5 Au9 Au4 98.81(7) 5_655 .
Au15 Au5 Au9 Au4 -148.61(6) 5_655 .
Au6 Au5 Au9 Au4 168.0(4) . .
Au13 Au5 Au9 Au4 -14.5(2) 5_655 .
Ag2 Au5 Au9 Au4 28.89(7) . .
Au18 Au5 Au9 Au10 -76.2(4) . .
Au3 Au5 Au9 Au10 55.5(4) . .
Ag4 Au5 Au9 Au10 -122.1(4) 5_655 .
Au1 Au5 Au9 Au10 11.3(4) 5_655 .
Au16 Au5 Au9 Au10 0.7(4) 5_655 .
Au14 Au5 Au9 Au10 -170.7(4) 5_655 .
Au4 Au5 Au9 Au10 90.5(4) . .
Au15 Au5 Au9 Au10 -58.2(4) 5_655 .
Au6 Au5 Au9 Au10 -101.6(5) . .
Au13 Au5 Au9 Au10 76.0(5) 5_655 .
Ag2 Au5 Au9 Au10 119.4(4) . .
Au18 Au5 Au9 Au1 -87.6(2) . 5_655
Au3 Au5 Au9 Au1 44.22(18) . 5_655
Ag4 Au5 Au9 Au1 -133.40(19) 5_655 5_655
Au16 Au5 Au9 Au1 -10.67(19) 5_655 5_655
Au14 Au5 Au9 Au1 177.94(19) 5_655 5_655
Au4 Au5 Au9 Au1 79.13(18) . 5_655
Au15 Au5 Au9 Au1 -69.49(18) 5_655 5_655
Au6 Au5 Au9 Au1 -112.9(4) . 5_655
Au13 Au5 Au9 Au1 64.7(3) 5_655 5_655
Ag2 Au5 Au9 Au1 108.02(19) . 5_655
Au18 Au5 Au9 Au10 10.19(11) . 2_655
Au3 Au5 Au9 Au10 141.99(6) . 2_655
Ag4 Au5 Au9 Au10 -35.63(8) 5_655 2_655
Au1 Au5 Au9 Au10 97.77(18) 5_655 2_655
Au16 Au5 Au9 Au10 87.10(7) 5_655 2_655
Au14 Au5 Au9 Au10 -84.29(8) 5_655 2_655
Au4 Au5 Au9 Au10 176.90(8) . 2_655
Au15 Au5 Au9 Au10 28.28(6) 5_655 2_655
Au6 Au5 Au9 Au10 -15.1(4) . 2_655
Au13 Au5 Au9 Au10 162.4(2) 5_655 2_655
Ag2 Au5 Au9 Au10 -154.21(7) . 2_655
Au18 Au5 Au9 Ag3 125.17(11) . 5_655
Au3 Au5 Au9 Ag3 -103.03(8) . 5_655
Ag4 Au5 Au9 Ag3 79.36(9) 5_655 5_655
Au1 Au5 Au9 Ag3 -147.24(19) 5_655 5_655
Au16 Au5 Au9 Ag3 -157.91(9) 5_655 5_655
Au14 Au5 Au9 Ag3 30.70(8) 5_655 5_655
Au4 Au5 Au9 Ag3 -68.12(7) . 5_655
Au15 Au5 Au9 Ag3 143.27(7) 5_655 5_655
Au6 Au5 Au9 Ag3 99.8(4) . 5_655
Au13 Au5 Au9 Ag3 -82.6(2) 5_655 5_655
Ag2 Au5 Au9 Ag3 -39.22(8) . 5_655
Au18 Au5 Au9 Au11 89.81(10) . .
Au3 Au5 Au9 Au11 -138.39(7) . .
Ag4 Au5 Au9 Au11 43.99(9) 5_655 .
Au1 Au5 Au9 Au11 177.39(19) 5_655 .
Au16 Au5 Au9 Au11 166.72(8) 5_655 .
Au14 Au5 Au9 Au11 -4.67(10) 5_655 .
Au4 Au5 Au9 Au11 -103.48(8) . .
Au15 Au5 Au9 Au11 107.90(7) 5_655 .
Au6 Au5 Au9 Au11 64.5(4) . .
Au13 Au5 Au9 Au11 -118.0(2) 5_655 .
Ag2 Au5 Au9 Au11 -74.59(9) . .
Au18 Au5 Au9 Au15 -125.96(9) . 6
Au3 Au5 Au9 Au15 5.84(8) . 6
Ag4 Au5 Au9 Au15 -171.77(9) 5_655 6
Au1 Au5 Au9 Au15 -38.38(18) 5_655 6
Au16 Au5 Au9 Au15 -49.04(8) 5_655 6
Au14 Au5 Au9 Au15 139.56(6) 5_655 6
Au4 Au5 Au9 Au15 40.75(6) . 6
Au15 Au5 Au9 Au15 -107.86(7) 5_655 6
Au6 Au5 Au9 Au15 -151.3(4) . 6
Au13 Au5 Au9 Au15 26.3(3) 5_655 6
Ag2 Au5 Au9 Au15 69.64(8) . 6
Au18 Au5 Au9 Ag5 169.00(10) . 6
Au3 Au5 Au9 Ag5 -59.20(10) . 6
Ag4 Au5 Au9 Ag5 123.19(10) 5_655 6
Au1 Au5 Au9 Ag5 -103.41(19) 5_655 6
Au16 Au5 Au9 Ag5 -114.08(10) 5_655 6
Au14 Au5 Au9 Ag5 74.53(10) 5_655 6
Au4 Au5 Au9 Ag5 -24.29(8) . 6
Au15 Au5 Au9 Ag5 -172.90(9) 5_655 6
Au6 Au5 Au9 Ag5 143.7(4) . 6
Au13 Au5 Au9 Ag5 -38.8(3) 5_655 6
Ag2 Au5 Au9 Ag5 4.61(11) . 6
Au18 Au5 Au9 Ag4 45.81(10) . 5_655
Au3 Au5 Au9 Ag4 177.61(9) . 5_655
Au1 Au5 Au9 Ag4 133.40(19) 5_655 5_655
Au16 Au5 Au9 Ag4 122.73(9) 5_655 5_655
Au14 Au5 Au9 Ag4 -48.66(8) 5_655 5_655
Au4 Au5 Au9 Ag4 -147.48(8) . 5_655
Au15 Au5 Au9 Ag4 63.91(7) 5_655 5_655
Au6 Au5 Au9 Ag4 20.5(4) . 5_655
Au13 Au5 Au9 Ag4 -162.0(3) 5_655 5_655
Ag2 Au5 Au9 Ag4 -118.58(9) . 5_655
Au18 Au5 Au9 Au15 -18.10(9) . 5_655
Au3 Au5 Au9 Au15 113.70(7) . 5_655
Ag4 Au5 Au9 Au15 -63.91(7) 5_655 5_655
Au1 Au5 Au9 Au15 69.49(18) 5_655 5_655
Au16 Au5 Au9 Au15 58.82(6) 5_655 5_655
Au14 Au5 Au9 Au15 -112.57(7) 5_655 5_655
Au4 Au5 Au9 Au15 148.61(6) . 5_655
Au6 Au5 Au9 Au15 -43.4(4) . 5_655
Au13 Au5 Au9 Au15 134.1(2) 5_655 5_655
Ag2 Au5 Au9 Au15 177.50(8) . 5_655
Au8 Au9 Au11 C111 41.7(11) . 2_655
Au5 Au9 Au11 C111 -98.0(11) . 2_655
Au4 Au9 Au11 C111 -169.8(11) . 2_655
Au10 Au9 Au11 C111 79.5(11) . 2_655
Au1 Au9 Au11 C111 23(4) 5_655 2_655
Au10 Au9 Au11 C111 2.6(11) 2_655 2_655
Ag3 Au9 Au11 C111 -133.9(11) 5_655 2_655
Au15 Au9 Au11 C111 119.8(11) 6 2_655
Ag5 Au9 Au11 C111 149.8(11) 6 2_655
Ag4 Au9 Au11 C111 -60.0(11) 5_655 2_655
Au15 Au9 Au11 C111 -30.5(11) 5_655 2_655
Au8 Au9 Au11 C171 -139.4(10) . 6
Au5 Au9 Au11 C171 80.9(10) . 6
Au4 Au9 Au11 C171 9.1(10) . 6
Au10 Au9 Au11 C171 -101.6(10) . 6
Au1 Au9 Au11 C171 -158(4) 5_655 6
Au10 Au9 Au11 C171 -178.5(10) 2_655 6
Ag3 Au9 Au11 C171 45.0(10) 5_655 6
Au15 Au9 Au11 C171 -61.3(10) 6 6
Ag5 Au9 Au11 C171 -31.3(10) 6 6
Ag4 Au9 Au11 C171 118.8(10) 5_655 6
Au15 Au9 Au11 C171 148.4(10) 5_655 6
Au8 Au9 Au11 Ag3 175.56(9) . 5_655
Au5 Au9 Au11 Ag3 35.90(8) . 5_655
Au4 Au9 Au11 Ag3 -35.97(8) . 5_655
Au10 Au9 Au11 Ag3 -146.65(8) . 5_655
Au1 Au9 Au11 Ag3 157(4) 5_655 5_655
Au10 Au9 Au11 Ag3 136.47(8) 2_655 5_655
Au15 Au9 Au11 Ag3 -106.37(8) 6 5_655
Ag5 Au9 Au11 Ag3 -76.38(8) 6 5_655
Ag4 Au9 Au11 Ag3 73.81(8) 5_655 5_655
Au15 Au9 Au11 Ag3 103.33(8) 5_655 5_655
Au8 Au9 Au11 Ag5 -108.07(8) . 6
Au5 Au9 Au11 Ag5 112.28(8) . 6
Au4 Au9 Au11 Ag5 40.41(7) . 6
Au10 Au9 Au11 Ag5 -70.28(7) . 6
Au1 Au9 Au11 Ag5 -126(4) 5_655 6
Au10 Au9 Au11 Ag5 -147.16(8) 2_655 6
Ag3 Au9 Au11 Ag5 76.38(8) 5_655 6
Au15 Au9 Au11 Ag5 -29.99(7) 6 6
Ag4 Au9 Au11 Ag5 150.19(9) 5_655 6
Au15 Au9 Au11 Ag5 179.71(8) 5_655 6
Au8 Au9 Au11 Au10 -37.79(6) . .
Au5 Au9 Au11 Au10 -177.45(8) . .
Au4 Au9 Au11 Au10 110.69(8) . .
Au1 Au9 Au11 Au10 -56(4) 5_655 .
Au10 Au9 Au11 Au10 -76.88(8) 2_655 .
Ag3 Au9 Au11 Au10 146.65(8) 5_655 .
Au15 Au9 Au11 Au10 40.28(6) 6 .
Ag5 Au9 Au11 Au10 70.28(7) 6 .
Ag4 Au9 Au11 Au10 -139.54(8) 5_655 .
Au15 Au9 Au11 Au10 -110.01(7) 5_655 .
Au8 Au9 Au10 C111 124(3) . .
Au5 Au9 Au10 C111 146(3) . .
Au4 Au9 Au10 C111 -128(3) . .
Au1 Au9 Au10 C111 157(3) 5_655 .
Au10 Au9 Au10 C111 57(3) 2_655 .
Ag3 Au9 Au10 C111 -57(3) 5_655 .
Au11 Au9 Au10 C111 -21(3) . .
Au15 Au9 Au10 C111 -160(3) 6 .
Ag5 Au9 Au10 C111 -94(3) 6 .
Ag4 Au9 Au10 C111 30(3) 5_655 .
Au15 Au9 Au10 C111 93(3) 5_655 .
Au8 Au9 Au10 C112 146.7(11) . .
Au5 Au9 Au10 C112 168.8(11) . .
Au4 Au9 Au10 C112 -105.7(11) . .
Au1 Au9 Au10 C112 179.3(11) 5_655 .
Au10 Au9 Au10 C112 79.2(11) 2_655 .
Ag3 Au9 Au10 C112 -34.8(11) 5_655 .
Au11 Au9 Au10 C112 1.7(11) . .
Au15 Au9 Au10 C112 -137.7(11) 6 .
Ag5 Au9 Au10 C112 -71.9(11) 6 .
Ag4 Au9 Au10 C112 52.7(11) 5_655 .
Au15 Au9 Au10 C112 115.3(11) 5_655 .
Au8 Au9 Au10 Au9 -23.75(7) . 3_665
Au5 Au9 Au10 Au9 -1.7(4) . 3_665
Au4 Au9 Au10 Au9 83.84(8) . 3_665
Au1 Au9 Au10 Au9 8.85(18) 5_655 3_665
Au10 Au9 Au10 Au9 -91.28(6) 2_655 3_665
Ag3 Au9 Au10 Au9 154.70(9) 5_655 3_665
Au11 Au9 Au10 Au9 -168.79(8) . 3_665
Au15 Au9 Au10 Au9 51.82(6) 6 3_665
Ag5 Au9 Au10 Au9 117.66(9) 6 3_665
Ag4 Au9 Au10 Au9 -117.73(10) 5_655 3_665
Au15 Au9 Au10 Au9 -55.21(8) 5_655 3_665
Au8 Au9 Au10 Au15 -75.57(6) . 6
Au5 Au9 Au10 Au15 -53.5(4) . 6
Au4 Au9 Au10 Au15 32.02(7) . 6
Au1 Au9 Au10 Au15 -42.97(17) 5_655 6
Au10 Au9 Au10 Au15 -143.10(6) 2_655 6
Ag3 Au9 Au10 Au15 102.88(9) 5_655 6
Au11 Au9 Au10 Au15 139.39(6) . 6
Ag5 Au9 Au10 Au15 65.84(7) 6 6
Ag4 Au9 Au10 Au15 -169.55(10) 5_655 6
Au15 Au9 Au10 Au15 -107.03(8) 5_655 6
Au5 Au9 Au10 Au8 22.1(4) . .
Au4 Au9 Au10 Au8 107.59(8) . .
Au1 Au9 Au10 Au8 32.60(17) 5_655 .
Au10 Au9 Au10 Au8 -67.53(6) 2_655 .
Ag3 Au9 Au10 Au8 178.45(10) 5_655 .
Au11 Au9 Au10 Au8 -145.04(7) . .
Au15 Au9 Au10 Au8 75.57(6) 6 .
Ag5 Au9 Au10 Au8 141.41(9) 6 .
Ag4 Au9 Au10 Au8 -93.98(10) 5_655 .
Au15 Au9 Au10 Au8 -31.45(7) 5_655 .
Au8 Au9 Au10 Ag4 -93.93(9) . 6
Au5 Au9 Au10 Ag4 -71.9(4) . 6
Au4 Au9 Au10 Ag4 13.66(11) . 6
Au1 Au9 Au10 Ag4 -61.33(19) 5_655 6
Au10 Au9 Au10 Ag4 -161.46(8) 2_655 6
Ag3 Au9 Au10 Ag4 84.52(11) 5_655 6
Au11 Au9 Au10 Ag4 121.03(9) . 6
Au15 Au9 Au10 Ag4 -18.36(8) 6 6
Ag5 Au9 Au10 Ag4 47.48(10) 6 6
Ag4 Au9 Au10 Ag4 172.09(9) 5_655 6
Au15 Au9 Au10 Ag4 -125.38(9) 5_655 6
Au8 Au9 Au10 Ag5 -141.41(9) . 6
Au5 Au9 Au10 Ag5 -119.3(4) . 6
Au4 Au9 Au10 Ag5 -33.82(8) . 6
Au1 Au9 Au10 Ag5 -108.81(18) 5_655 6
Au10 Au9 Au10 Ag5 151.06(8) 2_655 6
Ag3 Au9 Au10 Ag5 37.04(10) 5_655 6
Au11 Au9 Au10 Ag5 73.55(7) . 6
Au15 Au9 Au10 Ag5 -65.84(7) 6 6
Ag4 Au9 Au10 Ag5 124.61(11) 5_655 6
Au15 Au9 Au10 Ag5 -172.86(9) 5_655 6
Au8 Au9 Au10 Au11 145.04(7) . .
Au5 Au9 Au10 Au11 167.1(4) . .
Au4 Au9 Au10 Au11 -107.37(8) . .
Au1 Au9 Au10 Au11 177.64(17) 5_655 .
Au10 Au9 Au10 Au11 77.51(5) 2_655 .
Ag3 Au9 Au10 Au11 -36.51(9) 5_655 .
Au15 Au9 Au10 Au11 -139.39(6) 6 .
Ag5 Au9 Au10 Au11 -73.55(7) 6 .
Ag4 Au9 Au10 Au11 51.06(9) 5_655 .
Au15 Au9 Au10 Au11 113.58(7) 5_655 .
Au8 Au9 Au10 Au10 67.53(6) . 2_655
Au5 Au9 Au10 Au10 89.6(4) . 2_655
Au4 Au9 Au10 Au10 175.12(8) . 2_655
Au1 Au9 Au10 Au10 100.13(17) 5_655 2_655
Ag3 Au9 Au10 Au10 -114.02(9) 5_655 2_655
Au11 Au9 Au10 Au10 -77.51(5) . 2_655
Au15 Au9 Au10 Au10 143.10(6) 6 2_655
Ag5 Au9 Au10 Au10 -151.06(8) 6 2_655
Ag4 Au9 Au10 Au10 -26.45(8) 5_655 2_655
Au15 Au9 Au10 Au10 36.07(5) 5_655 2_655
Au8 Au9 Au10 Au10 31.27(6) . 3_665
Au5 Au9 Au10 Au10 53.3(4) . 3_665
Au4 Au9 Au10 Au10 138.86(6) . 3_665
Au1 Au9 Au10 Au10 63.87(17) 5_655 3_665
Au10 Au9 Au10 Au10 -36.25(4) 2_655 3_665
Ag3 Au9 Au10 Au10 -150.27(8) 5_655 3_665
Au11 Au9 Au10 Au10 -113.76(5) . 3_665
Au15 Au9 Au10 Au10 106.84(5) 6 3_665
Ag5 Au9 Au10 Au10 172.68(7) 6 3_665
Ag4 Au9 Au10 Au10 -62.71(10) 5_655 3_665
Au15 Au9 Au10 Au10 -0.18(7) 5_655 3_665
C111 Au11 Au10 C111 75.4(18) 2_655 .
C171 Au11 Au10 C111 -99.8(15) 6 .
Au9 Au11 Au10 C111 172.9(9) . .
Ag3 Au11 Au10 C111 -158.3(9) 5_655 .
Ag5 Au11 Au10 C111 -115.3(9) 6 .
C111 Au11 Au10 C112 83.7(13) 2_655 .
C171 Au11 Au10 C112 -91.5(14) 6 .
Au9 Au11 Au10 C112 -178.7(8) . .
Ag3 Au11 Au10 C112 -149.9(8) 5_655 .
Ag5 Au11 Au10 C112 -107.0(8) 6 .
C111 Au11 Au10 Au9 -97.5(11) 2_655 .
C171 Au11 Au10 Au9 87.2(11) 6 .
Ag3 Au11 Au10 Au9 28.80(7) 5_655 .
Ag5 Au11 Au10 Au9 71.78(7) 6 .
C111 Au11 Au10 Au9 -58.3(11) 2_655 3_665
C171 Au11 Au10 Au9 126.5(11) 6 3_665
Au9 Au11 Au10 Au9 39.3(2) . 3_665
Ag3 Au11 Au10 Au9 68.1(3) 5_655 3_665
Ag5 Au11 Au10 Au9 111.0(2) 6 3_665
C111 Au11 Au10 Au15 -134.5(11) 2_655 6
C171 Au11 Au10 Au15 50.3(11) 6 6
Au9 Au11 Au10 Au15 -36.95(6) . 6
Ag3 Au11 Au10 Au15 -8.15(9) 5_655 6
Ag5 Au11 Au10 Au15 34.83(7) 6 6
C111 Au11 Au10 Au8 -67.2(11) 2_655 .
C171 Au11 Au10 Au8 117.6(11) 6 .
Au9 Au11 Au10 Au8 30.34(6) . .
Ag3 Au11 Au10 Au8 59.14(9) 5_655 .
Ag5 Au11 Au10 Au8 102.13(8) 6 .
C111 Au11 Au10 Ag4 162.5(11) 2_655 6
C171 Au11 Au10 Ag4 -12.8(11) 6 6
Au9 Au11 Au10 Ag4 -99.99(11) . 6
Ag3 Au11 Au10 Ag4 -71.19(12) 5_655 6
Ag5 Au11 Au10 Ag4 -28.21(11) 6 6
C111 Au11 Au10 Ag5 -169.3(11) 2_655 6
C171 Au11 Au10 Ag5 15.5(11) 6 6
Au9 Au11 Au10 Ag5 -71.78(7) . 6
Ag3 Au11 Au10 Ag5 -42.99(8) 5_655 6
C111 Au11 Au10 Au10 -33.3(11) 2_655 2_655
C171 Au11 Au10 Au10 151.5(11) 6 2_655
Au9 Au11 Au10 Au10 64.28(5) . 2_655
Ag3 Au11 Au10 Au10 93.08(7) 5_655 2_655
Ag5 Au11 Au10 Au10 136.07(7) 6 2_655
C111 Au11 Au10 Au10 -8.4(11) 2_655 3_665
C171 Au11 Au10 Au10 176.3(11) 6 3_665
Au9 Au11 Au10 Au10 89.10(5) . 3_665
Ag3 Au11 Au10 Au10 117.90(6) 5_655 3_665
Ag5 Au11 Au10 Au10 160.89(7) 6 3_665
Au8 Au9 Au4 Au2 -1.88(17) . .
Au5 Au9 Au4 Au2 95.27(15) . .
Au10 Au9 Au4 Au2 -73.53(16) . .
Au1 Au9 Au4 Au2 26.6(2) 5_655 .
Au10 Au9 Au4 Au2 77.0(5) 2_655 .
Ag3 Au9 Au4 Au2 170.16(17) 5_655 .
Au11 Au9 Au4 Au2 -152.74(15) . .
Au15 Au9 Au4 Au2 -42.01(15) 6 .
Ag5 Au9 Au4 Au2 -109.09(16) 6 .
Ag4 Au9 Au4 Au2 125.30(17) 5_655 .
Au15 Au9 Au4 Au2 66.15(16) 5_655 .
Au8 Au9 Au4 Ag1 57.3(3) . .
Au5 Au9 Au4 Ag1 154.4(3) . .
Au10 Au9 Au4 Ag1 -14.4(3) . .
Au1 Au9 Au4 Ag1 85.7(3) 5_655 .
Au10 Au9 Au4 Ag1 136.1(5) 2_655 .
Ag3 Au9 Au4 Ag1 -130.7(3) 5_655 .
Au11 Au9 Au4 Ag1 -93.6(3) . .
Au15 Au9 Au4 Ag1 17.1(3) 6 .
Ag5 Au9 Au4 Ag1 -50.0(3) 6 .
Ag4 Au9 Au4 Ag1 -175.6(3) 5_655 .
Au15 Au9 Au4 Ag1 125.3(3) 5_655 .
Au8 Au9 Au4 Au12 147.4(4) . .
Au5 Au9 Au4 Au12 -115.4(4) . .
Au10 Au9 Au4 Au12 75.8(4) . .
Au1 Au9 Au4 Au12 175.9(5) 5_655 .
Au10 Au9 Au4 Au12 -133.7(6) 2_655 .
Ag3 Au9 Au4 Au12 -40.5(4) 5_655 .
Au11 Au9 Au4 Au12 -3.4(4) . .
Au15 Au9 Au4 Au12 107.3(4) 6 .
Ag5 Au9 Au4 Au12 40.2(4) 6 .
Ag4 Au9 Au4 Au12 -85.4(4) 5_655 .
Au15 Au9 Au4 Au12 -144.5(4) 5_655 .
Au8 Au9 Au4 Ag6 75.69(12) . .
Au5 Au9 Au4 Ag6 172.83(11) . .
Au10 Au9 Au4 Ag6 4.03(13) . .
Au1 Au9 Au4 Ag6 104.2(2) 5_655 .
Au10 Au9 Au4 Ag6 154.6(4) 2_655 .
Ag3 Au9 Au4 Ag6 -112.28(12) 5_655 .
Au11 Au9 Au4 Ag6 -75.18(12) . .
Au15 Au9 Au4 Ag6 35.55(10) 6 .
Ag5 Au9 Au4 Ag6 -31.53(11) 6 .
Ag4 Au9 Au4 Ag6 -157.14(11) 5_655 .
Au15 Au9 Au4 Ag6 143.71(10) 5_655 .
Au8 Au9 Au4 Au3 -62.84(9) . .
Au5 Au9 Au4 Au3 34.30(6) . .
Au10 Au9 Au4 Au3 -134.50(7) . .
Au1 Au9 Au4 Au3 -34.37(17) 5_655 .
Au10 Au9 Au4 Au3 16.0(5) 2_655 .
Ag3 Au9 Au4 Au3 109.20(9) 5_655 .
Au11 Au9 Au4 Au3 146.29(7) . .
Au15 Au9 Au4 Au3 -102.97(7) 6 .
Ag5 Au9 Au4 Au3 -170.06(9) 6 .
Ag4 Au9 Au4 Au3 64.33(10) 5_655 .
Au15 Au9 Au4 Au3 5.19(9) 5_655 .
Au8 Au9 Au4 Au17 6.74(14) . .
Au5 Au9 Au4 Au17 103.89(12) . .
Au10 Au9 Au4 Au17 -64.92(13) . .
Au1 Au9 Au4 Au17 35.2(2) 5_655 .
Au10 Au9 Au4 Au17 85.6(5) 2_655 .
Ag3 Au9 Au4 Au17 178.78(13) 5_655 .
Au11 Au9 Au4 Au17 -144.12(12) . .
Au15 Au9 Au4 Au17 -33.39(12) 6 .
Ag5 Au9 Au4 Au17 -100.48(13) 6 .
Ag4 Au9 Au4 Au17 133.91(13) 5_655 .
Au15 Au9 Au4 Au17 74.77(13) 5_655 .
Au8 Au9 Au4 Ag3 -172.04(9) . 5_655
Au5 Au9 Au4 Ag3 -74.89(7) . 5_655
Au10 Au9 Au4 Ag3 116.31(9) . 5_655
Au1 Au9 Au4 Ag3 -143.57(18) 5_655 5_655
Au10 Au9 Au4 Ag3 -93.2(4) 2_655 5_655
Au11 Au9 Au4 Ag3 37.10(8) . 5_655
Au15 Au9 Au4 Ag3 147.83(8) 6 5_655
Ag5 Au9 Au4 Ag3 80.74(9) 6 5_655
Ag4 Au9 Au4 Ag3 -44.86(10) 5_655 5_655
Au15 Au9 Au4 Ag3 -104.01(8) 5_655 5_655
Au8 Au9 Au4 Ag2 -129.01(9) . .
Au5 Au9 Au4 Ag2 -31.87(8) . .
Au10 Au9 Au4 Ag2 159.33(8) . .
Au1 Au9 Au4 Ag2 -100.54(18) 5_655 .
Au10 Au9 Au4 Ag2 -50.1(5) 2_655 .
Ag3 Au9 Au4 Ag2 43.03(9) 5_655 .
Au11 Au9 Au4 Ag2 80.12(9) . .
Au15 Au9 Au4 Ag2 -169.14(9) 6 .
Ag5 Au9 Au4 Ag2 123.77(10) 6 .
Ag4 Au9 Au4 Ag2 -1.84(12) 5_655 .
Au15 Au9 Au4 Ag2 -60.98(10) 5_655 .
Au8 Au9 Au4 Ag5 107.22(9) . 6
Au5 Au9 Au4 Ag5 -155.64(8) . 6
Au10 Au9 Au4 Ag5 35.56(8) . 6
Au1 Au9 Au4 Ag5 135.69(18) 5_655 6
Au10 Au9 Au4 Ag5 -173.9(4) 2_655 6
Ag3 Au9 Au4 Ag5 -80.74(9) 5_655 6
Au11 Au9 Au4 Ag5 -43.65(8) . 6
Au15 Au9 Au4 Ag5 67.09(7) 6 6
Ag4 Au9 Au4 Ag5 -125.61(10) 5_655 6
Au15 Au9 Au4 Ag5 175.25(8) 5_655 6
Au8 Au9 Au4 Au13 -42.6(3) . .
Au5 Au9 Au4 Au13 54.5(3) . .
Au10 Au9 Au4 Au13 -114.3(3) . .
Au1 Au9 Au4 Au13 -14.1(3) 5_655 .
Au10 Au9 Au4 Au13 36.3(6) 2_655 .
Ag3 Au9 Au4 Au13 129.4(3) 5_655 .
Au11 Au9 Au4 Au13 166.5(3) . .
Au15 Au9 Au4 Au13 -82.7(3) 6 .
Ag5 Au9 Au4 Au13 -149.8(3) 6 .
Ag4 Au9 Au4 Au13 84.6(3) 5_655 .
Au15 Au9 Au4 Au13 25.4(3) 5_655 .
Au8 Au9 Au4 Au5 -97.15(8) . .
Au10 Au9 Au4 Au5 -168.80(8) . .
Au1 Au9 Au4 Au5 -68.68(17) 5_655 .
Au10 Au9 Au4 Au5 -18.3(4) 2_655 .
Ag3 Au9 Au4 Au5 74.89(7) 5_655 .
Au11 Au9 Au4 Au5 111.99(7) . .
Au15 Au9 Au4 Au5 -137.28(6) 6 .
Ag5 Au9 Au4 Au5 155.64(8) 6 .
Ag4 Au9 Au4 Au5 30.03(8) 5_655 .
Au15 Au9 Au4 Au5 -29.12(6) 5_655 .
Au2 Au3 Au4 Au2 -100.7(3) 5_655 .
Au5 Au3 Au4 Au2 38.59(14) 5_655 .
Au5 Au3 Au4 Au2 -133.65(13) . .
Au4 Au3 Au4 Au2 131.01(12) 5_655 .
Au13 Au3 Au4 Au2 74.67(13) . .
Au13 Au3 Au4 Au2 -174.98(14) 5_655 .
Ag2 Au3 Au4 Au2 151.77(14) . .
Ag2 Au3 Au4 Au2 111.28(13) 5_655 .
Au16 Au3 Au4 Au2 -24.68(13) . .
Au16 Au3 Au4 Au2 -72.84(14) 5_655 .
Au2 Au3 Au4 Au9 99.31(13) . .
Au2 Au3 Au4 Au9 -1.35(17) 5_655 .
Au5 Au3 Au4 Au9 137.90(8) 5_655 .
Au5 Au3 Au4 Au9 -34.34(6) . .
Au4 Au3 Au4 Au9 -129.68(5) 5_655 .
Au13 Au3 Au4 Au9 173.98(8) . .
Au13 Au3 Au4 Au9 -75.67(9) 5_655 .
Ag2 Au3 Au4 Au9 -108.92(8) . .
Ag2 Au3 Au4 Au9 -149.41(7) 5_655 .
Au16 Au3 Au4 Au9 74.63(8) . .
Au16 Au3 Au4 Au9 26.47(7) 5_655 .
Au2 Au3 Au4 Ag1 -32.4(2) . .
Au2 Au3 Au4 Ag1 -133.1(2) 5_655 .
Au5 Au3 Au4 Ag1 6.2(2) 5_655 .
Au5 Au3 Au4 Ag1 -166.1(2) . .
Au4 Au3 Au4 Ag1 98.6(2) 5_655 .
Au13 Au3 Au4 Ag1 42.3(2) . .
Au13 Au3 Au4 Ag1 152.6(2) 5_655 .
Ag2 Au3 Au4 Ag1 119.4(2) . .
Ag2 Au3 Au4 Ag1 78.9(2) 5_655 .
Au16 Au3 Au4 Ag1 -57.1(2) . .
Au16 Au3 Au4 Ag1 -105.3(2) 5_655 .
Au2 Au3 Au4 Au12 -108.3(4) . .
Au2 Au3 Au4 Au12 151.1(4) 5_655 .
Au5 Au3 Au4 Au12 -69.7(4) 5_655 .
Au5 Au3 Au4 Au12 118.1(3) . .
Au4 Au3 Au4 Au12 22.7(3) 5_655 .
Au13 Au3 Au4 Au12 -33.6(3) . .
Au13 Au3 Au4 Au12 76.8(3) 5_655 .
Ag2 Au3 Au4 Au12 43.5(3) . .
Ag2 Au3 Au4 Au12 3.0(3) 5_655 .
Au16 Au3 Au4 Au12 -132.9(3) . .
Au16 Au3 Au4 Au12 178.9(3) 5_655 .
Au2 Au3 Au4 Ag6 -41.81(16) . .
Au2 Au3 Au4 Ag6 -142.46(17) 5_655 .
Au5 Au3 Au4 Ag6 -3.21(15) 5_655 .
Au5 Au3 Au4 Ag6 -175.46(12) . .
Au4 Au3 Au4 Ag6 89.20(12) 5_655 .
Au13 Au3 Au4 Ag6 32.86(11) . .
Au13 Au3 Au4 Ag6 143.21(11) 5_655 .
Ag2 Au3 Au4 Ag6 109.96(12) . .
Ag2 Au3 Au4 Ag6 69.47(13) 5_655 .
Au16 Au3 Au4 Ag6 -66.49(13) . .
Au16 Au3 Au4 Ag6 -114.65(12) 5_655 .
Au2 Au3 Au4 Au17 -11.3(2) . .
Au2 Au3 Au4 Au17 -111.97(19) 5_655 .
Au5 Au3 Au4 Au17 27.28(15) 5_655 .
Au5 Au3 Au4 Au17 -144.96(15) . .
Au4 Au3 Au4 Au17 119.69(14) 5_655 .
Au13 Au3 Au4 Au17 63.36(14) . .
Au13 Au3 Au4 Au17 173.71(15) 5_655 .
Ag2 Au3 Au4 Au17 140.45(15) . .
Ag2 Au3 Au4 Au17 99.96(15) 5_655 .
Au16 Au3 Au4 Au17 -35.99(15) . .
Au16 Au3 Au4 Au17 -84.16(15) 5_655 .
Au2 Au3 Au4 Ag3 165.63(14) . 5_655
Au2 Au3 Au4 Ag3 64.97(17) 5_655 5_655
Au5 Au3 Au4 Ag3 -155.78(8) 5_655 5_655
Au5 Au3 Au4 Ag3 31.98(8) . 5_655
Au4 Au3 Au4 Ag3 -63.36(7) 5_655 5_655
Au13 Au3 Au4 Ag3 -119.70(9) . 5_655
Au13 Au3 Au4 Ag3 -9.35(11) 5_655 5_655
Ag2 Au3 Au4 Ag3 -42.61(9) . 5_655
Ag2 Au3 Au4 Ag3 -83.09(9) 5_655 5_655
Au16 Au3 Au4 Ag3 140.95(8) . 5_655
Au16 Au3 Au4 Ag3 92.79(9) 5_655 5_655
Au2 Au3 Au4 Ag2 -151.77(14) . .
Au2 Au3 Au4 Ag2 107.58(15) 5_655 .
Au5 Au3 Au4 Ag2 -113.17(10) 5_655 .
Au5 Au3 Au4 Ag2 74.58(7) . .
Au4 Au3 Au4 Ag2 -20.76(6) 5_655 .
Au13 Au3 Au4 Ag2 -77.10(7) . .
Au13 Au3 Au4 Ag2 33.25(8) 5_655 .
Ag2 Au3 Au4 Ag2 -40.49(12) 5_655 .
Au16 Au3 Au4 Ag2 -176.44(8) . .
Au16 Au3 Au4 Ag2 135.39(8) 5_655 .
Au2 Au3 Au4 Ag5 59.9(4) . 6
Au2 Au3 Au4 Ag5 -40.7(4) 5_655 6
Au5 Au3 Au4 Ag5 98.5(4) 5_655 6
Au5 Au3 Au4 Ag5 -73.7(4) . 6
Au4 Au3 Au4 Ag5 -169.0(4) 5_655 6
Au13 Au3 Au4 Ag5 134.6(4) . 6
Au13 Au3 Au4 Ag5 -115.0(4) 5_655 6
Ag2 Au3 Au4 Ag5 -148.3(4) . 6
Ag2 Au3 Au4 Ag5 171.2(3) 5_655 6
Au16 Au3 Au4 Ag5 35.3(4) . 6
Au16 Au3 Au4 Ag5 -12.9(4) 5_655 6
Au2 Au3 Au4 Au13 -74.67(13) . .
Au2 Au3 Au4 Au13 -175.32(16) 5_655 .
Au5 Au3 Au4 Au13 -36.08(7) 5_655 .
Au5 Au3 Au4 Au13 151.68(7) . .
Au4 Au3 Au4 Au13 56.34(4) 5_655 .
Au13 Au3 Au4 Au13 110.35(10) 5_655 .
Ag2 Au3 Au4 Au13 77.10(7) . .
Ag2 Au3 Au4 Au13 36.61(7) 5_655 .
Au16 Au3 Au4 Au13 -99.35(6) . .
Au16 Au3 Au4 Au13 -147.51(7) 5_655 .
Au2 Au3 Au4 Au5 133.65(13) . .
Au2 Au3 Au4 Au5 32.99(15) 5_655 .
Au5 Au3 Au4 Au5 172.24(11) 5_655 .
Au4 Au3 Au4 Au5 -95.34(5) 5_655 .
Au13 Au3 Au4 Au5 -151.68(7) . .
Au13 Au3 Au4 Au5 -41.33(6) 5_655 .
Ag2 Au3 Au4 Au5 -74.58(7) . .
Ag2 Au3 Au4 Au5 -115.07(8) 5_655 .
Au16 Au3 Au4 Au5 108.97(8) . .
Au16 Au3 Au4 Au5 60.81(6) 5_655 .
Au18 Au5 Au4 Au2 15.7(4) . .
Au9 Au5 Au4 Au2 -101.03(12) . .
Au3 Au5 Au4 Au2 39.19(12) . .
Ag4 Au5 Au4 Au2 -134.48(13) 5_655 .
Au1 Au5 Au4 Au2 -33.58(19) 5_655 .
Au16 Au5 Au4 Au2 -24.73(13) 5_655 .
Au14 Au5 Au4 Au2 148.76(12) 5_655 .
Au15 Au5 Au4 Au2 -66.74(13) 5_655 .
Au6 Au5 Au4 Au2 -175.1(17) . .
Au13 Au5 Au4 Au2 74.87(12) 5_655 .
Ag2 Au5 Au4 Au2 111.65(13) . .
Au18 Au5 Au4 Au9 116.7(4) . .
Au3 Au5 Au4 Au9 140.22(7) . .
Ag4 Au5 Au4 Au9 -33.45(8) 5_655 .
Au1 Au5 Au4 Au9 67.45(15) 5_655 .
Au16 Au5 Au4 Au9 76.29(7) 5_655 .
Au14 Au5 Au4 Au9 -110.21(7) 5_655 .
Au15 Au5 Au4 Au9 34.29(7) 5_655 .
Au6 Au5 Au4 Au9 -74.0(17) . .
Au13 Au5 Au4 Au9 175.90(7) 5_655 .
Ag2 Au5 Au4 Au9 -147.32(8) . .
Au18 Au5 Au4 Ag1 15.9(6) . .
Au9 Au5 Au4 Ag1 -100.8(5) . .
Au3 Au5 Au4 Ag1 39.4(5) . .
Ag4 Au5 Au4 Ag1 -134.3(5) 5_655 .
Au1 Au5 Au4 Ag1 -33.4(5) 5_655 .
Au16 Au5 Au4 Ag1 -24.5(5) 5_655 .
Au14 Au5 Au4 Ag1 149.0(4) 5_655 .
Au15 Au5 Au4 Ag1 -66.5(5) 5_655 .
Au6 Au5 Au4 Ag1 -174.8(17) . .
Au13 Au5 Au4 Ag1 75.1(5) 5_655 .
Ag2 Au5 Au4 Ag1 111.9(5) . .
Au18 Au5 Au4 Au12 -128.5(6) . .
Au9 Au5 Au4 Au12 114.8(4) . .
Au3 Au5 Au4 Au12 -105.0(4) . .
Ag4 Au5 Au4 Au12 81.3(4) 5_655 .
Au1 Au5 Au4 Au12 -177.7(5) 5_655 .
Au16 Au5 Au4 Au12 -168.9(4) 5_655 .
Au14 Au5 Au4 Au12 4.6(4) 5_655 .
Au15 Au5 Au4 Au12 149.1(4) 5_655 .
Au6 Au5 Au4 Au12 40.8(18) . .
Au13 Au5 Au4 Au12 -69.3(4) 5_655 .
Ag2 Au5 Au4 Au12 -32.5(4) . .
Au18 Au5 Au4 Ag6 17.9(13) . .
Au9 Au5 Au4 Ag6 -98.8(11) . .
Au3 Au5 Au4 Ag6 41.4(11) . .
Ag4 Au5 Au4 Ag6 -132.3(11) 5_655 .
Au1 Au5 Au4 Ag6 -31.4(11) 5_655 .
Au16 Au5 Au4 Ag6 -22.5(11) 5_655 .
Au14 Au5 Au4 Ag6 151.0(11) 5_655 .
Au15 Au5 Au4 Ag6 -64.5(11) 5_655 .
Au6 Au5 Au4 Ag6 -173(2) . .
Au13 Au5 Au4 Ag6 77.1(11) 5_655 .
Ag2 Au5 Au4 Ag6 113.9(11) . .
Au18 Au5 Au4 Au3 -23.5(4) . .
Au9 Au5 Au4 Au3 -140.22(7) . .
Ag4 Au5 Au4 Au3 -173.67(10) 5_655 .
Au1 Au5 Au4 Au3 -72.77(15) 5_655 .
Au16 Au5 Au4 Au3 -63.93(8) 5_655 .
Au14 Au5 Au4 Au3 109.57(8) 5_655 .
Au15 Au5 Au4 Au3 -105.93(8) 5_655 .
Au6 Au5 Au4 Au3 145.7(17) . .
Au13 Au5 Au4 Au3 35.68(6) 5_655 .
Ag2 Au5 Au4 Au3 72.46(7) . .
Au18 Au5 Au4 Au17 11.3(4) . .
Au9 Au5 Au4 Au17 -105.41(15) . .
Au3 Au5 Au4 Au17 34.81(15) . .
Ag4 Au5 Au4 Au17 -138.86(16) 5_655 .
Au1 Au5 Au4 Au17 -38.0(2) 5_655 .
Au16 Au5 Au4 Au17 -29.11(16) 5_655 .
Au14 Au5 Au4 Au17 144.38(15) 5_655 .
Au15 Au5 Au4 Au17 -71.12(16) 5_655 .
Au6 Au5 Au4 Au17 -179(70) . .
Au13 Au5 Au4 Au17 70.49(16) 5_655 .
Ag2 Au5 Au4 Au17 107.27(16) . .
Au18 Au5 Au4 Ag3 -170.9(4) . 5_655
Au9 Au5 Au4 Ag3 72.41(7) . 5_655
Au3 Au5 Au4 Ag3 -147.37(8) . 5_655
Ag4 Au5 Au4 Ag3 38.96(9) 5_655 5_655
Au1 Au5 Au4 Ag3 139.86(16) 5_655 5_655
Au16 Au5 Au4 Ag3 148.71(9) 5_655 5_655
Au14 Au5 Au4 Ag3 -37.80(7) 5_655 5_655
Au15 Au5 Au4 Ag3 106.70(9) 5_655 5_655
Au6 Au5 Au4 Ag3 -1.6(17) . 5_655
Au13 Au5 Au4 Ag3 -111.69(7) 5_655 5_655
Ag2 Au5 Au4 Ag3 -74.91(8) . 5_655
Au18 Au5 Au4 Ag2 -96.0(4) . .
Au9 Au5 Au4 Ag2 147.32(8) . .
Au3 Au5 Au4 Ag2 -72.46(7) . .
Ag4 Au5 Au4 Ag2 113.87(10) 5_655 .
Au1 Au5 Au4 Ag2 -145.23(16) 5_655 .
Au16 Au5 Au4 Ag2 -136.39(9) 5_655 .
Au14 Au5 Au4 Ag2 37.10(8) 5_655 .
Au15 Au5 Au4 Ag2 -178.39(9) 5_655 .
Au6 Au5 Au4 Ag2 73.3(17) . .
Au13 Au5 Au4 Ag2 -36.79(7) 5_655 .
Au18 Au5 Au4 Ag5 141.2(3) . 6
Au9 Au5 Au4 Ag5 24.53(8) . 6
Au3 Au5 Au4 Ag5 164.76(10) . 6
Ag4 Au5 Au4 Ag5 -8.92(12) 5_655 6
Au1 Au5 Au4 Ag5 91.99(16) 5_655 6
Au16 Au5 Au4 Ag5 100.83(10) 5_655 6
Au14 Au5 Au4 Ag5 -85.68(9) 5_655 6
Au15 Au5 Au4 Ag5 58.83(11) 5_655 6
Au6 Au5 Au4 Ag5 -49.5(17) . 6
Au13 Au5 Au4 Ag5 -159.57(8) 5_655 6
Ag2 Au5 Au4 Ag5 -122.78(10) . 6
Au18 Au5 Au4 Au13 -49.9(4) . .
Au9 Au5 Au4 Au13 -166.62(8) . .
Au3 Au5 Au4 Au13 -26.39(7) . .
Ag4 Au5 Au4 Au13 159.93(8) 5_655 .
Au1 Au5 Au4 Au13 -99.16(16) 5_655 .
Au16 Au5 Au4 Au13 -90.32(9) 5_655 .
Au14 Au5 Au4 Au13 83.17(8) 5_655 .
Au15 Au5 Au4 Au13 -132.32(7) 5_655 .
Au6 Au5 Au4 Au13 119.3(17) . .
Au13 Au5 Au4 Au13 9.28(8) 5_655 .
Ag2 Au5 Au4 Au13 46.07(8) . .
Au2 Au3 Au13 C141 -125.2(13) . .
Au2 Au3 Au13 C141 -51(2) 5_655 .
Au5 Au3 Au13 C141 -48.8(13) 5_655 .
Au5 Au3 Au13 C141 137.6(13) . .
Au4 Au3 Au13 C141 166.3(13) . .
Au4 Au3 Au13 C141 -8.5(13) 5_655 .
Au13 Au3 Au13 C141 61.5(13) 5_655 .
Ag2 Au3 Au13 C141 98.4(13) . .
Ag2 Au3 Au13 C141 23.7(13) 5_655 .
Au16 Au3 Au13 C141 -96.2(13) . .
Au16 Au3 Au13 C141 -148.0(13) 5_655 .
Au2 Au3 Au13 C142 -161.5(17) . .
Au2 Au3 Au13 C142 -87(2) 5_655 .
Au5 Au3 Au13 C142 -85.1(17) 5_655 .
Au5 Au3 Au13 C142 101.3(17) . .
Au4 Au3 Au13 C142 130.0(17) . .
Au4 Au3 Au13 C142 -44.8(17) 5_655 .
Au13 Au3 Au13 C142 25.2(17) 5_655 .
Ag2 Au3 Au13 C142 62.1(17) . .
Ag2 Au3 Au13 C142 -12.6(17) 5_655 .
Au16 Au3 Au13 C142 -132.5(17) . .
Au16 Au3 Au13 C142 175.6(17) 5_655 .
Au2 Au3 Au13 Au17 -0.6(3) . .
Au2 Au3 Au13 Au17 73.9(15) 5_655 .
Au5 Au3 Au13 Au17 75.82(15) 5_655 .
Au5 Au3 Au13 Au17 -97.83(16) . .
Au4 Au3 Au13 Au17 -69.09(15) . .
Au4 Au3 Au13 Au17 116.13(16) 5_655 .
Au13 Au3 Au13 Au17 -173.88(15) 5_655 .
Ag2 Au3 Au13 Au17 -137.02(16) . .
Ag2 Au3 Au13 Au17 148.31(16) 5_655 .
Au16 Au3 Au13 Au17 28.40(16) . .
Au16 Au3 Au13 Au17 -23.46(17) 5_655 .
Au2 Au3 Au13 Ag1 28.4(3) . .
Au2 Au3 Au13 Ag1 102.9(15) 5_655 .
Au5 Au3 Au13 Ag1 104.7(2) 5_655 .
Au5 Au3 Au13 Ag1 -68.9(2) . .
Au4 Au3 Au13 Ag1 -40.2(2) . .
Au4 Au3 Au13 Ag1 145.1(2) 5_655 .
Au13 Au3 Au13 Ag1 -145.0(2) 5_655 .
Ag2 Au3 Au13 Ag1 -108.1(2) . .
Ag2 Au3 Au13 Ag1 177.2(2) 5_655 .
Au16 Au3 Au13 Ag1 57.3(2) . .
Au16 Au3 Au13 Ag1 5.5(2) 5_655 .
Au2 Au3 Au13 Au4 68.52(14) . .
Au2 Au3 Au13 Au4 143.0(15) 5_655 .
Au5 Au3 Au13 Au4 144.91(7) 5_655 .
Au5 Au3 Au13 Au4 -28.74(7) . .
Au4 Au3 Au13 Au4 -174.78(9) 5_655 .
Au13 Au3 Au13 Au4 -104.79(5) 5_655 .
Ag2 Au3 Au13 Au4 -67.93(7) . .
Ag2 Au3 Au13 Au4 -142.60(8) 5_655 .
Au16 Au3 Au13 Au4 97.49(8) . .
Au16 Au3 Au13 Au4 45.63(9) 5_655 .
Au2 Au3 Au13 Au2 74.5(16) 5_655 .
Au5 Au3 Au13 Au2 76.39(14) 5_655 .
Au5 Au3 Au13 Au2 -97.26(15) . .
Au4 Au3 Au13 Au2 -68.52(14) . .
Au4 Au3 Au13 Au2 116.70(15) 5_655 .
Au13 Au3 Au13 Au2 -173.32(14) 5_655 .
Ag2 Au3 Au13 Au2 -136.45(15) . .
Ag2 Au3 Au13 Au2 148.88(15) 5_655 .
Au16 Au3 Au13 Au2 28.96(15) . .
Au16 Au3 Au13 Au2 -22.90(16) 5_655 .
Au2 Au3 Au13 Au5 -76.39(14) . 5_655
Au2 Au3 Au13 Au5 -1.9(15) 5_655 5_655
Au5 Au3 Au13 Au5 -173.65(9) . 5_655
Au4 Au3 Au13 Au5 -144.91(7) . 5_655
Au4 Au3 Au13 Au5 40.31(6) 5_655 5_655
Au13 Au3 Au13 Au5 110.30(5) 5_655 5_655
Ag2 Au3 Au13 Au5 147.16(7) . 5_655
Ag2 Au3 Au13 Au5 72.49(7) 5_655 5_655
Au16 Au3 Au13 Au5 -47.42(6) . 5_655
Au16 Au3 Au13 Au5 -99.28(10) 5_655 5_655
Au2 Au3 Au13 Ag2 -148.88(15) . 5_655
Au2 Au3 Au13 Ag2 -74.4(15) 5_655 5_655
Au5 Au3 Au13 Ag2 -72.49(7) 5_655 5_655
Au5 Au3 Au13 Ag2 113.86(9) . 5_655
Au4 Au3 Au13 Ag2 142.60(8) . 5_655
Au4 Au3 Au13 Ag2 -32.18(8) 5_655 5_655
Au13 Au3 Au13 Ag2 37.80(6) 5_655 5_655
Ag2 Au3 Au13 Ag2 74.67(11) . 5_655
Au16 Au3 Au13 Ag2 -119.92(8) . 5_655
Au16 Au3 Au13 Ag2 -171.78(10) 5_655 5_655
Au2 Au3 Au13 Ag6 41.20(16) . .
Au2 Au3 Au13 Ag6 115.7(15) 5_655 .
Au5 Au3 Au13 Ag6 117.59(9) 5_655 .
Au5 Au3 Au13 Ag6 -56.06(11) . .
Au4 Au3 Au13 Ag6 -27.32(9) . .
Au4 Au3 Au13 Ag6 157.90(9) 5_655 .
Au13 Au3 Au13 Ag6 -132.11(9) 5_655 .
Ag2 Au3 Au13 Ag6 -95.25(10) . .
Ag2 Au3 Au13 Ag6 -169.92(11) 5_655 .
Au16 Au3 Au13 Ag6 70.16(10) . .
Au16 Au3 Au13 Ag6 18.30(13) 5_655 .
Au2 Au3 Au13 Ag2 136.45(15) . .
Au2 Au3 Au13 Ag2 -149.1(15) 5_655 .
Au5 Au3 Au13 Ag2 -147.16(7) 5_655 .
Au5 Au3 Au13 Ag2 39.19(8) . .
Au4 Au3 Au13 Ag2 67.93(7) . .
Au4 Au3 Au13 Ag2 -106.85(9) 5_655 .
Au13 Au3 Au13 Ag2 -36.86(6) 5_655 .
Ag2 Au3 Au13 Ag2 -74.67(11) 5_655 .
Au16 Au3 Au13 Ag2 165.42(8) . .
Au16 Au3 Au13 Ag2 113.56(10) 5_655 .
Au2 Au3 Au13 Au12 94.7(4) . .
Au2 Au3 Au13 Au12 169.2(15) 5_655 .
Au5 Au3 Au13 Au12 171.1(3) 5_655 .
Au5 Au3 Au13 Au12 -2.5(3) . .
Au4 Au3 Au13 Au12 26.2(3) . .
Au4 Au3 Au13 Au12 -148.6(3) 5_655 .
Au13 Au3 Au13 Au12 -78.6(3) 5_655 .
Ag2 Au3 Au13 Au12 -41.7(3) . .
Ag2 Au3 Au13 Au12 -116.4(3) 5_655 .
Au16 Au3 Au13 Au12 123.7(3) . .
Au16 Au3 Au13 Au12 71.8(3) 5_655 .
Au2 Au4 Au13 C141 162(4) . .
Au9 Au4 Au13 C141 -153(4) . .
Ag1 Au4 Au13 C141 98(4) . .
Au12 Au4 Au13 C141 18(4) . .
Ag6 Au4 Au13 C141 81(4) . .
Au3 Au4 Au13 C141 -131(4) . .
Au17 Au4 Au13 C141 151(4) . .
Ag3 Au4 Au13 C141 -31(4) 5_655 .
Ag2 Au4 Au13 C141 -60(4) . .
Ag5 Au4 Au13 C141 62(4) 6 .
Au5 Au4 Au13 C141 -105(4) . .
Au2 Au4 Au13 C142 151.4(12) . .
Au9 Au4 Au13 C142 -163.7(13) . .
Ag1 Au4 Au13 C142 87.3(13) . .
Au12 Au4 Au13 C142 7.6(13) . .
Ag6 Au4 Au13 C142 70.9(12) . .
Au3 Au4 Au13 C142 -141.1(12) . .
Au17 Au4 Au13 C142 140.0(12) . .
Ag3 Au4 Au13 C142 -42.1(12) 5_655 .
Ag2 Au4 Au13 C142 -70.6(12) . .
Ag5 Au4 Au13 C142 51.8(12) 6 .
Au5 Au4 Au13 C142 -115.4(12) . .
Au2 Au4 Au13 Au17 11.4(2) . .
Au9 Au4 Au13 Au17 56.3(3) . .
Ag1 Au4 Au13 Au17 -52.7(3) . .
Au12 Au4 Au13 Au17 -132.4(4) . .
Ag6 Au4 Au13 Au17 -69.13(13) . .
Au3 Au4 Au13 Au17 78.87(12) . .
Ag3 Au4 Au13 Au17 177.89(15) 5_655 .
Ag2 Au4 Au13 Au17 149.44(13) . .
Ag5 Au4 Au13 Au17 -88.18(15) 6 .
Au5 Au4 Au13 Au17 104.66(12) . .
Au2 Au4 Au13 Au3 -67.44(16) . .
Au9 Au4 Au13 Au3 -22.6(3) . .
Ag1 Au4 Au13 Au3 -131.6(3) . .
Au12 Au4 Au13 Au3 148.8(4) . .
Ag6 Au4 Au13 Au3 -148.00(10) . .
Au17 Au4 Au13 Au3 -78.87(12) . .
Ag3 Au4 Au13 Au3 99.01(10) 5_655 .
Ag2 Au4 Au13 Au3 70.56(7) . .
Ag5 Au4 Au13 Au3 -167.05(12) 6 .
Au5 Au4 Au13 Au3 25.78(6) . .
Au2 Au4 Au13 Ag1 64.1(3) . .
Au9 Au4 Au13 Ag1 109.0(4) . .
Au12 Au4 Au13 Ag1 -79.7(5) . .
Ag6 Au4 Au13 Ag1 -16.4(3) . .
Au3 Au4 Au13 Ag1 131.6(3) . .
Au17 Au4 Au13 Ag1 52.7(3) . .
Ag3 Au4 Au13 Ag1 -129.4(3) 5_655 .
Ag2 Au4 Au13 Ag1 -157.9(3) . .
Ag5 Au4 Au13 Ag1 -35.5(3) 6 .
Au5 Au4 Au13 Ag1 157.4(3) . .
Au9 Au4 Au13 Au2 44.8(3) . .
Ag1 Au4 Au13 Au2 -64.1(3) . .
Au12 Au4 Au13 Au2 -143.8(4) . .
Ag6 Au4 Au13 Au2 -80.56(18) . .
Au3 Au4 Au13 Au2 67.44(16) . .
Au17 Au4 Au13 Au2 -11.4(2) . .
Ag3 Au4 Au13 Au2 166.46(19) 5_655 .
Ag2 Au4 Au13 Au2 138.01(17) . .
Ag5 Au4 Au13 Au2 -99.61(19) 6 .
Au5 Au4 Au13 Au2 93.23(17) . .
Au2 Au4 Au13 Au5 -37.64(16) . 5_655
Au9 Au4 Au13 Au5 7.2(3) . 5_655
Ag1 Au4 Au13 Au5 -101.8(3) . 5_655
Au12 Au4 Au13 Au5 178.6(4) . 5_655
Ag6 Au4 Au13 Au5 -118.20(9) . 5_655
Au3 Au4 Au13 Au5 29.80(6) . 5_655
Au17 Au4 Au13 Au5 -49.07(11) . 5_655
Ag3 Au4 Au13 Au5 128.81(9) 5_655 5_655
Ag2 Au4 Au13 Au5 100.36(8) . 5_655
Ag5 Au4 Au13 Au5 -137.25(10) 6 5_655
Au5 Au4 Au13 Au5 55.58(8) . 5_655
Au2 Au4 Au13 Ag2 -101.08(17) . 5_655
Au9 Au4 Au13 Ag2 -56.2(3) . 5_655
Ag1 Au4 Au13 Ag2 -165.2(3) . 5_655
Au12 Au4 Au13 Ag2 115.1(4) . 5_655
Ag6 Au4 Au13 Ag2 178.36(11) . 5_655
Au3 Au4 Au13 Ag2 -33.64(7) . 5_655
Au17 Au4 Au13 Ag2 -112.51(13) . 5_655
Ag3 Au4 Au13 Ag2 65.38(12) 5_655 5_655
Ag2 Au4 Au13 Ag2 36.93(8) . 5_655
Ag5 Au4 Au13 Ag2 159.31(10) 6 5_655
Au5 Au4 Au13 Ag2 -7.85(10) . 5_655
Au2 Au4 Au13 Ag6 80.56(18) . .
Au9 Au4 Au13 Ag6 125.4(3) . .
Ag1 Au4 Au13 Ag6 16.4(3) . .
Au12 Au4 Au13 Ag6 -63.2(4) . .
Au3 Au4 Au13 Ag6 148.00(10) . .
Au17 Au4 Au13 Ag6 69.13(13) . .
Ag3 Au4 Au13 Ag6 -112.98(12) 5_655 .
Ag2 Au4 Au13 Ag6 -141.43(10) . .
Ag5 Au4 Au13 Ag6 -19.05(12) 6 .
Au5 Au4 Au13 Ag6 173.79(11) . .
Au2 Au4 Au13 Ag2 -138.01(17) . .
Au9 Au4 Au13 Ag2 -93.2(3) . .
Ag1 Au4 Au13 Ag2 157.9(3) . .
Au12 Au4 Au13 Ag2 78.2(4) . .
Ag6 Au4 Au13 Ag2 141.43(10) . .
Au3 Au4 Au13 Ag2 -70.56(7) . .
Au17 Au4 Au13 Ag2 -149.44(13) . .
Ag3 Au4 Au13 Ag2 28.45(10) 5_655 .
Ag5 Au4 Au13 Ag2 122.38(12) 6 .
Au5 Au4 Au13 Ag2 -44.78(7) . .
Au2 Au4 Au13 Au12 143.8(4) . .
Au9 Au4 Au13 Au12 -171.4(5) . .
Ag1 Au4 Au13 Au12 79.7(5) . .
Ag6 Au4 Au13 Au12 63.2(4) . .
Au3 Au4 Au13 Au12 -148.8(4) . .
Au17 Au4 Au13 Au12 132.4(4) . .
Ag3 Au4 Au13 Au12 -49.8(4) 5_655 .
Ag2 Au4 Au13 Au12 -78.2(4) . .
Ag5 Au4 Au13 Au12 44.2(4) 6 .
Au5 Au4 Au13 Au12 -123.0(4) . .
Au5 Au9 Au8 Au1 3.0(2) . 4_665
Au4 Au9 Au8 Au1 71.6(2) . 4_665
Au10 Au9 Au8 Au1 179.0(2) . 4_665
Au1 Au9 Au8 Au1 38.3(4) 5_655 4_665
Au10 Au9 Au8 Au1 -97.9(2) 2_655 4_665
Ag3 Au9 Au8 Au1 8.5(7) 5_655 4_665
Au11 Au9 Au8 Au1 -140.7(2) . 4_665
Au15 Au9 Au8 Au1 110.5(2) 6 4_665
Ag5 Au9 Au8 Au1 139.7(2) 6 4_665
Ag4 Au9 Au8 Au1 -58.4(2) 5_655 4_665
Au15 Au9 Au8 Au1 -33.4(2) 5_655 4_665
Au5 Au9 Au8 Au1 -35.3(2) . 5_655
Au4 Au9 Au8 Au1 33.3(2) . 5_655
Au10 Au9 Au8 Au1 140.8(2) . 5_655
Au10 Au9 Au8 Au1 -136.2(2) 2_655 5_655
Ag3 Au9 Au8 Au1 -29.8(6) 5_655 5_655
Au11 Au9 Au8 Au1 -179.0(2) . 5_655
Au15 Au9 Au8 Au1 72.2(2) 6 5_655
Ag5 Au9 Au8 Au1 101.5(2) 6 5_655
Ag4 Au9 Au8 Au1 -96.6(2) 5_655 5_655
Au15 Au9 Au8 Au1 -71.7(2) 5_655 5_655
Au5 Au9 Au8 Au1 -78.71(19) . 6
Au4 Au9 Au8 Au1 -10.1(2) . 6
Au10 Au9 Au8 Au1 97.35(19) . 6
Au1 Au9 Au8 Au1 -43.4(3) 5_655 6
Au10 Au9 Au8 Au1 -179.6(2) 2_655 6
Ag3 Au9 Au8 Au1 -73.2(6) 5_655 6
Au11 Au9 Au8 Au1 137.6(2) . 6
Au15 Au9 Au8 Au1 28.82(19) 6 6
Ag5 Au9 Au8 Au1 58.1(2) 6 6
Ag4 Au9 Au8 Au1 -140.0(2) 5_655 6
Au15 Au9 Au8 Au1 -115.1(2) 5_655 6
Au5 Au9 Au8 Au9 75.84(13) . 2_655
Au4 Au9 Au8 Au9 144.46(10) . 2_655
Au10 Au9 Au8 Au9 -108.10(12) . 2_655
Au1 Au9 Au8 Au9 111.1(2) 5_655 2_655
Au10 Au9 Au8 Au9 -25.03(9) 2_655 2_655
Ag3 Au9 Au8 Au9 81.4(7) 5_655 2_655
Au11 Au9 Au8 Au9 -67.81(12) . 2_655
Au15 Au9 Au8 Au9 -176.63(12) 6 2_655
Ag5 Au9 Au8 Au9 -147.40(9) 6 2_655
Ag4 Au9 Au8 Au9 14.50(15) 5_655 2_655
Au15 Au9 Au8 Au9 39.46(8) 5_655 2_655
Au5 Au9 Au8 Au9 -150.56(10) . 3_665
Au4 Au9 Au8 Au9 -81.94(14) . 3_665
Au10 Au9 Au8 Au9 25.51(10) . 3_665
Au1 Au9 Au8 Au9 -115.2(2) 5_655 3_665
Au10 Au9 Au8 Au9 108.57(12) 2_655 3_665
Ag3 Au9 Au8 Au9 -145.0(6) 5_655 3_665
Au11 Au9 Au8 Au9 65.80(12) . 3_665
Au15 Au9 Au8 Au9 -43.03(9) 6 3_665
Ag5 Au9 Au8 Au9 -13.79(16) 6 3_665
Ag4 Au9 Au8 Au9 148.10(10) 5_655 3_665
Au15 Au9 Au8 Au9 173.06(13) 5_655 3_665
Au5 Au9 Au8 Au10 100.87(7) . 2_655
Au4 Au9 Au8 Au10 169.49(8) . 2_655
Au10 Au9 Au8 Au10 -83.06(9) . 2_655
Au1 Au9 Au8 Au10 136.2(2) 5_655 2_655
Ag3 Au9 Au8 Au10 106.4(6) 5_655 2_655
Au11 Au9 Au8 Au10 -42.77(7) . 2_655
Au15 Au9 Au8 Au10 -151.60(8) 6 2_655
Ag5 Au9 Au8 Au10 -122.36(9) 6 2_655
Ag4 Au9 Au8 Au10 39.53(9) 5_655 2_655
Au15 Au9 Au8 Au10 64.49(5) 5_655 2_655
Au5 Au9 Au8 Au10 143.62(5) . 3_665
Au4 Au9 Au8 Au10 -147.76(6) . 3_665
Au10 Au9 Au8 Au10 -40.31(7) . 3_665
Au1 Au9 Au8 Au10 178.9(2) 5_655 3_665
Au10 Au9 Au8 Au10 42.75(6) 2_655 3_665
Ag3 Au9 Au8 Au10 149.2(6) 5_655 3_665
Au11 Au9 Au8 Au10 -0.02(8) . 3_665
Au15 Au9 Au8 Au10 -108.85(5) 6 3_665
Ag5 Au9 Au8 Au10 -79.61(9) 6 3_665
Ag4 Au9 Au8 Au10 82.28(9) 5_655 3_665
Au15 Au9 Au8 Au10 107.24(6) 5_655 3_665
Au5 Au9 Au8 Au10 -176.06(7) . .
Au4 Au9 Au8 Au10 -107.44(8) . .
Au1 Au9 Au8 Au10 -140.8(2) 5_655 .
Au10 Au9 Au8 Au10 83.06(9) 2_655 .
Ag3 Au9 Au8 Au10 -170.5(6) 5_655 .
Au11 Au9 Au8 Au10 40.29(7) . .
Au15 Au9 Au8 Au10 -68.53(5) 6 .
Ag5 Au9 Au8 Au10 -39.30(10) 6 .
Ag4 Au9 Au8 Au10 122.60(9) 5_655 .
Au15 Au9 Au8 Au10 147.55(8) 5_655 .
Au5 Au9 Au8 Au16 -20.99(7) . 5_655
Au4 Au9 Au8 Au16 47.62(7) . 5_655
Au10 Au9 Au8 Au16 155.07(8) . 5_655
Au1 Au9 Au8 Au16 14.3(2) 5_655 5_655
Au10 Au9 Au8 Au16 -121.87(6) 2_655 5_655
Ag3 Au9 Au8 Au16 -15.4(6) 5_655 5_655
Au11 Au9 Au8 Au16 -164.64(9) . 5_655
Au15 Au9 Au8 Au16 86.53(7) 6 5_655
Ag5 Au9 Au8 Au16 115.77(9) 6 5_655
Ag4 Au9 Au8 Au16 -82.34(10) 5_655 5_655
Au15 Au9 Au8 Au16 -57.38(6) 5_655 5_655
Au5 Au9 Au8 Au16 -13.19(12) . 4_665
Au4 Au9 Au8 Au16 55.43(11) . 4_665
Au10 Au9 Au8 Au16 162.87(11) . 4_665
Au1 Au9 Au8 Au16 22.1(2) 5_655 4_665
Au10 Au9 Au8 Au16 -114.06(9) 2_655 4_665
Ag3 Au9 Au8 Au16 -7.6(7) 5_655 4_665
Au11 Au9 Au8 Au16 -156.84(10) . 4_665
Au15 Au9 Au8 Au16 94.34(11) 6 4_665
Ag5 Au9 Au8 Au16 123.57(10) 6 4_665
Ag4 Au9 Au8 Au16 -74.53(13) 5_655 4_665
Au15 Au9 Au8 Au16 -49.57(8) 5_655 4_665
Au5 Au9 Au8 Au16 -73.29(8) . 6
Au4 Au9 Au8 Au16 -4.68(10) . 6
Au10 Au9 Au8 Au16 102.77(7) . 6
Au1 Au9 Au8 Au16 -38.0(2) 5_655 6
Au10 Au9 Au8 Au16 -174.17(9) 2_655 6
Ag3 Au9 Au8 Au16 -67.7(6) 5_655 6
Au11 Au9 Au8 Au16 143.06(9) . 6
Au15 Au9 Au8 Au16 34.23(7) 6 6
Ag5 Au9 Au8 Au16 63.47(12) 6 6
Ag4 Au9 Au8 Au16 -134.64(9) 5_655 6
Au15 Au9 Au8 Au16 -109.68(10) 5_655 6
C111 Au10 Au8 Au1 68(9) . 4_665
C112 Au10 Au8 Au1 104(9) . 4_665
Au9 Au10 Au8 Au1 -134(9) . 4_665
Au9 Au10 Au8 Au1 19(9) 3_665 4_665
Au15 Au10 Au8 Au1 -62(9) 6 4_665
Ag4 Au10 Au8 Au1 -22(9) 6 4_665
Ag5 Au10 Au8 Au1 -99(9) 6 4_665
Au11 Au10 Au8 Au1 -164(9) . 4_665
Au10 Au10 Au8 Au1 159(9) 2_655 4_665
Au10 Au10 Au8 Au1 84(9) 3_665 4_665
C111 Au10 Au8 Au1 164.5(13) . 5_655
C112 Au10 Au8 Au1 -159.8(16) . 5_655
Au9 Au10 Au8 Au1 -37.45(17) . 5_655
Au9 Au10 Au8 Au1 115.69(18) 3_665 5_655
Au15 Au10 Au8 Au1 34.28(17) 6 5_655
Ag4 Au10 Au8 Au1 74.58(18) 6 5_655
Ag5 Au10 Au8 Au1 -2.59(19) 6 5_655
Au11 Au10 Au8 Au1 -67.38(18) . 5_655
Au10 Au10 Au8 Au1 -104.44(17) 2_655 5_655
Au10 Au10 Au8 Au1 -179.56(18) 3_665 5_655
C111 Au10 Au8 Au1 90.1(13) . 6
C112 Au10 Au8 Au1 125.8(16) . 6
Au9 Au10 Au8 Au1 -111.8(2) . 6
Au9 Au10 Au8 Au1 41.3(2) 3_665 6
Au15 Au10 Au8 Au1 -40.1(2) 6 6
Ag4 Au10 Au8 Au1 0.2(2) 6 6
Ag5 Au10 Au8 Au1 -77.0(2) 6 6
Au11 Au10 Au8 Au1 -141.7(2) . 6
Au10 Au10 Au8 Au1 -178.8(2) 2_655 6
Au10 Au10 Au8 Au1 106.1(2) 3_665 6
C111 Au10 Au8 Au9 -55.0(13) . 2_655
C112 Au10 Au8 Au9 -19.3(16) . 2_655
Au9 Au10 Au8 Au9 103.10(4) . 2_655
Au9 Au10 Au8 Au9 -103.76(4) 3_665 2_655
Au15 Au10 Au8 Au9 174.83(4) 6 2_655
Ag4 Au10 Au8 Au9 -144.87(8) 6 2_655
Ag5 Au10 Au8 Au9 137.97(7) 6 2_655
Au11 Au10 Au8 Au9 73.18(6) . 2_655
Au10 Au10 Au8 Au9 36.12(6) 2_655 2_655
Au10 Au10 Au8 Au9 -39.01(6) 3_665 2_655
C111 Au10 Au8 Au9 -158.1(13) . .
C112 Au10 Au8 Au9 -122.4(16) . .
Au9 Au10 Au8 Au9 153.14(8) 3_665 .
Au15 Au10 Au8 Au9 71.73(5) 6 .
Ag4 Au10 Au8 Au9 112.03(9) 6 .
Ag5 Au10 Au8 Au9 34.87(8) 6 .
Au11 Au10 Au8 Au9 -29.92(6) . .
Au10 Au10 Au8 Au9 -66.98(6) 2_655 .
Au10 Au10 Au8 Au9 -142.11(7) 3_665 .
C111 Au10 Au8 Au9 48.8(13) . 3_665
C112 Au10 Au8 Au9 84.5(16) . 3_665
Au9 Au10 Au8 Au9 -153.14(8) . 3_665
Au15 Au10 Au8 Au9 -81.41(6) 6 3_665
Ag4 Au10 Au8 Au9 -41.11(9) 6 3_665
Ag5 Au10 Au8 Au9 -118.27(9) 6 3_665
Au11 Au10 Au8 Au9 176.94(7) . 3_665
Au10 Au10 Au8 Au9 139.88(7) 2_655 3_665
Au10 Au10 Au8 Au9 64.75(6) 3_665 3_665
C111 Au10 Au8 Au10 -91.1(13) . 2_655
C112 Au10 Au8 Au10 -55.4(16) . 2_655
Au9 Au10 Au8 Au10 66.98(6) . 2_655
Au9 Au10 Au8 Au10 -139.88(7) 3_665 2_655
Au15 Au10 Au8 Au10 138.71(6) 6 2_655
Ag4 Au10 Au8 Au10 179.02(9) 6 2_655
Ag5 Au10 Au8 Au10 101.85(10) 6 2_655
Au11 Au10 Au8 Au10 37.06(7) . 2_655
Au10 Au10 Au8 Au10 -75.12(4) 3_665 2_655
C111 Au10 Au8 Au10 -16.0(13) . 3_665
C112 Au10 Au8 Au10 19.7(16) . 3_665
Au9 Au10 Au8 Au10 142.11(7) . 3_665
Au9 Au10 Au8 Au10 -64.75(6) 3_665 3_665
Au15 Au10 Au8 Au10 -146.17(6) 6 3_665
Ag4 Au10 Au8 Au10 -105.86(10) 6 3_665
Ag5 Au10 Au8 Au10 176.97(8) 6 3_665
Au11 Au10 Au8 Au10 112.18(5) . 3_665
Au10 Au10 Au8 Au10 75.12(4) 2_655 3_665
C111 Au10 Au8 Au16 171.8(13) . 5_655
C112 Au10 Au8 Au16 -152.5(16) . 5_655
Au9 Au10 Au8 Au16 -30.15(9) . 5_655
Au9 Au10 Au8 Au16 123.00(11) 3_665 5_655
Au15 Au10 Au8 Au16 41.58(10) 6 5_655
Ag4 Au10 Au8 Au16 81.89(11) 6 5_655
Ag5 Au10 Au8 Au16 4.72(12) 6 5_655
Au11 Au10 Au8 Au16 -60.07(11) . 5_655
Au10 Au10 Au8 Au16 -97.13(8) 2_655 5_655
Au10 Au10 Au8 Au16 -172.25(10) 3_665 5_655
C111 Au10 Au8 Au16 67.9(13) . 4_665
C112 Au10 Au8 Au16 103.6(16) . 4_665
Au9 Au10 Au8 Au16 -134.0(3) . 4_665
Au9 Au10 Au8 Au16 19.1(3) 3_665 4_665
Au15 Au10 Au8 Au16 -62.3(3) 6 4_665
Ag4 Au10 Au8 Au16 -22.0(3) 6 4_665
Ag5 Au10 Au8 Au16 -99.2(3) 6 4_665
Au11 Au10 Au8 Au16 -163.9(3) . 4_665
Au10 Au10 Au8 Au16 159.0(3) 2_655 4_665
Au10 Au10 Au8 Au16 83.9(3) 3_665 4_665
C111 Au10 Au8 Au16 107.3(13) . 6
C112 Au10 Au8 Au16 143.0(16) . 6
Au9 Au10 Au8 Au16 -94.64(8) . 6
Au9 Au10 Au8 Au16 58.50(6) 3_665 6
Au15 Au10 Au8 Au16 -22.91(6) 6 6
Ag4 Au10 Au8 Au16 17.40(10) 6 6
Ag5 Au10 Au8 Au16 -59.77(9) 6 6
Au11 Au10 Au8 Au16 -124.56(7) . 6
Au10 Au10 Au8 Au16 -161.62(7) 2_655 6
Au10 Au10 Au8 Au16 123.26(5) 3_665 6
Au18 Au15 Au16 Au16 61.3(4) 5_655 5_655
Ag4 Au15 Au16 Au16 132.0(3) . 5_655
Ag5 Au15 Au16 Au16 -79.3(6) . 5_655
Au2 Au15 Au16 Au16 -6.5(4) 6 5_655
Au10 Au15 Au16 Au16 -159.5(3) 6 5_655
Au9 Au15 Au16 Au16 -100.0(4) 6 5_655
Au4 Au15 Au16 Au16 -41.8(4) 6 5_655
Au5 Au15 Au16 Au16 111.2(4) 5_655 5_655
Au1 Au15 Au16 Au16 -74.8(3) 3_665 5_655
Au17 Au15 Au16 Au16 1.9(4) 6 5_655
Au1 Au15 Au16 Au16 -176.1(8) . 5_655
Au18 Au15 Au16 Au16 85.70(9) 5_655 6
Ag4 Au15 Au16 Au16 156.33(11) . 6
Ag5 Au15 Au16 Au16 -54.9(4) . 6
Au2 Au15 Au16 Au16 17.85(12) 6 6
Au10 Au15 Au16 Au16 -135.11(8) 6 6
Au9 Au15 Au16 Au16 -75.63(9) 6 6
Au4 Au15 Au16 Au16 -17.39(11) 6 6
Au5 Au15 Au16 Au16 135.55(10) 5_655 6
Au1 Au15 Au16 Au16 -50.44(13) 3_665 6
Au17 Au15 Au16 Au16 26.29(14) 6 6
Au1 Au15 Au16 Au16 -151.8(6) . 6
Au18 Au15 Au16 Au17 16.89(13) 5_655 .
Ag4 Au15 Au16 Au17 87.52(16) . .
Ag5 Au15 Au16 Au17 -123.7(4) . .
Au2 Au15 Au16 Au17 -50.96(12) 6 .
Au10 Au15 Au16 Au17 156.09(13) 6 .
Au9 Au15 Au16 Au17 -144.43(13) 6 .
Au4 Au15 Au16 Au17 -86.20(13) 6 .
Au5 Au15 Au16 Au17 66.74(13) 5_655 .
Au1 Au15 Au16 Au17 -119.2(2) 3_665 .
Au17 Au15 Au16 Au17 -42.51(19) 6 .
Au1 Au15 Au16 Au17 139.4(5) . .
Au18 Au15 Au16 Au5 -49.84(6) 5_655 5_655
Ag4 Au15 Au16 Au5 20.78(11) . 5_655
Ag5 Au15 Au16 Au5 169.5(3) . 5_655
Au2 Au15 Au16 Au5 -117.70(12) 6 5_655
Au10 Au15 Au16 Au5 89.35(7) 6 5_655
Au9 Au15 Au16 Au5 148.83(7) 6 5_655
Au4 Au15 Au16 Au5 -152.93(7) 6 5_655
Au1 Au15 Au16 Au5 174.01(18) 3_665 5_655
Au17 Au15 Au16 Au5 -109.25(12) 6 5_655
Au1 Au15 Au16 Au5 72.7(5) . 5_655
Au18 Au15 Au16 Au16 136.24(8) 5_655 3_665
Ag4 Au15 Au16 Au16 -153.14(11) . 3_665
Ag5 Au15 Au16 Au16 -4.4(4) . 3_665
Au2 Au15 Au16 Au16 68.39(13) 6 3_665
Au10 Au15 Au16 Au16 -84.57(9) 6 3_665
Au9 Au15 Au16 Au16 -25.09(7) 6 3_665
Au4 Au15 Au16 Au16 33.15(7) 6 3_665
Au5 Au15 Au16 Au16 -173.92(8) 5_655 3_665
Au1 Au15 Au16 Au16 0.10(18) 3_665 3_665
Au17 Au15 Au16 Au16 76.83(13) 6 3_665
Au1 Au15 Au16 Au16 -101.2(5) . 3_665
Au18 Au15 Au16 Au16 -176.01(12) 5_655 2_655
Ag4 Au15 Au16 Au16 -105.38(14) . 2_655
Ag5 Au15 Au16 Au16 43.4(4) . 2_655
Au2 Au15 Au16 Au16 116.14(16) 6 2_655
Au10 Au15 Au16 Au16 -36.82(14) 6 2_655
Au9 Au15 Au16 Au16 22.66(13) 6 2_655
Au4 Au15 Au16 Au16 80.90(12) 6 2_655
Au5 Au15 Au16 Au16 -126.16(13) 5_655 2_655
Au1 Au15 Au16 Au16 47.9(2) 3_665 2_655
Au17 Au15 Au16 Au16 124.58(16) 6 2_655
Au1 Au15 Au16 Au16 -53.5(5) . 2_655
Au18 Au15 Au16 Au8 -164.22(7) 5_655 4_665
Ag4 Au15 Au16 Au8 -93.59(11) . 4_665
Ag5 Au15 Au16 Au8 55.2(3) . 4_665
Au2 Au15 Au16 Au8 127.93(12) 6 4_665
Au10 Au15 Au16 Au8 -25.03(7) 6 4_665
Au9 Au15 Au16 Au8 34.45(6) 6 4_665
Au4 Au15 Au16 Au8 92.69(7) 6 4_665
Au5 Au15 Au16 Au8 -114.37(7) 5_655 4_665
Au1 Au15 Au16 Au8 59.64(16) 3_665 4_665
Au17 Au15 Au16 Au8 136.37(13) 6 4_665
Au1 Au15 Au16 Au8 -41.7(5) . 4_665
Au18 Au15 Au16 Au3 -35.83(10) 5_655 .
Ag4 Au15 Au16 Au3 34.80(14) . .
Ag5 Au15 Au16 Au3 -176.5(3) . .
Au2 Au15 Au16 Au3 -103.68(14) 6 .
Au10 Au15 Au16 Au3 103.36(9) 6 .
Au9 Au15 Au16 Au3 162.84(8) 6 .
Au4 Au15 Au16 Au3 -138.92(8) 6 .
Au5 Au15 Au16 Au3 14.02(7) 5_655 .
Au1 Au15 Au16 Au3 -172.0(2) 3_665 .
Au17 Au15 Au16 Au3 -95.23(14) 6 .
Au1 Au15 Au16 Au3 86.7(5) . .
Au18 Au15 Au16 Au17 59.41(12) 5_655 6
Ag4 Au15 Au16 Au17 130.03(15) . 6
Ag5 Au15 Au16 Au17 -81.2(4) . 6
Au2 Au15 Au16 Au17 -8.44(18) 6 6
Au10 Au15 Au16 Au17 -161.40(13) 6 6
Au9 Au15 Au16 Au17 -101.92(13) 6 6
Au4 Au15 Au16 Au17 -43.68(13) 6 6
Au5 Au15 Au16 Au17 109.25(13) 5_655 6
Au1 Au15 Au16 Au17 -76.73(19) 3_665 6
Au1 Au15 Au16 Au17 -178.1(5) . 6
Au18 Au15 Au16 Au9 -107.62(6) 5_655 5_655
Ag4 Au15 Au16 Au9 -36.99(10) . 5_655
Ag5 Au15 Au16 Au9 111.8(3) . 5_655
Au2 Au15 Au16 Au9 -175.47(12) 6 5_655
Au10 Au15 Au16 Au9 31.57(7) 6 5_655
Au9 Au15 Au16 Au9 91.05(7) 6 5_655
Au4 Au15 Au16 Au9 149.29(7) 6 5_655
Au5 Au15 Au16 Au9 -57.77(5) 5_655 5_655
Au1 Au15 Au16 Au9 116.24(17) 3_665 5_655
Au17 Au15 Au16 Au9 -167.03(13) 6 5_655
Au1 Au15 Au16 Au9 14.9(5) . 5_655
Au2 Au3 Au16 Au16 -97.27(16) . 5_655
Au2 Au3 Au16 Au16 52.54(17) 5_655 5_655
Au5 Au3 Au16 Au16 177.21(12) 5_655 5_655
Au5 Au3 Au16 Au16 -2.63(11) . 5_655
Au4 Au3 Au16 Au16 -68.71(10) . 5_655
Au4 Au3 Au16 Au16 113.65(10) 5_655 5_655
Au13 Au3 Au16 Au16 -132.34(9) . 5_655
Au13 Au3 Au16 Au16 74.23(13) 5_655 5_655
Ag2 Au3 Au16 Au16 -79.5(3) . 5_655
Ag2 Au3 Au16 Au16 160.25(9) 5_655 5_655
Au2 Au3 Au16 Au15 70.43(14) . .
Au2 Au3 Au16 Au15 -139.76(19) 5_655 .
Au5 Au3 Au16 Au15 -15.09(7) 5_655 .
Au5 Au3 Au16 Au15 165.07(8) . .
Au4 Au3 Au16 Au15 98.99(10) . .
Au4 Au3 Au16 Au15 -78.65(9) 5_655 .
Au13 Au3 Au16 Au15 35.35(11) . .
Au13 Au3 Au16 Au15 -118.08(9) 5_655 .
Ag2 Au3 Au16 Au15 88.2(3) . .
Ag2 Au3 Au16 Au15 -32.05(13) 5_655 .
Au16 Au3 Au16 Au15 167.69(17) 5_655 .
Au2 Au3 Au16 Au16 -49.74(12) . 6
Au2 Au3 Au16 Au16 100.07(16) 5_655 6
Au5 Au3 Au16 Au16 -135.26(6) 5_655 6
Au5 Au3 Au16 Au16 44.90(5) . 6
Au4 Au3 Au16 Au16 -21.18(6) . 6
Au4 Au3 Au16 Au16 161.18(5) 5_655 6
Au13 Au3 Au16 Au16 -84.82(6) . 6
Au13 Au3 Au16 Au16 121.75(7) 5_655 6
Ag2 Au3 Au16 Au16 -31.9(3) . 6
Ag2 Au3 Au16 Au16 -152.22(7) 5_655 6
Au16 Au3 Au16 Au16 47.53(9) 5_655 6
Au2 Au3 Au16 Au17 7.8(2) . .
Au2 Au3 Au16 Au17 157.6(3) 5_655 .
Au5 Au3 Au16 Au17 -77.75(17) 5_655 .
Au5 Au3 Au16 Au17 102.41(17) . .
Au4 Au3 Au16 Au17 36.33(17) . .
Au4 Au3 Au16 Au17 -141.31(17) 5_655 .
Au13 Au3 Au16 Au17 -27.31(17) . .
Au13 Au3 Au16 Au17 179.26(17) 5_655 .
Ag2 Au3 Au16 Au17 25.6(3) . .
Ag2 Au3 Au16 Au17 -94.71(18) 5_655 .
Au16 Au3 Au16 Au17 105.0(2) 5_655 .
Au2 Au3 Au16 Au5 85.52(13) . 5_655
Au2 Au3 Au16 Au5 -124.67(16) 5_655 5_655
Au5 Au3 Au16 Au5 -179.843(7) . 5_655
Au4 Au3 Au16 Au5 114.08(5) . 5_655
Au4 Au3 Au16 Au5 -63.56(5) 5_655 5_655
Au13 Au3 Au16 Au5 50.44(6) . 5_655
Au13 Au3 Au16 Au5 -102.99(8) 5_655 5_655
Ag2 Au3 Au16 Au5 103.3(3) . 5_655
Ag2 Au3 Au16 Au5 -16.96(9) 5_655 5_655
Au16 Au3 Au16 Au5 -177.21(12) 5_655 5_655
Au2 Au3 Au16 Au16 -90.0(3) . 3_665
Au2 Au3 Au16 Au16 59.8(3) 5_655 3_665
Au5 Au3 Au16 Au16 -175.6(3) 5_655 3_665
Au5 Au3 Au16 Au16 4.6(3) . 3_665
Au4 Au3 Au16 Au16 -61.5(3) . 3_665
Au4 Au3 Au16 Au16 120.9(3) 5_655 3_665
Au13 Au3 Au16 Au16 -125.1(2) . 3_665
Au13 Au3 Au16 Au16 81.5(3) 5_655 3_665
Ag2 Au3 Au16 Au16 -72.2(4) . 3_665
Ag2 Au3 Au16 Au16 167.5(2) 5_655 3_665
Au16 Au3 Au16 Au16 7.23(18) 5_655 3_665
Au2 Au3 Au16 Au16 -142.87(13) . 2_655
Au2 Au3 Au16 Au16 6.94(15) 5_655 2_655
Au5 Au3 Au16 Au16 131.61(7) 5_655 2_655
Au5 Au3 Au16 Au16 -48.23(6) . 2_655
Au4 Au3 Au16 Au16 -114.31(5) . 2_655
Au4 Au3 Au16 Au16 68.05(5) 5_655 2_655
Au13 Au3 Au16 Au16 -177.95(5) . 2_655
Au13 Au3 Au16 Au16 28.62(9) 5_655 2_655
Ag2 Au3 Au16 Au16 -125.1(3) . 2_655
Ag2 Au3 Au16 Au16 114.65(7) 5_655 2_655
Au16 Au3 Au16 Au16 -45.61(6) 5_655 2_655
Au2 Au3 Au16 Au8 152.6(2) . 4_665
Au2 Au3 Au16 Au8 -57.60(19) 5_655 4_665
Au5 Au3 Au16 Au8 67.07(13) 5_655 4_665
Au5 Au3 Au16 Au8 -112.77(13) . 4_665
Au4 Au3 Au16 Au8 -178.85(12) . 4_665
Au4 Au3 Au16 Au8 3.51(13) 5_655 4_665
Au13 Au3 Au16 Au8 117.51(12) . 4_665
Au13 Au3 Au16 Au8 -35.92(18) 5_655 4_665
Ag2 Au3 Au16 Au8 170.4(2) . 4_665
Ag2 Au3 Au16 Au8 50.11(16) 5_655 4_665
Au16 Au3 Au16 Au8 -110.15(17) 5_655 4_665
Au2 Au3 Au16 Au17 7.64(11) . 6
Au2 Au3 Au16 Au17 157.45(16) 5_655 6
Au5 Au3 Au16 Au17 -77.88(11) 5_655 6
Au5 Au3 Au16 Au17 102.27(11) . 6
Au4 Au3 Au16 Au17 36.20(12) . 6
Au4 Au3 Au16 Au17 -141.45(12) 5_655 6
Au13 Au3 Au16 Au17 -27.44(12) . 6
Au13 Au3 Au16 Au17 179.13(10) 5_655 6
Ag2 Au3 Au16 Au17 25.4(3) . 6
Ag2 Au3 Au16 Au17 -94.85(13) 5_655 6
Au16 Au3 Au16 Au17 104.90(16) 5_655 6
Au2 Au3 Au16 Au9 128.67(14) . 5_655
Au2 Au3 Au16 Au9 -81.52(16) 5_655 5_655
Au5 Au3 Au16 Au9 43.15(5) 5_655 5_655
Au5 Au3 Au16 Au9 -136.69(5) . 5_655
Au4 Au3 Au16 Au9 157.23(5) . 5_655
Au4 Au3 Au16 Au9 -20.41(5) 5_655 5_655
Au13 Au3 Au16 Au9 93.60(6) . 5_655
Au13 Au3 Au16 Au9 -59.83(10) 5_655 5_655
Ag2 Au3 Au16 Au9 146.5(2) . 5_655
Ag2 Au3 Au16 Au9 26.19(9) 5_655 5_655
Au16 Au3 Au16 Au9 -134.06(12) 5_655 5_655
Au2 Au4 Au19 C121 -136.0(11) . .
Au9 Au4 Au19 C121 73.1(12) . .
Ag1 Au4 Au19 C121 -163.9(12) . .
Au12 Au4 Au19 C121 -144(3) . .
Ag6 Au4 Au19 C121 -171.3(12) . .
Au3 Au4 Au19 C121 -62.5(12) . .
Au17 Au4 Au19 C121 -139.3(11) . .
Ag3 Au4 Au19 C121 41.2(11) 5_655 .
Ag2 Au4 Au19 C121 -32.1(11) . .
Ag5 Au4 Au19 C121 117.5(12) 6 .
Au13 Au4 Au19 C121 -102.1(11) . .
Au5 Au4 Au19 C121 5.7(12) . .
Au2 Au4 Au19 C131 39.4(15) . .
Au9 Au4 Au19 C131 -111.5(15) . .
Ag1 Au4 Au19 C131 11.5(15) . .
Au12 Au4 Au19 C131 31(3) . .
Ag6 Au4 Au19 C131 4.1(15) . .
Au3 Au4 Au19 C131 112.8(15) . .
Au17 Au4 Au19 C131 36.0(15) . .
Ag3 Au4 Au19 C131 -143.4(15) 5_655 .
Ag2 Au4 Au19 C131 143.3(15) . .
Ag5 Au4 Au19 C131 -67.2(15) 6 .
Au13 Au4 Au19 C131 73.3(15) . .
Au5 Au4 Au19 C131 -178.9(15) . .
Au2 Au4 Au19 Ag3 -177.1(2) . 5_655
Au9 Au4 Au19 Ag3 31.94(15) . 5_655
Ag1 Au4 Au19 Ag3 155.0(2) . 5_655
Au12 Au4 Au19 Ag3 175(3) . 5_655
Ag6 Au4 Au19 Ag3 147.56(17) . 5_655
Au3 Au4 Au19 Ag3 -103.71(12) . 5_655
Au17 Au4 Au19 Ag3 179.49(15) . 5_655
Ag2 Au4 Au19 Ag3 -73.29(10) . 5_655
Ag5 Au4 Au19 Ag3 76.29(11) 6 5_655
Au13 Au4 Au19 Ag3 -143.29(12) . 5_655
Au5 Au4 Au19 Ag3 -35.46(16) . 5_655
Au2 Au4 Au19 Ag6 35.3(3) . .
Au9 Au4 Au19 Ag6 -115.62(14) . .
Ag1 Au4 Au19 Ag6 7.4(2) . .
Au12 Au4 Au19 Ag6 27(3) . .
Au3 Au4 Au19 Ag6 108.73(15) . .
Au17 Au4 Au19 Ag6 31.9(2) . .
Ag3 Au4 Au19 Ag6 -147.56(17) 5_655 .
Ag2 Au4 Au19 Ag6 139.15(16) . .
Ag5 Au4 Au19 Ag6 -71.27(14) 6 .
Au13 Au4 Au19 Ag6 69.15(12) . .
Au5 Au4 Au19 Ag6 176.98(13) . .
Au2 Au4 Au19 Ag2 -103.9(2) . .
Au9 Au4 Au19 Ag2 105.24(12) . .
Ag1 Au4 Au19 Ag2 -131.7(2) . .
Au12 Au4 Au19 Ag2 -112(3) . .
Ag6 Au4 Au19 Ag2 -139.15(16) . .
Au3 Au4 Au19 Ag2 -30.42(13) . .
Au17 Au4 Au19 Ag2 -107.21(16) . .
Ag3 Au4 Au19 Ag2 73.29(10) 5_655 .
Ag5 Au4 Au19 Ag2 149.59(12) 6 .
Au13 Au4 Au19 Ag2 -69.99(9) . .
Au5 Au4 Au19 Ag2 37.84(14) . .
Au9 Au5 Au18 C161 -128.6(16) . 5_655
Au3 Au5 Au18 C161 100.8(16) . 5_655
Ag4 Au5 Au18 C161 -85.4(16) 5_655 5_655
Au1 Au5 Au18 C161 168.2(16) 5_655 5_655
Au16 Au5 Au18 C161 162.0(16) 5_655 5_655
Au14 Au5 Au18 C161 -13.5(16) 5_655 5_655
Au4 Au5 Au18 C161 122.2(17) . 5_655
Au15 Au5 Au18 C161 -148.4(16) 5_655 5_655
Au6 Au5 Au18 C161 -52.6(18) . 5_655
Au13 Au5 Au18 C161 59.3(16) 5_655 5_655
Ag2 Au5 Au18 C161 33.8(16) . 5_655
Au9 Au5 Au18 Au17 114.57(13) . 5_655
Au3 Au5 Au18 Au17 -15.98(13) . 5_655
Ag4 Au5 Au18 Au17 157.76(13) 5_655 5_655
Au1 Au5 Au18 Au17 51.38(17) 5_655 5_655
Au16 Au5 Au18 Au17 45.22(12) 5_655 5_655
Au14 Au5 Au18 Au17 -130.33(12) 5_655 5_655
Au4 Au5 Au18 Au17 5.4(4) . 5_655
Au15 Au5 Au18 Au17 94.75(12) 5_655 5_655
Au6 Au5 Au18 Au17 -169.4(9) . 5_655
Au13 Au5 Au18 Au17 -57.49(12) 5_655 5_655
Ag2 Au5 Au18 Au17 -83.02(14) . 5_655
Au9 Au5 Au18 Ag6 13.5(2) . 2_655
Au3 Au5 Au18 Ag6 -117.00(18) . 2_655
Ag4 Au5 Au18 Ag6 56.73(19) 5_655 2_655
Au1 Au5 Au18 Ag6 -49.6(2) 5_655 2_655
Au16 Au5 Au18 Ag6 -55.80(19) 5_655 2_655
Au14 Au5 Au18 Ag6 128.65(19) 5_655 2_655
Au4 Au5 Au18 Ag6 -95.7(4) . 2_655
Au15 Au5 Au18 Ag6 -6.27(16) 5_655 2_655
Au6 Au5 Au18 Ag6 89.6(9) . 2_655
Au13 Au5 Au18 Ag6 -158.51(19) 5_655 2_655
Ag2 Au5 Au18 Ag6 175.96(17) . 2_655
Au9 Au5 Au18 Au15 19.82(9) . 5_655
Au3 Au5 Au18 Au15 -110.73(7) . 5_655
Ag4 Au5 Au18 Au15 63.00(7) 5_655 5_655
Au1 Au5 Au18 Au15 -43.38(14) 5_655 5_655
Au16 Au5 Au18 Au15 -49.53(7) 5_655 5_655
Au14 Au5 Au18 Au15 134.92(7) 5_655 5_655
Au4 Au5 Au18 Au15 -89.4(4) . 5_655
Au6 Au5 Au18 Au15 95.9(8) . 5_655
Au13 Au5 Au18 Au15 -152.24(7) 5_655 5_655
Ag2 Au5 Au18 Au15 -177.77(9) . 5_655
Au9 Au5 Au18 Au7 159.16(17) . .
Au3 Au5 Au18 Au7 28.6(2) . .
Ag4 Au5 Au18 Au7 -157.7(2) 5_655 .
Au1 Au5 Au18 Au7 96.0(2) 5_655 .
Au16 Au5 Au18 Au7 89.8(2) 5_655 .
Au14 Au5 Au18 Au7 -85.7(2) 5_655 .
Au4 Au5 Au18 Au7 49.9(5) . .
Au15 Au5 Au18 Au7 139.3(2) 5_655 .
Au6 Au5 Au18 Au7 -124.8(9) . .
Au13 Au5 Au18 Au7 -12.90(19) 5_655 .
Ag2 Au5 Au18 Au7 -38.4(2) . .
Au9 Au5 Au18 Au17 70.22(16) . 2_655
Au3 Au5 Au18 Au17 -60.33(15) . 2_655
Ag4 Au5 Au18 Au17 113.41(15) 5_655 2_655
Au1 Au5 Au18 Au17 7.03(19) 5_655 2_655
Au16 Au5 Au18 Au17 0.87(15) 5_655 2_655
Au14 Au5 Au18 Au17 -174.68(15) 5_655 2_655
Au4 Au5 Au18 Au17 -39.0(4) . 2_655
Au15 Au5 Au18 Au17 50.40(14) 5_655 2_655
Au6 Au5 Au18 Au17 146.3(9) . 2_655
Au13 Au5 Au18 Au17 -101.84(15) 5_655 2_655
Ag2 Au5 Au18 Au17 -127.36(15) . 2_655
Au9 Au5 Au18 Au13 172.06(9) . 5_655
Au3 Au5 Au18 Au13 41.51(7) . 5_655
Ag4 Au5 Au18 Au13 -144.75(8) 5_655 5_655
Au1 Au5 Au18 Au13 108.87(14) 5_655 5_655
Au16 Au5 Au18 Au13 102.71(7) 5_655 5_655
Au14 Au5 Au18 Au13 -72.84(5) 5_655 5_655
Au4 Au5 Au18 Au13 62.8(4) . 5_655
Au15 Au5 Au18 Au13 152.24(7) 5_655 5_655
Au6 Au5 Au18 Au13 -111.9(8) . 5_655
Ag2 Au5 Au18 Au13 -25.52(9) . 5_655
Au9 Au5 Au18 Ag4 -43.19(9) . 5_655
Au3 Au5 Au18 Ag4 -173.74(9) . 5_655
Au1 Au5 Au18 Ag4 -106.38(15) 5_655 5_655
Au16 Au5 Au18 Ag4 -112.54(9) 5_655 5_655
Au14 Au5 Au18 Ag4 71.91(7) 5_655 5_655
Au4 Au5 Au18 Ag4 -152.4(4) . 5_655
Au15 Au5 Au18 Ag4 -63.00(7) 5_655 5_655
Au6 Au5 Au18 Ag4 32.9(8) . 5_655
Au13 Au5 Au18 Ag4 144.75(8) 5_655 5_655
Ag2 Au5 Au18 Ag4 119.23(11) . 5_655
C161 Au7 Au18 C161 178.1(6) 2_655 5_655
Au18 Au7 Au18 C161 -172.8(17) 4_665 5_655
Ag1 Au7 Au18 C161 -125.3(17) 5_655 5_655
Ag1 Au7 Au18 C161 117.3(17) 2_655 5_655
Ag6 Au7 Au18 C161 -118.3(17) 5_655 5_655
Ag6 Au7 Au18 C161 103.0(17) 2_655 5_655
Au6 Au7 Au18 C161 20.2(19) . 5_655
Au6 Au7 Au18 C161 -168.3(17) 4_665 5_655
C161 Au7 Au18 Au17 144.1(17) 5_655 5_655
C161 Au7 Au18 Au17 -38(2) 2_655 5_655
Au18 Au7 Au18 Au17 -28.67(11) 4_665 5_655
Ag1 Au7 Au18 Au17 18.8(2) 5_655 5_655
Ag1 Au7 Au18 Au17 -98.6(3) 2_655 5_655
Ag6 Au7 Au18 Au17 25.74(14) 5_655 5_655
Ag6 Au7 Au18 Au17 -112.88(16) 2_655 5_655
Au6 Au7 Au18 Au17 164.3(9) . 5_655
Au6 Au7 Au18 Au17 -24.2(3) 4_665 5_655
C161 Au7 Au18 Au5 101.8(17) 5_655 .
C161 Au7 Au18 Au5 -80(2) 2_655 .
Au18 Au7 Au18 Au5 -71.0(2) 4_665 .
Ag1 Au7 Au18 Au5 -23.6(3) 5_655 .
Ag1 Au7 Au18 Au5 -140.9(4) 2_655 .
Ag6 Au7 Au18 Au5 -16.6(2) 5_655 .
Ag6 Au7 Au18 Au5 -155.2(2) 2_655 .
Au6 Au7 Au18 Au5 122.0(9) . .
Au6 Au7 Au18 Au5 -66.5(4) 4_665 .
C161 Au7 Au18 Ag6 -103.0(17) 5_655 2_655
C161 Au7 Au18 Ag6 75(2) 2_655 2_655
Au18 Au7 Au18 Ag6 84.21(11) 4_665 2_655
Ag1 Au7 Au18 Ag6 131.6(3) 5_655 2_655
Ag1 Au7 Au18 Ag6 14.3(3) 2_655 2_655
Ag6 Au7 Au18 Ag6 138.62(11) 5_655 2_655
Au6 Au7 Au18 Ag6 -82.8(9) . 2_655
Au6 Au7 Au18 Ag6 88.7(3) 4_665 2_655
C161 Au7 Au18 Au15 -134.1(17) 5_655 5_655
C161 Au7 Au18 Au15 44(2) 2_655 5_655
Au18 Au7 Au18 Au15 53.11(11) 4_665 5_655
Ag1 Au7 Au18 Au15 100.5(2) 5_655 5_655
Ag1 Au7 Au18 Au15 -16.8(3) 2_655 5_655
Ag6 Au7 Au18 Au15 107.52(15) 5_655 5_655
Ag6 Au7 Au18 Au15 -31.10(14) 2_655 5_655
Au6 Au7 Au18 Au15 -113.9(9) . 5_655
Au6 Au7 Au18 Au15 57.6(3) 4_665 5_655
C161 Au7 Au18 Au17 -162.9(17) 5_655 2_655
C161 Au7 Au18 Au17 15(2) 2_655 2_655
Au18 Au7 Au18 Au17 24.36(10) 4_665 2_655
Ag1 Au7 Au18 Au17 71.8(2) 5_655 2_655
Ag1 Au7 Au18 Au17 -45.5(3) 2_655 2_655
Ag6 Au7 Au18 Au17 78.77(13) 5_655 2_655
Ag6 Au7 Au18 Au17 -59.85(13) 2_655 2_655
Au6 Au7 Au18 Au17 -142.7(9) . 2_655
Au6 Au7 Au18 Au17 28.8(3) 4_665 2_655
C161 Au7 Au18 Au13 90.6(17) 5_655 5_655
C161 Au7 Au18 Au13 -91(2) 2_655 5_655
Au18 Au7 Au18 Au13 -82.21(7) 4_665 5_655
Ag1 Au7 Au18 Au13 -34.8(2) 5_655 5_655
Ag1 Au7 Au18 Au13 -152.1(3) 2_655 5_655
Ag6 Au7 Au18 Au13 -27.80(9) 5_655 5_655
Ag6 Au7 Au18 Au13 -166.42(12) 2_655 5_655
Au6 Au7 Au18 Au13 110.7(9) . 5_655
Au6 Au7 Au18 Au13 -77.7(3) 4_665 5_655
C161 Au7 Au18 Ag4 -39.6(17) 5_655 5_655
C161 Au7 Au18 Ag4 139(2) 2_655 5_655
Au18 Au7 Au18 Ag4 147.6(2) 4_665 5_655
Ag1 Au7 Au18 Ag4 -164.9(3) 5_655 5_655
Ag1 Au7 Au18 Ag4 77.8(3) 2_655 5_655
Ag6 Au7 Au18 Ag4 -157.94(19) 5_655 5_655
Ag6 Au7 Au18 Ag4 63.44(19) 2_655 5_655
Au6 Au7 Au18 Ag4 -19.4(8) . 5_655
Au6 Au7 Au18 Ag4 152.1(3) 4_665 5_655
Au2 Au4 Ag6 C131 -156.4(16) . .
Au9 Au4 Ag6 C131 106.4(16) . .
Ag1 Au4 Ag6 C131 -155.9(18) . .
Au12 Au4 Ag6 C131 -10.0(16) . .
Au3 Au4 Ag6 C131 -119.5(16) . .
Au17 Au4 Ag6 C131 -151.7(16) . .
Ag3 Au4 Ag6 C131 30.6(16) 5_655 .
Ag2 Au4 Ag6 C131 -47.8(16) . .
Ag5 Au4 Ag6 C131 75.6(16) 6 .
Au13 Au4 Ag6 C131 -88.4(16) . .
Au5 Au4 Ag6 C131 -158.7(18) . .
Au2 Au4 Ag6 C132 -160.7(18) . .
Au9 Au4 Ag6 C132 102.1(18) . .
Ag1 Au4 Ag6 C132 -160(2) . .
Au12 Au4 Ag6 C132 -14.3(18) . .
Au3 Au4 Ag6 C132 -123.8(18) . .
Au17 Au4 Ag6 C132 -156.0(18) . .
Ag3 Au4 Ag6 C132 26.4(18) 5_655 .
Ag2 Au4 Ag6 C132 -52.0(18) . .
Ag5 Au4 Ag6 C132 71.3(18) 6 .
Au13 Au4 Ag6 C132 -92.7(18) . .
Au5 Au4 Ag6 C132 -163(2) . .
Au2 Au4 Ag6 Au17 -4.7(2) . .
Au9 Au4 Ag6 Au17 -101.94(18) . .
Ag1 Au4 Ag6 Au17 -4.2(8) . .
Au12 Au4 Ag6 Au17 141.7(4) . .
Au3 Au4 Ag6 Au17 32.19(18) . .
Ag3 Au4 Ag6 Au17 -177.65(17) 5_655 .
Ag2 Au4 Ag6 Au17 103.94(17) . .
Ag5 Au4 Ag6 Au17 -132.71(18) 6 .
Au13 Au4 Ag6 Au17 63.32(16) . .
Au5 Au4 Ag6 Au17 -7.0(12) . .
Au2 Au4 Ag6 Au18 41.29(16) . 3_665
Au9 Au4 Ag6 Au18 -55.97(17) . 3_665
Ag1 Au4 Ag6 Au18 41.8(8) . 3_665
Au12 Au4 Ag6 Au18 -172.3(4) . 3_665
Au3 Au4 Ag6 Au18 78.16(17) . 3_665
Au17 Au4 Ag6 Au18 45.97(18) . 3_665
Ag3 Au4 Ag6 Au18 -131.68(12) 5_655 3_665
Ag2 Au4 Ag6 Au18 149.91(12) . 3_665
Ag5 Au4 Ag6 Au18 -86.73(15) 6 3_665
Au13 Au4 Ag6 Au18 109.29(14) . 3_665
Au5 Au4 Ag6 Au18 39.0(12) . 3_665
Au2 Au4 Ag6 Au13 -68.00(12) . .
Au9 Au4 Ag6 Au13 -165.26(10) . .
Ag1 Au4 Ag6 Au13 -67.5(8) . .
Au12 Au4 Ag6 Au13 78.4(4) . .
Au3 Au4 Ag6 Au13 -31.13(10) . .
Au17 Au4 Ag6 Au13 -63.32(16) . .
Ag3 Au4 Ag6 Au13 119.03(11) 5_655 .
Ag2 Au4 Ag6 Au13 40.62(10) . .
Ag5 Au4 Ag6 Au13 163.98(10) 6 .
Au5 Au4 Ag6 Au13 -70.3(11) . .
Au2 Au4 Ag6 Ag5 128.02(14) . 6
Au9 Au4 Ag6 Ag5 30.76(10) . 6
Ag1 Au4 Ag6 Ag5 128.5(9) . 6
Au12 Au4 Ag6 Ag5 -85.6(4) . 6
Au3 Au4 Ag6 Ag5 164.89(10) . 6
Au17 Au4 Ag6 Ag5 132.71(18) . 6
Ag3 Au4 Ag6 Ag5 -44.95(13) 5_655 6
Ag2 Au4 Ag6 Ag5 -123.35(12) . 6
Au13 Au4 Ag6 Ag5 -163.98(10) . 6
Au5 Au4 Ag6 Ag5 125.7(11) . 6
Au2 Au4 Ag6 Au19 -152.0(2) . .
Au9 Au4 Ag6 Au19 110.75(18) . .
Ag1 Au4 Ag6 Au19 -151.5(9) . .
Au12 Au4 Ag6 Au19 -5.6(5) . .
Au3 Au4 Ag6 Au19 -115.12(17) . .
Au17 Au4 Ag6 Au19 -147.3(2) . .
Ag3 Au4 Ag6 Au19 35.04(19) 5_655 .
Ag2 Au4 Ag6 Au19 -43.36(18) . .
Ag5 Au4 Ag6 Au19 79.99(17) 6 .
Au13 Au4 Ag6 Au19 -83.99(17) . .
Au5 Au4 Ag6 Au19 -154.3(11) . .
Au2 Au4 Ag6 Au7 -18.3(2) . 3_665
Au9 Au4 Ag6 Au7 -115.6(2) . 3_665
Ag1 Au4 Ag6 Au7 -17.9(7) . 3_665
Au12 Au4 Ag6 Au7 128.1(5) . 3_665
Au3 Au4 Ag6 Au7 18.5(3) . 3_665
Au17 Au4 Ag6 Au7 -13.7(2) . 3_665
Ag3 Au4 Ag6 Au7 168.69(16) 5_655 3_665
Ag2 Au4 Ag6 Au7 90.3(2) . 3_665
Ag5 Au4 Ag6 Au7 -146.4(2) 6 3_665
Au13 Au4 Ag6 Au7 49.7(2) . 3_665
Au5 Au4 Ag6 Au7 -20.6(13) . 3_665
Au2 Au4 Ag6 Au15 64.42(12) . 6
Au9 Au4 Ag6 Au15 -32.84(9) . 6
Ag1 Au4 Ag6 Au15 64.9(8) . 6
Au12 Au4 Ag6 Au15 -149.2(4) . 6
Au3 Au4 Ag6 Au15 101.29(10) . 6
Au17 Au4 Ag6 Au15 69.10(16) . 6
Ag3 Au4 Ag6 Au15 -108.55(10) 5_655 6
Ag2 Au4 Ag6 Au15 173.05(10) . 6
Ag5 Au4 Ag6 Au15 -63.60(8) 6 6
Au13 Au4 Ag6 Au15 132.42(8) . 6
Au5 Au4 Ag6 Au15 62.1(11) . 6
C141 Au13 Ag6 C131 -66.0(16) . .
C142 Au13 Ag6 C131 -41.2(14) . .
Au17 Au13 Ag6 C131 172.3(11) . .
Au3 Au13 Ag6 C131 126.2(10) . .
Ag1 Au13 Ag6 C131 -168.4(14) . .
Au4 Au13 Ag6 C131 98.0(10) . .
Au2 Au13 Ag6 C131 163.2(11) . .
Au5 Au13 Ag6 C131 -173.4(10) 5_655 .
Ag2 Au13 Ag6 C131 92.2(11) 5_655 .
Ag2 Au13 Ag6 C131 65.5(10) . .
Au12 Au13 Ag6 C131 28.4(11) . .
C141 Au13 Ag6 C132 -40.9(17) . .
C142 Au13 Ag6 C132 -16.1(15) . .
Au17 Au13 Ag6 C132 -162.5(12) . .
Au3 Au13 Ag6 C132 151.3(12) . .
Ag1 Au13 Ag6 C132 -143.3(16) . .
Au4 Au13 Ag6 C132 123.1(12) . .
Au2 Au13 Ag6 C132 -171.7(12) . .
Au5 Au13 Ag6 C132 -148.3(12) 5_655 .
Ag2 Au13 Ag6 C132 117.3(12) 5_655 .
Ag2 Au13 Ag6 C132 90.6(12) . .
Au12 Au13 Ag6 C132 53.5(13) . .
C141 Au13 Ag6 Au4 -164.0(12) . .
C142 Au13 Ag6 Au4 -139.1(9) . .
Au17 Au13 Ag6 Au4 74.38(19) . .
Au3 Au13 Ag6 Au4 28.23(8) . .
Ag1 Au13 Ag6 Au4 93.7(9) . .
Au2 Au13 Ag6 Au4 65.22(10) . .
Au5 Au13 Ag6 Au4 88.59(10) 5_655 .
Ag2 Au13 Ag6 Au4 -5.7(4) 5_655 .
Ag2 Au13 Ag6 Au4 -32.44(8) . .
Au12 Au13 Ag6 Au4 -69.5(4) . .
C141 Au13 Ag6 Au17 121.6(12) . .
C142 Au13 Ag6 Au17 146.5(10) . .
Au3 Au13 Ag6 Au17 -46.15(19) . .
Ag1 Au13 Ag6 Au17 19.3(8) . .
Au4 Au13 Ag6 Au17 -74.38(19) . .
Au2 Au13 Ag6 Au17 -9.2(2) . .
Au5 Au13 Ag6 Au17 14.2(2) 5_655 .
Ag2 Au13 Ag6 Au17 -80.1(4) 5_655 .
Ag2 Au13 Ag6 Au17 -106.82(19) . .
Au12 Au13 Ag6 Au17 -143.9(5) . .
C141 Au13 Ag6 Au18 100.6(12) . 3_665
C142 Au13 Ag6 Au18 125.5(9) . 3_665
Au17 Au13 Ag6 Au18 -21.0(2) . 3_665
Au3 Au13 Ag6 Au18 -67.17(17) . 3_665
Ag1 Au13 Ag6 Au18 -1.8(7) . 3_665
Au4 Au13 Ag6 Au18 -95.41(16) . 3_665
Au2 Au13 Ag6 Au18 -30.18(15) . 3_665
Au5 Au13 Ag6 Au18 -6.8(2) 5_655 3_665
Ag2 Au13 Ag6 Au18 -101.1(4) 5_655 3_665
Ag2 Au13 Ag6 Au18 -127.84(15) . 3_665
Au12 Au13 Ag6 Au18 -165.0(5) . 3_665
C141 Au13 Ag6 Ag5 -148.9(12) . 6
C142 Au13 Ag6 Ag5 -124.0(9) . 6
Au17 Au13 Ag6 Ag5 89.5(2) . 6
Au3 Au13 Ag6 Ag5 43.32(14) . 6
Ag1 Au13 Ag6 Ag5 108.7(9) . 6
Au4 Au13 Ag6 Ag5 15.09(10) . 6
Au2 Au13 Ag6 Ag5 80.31(15) . 6
Au5 Au13 Ag6 Ag5 103.68(12) 5_655 6
Ag2 Au13 Ag6 Ag5 9.3(4) 5_655 6
Ag2 Au13 Ag6 Ag5 -17.35(14) . 6
Au12 Au13 Ag6 Ag5 -54.5(4) . 6
C141 Au13 Ag6 Au19 -97.3(12) . .
C142 Au13 Ag6 Au19 -72.5(9) . .
Au17 Au13 Ag6 Au19 141.1(3) . .
Au3 Au13 Ag6 Au19 94.92(16) . .
Ag1 Au13 Ag6 Au19 160.3(9) . .
Au4 Au13 Ag6 Au19 66.68(16) . .
Au2 Au13 Ag6 Au19 131.91(19) . .
Au5 Au13 Ag6 Au19 155.27(16) 5_655 .
Ag2 Au13 Ag6 Au19 60.9(4) 5_655 .
Ag2 Au13 Ag6 Au19 34.25(17) . .
Au12 Au13 Ag6 Au19 -2.9(5) . .
C141 Au13 Ag6 Au7 48.6(12) . 3_665
C142 Au13 Ag6 Au7 73.5(9) . 3_665
Au17 Au13 Ag6 Au7 -73.01(19) . 3_665
Au3 Au13 Ag6 Au7 -119.16(9) . 3_665
Ag1 Au13 Ag6 Au7 -53.7(8) . 3_665
Au4 Au13 Ag6 Au7 -147.39(11) . 3_665
Au2 Au13 Ag6 Au7 -82.17(11) . 3_665
Au5 Au13 Ag6 Au7 -58.80(13) 5_655 3_665
Ag2 Au13 Ag6 Au7 -153.1(3) 5_655 3_665
Ag2 Au13 Ag6 Au7 -179.82(8) . 3_665
Au12 Au13 Ag6 Au7 143.1(4) . 3_665
C141 Au13 Ag6 Au15 156.6(12) . 6
C142 Au13 Ag6 Au15 -178.6(9) . 6
Au17 Au13 Ag6 Au15 34.93(19) . 6
Au3 Au13 Ag6 Au15 -11.22(12) . 6
Ag1 Au13 Ag6 Au15 54.2(8) . 6
Au4 Au13 Ag6 Au15 -39.45(8) . 6
Au2 Au13 Ag6 Au15 25.77(10) . 6
Au5 Au13 Ag6 Au15 49.14(15) 5_655 6
Ag2 Au13 Ag6 Au15 -45.2(4) 5_655 6
Ag2 Au13 Ag6 Au15 -71.89(11) . 6
Au12 Au13 Ag6 Au15 -109.0(4) . 6
C121 Au19 Ag6 C131 -172(3) . .
Au4 Au19 Ag6 C131 173(3) . .
Ag3 Au19 Ag6 C131 146(3) 5_655 .
Ag2 Au19 Ag6 C131 -155(3) . .
C121 Au19 Ag6 C132 -172(3) . .
C131 Au19 Ag6 C132 0(3) . .
Au4 Au19 Ag6 C132 172.7(15) . .
Ag3 Au19 Ag6 C132 146.1(15) 5_655 .
Ag2 Au19 Ag6 C132 -155.0(15) . .
C121 Au19 Ag6 Au4 15(2) . .
C131 Au19 Ag6 Au4 -173(3) . .
Ag3 Au19 Ag6 Au4 -26.60(14) 5_655 .
Ag2 Au19 Ag6 Au4 32.35(13) . .
C121 Au19 Ag6 Au17 -16(2) . .
C131 Au19 Ag6 Au17 156(3) . .
Au4 Au19 Ag6 Au17 -30.9(2) . .
Ag3 Au19 Ag6 Au17 -57.5(3) 5_655 .
Ag2 Au19 Ag6 Au17 1.5(3) . .
C121 Au19 Ag6 Au18 62(2) . 3_665
C131 Au19 Ag6 Au18 -126(3) . 3_665
Au4 Au19 Ag6 Au18 47.1(7) . 3_665
Ag3 Au19 Ag6 Au18 20.5(8) 5_655 3_665
Ag2 Au19 Ag6 Au18 79.4(7) . 3_665
C121 Au19 Ag6 Au13 -49(2) . .
C131 Au19 Ag6 Au13 123(3) . .
Au4 Au19 Ag6 Au13 -64.52(10) . .
Ag3 Au19 Ag6 Au13 -91.12(19) 5_655 .
Ag2 Au19 Ag6 Au13 -32.17(14) . .
C121 Au19 Ag6 Ag5 81(2) . 6
C131 Au19 Ag6 Ag5 -108(3) . 6
Au4 Au19 Ag6 Ag5 65.38(11) . 6
Ag3 Au19 Ag6 Ag5 38.78(16) 5_655 6
Ag2 Au19 Ag6 Ag5 97.73(19) . 6
C121 Au19 Ag6 Au7 -111(2) . 3_665
C131 Au19 Ag6 Au7 61(3) . 3_665
Au4 Au19 Ag6 Au7 -126.4(3) . 3_665
Ag3 Au19 Ag6 Au7 -153.0(2) 5_655 3_665
Ag2 Au19 Ag6 Au7 -94.0(3) . 3_665
C121 Au19 Ag6 Au15 47(2) . 6
C131 Au19 Ag6 Au15 -141(3) . 6
Au4 Au19 Ag6 Au15 31.91(14) . 6
Ag3 Au19 Ag6 Au15 5.3(2) 5_655 6
Ag2 Au19 Ag6 Au15 64.3(2) . 6
Au2 Au3 Au2 Au2 -35.4(4) 5_655 6
Au5 Au3 Au2 Au2 65.2(5) 5_655 6
Au5 Au3 Au2 Au2 -108.8(5) . 6
Au4 Au3 Au2 Au2 -151.5(5) . 6
Au4 Au3 Au2 Au2 33.7(5) 5_655 6
Au13 Au3 Au2 Au2 137.8(5) . 6
Au13 Au3 Au2 Au2 -107.0(17) 5_655 6
Ag2 Au3 Au2 Au2 -178.4(4) . 6
Ag2 Au3 Au2 Au2 105.7(4) 5_655 6
Au16 Au3 Au2 Au2 -3.9(4) . 6
Au16 Au3 Au2 Au2 -60.0(4) 5_655 6
Au2 Au3 Au2 Ag1 153.1(3) 5_655 .
Au5 Au3 Au2 Ag1 -106.3(2) 5_655 .
Au5 Au3 Au2 Ag1 79.7(2) . .
Au4 Au3 Au2 Ag1 37.0(2) . .
Au4 Au3 Au2 Ag1 -137.9(2) 5_655 .
Au13 Au3 Au2 Ag1 -33.8(2) . .
Au13 Au3 Au2 Ag1 81.5(15) 5_655 .
Ag2 Au3 Au2 Ag1 10.1(3) . .
Ag2 Au3 Au2 Ag1 -65.8(3) 5_655 .
Au16 Au3 Au2 Ag1 -175.5(3) . .
Au16 Au3 Au2 Ag1 128.4(3) 5_655 .
Au2 Au3 Au2 Au4 116.12(10) 5_655 .
Au5 Au3 Au2 Au4 -143.29(13) 5_655 .
Au5 Au3 Au2 Au4 42.71(12) . .
Au4 Au3 Au2 Au4 -174.86(9) 5_655 .
Au13 Au3 Au2 Au4 -70.73(11) . .
Au13 Au3 Au2 Au4 44.5(15) 5_655 .
Ag2 Au3 Au2 Au4 -26.89(11) . .
Ag2 Au3 Au2 Au4 -102.81(11) 5_655 .
Au16 Au3 Au2 Au4 147.54(14) . .
Au16 Au3 Au2 Au4 91.46(9) 5_655 .
Au2 Au3 Au2 Au1 37.82(19) 5_655 5_655
Au5 Au3 Au2 Au1 138.4(2) 5_655 5_655
Au5 Au3 Au2 Au1 -35.6(2) . 5_655
Au4 Au3 Au2 Au1 -78.3(2) . 5_655
Au4 Au3 Au2 Au1 106.8(2) 5_655 5_655
Au13 Au3 Au2 Au1 -149.0(2) . 5_655
Au13 Au3 Au2 Au1 -33.8(16) 5_655 5_655
Ag2 Au3 Au2 Au1 -105.2(2) . 5_655
Ag2 Au3 Au2 Au1 178.9(2) 5_655 5_655
Au16 Au3 Au2 Au1 69.2(2) . 5_655
Au16 Au3 Au2 Au1 13.15(19) 5_655 5_655
Au2 Au3 Au2 Au15 78.81(18) 5_655 6
Au5 Au3 Au2 Au15 179.4(3) 5_655 6
Au5 Au3 Au2 Au15 5.4(3) . 6
Au4 Au3 Au2 Au15 -37.31(17) . 6
Au4 Au3 Au2 Au15 147.83(16) 5_655 6
Au13 Au3 Au2 Au15 -108.0(3) . 6
Au13 Au3 Au2 Au15 7.2(17) 5_655 6
Ag2 Au3 Au2 Au15 -64.2(2) . 6
Ag2 Au3 Au2 Au15 -140.12(15) 5_655 6
Au16 Au3 Au2 Au15 110.2(2) . 6
Au16 Au3 Au2 Au15 54.15(18) 5_655 6
Au2 Au3 Au2 Au13 -173.15(14) 5_655 .
Au5 Au3 Au2 Au13 -72.55(7) 5_655 .
Au5 Au3 Au2 Au13 113.45(8) . .
Au4 Au3 Au2 Au13 70.73(11) . .
Au4 Au3 Au2 Au13 -104.13(14) 5_655 .
Au13 Au3 Au2 Au13 115.3(14) 5_655 .
Ag2 Au3 Au2 Au13 43.85(11) . .
Ag2 Au3 Au2 Au13 -32.07(16) 5_655 .
Au16 Au3 Au2 Au13 -141.72(14) . .
Au16 Au3 Au2 Au13 162.19(13) 5_655 .
Au2 Au3 Au2 Au5 -100.59(13) 5_655 5_655
Au5 Au3 Au2 Au5 -174.00(8) . 5_655
Au4 Au3 Au2 Au5 143.29(13) . 5_655
Au4 Au3 Au2 Au5 -31.57(14) 5_655 5_655
Au13 Au3 Au2 Au5 72.55(7) . 5_655
Au13 Au3 Au2 Au5 -172.2(14) 5_655 5_655
Ag2 Au3 Au2 Au5 116.40(10) . 5_655
Ag2 Au3 Au2 Au5 40.48(16) 5_655 5_655
Au16 Au3 Au2 Au5 -69.17(12) . 5_655
Au16 Au3 Au2 Au5 -125.26(13) 5_655 5_655
Au2 Au3 Au2 Au1 -35.06(15) 5_655 .
Au5 Au3 Au2 Au1 65.54(15) 5_655 .
Au5 Au3 Au2 Au1 -108.46(16) . .
Au4 Au3 Au2 Au1 -151.18(17) . .
Au4 Au3 Au2 Au1 33.96(18) 5_655 .
Au13 Au3 Au2 Au1 138.09(17) . .
Au13 Au3 Au2 Au1 -106.7(15) 5_655 .
Ag2 Au3 Au2 Au1 -178.06(15) . .
Ag2 Au3 Au2 Au1 106.02(17) 5_655 .
Au16 Au3 Au2 Au1 -3.63(18) . .
Au16 Au3 Au2 Au1 -59.72(14) 5_655 .
Au9 Au4 Au2 Au2 51.9(2) . 6
Ag1 Au4 Au2 Au2 -68.0(3) . 6
Au12 Au4 Au2 Au2 -100.3(5) . 6
Ag6 Au4 Au2 Au2 -67.8(2) . 6
Au3 Au4 Au2 Au2 150.9(2) . 6
Au17 Au4 Au2 Au2 -87.6(11) . 6
Ag3 Au4 Au2 Au2 88.2(6) 5_655 6
Ag2 Au4 Au2 Au2 178.36(13) . 6
Ag5 Au4 Au2 Au2 -15.8(2) 6 6
Au13 Au4 Au2 Au2 -139.2(2) . 6
Au5 Au4 Au2 Au2 111.91(18) . 6
Au9 Au4 Au2 Ag1 119.9(2) . .
Au12 Au4 Au2 Ag1 -32.3(5) . .
Ag6 Au4 Au2 Ag1 0.2(3) . .
Au3 Au4 Au2 Ag1 -141.1(2) . .
Au17 Au4 Au2 Ag1 -19.6(10) . .
Ag3 Au4 Au2 Ag1 156.2(5) 5_655 .
Ag2 Au4 Au2 Ag1 -113.7(2) . .
Ag5 Au4 Au2 Ag1 52.2(2) 6 .
Au13 Au4 Au2 Ag1 -71.2(2) . .
Au5 Au4 Au2 Ag1 179.9(2) . .
Au9 Au4 Au2 Au3 -98.98(9) . .
Ag1 Au4 Au2 Au3 141.1(2) . .
Au12 Au4 Au2 Au3 108.8(4) . .
Ag6 Au4 Au2 Au3 141.29(15) . .
Au17 Au4 Au2 Au3 121.6(10) . .
Ag3 Au4 Au2 Au3 -62.6(6) 5_655 .
Ag2 Au4 Au2 Au3 27.48(14) . .
Ag5 Au4 Au2 Au3 -166.67(9) 6 .
Au13 Au4 Au2 Au3 69.91(9) . .
Au5 Au4 Au2 Au3 -38.96(9) . .
Au9 Au4 Au2 Au1 -26.4(2) . 5_655
Ag1 Au4 Au2 Au1 -146.3(3) . 5_655
Au12 Au4 Au2 Au1 -178.6(5) . 5_655
Ag6 Au4 Au2 Au1 -146.1(2) . 5_655
Au3 Au4 Au2 Au1 72.6(2) . 5_655
Au17 Au4 Au2 Au1 -165.9(11) . 5_655
Ag3 Au4 Au2 Au1 10.0(6) 5_655 5_655
Ag2 Au4 Au2 Au1 100.1(2) . 5_655
Ag5 Au4 Au2 Au1 -94.1(2) 6 5_655
Au13 Au4 Au2 Au1 142.5(2) . 5_655
Au5 Au4 Au2 Au1 33.6(2) . 5_655
Au9 Au4 Au2 Au15 42.45(12) . 6
Ag1 Au4 Au2 Au15 -77.4(2) . 6
Au12 Au4 Au2 Au15 -109.7(4) . 6
Ag6 Au4 Au2 Au15 -77.28(14) . 6
Au3 Au4 Au2 Au15 141.43(14) . 6
Au17 Au4 Au2 Au15 -97.0(10) . 6
Ag3 Au4 Au2 Au15 78.8(6) 5_655 6
Ag2 Au4 Au2 Au15 168.92(9) . 6
Ag5 Au4 Au2 Au15 -25.23(14) 6 6
Au13 Au4 Au2 Au15 -148.66(15) . 6
Au5 Au4 Au2 Au15 102.47(10) . 6
Au9 Au4 Au2 Au13 -168.89(8) . .
Ag1 Au4 Au2 Au13 71.2(2) . .
Au12 Au4 Au2 Au13 38.9(5) . .
Ag6 Au4 Au2 Au13 71.38(13) . .
Au3 Au4 Au2 Au13 -69.91(9) . .
Au17 Au4 Au2 Au13 51.6(10) . .
Ag3 Au4 Au2 Au13 -132.5(5) 5_655 .
Ag2 Au4 Au2 Au13 -42.43(14) . .
Ag5 Au4 Au2 Au13 123.42(11) 6 .
Au5 Au4 Au2 Au13 -108.87(9) . .
Au9 Au4 Au2 Au5 -130.97(14) . 5_655
Ag1 Au4 Au2 Au5 109.1(3) . 5_655
Au12 Au4 Au2 Au5 76.9(5) . 5_655
Ag6 Au4 Au2 Au5 109.3(2) . 5_655
Au3 Au4 Au2 Au5 -31.99(13) . 5_655
Au17 Au4 Au2 Au5 89.6(10) . 5_655
Ag3 Au4 Au2 Au5 -94.6(5) 5_655 5_655
Ag2 Au4 Au2 Au5 -4.5(2) . 5_655
Ag5 Au4 Au2 Au5 161.35(14) 6 5_655
Au13 Au4 Au2 Au5 37.92(12) . 5_655
Au5 Au4 Au2 Au5 -70.95(17) . 5_655
Au9 Au4 Au2 Au1 -70.9(2) . .
Ag1 Au4 Au2 Au1 169.2(3) . .
Au12 Au4 Au2 Au1 136.9(5) . .
Ag6 Au4 Au2 Au1 169.4(3) . .
Au3 Au4 Au2 Au1 28.09(18) . .
Au17 Au4 Au2 Au1 149.6(11) . .
Ag3 Au4 Au2 Au1 -34.5(7) 5_655 .
Ag2 Au4 Au2 Au1 55.6(2) . .
Ag5 Au4 Au2 Au1 -138.6(2) 6 .
Au13 Au4 Au2 Au1 98.0(2) . .
Au5 Au4 Au2 Au1 -10.9(2) . .
C141 Au13 Au2 Au2 -28.8(15) . 6
C142 Au13 Au2 Au2 13(2) . 6
Au17 Au13 Au2 Au2 34.1(8) . 6
Au3 Au13 Au2 Au2 -143.1(6) . 6
Ag1 Au13 Au2 Au2 72.7(6) . 6
Au4 Au13 Au2 Au2 145.0(6) . 6
Au5 Au13 Au2 Au2 -76.7(5) 5_655 6
Ag2 Au13 Au2 Au2 -114.8(5) 5_655 6
Ag6 Au13 Au2 Au2 80.9(5) . 6
Ag2 Au13 Au2 Au2 -180.0(5) . 6
Au12 Au13 Au2 Au2 115.4(6) . 6
C141 Au13 Au2 Ag1 -101.5(14) . .
C142 Au13 Au2 Ag1 -60(2) . .
Au17 Au13 Au2 Ag1 -38.5(12) . .
Au3 Au13 Au2 Ag1 144.3(3) . .
Au4 Au13 Au2 Ag1 72.4(3) . .
Au5 Au13 Au2 Ag1 -149.4(2) 5_655 .
Ag2 Au13 Au2 Ag1 172.5(2) 5_655 .
Ag6 Au13 Au2 Ag1 8.2(3) . .
Ag2 Au13 Au2 Ag1 107.4(2) . .
Au12 Au13 Au2 Ag1 42.7(4) . .
C141 Au13 Au2 Au3 114.2(14) . .
C142 Au13 Au2 Au3 156(2) . .
Au17 Au13 Au2 Au3 177.2(12) . .
Ag1 Au13 Au2 Au3 -144.3(3) . .
Au4 Au13 Au2 Au3 -71.92(7) . .
Au5 Au13 Au2 Au3 66.33(10) 5_655 .
Ag2 Au13 Au2 Au3 28.21(12) 5_655 .
Ag6 Au13 Au2 Au3 -136.07(14) . .
Ag2 Au13 Au2 Au3 -36.93(12) . .
Au12 Au13 Au2 Au3 -101.6(3) . .
C141 Au13 Au2 Au4 -173.9(14) . .
C142 Au13 Au2 Au4 -132(2) . .
Au17 Au13 Au2 Au4 -110.9(12) . .
Au3 Au13 Au2 Au4 71.92(7) . .
Ag1 Au13 Au2 Au4 -72.4(3) . .
Au5 Au13 Au2 Au4 138.26(14) 5_655 .
Ag2 Au13 Au2 Au4 100.14(13) 5_655 .
Ag6 Au13 Au2 Au4 -64.15(13) . .
Ag2 Au13 Au2 Au4 34.99(13) . .
Au12 Au13 Au2 Au4 -29.6(3) . .
C141 Au13 Au2 Au1 146.2(14) . 5_655
C142 Au13 Au2 Au1 -172(2) . 5_655
Au17 Au13 Au2 Au1 -150.9(14) . 5_655
Au3 Au13 Au2 Au1 31.9(3) . 5_655
Ag1 Au13 Au2 Au1 -112.3(4) . 5_655
Au4 Au13 Au2 Au1 -40.0(3) . 5_655
Au5 Au13 Au2 Au1 98.3(3) 5_655 5_655
Ag2 Au13 Au2 Au1 60.2(3) 5_655 5_655
Ag6 Au13 Au2 Au1 -104.1(3) . 5_655
Ag2 Au13 Au2 Au1 -5.0(3) . 5_655
Au12 Au13 Au2 Au1 -69.6(5) . 5_655
C141 Au13 Au2 Au15 -142.7(14) . 6
C142 Au13 Au2 Au15 -101(2) . 6
Au17 Au13 Au2 Au15 -79.7(12) . 6
Au3 Au13 Au2 Au15 103.12(15) . 6
Ag1 Au13 Au2 Au15 -41.2(3) . 6
Au4 Au13 Au2 Au15 31.20(11) . 6
Au5 Au13 Au2 Au15 169.5(2) 5_655 6
Ag2 Au13 Au2 Au15 131.33(17) 5_655 6
Ag6 Au13 Au2 Au15 -32.95(17) . 6
Ag2 Au13 Au2 Au15 66.2(2) . 6
Au12 Au13 Au2 Au15 1.5(4) . 6
C141 Au13 Au2 Au5 47.9(14) . 5_655
C142 Au13 Au2 Au5 90(2) . 5_655
Au17 Au13 Au2 Au5 110.9(12) . 5_655
Au3 Au13 Au2 Au5 -66.33(10) . 5_655
Ag1 Au13 Au2 Au5 149.4(2) . 5_655
Au4 Au13 Au2 Au5 -138.26(14) . 5_655
Ag2 Au13 Au2 Au5 -38.12(9) 5_655 5_655
Ag6 Au13 Au2 Au5 157.59(13) . 5_655
Ag2 Au13 Au2 Au5 -103.27(8) . 5_655
Au12 Au13 Au2 Au5 -167.9(3) . 5_655
C141 Au13 Au2 Au1 76.0(14) . .
C142 Au13 Au2 Au1 118(2) . .
Au17 Au13 Au2 Au1 139.0(12) . .
Au3 Au13 Au2 Au1 -38.21(15) . .
Ag1 Au13 Au2 Au1 177.5(3) . .
Au4 Au13 Au2 Au1 -110.13(19) . .
Au5 Au13 Au2 Au1 28.12(15) 5_655 .
Ag2 Au13 Au2 Au1 -10.00(19) 5_655 .
Ag6 Au13 Au2 Au1 -174.3(2) . .
Ag2 Au13 Au2 Au1 -75.14(18) . .
Au12 Au13 Au2 Au1 -139.8(3) . .
Au2 Au4 Ag2 C121 146.9(8) . .
Au9 Au4 Ag2 C121 -90.7(8) . .
Ag1 Au4 Ag2 C121 83.1(8) . .
Au12 Au4 Ag2 C121 32.5(8) . .
Ag6 Au4 Ag2 C121 65.6(8) . .
Au3 Au4 Ag2 C121 173.3(8) . .
Au17 Au4 Ag2 C121 133.6(8) . .
Ag3 Au4 Ag2 C121 -49.3(8) 5_655 .
Ag5 Au4 Ag2 C121 -16.2(8) 6 .
Au13 Au4 Ag2 C121 105.9(8) . .
Au5 Au4 Ag2 C121 -120.7(8) . .
Au2 Au4 Ag2 Cl1 51.0(3) . .
Au9 Au4 Ag2 Cl1 173.4(3) . .
Ag1 Au4 Ag2 Cl1 -12.8(4) . .
Au12 Au4 Ag2 Cl1 -63.4(4) . .
Ag6 Au4 Ag2 Cl1 -30.3(3) . .
Au3 Au4 Ag2 Cl1 77.4(3) . .
Au17 Au4 Ag2 Cl1 37.7(3) . .
Ag3 Au4 Ag2 Cl1 -145.2(3) 5_655 .
Ag5 Au4 Ag2 Cl1 -112.2(3) 6 .
Au13 Au4 Ag2 Cl1 10.0(3) . .
Au5 Au4 Ag2 Cl1 143.3(3) . .
Au2 Au4 Ag2 Au3 -26.37(15) . .
Au9 Au4 Ag2 Au3 95.98(7) . .
Ag1 Au4 Ag2 Au3 -90.2(3) . .
Au12 Au4 Ag2 Au3 -140.8(3) . .
Ag6 Au4 Ag2 Au3 -107.68(11) . .
Au17 Au4 Ag2 Au3 -39.68(12) . .
Ag3 Au4 Ag2 Au3 137.40(8) 5_655 .
Ag5 Au4 Ag2 Au3 170.45(11) 6 .
Au13 Au4 Ag2 Au3 -67.36(5) . .
Au5 Au4 Ag2 Au3 65.95(5) . .
Au2 Au4 Ag2 Au13 -55.41(17) . 5_655
Au9 Au4 Ag2 Au13 66.94(11) . 5_655
Ag1 Au4 Ag2 Au13 -119.3(3) . 5_655
Au12 Au4 Ag2 Au13 -169.9(3) . 5_655
Ag6 Au4 Ag2 Au13 -136.73(11) . 5_655
Au3 Au4 Ag2 Au13 -29.05(6) . 5_655
Au17 Au4 Ag2 Au13 -68.73(15) . 5_655
Ag3 Au4 Ag2 Au13 108.36(10) 5_655 5_655
Ag5 Au4 Ag2 Au13 141.41(11) 6 5_655
Au13 Au4 Ag2 Au13 -96.41(9) . 5_655
Au5 Au4 Ag2 Au13 36.90(7) . 5_655
Au2 Au4 Ag2 Au5 -92.31(15) . .
Au9 Au4 Ag2 Au5 30.04(7) . .
Ag1 Au4 Ag2 Au5 -156.2(3) . .
Au12 Au4 Ag2 Au5 153.2(3) . .
Ag6 Au4 Ag2 Au5 -173.63(12) . .
Au3 Au4 Ag2 Au5 -65.95(5) . .
Au17 Au4 Ag2 Au5 -105.63(13) . .
Ag3 Au4 Ag2 Au5 71.46(7) 5_655 .
Ag5 Au4 Ag2 Au5 104.51(11) 6 .
Au13 Au4 Ag2 Au5 -133.31(7) . .
Au2 Au4 Ag2 Ag3 -163.77(16) . 5_655
Au9 Au4 Ag2 Ag3 -41.42(8) . 5_655
Ag1 Au4 Ag2 Ag3 132.4(3) . 5_655
Au12 Au4 Ag2 Ag3 81.8(3) . 5_655
Ag6 Au4 Ag2 Ag3 114.91(12) . 5_655
Au3 Au4 Ag2 Ag3 -137.40(8) . 5_655
Au17 Au4 Ag2 Ag3 -177.09(14) . 5_655
Ag5 Au4 Ag2 Ag3 33.05(12) 6 5_655
Au13 Au4 Ag2 Ag3 155.23(9) . 5_655
Au5 Au4 Ag2 Ag3 -71.46(7) . 5_655
Au2 Au4 Ag2 Au13 40.99(15) . .
Au9 Au4 Ag2 Au13 163.35(9) . .
Ag1 Au4 Ag2 Au13 -22.9(3) . .
Au12 Au4 Ag2 Au13 -73.5(3) . .
Ag6 Au4 Ag2 Au13 -40.32(11) . .
Au3 Au4 Ag2 Au13 67.36(5) . .
Au17 Au4 Ag2 Au13 27.68(13) . .
Ag3 Au4 Ag2 Au13 -155.23(9) 5_655 .
Ag5 Au4 Ag2 Au13 -122.18(12) 6 .
Au5 Au4 Ag2 Au13 133.31(7) . .
Au2 Au4 Ag2 Au14 -124.76(15) . 5_655
Au9 Au4 Ag2 Au14 -2.41(11) . 5_655
Ag1 Au4 Ag2 Au14 171.4(3) . 5_655
Au12 Au4 Ag2 Au14 120.8(3) . 5_655
Ag6 Au4 Ag2 Au14 153.92(11) . 5_655
Au3 Au4 Ag2 Au14 -98.39(8) . 5_655
Au17 Au4 Ag2 Au14 -138.08(13) . 5_655
Ag3 Au4 Ag2 Au14 39.01(8) 5_655 5_655
Ag5 Au4 Ag2 Au14 72.06(13) 6 5_655
Au13 Au4 Ag2 Au14 -165.76(9) . 5_655
Au5 Au4 Ag2 Au14 -32.45(6) . 5_655
Au2 Au4 Ag2 Ag2 7.39(18) . 5_655
Au9 Au4 Ag2 Ag2 129.74(10) . 5_655
Ag1 Au4 Ag2 Ag2 -56.5(3) . 5_655
Au12 Au4 Ag2 Ag2 -107.1(3) . 5_655
Ag6 Au4 Ag2 Ag2 -73.93(14) . 5_655
Au3 Au4 Ag2 Ag2 33.75(8) . 5_655
Au17 Au4 Ag2 Ag2 -5.93(16) . 5_655
Ag3 Au4 Ag2 Ag2 171.16(12) 5_655 5_655
Ag5 Au4 Ag2 Ag2 -155.79(11) 6 5_655
Au13 Au4 Ag2 Ag2 -33.61(9) . 5_655
Au5 Au4 Ag2 Ag2 99.70(10) . 5_655
Au2 Au4 Ag2 Au12 114.5(3) . .
Au9 Au4 Ag2 Au12 -123.2(3) . .
Ag1 Au4 Ag2 Au12 50.6(4) . .
Ag6 Au4 Ag2 Au12 33.1(3) . .
Au3 Au4 Ag2 Au12 140.8(3) . .
Au17 Au4 Ag2 Au12 101.1(3) . .
Ag3 Au4 Ag2 Au12 -81.8(3) 5_655 .
Ag5 Au4 Ag2 Au12 -48.7(3) 6 .
Au13 Au4 Ag2 Au12 73.5(3) . .
Au5 Au4 Ag2 Au12 -153.2(3) . .
Au2 Au4 Ag2 Au19 124.58(19) . .
Au9 Au4 Ag2 Au19 -113.07(15) . .
Ag1 Au4 Ag2 Au19 60.7(3) . .
Au12 Au4 Ag2 Au19 10.1(4) . .
Ag6 Au4 Ag2 Au19 43.27(16) . .
Au3 Au4 Ag2 Au19 150.95(14) . .
Au17 Au4 Ag2 Au19 111.27(18) . .
Ag3 Au4 Ag2 Au19 -71.65(14) 5_655 .
Ag5 Au4 Ag2 Au19 -38.60(16) 6 .
Au13 Au4 Ag2 Au19 83.59(14) . .
Au5 Au4 Ag2 Au19 -143.10(14) . .
Au2 Au3 Ag2 C121 16.3(13) . .
Au2 Au3 Ag2 C121 -124.6(13) 5_655 .
Au5 Au3 Ag2 C121 94.8(12) 5_655 .
Au5 Au3 Ag2 C121 -82.8(12) . .
Au4 Au3 Ag2 C121 -10.6(12) . .
Au4 Au3 Ag2 C121 167.2(12) 5_655 .
Au13 Au3 Ag2 C121 59.2(12) . .
Au13 Au3 Ag2 C121 -156.9(13) 5_655 .
Ag2 Au3 Ag2 C121 129.3(13) 5_655 .
Au16 Au3 Ag2 C121 1.5(13) . .
Au16 Au3 Ag2 C121 -66.5(13) 5_655 .
Au2 Au3 Ag2 Cl1 -113.03(12) . .
Au2 Au3 Ag2 Cl1 106.09(19) 5_655 .
Au5 Au3 Ag2 Cl1 -34.45(11) 5_655 .
Au5 Au3 Ag2 Cl1 147.93(10) . .
Au4 Au3 Ag2 Cl1 -139.86(11) . .
Au4 Au3 Ag2 Cl1 37.94(10) 5_655 .
Au13 Au3 Ag2 Cl1 -70.08(8) . .
Au13 Au3 Ag2 Cl1 73.85(8) 5_655 .
Ag2 Au3 Ag2 Cl1 0.0 5_655 .
Au16 Au3 Ag2 Cl1 -127.8(2) . .
Au16 Au3 Ag2 Cl1 164.24(7) 5_655 .
Au2 Au3 Ag2 Au4 26.83(11) . .
Au2 Au3 Ag2 Au4 -114.05(19) 5_655 .
Au5 Au3 Ag2 Au4 105.40(6) 5_655 .
Au5 Au3 Ag2 Au4 -72.22(6) . .
Au4 Au3 Ag2 Au4 177.79(4) 5_655 .
Au13 Au3 Ag2 Au4 69.78(6) . .
Au13 Au3 Ag2 Au4 -146.29(7) 5_655 .
Ag2 Au3 Ag2 Au4 139.86(11) 5_655 .
Au16 Au3 Ag2 Au4 12.1(3) . .
Au16 Au3 Ag2 Au4 -55.90(8) 5_655 .
Au2 Au3 Ag2 Au13 173.12(11) . 5_655
Au2 Au3 Ag2 Au13 32.24(19) 5_655 5_655
Au5 Au3 Ag2 Au13 -108.30(7) 5_655 5_655
Au5 Au3 Ag2 Au13 74.08(6) . 5_655
Au4 Au3 Ag2 Au13 146.29(7) . 5_655
Au4 Au3 Ag2 Au13 -35.91(7) 5_655 5_655
Au13 Au3 Ag2 Au13 -143.93(6) . 5_655
Ag2 Au3 Ag2 Au13 -73.85(8) 5_655 5_655
Au16 Au3 Ag2 Au13 158.4(3) . 5_655
Au16 Au3 Ag2 Au13 90.39(8) 5_655 5_655
Au2 Au3 Ag2 Au5 99.05(11) . .
Au2 Au3 Ag2 Au5 -41.83(19) 5_655 .
Au5 Au3 Ag2 Au5 177.62(4) 5_655 .
Au4 Au3 Ag2 Au5 72.22(6) . .
Au4 Au3 Ag2 Au5 -109.99(6) 5_655 .
Au13 Au3 Ag2 Au5 142.00(7) . .
Au13 Au3 Ag2 Au5 -74.08(6) 5_655 .
Ag2 Au3 Ag2 Au5 -147.93(10) 5_655 .
Au16 Au3 Ag2 Au5 84.3(3) . .
Au16 Au3 Ag2 Au5 16.32(8) 5_655 .
Au2 Au3 Ag2 Ag3 62.36(13) . 5_655
Au2 Au3 Ag2 Ag3 -78.5(2) 5_655 5_655
Au5 Au3 Ag2 Ag3 140.93(7) 5_655 5_655
Au5 Au3 Ag2 Ag3 -36.69(7) . 5_655
Au4 Au3 Ag2 Ag3 35.53(7) . 5_655
Au4 Au3 Ag2 Ag3 -146.68(8) 5_655 5_655
Au13 Au3 Ag2 Ag3 105.30(9) . 5_655
Au13 Au3 Ag2 Ag3 -110.77(10) 5_655 5_655
Ag2 Au3 Ag2 Ag3 175.38(14) 5_655 5_655
Au16 Au3 Ag2 Ag3 47.6(3) . 5_655
Au16 Au3 Ag2 Ag3 -20.38(11) 5_655 5_655
Au2 Au3 Ag2 Au13 -42.95(11) . .
Au2 Au3 Ag2 Au13 176.17(19) 5_655 .
Au5 Au3 Ag2 Au13 35.62(7) 5_655 .
Au5 Au3 Ag2 Au13 -142.00(7) . .
Au4 Au3 Ag2 Au13 -69.78(6) . .
Au4 Au3 Ag2 Au13 108.02(7) 5_655 .
Au13 Au3 Ag2 Au13 143.93(6) 5_655 .
Ag2 Au3 Ag2 Au13 70.08(8) 5_655 .
Au16 Au3 Ag2 Au13 -57.7(3) . .
Au16 Au3 Ag2 Au13 -125.68(7) 5_655 .
Au2 Au3 Ag2 Au14 125.33(11) . 5_655
Au2 Au3 Ag2 Au14 -15.6(2) 5_655 5_655
Au5 Au3 Ag2 Au14 -156.10(6) 5_655 5_655
Au5 Au3 Ag2 Au14 26.28(6) . 5_655
Au4 Au3 Ag2 Au14 98.50(8) . 5_655
Au4 Au3 Ag2 Au14 -83.71(8) 5_655 5_655
Au13 Au3 Ag2 Au14 168.27(9) . 5_655
Au13 Au3 Ag2 Au14 -47.80(7) 5_655 5_655
Ag2 Au3 Ag2 Au14 -121.65(12) 5_655 5_655
Au16 Au3 Ag2 Au14 110.6(3) . 5_655
Au16 Au3 Ag2 Au14 42.59(11) 5_655 5_655
Au2 Au3 Ag2 Ag2 -113.02(12) . 5_655
Au2 Au3 Ag2 Ag2 106.09(19) 5_655 5_655
Au5 Au3 Ag2 Ag2 -34.45(11) 5_655 5_655
Au5 Au3 Ag2 Ag2 147.93(10) . 5_655
Au4 Au3 Ag2 Ag2 -139.86(11) . 5_655
Au4 Au3 Ag2 Ag2 37.94(10) 5_655 5_655
Au13 Au3 Ag2 Ag2 -70.08(8) . 5_655
Au13 Au3 Ag2 Ag2 73.85(8) 5_655 5_655
Au16 Au3 Ag2 Ag2 -127.8(2) . 5_655
Au16 Au3 Ag2 Ag2 164.24(7) 5_655 5_655
Au2 Au3 Ag2 Au12 -4.2(3) . .
Au2 Au3 Ag2 Au12 -145.1(4) 5_655 .
Au5 Au3 Ag2 Au12 74.3(3) 5_655 .
Au5 Au3 Ag2 Au12 -103.3(3) . .
Au4 Au3 Ag2 Au12 -31.1(3) . .
Au4 Au3 Ag2 Au12 146.7(3) 5_655 .
Au13 Au3 Ag2 Au12 38.7(3) . .
Au13 Au3 Ag2 Au12 -177.4(3) 5_655 .
Ag2 Au3 Ag2 Au12 108.8(3) 5_655 .
Au16 Au3 Ag2 Au12 -19.0(4) . .
Au16 Au3 Ag2 Au12 -87.0(3) 5_655 .
Au2 Au3 Ag2 Au19 0.41(19) . .
Au2 Au3 Ag2 Au19 -140.5(2) 5_655 .
Au5 Au3 Ag2 Au19 78.98(16) 5_655 .
Au5 Au3 Ag2 Au19 -98.64(16) . .
Au4 Au3 Ag2 Au19 -26.42(15) . .
Au4 Au3 Ag2 Au19 151.37(15) 5_655 .
Au13 Au3 Ag2 Au19 43.36(15) . .
Au13 Au3 Ag2 Au19 -172.71(17) 5_655 .
Ag2 Au3 Ag2 Au19 113.44(18) 5_655 .
Au16 Au3 Ag2 Au19 -14.3(3) . .
Au16 Au3 Ag2 Au19 -82.32(16) 5_655 .
Au18 Au5 Ag2 C121 -126.7(7) . .
Au9 Au5 Ag2 C121 38.4(7) . .
Au3 Au5 Ag2 C121 137.3(7) . .
Ag4 Au5 Ag2 C121 -35.3(7) 5_655 .
Au1 Au5 Ag2 C121 102.4(7) 5_655 .
Au16 Au5 Ag2 C121 120.8(7) 5_655 .
Au14 Au5 Ag2 C121 -73.8(7) 5_655 .
Au4 Au5 Ag2 C121 67.5(7) . .
Au15 Au5 Ag2 C121 98.7(18) 5_655 .
Au6 Au5 Ag2 C121 -100.5(8) . .
Au13 Au5 Ag2 C121 -154.2(7) 5_655 .
Au18 Au5 Ag2 Cl1 29.0(3) . .
Au9 Au5 Ag2 Cl1 -165.9(3) . .
Au3 Au5 Ag2 Cl1 -67.0(3) . .
Ag4 Au5 Ag2 Cl1 120.4(3) 5_655 .
Au1 Au5 Ag2 Cl1 -101.9(3) 5_655 .
Au16 Au5 Ag2 Cl1 -83.5(3) 5_655 .
Au14 Au5 Ag2 Cl1 81.9(3) 5_655 .
Au4 Au5 Ag2 Cl1 -136.9(3) . .
Au15 Au5 Ag2 Cl1 -105.7(16) 5_655 .
Au6 Au5 Ag2 Cl1 55.2(5) . .
Au13 Au5 Ag2 Cl1 1.5(3) 5_655 .
Au18 Au5 Ag2 Au4 165.86(10) . .
Au9 Au5 Ag2 Au4 -29.02(7) . .
Au3 Au5 Ag2 Au4 69.89(5) . .
Ag4 Au5 Ag2 Au4 -102.78(12) 5_655 .
Au1 Au5 Ag2 Au4 35.0(2) 5_655 .
Au16 Au5 Ag2 Au4 53.33(9) 5_655 .
Au14 Au5 Ag2 Au4 -141.23(8) 5_655 .
Au15 Au5 Ag2 Au4 31.2(17) 5_655 .
Au6 Au5 Ag2 Au4 -168.0(4) . .
Au13 Au5 Ag2 Au4 138.39(8) 5_655 .
Au18 Au5 Ag2 Au3 95.96(9) . .
Au9 Au5 Ag2 Au3 -98.91(6) . .
Ag4 Au5 Ag2 Au3 -172.67(11) 5_655 .
Au1 Au5 Ag2 Au3 -34.93(19) 5_655 .
Au16 Au5 Ag2 Au3 -16.56(9) 5_655 .
Au14 Au5 Ag2 Au3 148.88(7) 5_655 .
Au4 Au5 Ag2 Au3 -69.89(5) . .
Au15 Au5 Ag2 Au3 -38.7(17) 5_655 .
Au6 Au5 Ag2 Au3 122.1(4) . .
Au13 Au5 Ag2 Au3 68.50(5) 5_655 .
Au18 Au5 Ag2 Au13 27.46(10) . 5_655
Au9 Au5 Ag2 Au13 -167.41(7) . 5_655
Au3 Au5 Ag2 Au13 -68.50(5) . 5_655
Ag4 Au5 Ag2 Au13 118.83(11) 5_655 5_655
Au1 Au5 Ag2 Au13 -103.4(2) 5_655 5_655
Au16 Au5 Ag2 Au13 -85.06(9) 5_655 5_655
Au14 Au5 Ag2 Au13 80.38(6) 5_655 5_655
Au4 Au5 Ag2 Au13 -138.39(8) . 5_655
Au15 Au5 Ag2 Au13 -107.2(17) 5_655 5_655
Au6 Au5 Ag2 Au13 53.6(4) . 5_655
Au18 Au5 Ag2 Ag3 -126.71(10) . 5_655
Au9 Au5 Ag2 Ag3 38.41(8) . 5_655
Au3 Au5 Ag2 Ag3 137.32(8) . 5_655
Ag4 Au5 Ag2 Ag3 -35.35(12) 5_655 5_655
Au1 Au5 Ag2 Ag3 102.4(2) 5_655 5_655
Au16 Au5 Ag2 Ag3 120.76(10) 5_655 5_655
Au14 Au5 Ag2 Ag3 -73.80(7) 5_655 5_655
Au4 Au5 Ag2 Ag3 67.43(7) . 5_655
Au15 Au5 Ag2 Ag3 98.6(17) 5_655 5_655
Au6 Au5 Ag2 Ag3 -100.5(4) . 5_655
Au13 Au5 Ag2 Ag3 -154.18(9) 5_655 5_655
Au18 Au5 Ag2 Au13 127.25(10) . .
Au9 Au5 Ag2 Au13 -67.63(9) . .
Au3 Au5 Ag2 Au13 31.29(5) . .
Ag4 Au5 Ag2 Au13 -141.38(11) 5_655 .
Au1 Au5 Ag2 Au13 -3.6(2) 5_655 .
Au16 Au5 Ag2 Au13 14.73(12) 5_655 .
Au14 Au5 Ag2 Au13 -179.84(9) 5_655 .
Au4 Au5 Ag2 Au13 -38.61(7) . .
Au15 Au5 Ag2 Au13 -7.4(17) 5_655 .
Au6 Au5 Ag2 Au13 153.4(4) . .
Au13 Au5 Ag2 Au13 99.79(8) 5_655 .
Au18 Au5 Ag2 Au14 -52.91(9) . 5_655
Au9 Au5 Ag2 Au14 112.21(7) . 5_655
Au3 Au5 Ag2 Au14 -148.88(7) . 5_655
Ag4 Au5 Ag2 Au14 38.45(11) 5_655 5_655
Au1 Au5 Ag2 Au14 176.2(2) 5_655 5_655
Au16 Au5 Ag2 Au14 -165.44(9) 5_655 5_655
Au4 Au5 Ag2 Au14 141.23(8) . 5_655
Au15 Au5 Ag2 Au14 172.4(17) 5_655 5_655
Au6 Au5 Ag2 Au14 -26.7(4) . 5_655
Au13 Au5 Ag2 Au14 -80.38(6) 5_655 5_655
Au18 Au5 Ag2 Ag2 68.55(14) . 5_655
Au9 Au5 Ag2 Ag2 -126.33(10) . 5_655
Au3 Au5 Ag2 Ag2 -27.42(8) . 5_655
Ag4 Au5 Ag2 Ag2 159.91(12) 5_655 5_655
Au1 Au5 Ag2 Ag2 -62.3(2) 5_655 5_655
Au16 Au5 Ag2 Ag2 -43.98(14) 5_655 5_655
Au14 Au5 Ag2 Ag2 121.46(12) 5_655 5_655
Au4 Au5 Ag2 Ag2 -97.31(11) . 5_655
Au15 Au5 Ag2 Ag2 -66.1(17) 5_655 5_655
Au6 Au5 Ag2 Ag2 94.7(4) . 5_655
Au13 Au5 Ag2 Ag2 41.08(9) 5_655 5_655
Au18 Au5 Ag2 Au12 -171.9(2) . .
Au9 Au5 Ag2 Au12 -6.8(3) . .
Au3 Au5 Ag2 Au12 92.1(2) . .
Ag4 Au5 Ag2 Au12 -80.6(3) 5_655 .
Au1 Au5 Ag2 Au12 57.2(3) 5_655 .
Au16 Au5 Ag2 Au12 75.5(3) 5_655 .
Au14 Au5 Ag2 Au12 -119.0(2) 5_655 .
Au4 Au5 Ag2 Au12 22.2(2) . .
Au15 Au5 Ag2 Au12 53.4(17) 5_655 .
Au6 Au5 Ag2 Au12 -145.8(4) . .
Au13 Au5 Ag2 Au12 160.6(3) 5_655 .
Au18 Au5 Ag2 Au19 -161.27(12) . .
Au9 Au5 Ag2 Au19 3.85(12) . .
Au3 Au5 Ag2 Au19 102.76(11) . .
Ag4 Au5 Ag2 Au19 -69.91(15) 5_655 .
Au1 Au5 Ag2 Au19 67.8(2) 5_655 .
Au16 Au5 Ag2 Au19 86.20(13) 5_655 .
Au14 Au5 Ag2 Au19 -108.36(11) 5_655 .
Au4 Au5 Ag2 Au19 32.87(10) . .
Au15 Au5 Ag2 Au19 64.1(17) 5_655 .
Au6 Au5 Ag2 Au19 -135.1(4) . .
Au13 Au5 Ag2 Au19 171.26(13) 5_655 .
C141 Au13 Ag2 C121 90.7(13) . .
C142 Au13 Ag2 C121 63.4(12) . .
Au17 Au13 Ag2 C121 -104.5(8) . .
Au3 Au13 Ag2 C121 -146.6(8) . .
Ag1 Au13 Ag2 C121 -56.1(8) . .
Au4 Au13 Ag2 C121 -76.0(8) . .
Au2 Au13 Ag2 C121 -110.9(8) . .
Au5 Au13 Ag2 C121 -174.7(8) 5_655 .
Ag2 Au13 Ag2 C121 143.8(8) 5_655 .
Ag6 Au13 Ag2 C121 -44.1(8) . .
Au12 Au13 Ag2 C121 -12.3(9) . .
C141 Au13 Ag2 Cl1 -6.9(11) . .
C142 Au13 Ag2 Cl1 -34.3(10) . .
Au17 Au13 Ag2 Cl1 157.89(17) . .
Au3 Au13 Ag2 Cl1 115.79(15) . .
Ag1 Au13 Ag2 Cl1 -153.7(3) . .
Au4 Au13 Ag2 Cl1 -173.68(16) . .
Au2 Au13 Ag2 Cl1 151.5(2) . .
Au5 Au13 Ag2 Cl1 87.68(14) 5_655 .
Ag2 Au13 Ag2 Cl1 46.15(14) 5_655 .
Ag6 Au13 Ag2 Cl1 -141.72(16) . .
Au12 Au13 Ag2 Cl1 -109.9(4) . .
C141 Au13 Ag2 Au4 166.8(11) . .
C142 Au13 Ag2 Au4 139.4(9) . .
Au17 Au13 Ag2 Au4 -28.43(12) . .
Au3 Au13 Ag2 Au4 -70.53(6) . .
Ag1 Au13 Ag2 Au4 20.0(2) . .
Au2 Au13 Ag2 Au4 -34.82(16) . .
Au5 Au13 Ag2 Au4 -98.64(7) 5_655 .
Ag2 Au13 Ag2 Au4 -140.17(7) 5_655 .
Ag6 Au13 Ag2 Au4 31.97(9) . .
Au12 Au13 Ag2 Au4 63.7(4) . .
C141 Au13 Ag2 Au3 -122.7(11) . .
C142 Au13 Ag2 Au3 -150.1(9) . .
Au17 Au13 Ag2 Au3 42.10(12) . .
Ag1 Au13 Ag2 Au3 90.5(2) . .
Au4 Au13 Ag2 Au3 70.53(6) . .
Au2 Au13 Ag2 Au3 35.70(15) . .
Au5 Au13 Ag2 Au3 -28.11(6) 5_655 .
Ag2 Au13 Ag2 Au3 -69.64(7) 5_655 .
Ag6 Au13 Ag2 Au3 102.49(9) . .
Au12 Au13 Ag2 Au3 134.3(4) . .
C141 Au13 Ag2 Au13 -92.1(11) . 5_655
C142 Au13 Ag2 Au13 -119.5(9) . 5_655
Au17 Au13 Ag2 Au13 72.68(13) . 5_655
Au3 Au13 Ag2 Au13 30.57(6) . 5_655
Ag1 Au13 Ag2 Au13 121.1(2) . 5_655
Au4 Au13 Ag2 Au13 101.10(8) . 5_655
Au2 Au13 Ag2 Au13 66.28(16) . 5_655
Au5 Au13 Ag2 Au13 2.47(10) 5_655 5_655
Ag2 Au13 Ag2 Au13 -39.07(10) 5_655 5_655
Ag6 Au13 Ag2 Au13 133.07(9) . 5_655
Au12 Au13 Ag2 Au13 164.9(4) . 5_655
C141 Au13 Ag2 Au5 -153.8(11) . .
C142 Au13 Ag2 Au5 178.9(9) . .
Au17 Au13 Ag2 Au5 11.05(14) . .
Au3 Au13 Ag2 Au5 -31.06(6) . .
Ag1 Au13 Ag2 Au5 59.5(2) . .
Au4 Au13 Ag2 Au5 39.47(7) . .
Au2 Au13 Ag2 Au5 4.65(17) . .
Au5 Au13 Ag2 Au5 -59.16(9) 5_655 .
Ag2 Au13 Ag2 Au5 -100.70(9) 5_655 .
Ag6 Au13 Ag2 Au5 71.44(11) . .
Au12 Au13 Ag2 Au5 103.2(4) . .
C141 Au13 Ag2 Ag3 144.9(11) . 5_655
C142 Au13 Ag2 Ag3 117.5(9) . 5_655
Au17 Au13 Ag2 Ag3 -50.30(15) . 5_655
Au3 Au13 Ag2 Ag3 -92.40(9) . 5_655
Ag1 Au13 Ag2 Ag3 -1.9(3) . 5_655
Au4 Au13 Ag2 Ag3 -21.87(8) . 5_655
Au2 Au13 Ag2 Ag3 -56.70(17) . 5_655
Au5 Au13 Ag2 Ag3 -120.51(9) 5_655 5_655
Ag2 Au13 Ag2 Ag3 -162.04(9) 5_655 5_655
Ag6 Au13 Ag2 Ag3 10.09(12) . 5_655
Au12 Au13 Ag2 Ag3 41.9(4) . 5_655
C141 Au13 Ag2 Au14 -154.1(11) . 5_655
C142 Au13 Ag2 Au14 178.5(10) . 5_655
Au17 Au13 Ag2 Au14 10.7(3) . 5_655
Au3 Au13 Ag2 Au14 -31.4(2) . 5_655
Ag1 Au13 Ag2 Au14 59.1(4) . 5_655
Au4 Au13 Ag2 Au14 39.1(2) . 5_655
Au2 Au13 Ag2 Au14 4.3(3) . 5_655
Au5 Au13 Ag2 Au14 -59.5(3) 5_655 5_655
Ag2 Au13 Ag2 Au14 -101.1(3) 5_655 5_655
Ag6 Au13 Ag2 Au14 71.1(3) . 5_655
Au12 Au13 Ag2 Au14 102.9(4) . 5_655
C141 Au13 Ag2 Ag2 -53.1(11) . 5_655
C142 Au13 Ag2 Ag2 -80.4(9) . 5_655
Au17 Au13 Ag2 Ag2 111.74(12) . 5_655
Au3 Au13 Ag2 Ag2 69.64(7) . 5_655
Ag1 Au13 Ag2 Ag2 160.1(2) . 5_655
Au4 Au13 Ag2 Ag2 140.17(7) . 5_655
Au2 Au13 Ag2 Ag2 105.35(16) . 5_655
Au5 Au13 Ag2 Ag2 41.54(5) 5_655 5_655
Ag6 Au13 Ag2 Ag2 172.14(10) . 5_655
Au12 Au13 Ag2 Ag2 -156.1(4) . 5_655
C141 Au13 Ag2 Au12 103.0(12) . .
C142 Au13 Ag2 Au12 75.7(10) . .
Au17 Au13 Ag2 Au12 -92.2(4) . .
Au3 Au13 Ag2 Au12 -134.3(4) . .
Ag1 Au13 Ag2 Au12 -43.8(4) . .
Au4 Au13 Ag2 Au12 -63.7(4) . .
Au2 Au13 Ag2 Au12 -98.6(4) . .
Au5 Au13 Ag2 Au12 -162.4(4) 5_655 .
Ag2 Au13 Ag2 Au12 156.1(4) 5_655 .
Ag6 Au13 Ag2 Au12 -31.8(4) . .
C141 Au13 Ag2 Au19 100.8(11) . .
C142 Au13 Ag2 Au19 73.5(9) . .
Au17 Au13 Ag2 Au19 -94.38(18) . .
Au3 Au13 Ag2 Au19 -136.49(15) . .
Ag1 Au13 Ag2 Au19 -46.0(3) . .
Au4 Au13 Ag2 Au19 -65.96(14) . .
Au2 Au13 Ag2 Au19 -100.8(2) . .
Au5 Au13 Ag2 Au19 -164.59(15) 5_655 .
Ag2 Au13 Ag2 Au19 153.87(14) 5_655 .
Ag6 Au13 Ag2 Au19 -33.99(16) . .
Au12 Au13 Ag2 Au19 -2.2(5) . .
C131 Au19 Ag2 C121 174(2) . .
Au4 Au19 Ag2 C121 -135.3(15) . .
Ag3 Au19 Ag2 C121 -68.1(15) 5_655 .
Ag6 Au19 Ag2 C121 -167.1(15) . .
C121 Au19 Ag2 Cl1 -83.2(15) . .
C131 Au19 Ag2 Cl1 91.0(19) . .
Au4 Au19 Ag2 Cl1 141.43(19) . .
Ag3 Au19 Ag2 Cl1 -151.36(18) 5_655 .
Ag6 Au19 Ag2 Cl1 109.7(2) . .
C121 Au19 Ag2 Au4 135.3(15) . .
C131 Au19 Ag2 Au4 -50.4(18) . .
Ag3 Au19 Ag2 Au4 67.21(11) 5_655 .
Ag6 Au19 Ag2 Au4 -31.72(14) . .
C121 Au19 Ag2 Au3 161.3(15) . .
C131 Au19 Ag2 Au3 -24.4(19) . .
Au4 Au19 Ag2 Au3 25.94(13) . .
Ag3 Au19 Ag2 Au3 93.15(10) 5_655 .
Ag6 Au19 Ag2 Au3 -5.8(2) . .
C121 Au19 Ag2 Au13 135.4(16) . 5_655
C131 Au19 Ag2 Au13 -50(2) . 5_655
Au4 Au19 Ag2 Au13 0.0(6) . 5_655
Ag3 Au19 Ag2 Au13 67.2(6) 5_655 5_655
Ag6 Au19 Ag2 Au13 -31.7(7) . 5_655
C121 Au19 Ag2 Au5 102.6(15) . .
C131 Au19 Ag2 Au5 -83.1(19) . .
Au4 Au19 Ag2 Au5 -32.76(11) . .
Ag3 Au19 Ag2 Au5 34.46(10) 5_655 .
Ag6 Au19 Ag2 Au5 -64.5(2) . .
C121 Au19 Ag2 Ag3 68.1(15) . 5_655
C131 Au19 Ag2 Ag3 -117.6(19) . 5_655
Au4 Au19 Ag2 Ag3 -67.21(11) . 5_655
Ag6 Au19 Ag2 Ag3 -98.9(2) . 5_655
C121 Au19 Ag2 Au13 -161.3(15) . .
C131 Au19 Ag2 Au13 12.9(18) . .
Au4 Au19 Ag2 Au13 63.33(7) . .
Ag3 Au19 Ag2 Au13 130.55(12) 5_655 .
Ag6 Au19 Ag2 Au13 31.61(14) . .
C121 Au19 Ag2 Au14 42.4(15) . 5_655
C131 Au19 Ag2 Au14 -143.4(18) . 5_655
Au4 Au19 Ag2 Au14 -92.97(10) . 5_655
Ag3 Au19 Ag2 Au14 -25.76(12) 5_655 5_655
Ag6 Au19 Ag2 Au14 -124.69(16) . 5_655
C121 Au19 Ag2 Ag2 -136.0(15) . 5_655
C131 Au19 Ag2 Ag2 38.3(19) . 5_655
Au4 Au19 Ag2 Ag2 88.66(13) . 5_655
Ag3 Au19 Ag2 Ag2 155.87(8) 5_655 5_655
Ag6 Au19 Ag2 Ag2 56.9(2) . 5_655
C121 Au19 Ag2 Au12 -172(3) . .
C131 Au19 Ag2 Au12 2(3) . .
Au4 Au19 Ag2 Au12 53(2) . .
Ag3 Au19 Ag2 Au12 120(2) 5_655 .
Ag6 Au19 Ag2 Au12 21(2) . .
C141 Au14 Ag3 C121 -47.2(17) . 5_655
C151 Au14 Ag3 C121 125.8(13) . 5_655
Au5 Au14 Ag3 C121 -115.8(7) 5_655 5_655
Au6 Au14 Ag3 C121 -154.3(8) 5_655 5_655
Ag2 Au14 Ag3 C121 -44.7(7) 5_655 5_655
Ag4 Au14 Ag3 C121 -178.4(7) . 5_655
Au13 Au14 Ag3 C121 -78.2(7) . 5_655
C141 Au14 Ag3 C171 -159(2) . 2_655
C151 Au14 Ag3 C171 14(2) . 2_655
Au5 Au14 Ag3 C171 132.8(17) 5_655 2_655
Au6 Au14 Ag3 C171 94.3(17) 5_655 2_655
Ag2 Au14 Ag3 C171 -156.1(17) 5_655 2_655
Ag4 Au14 Ag3 C171 70.2(17) . 2_655
Au13 Au14 Ag3 C171 170.4(17) . 2_655
C141 Au14 Ag3 C151 -173.0(19) . .
Au5 Au14 Ag3 C151 118.4(11) 5_655 .
Au6 Au14 Ag3 C151 79.8(12) 5_655 .
Ag2 Au14 Ag3 C151 -170.6(11) 5_655 .
Ag4 Au14 Ag3 C151 55.8(11) . .
Au13 Au14 Ag3 C151 156.0(11) . .
C141 Au14 Ag3 Au4 34.7(15) . 5_655
C151 Au14 Ag3 Au4 -152.3(11) . 5_655
Au5 Au14 Ag3 Au4 -33.96(6) 5_655 5_655
Au6 Au14 Ag3 Au4 -72.5(3) 5_655 5_655
Ag2 Au14 Ag3 Au4 37.13(7) 5_655 5_655
Ag4 Au14 Ag3 Au4 -96.55(9) . 5_655
Au13 Au14 Ag3 Au4 3.65(9) . 5_655
C141 Au14 Ag3 Au9 93.7(15) . 5_655
C151 Au14 Ag3 Au9 -93.3(11) . 5_655
Au5 Au14 Ag3 Au9 25.04(6) 5_655 5_655
Au6 Au14 Ag3 Au9 -13.5(4) 5_655 5_655
Ag2 Au14 Ag3 Au9 96.14(9) 5_655 5_655
Ag4 Au14 Ag3 Au9 -37.54(8) . 5_655
Au13 Au14 Ag3 Au9 62.66(9) . 5_655
C141 Au14 Ag3 Au5 68.6(15) . 5_655
C151 Au14 Ag3 Au5 -118.4(11) . 5_655
Au6 Au14 Ag3 Au5 -38.5(3) 5_655 5_655
Ag2 Au14 Ag3 Au5 71.09(7) 5_655 5_655
Ag4 Au14 Ag3 Au5 -62.58(7) . 5_655
Au13 Au14 Ag3 Au5 37.61(6) . 5_655
C141 Au14 Ag3 Au11 155.1(15) . 5_655
C151 Au14 Ag3 Au11 -31.9(11) . 5_655
Au5 Au14 Ag3 Au11 86.45(10) 5_655 5_655
Au6 Au14 Ag3 Au11 47.9(4) 5_655 5_655
Ag2 Au14 Ag3 Au11 157.55(12) 5_655 5_655
Ag4 Au14 Ag3 Au11 23.87(10) . 5_655
Au13 Au14 Ag3 Au11 124.07(9) . 5_655
C141 Au14 Ag3 Ag2 -2.5(15) . 5_655
C151 Au14 Ag3 Ag2 170.6(11) . 5_655
Au5 Au14 Ag3 Ag2 -71.09(7) 5_655 5_655
Au6 Au14 Ag3 Ag2 -109.6(3) 5_655 5_655
Ag4 Au14 Ag3 Ag2 -133.68(9) . 5_655
Au13 Au14 Ag3 Ag2 -33.48(7) . 5_655
C141 Au14 Ag3 Au19 -29.0(15) . 5_655
C151 Au14 Ag3 Au19 144.0(11) . 5_655
Au5 Au14 Ag3 Au19 -97.63(13) 5_655 5_655
Au6 Au14 Ag3 Au19 -136.1(4) 5_655 5_655
Ag2 Au14 Ag3 Au19 -26.54(12) 5_655 5_655
Ag4 Au14 Ag3 Au19 -160.22(15) . 5_655
Au13 Au14 Ag3 Au19 -60.02(13) . 5_655
C141 Au14 Ag3 Ag5 60.0(15) . 2_655
C151 Au14 Ag3 Ag5 -127.0(11) . 2_655
Au5 Au14 Ag3 Ag5 -8.6(2) 5_655 2_655
Au6 Au14 Ag3 Ag5 -47.1(4) 5_655 2_655
Ag2 Au14 Ag3 Ag5 62.5(3) 5_655 2_655
Ag4 Au14 Ag3 Ag5 -71.2(3) . 2_655
Au13 Au14 Ag3 Ag5 29.0(3) . 2_655
C141 Au14 Ag3 Ag4 131.2(15) . .
C151 Au14 Ag3 Ag4 -55.8(11) . .
Au5 Au14 Ag3 Ag4 62.58(7) 5_655 .
Au6 Au14 Ag3 Ag4 24.1(3) 5_655 .
Ag2 Au14 Ag3 Ag4 133.68(9) 5_655 .
Au13 Au14 Ag3 Ag4 100.20(7) . .
Au16 Au15 Ag5 C171 -32.9(17) . .
Au18 Au15 Ag5 C171 -172.6(16) 5_655 .
Ag4 Au15 Ag5 C171 118.6(16) . .
Au2 Au15 Ag5 C171 -99.1(16) 6 .
Au10 Au15 Ag5 C171 54.3(16) 6 .
Au9 Au15 Ag5 C171 -10.0(16) 6 .
Au4 Au15 Ag5 C171 -75.1(16) 6 .
Au5 Au15 Ag5 C171 134.2(16) 5_655 .
Au1 Au15 Ag5 C171 -36.7(16) 3_665 .
Au17 Au15 Ag5 C171 -109.4(16) 6 .
Au1 Au15 Ag5 C171 18.3(17) . .
Au16 Au15 Ag5 Cl2 -173.4(4) . .
Au18 Au15 Ag5 Cl2 47.0(2) 5_655 .
Ag4 Au15 Ag5 Cl2 -21.9(3) . .
Au2 Au15 Ag5 Cl2 120.4(3) 6 .
Au10 Au15 Ag5 Cl2 -86.1(2) 6 .
Au9 Au15 Ag5 Cl2 -150.4(3) 6 .
Au4 Au15 Ag5 Cl2 144.4(3) 6 .
Au5 Au15 Ag5 Cl2 -6.3(3) 5_655 .
Au1 Au15 Ag5 Cl2 -177.2(3) 3_665 .
Au17 Au15 Ag5 Cl2 110.1(3) 6 .
Au1 Au15 Ag5 Cl2 -122.2(5) . .
Au16 Au15 Ag5 Au4 42.2(4) . 6
Au18 Au15 Ag5 Au4 -97.48(8) 5_655 6
Ag4 Au15 Ag5 Au4 -166.35(10) . 6
Au2 Au15 Ag5 Au4 -24.04(13) 6 6
Au10 Au15 Ag5 Au4 129.41(8) 6 6
Au9 Au15 Ag5 Au4 65.12(6) 6 6
Au5 Au15 Ag5 Au4 -150.71(10) 5_655 6
Au1 Au15 Ag5 Au4 38.37(14) 3_665 6
Au17 Au15 Ag5 Au4 -34.31(12) 6 6
Au1 Au15 Ag5 Au4 93.4(5) . 6
Au16 Au15 Ag5 Au9 -22.9(4) . 6
Au18 Au15 Ag5 Au9 -162.60(8) 5_655 6
Ag4 Au15 Ag5 Au9 128.53(10) . 6
Au2 Au15 Ag5 Au9 -89.16(13) 6 6
Au10 Au15 Ag5 Au9 64.29(6) 6 6
Au4 Au15 Ag5 Au9 -65.12(6) 6 6
Au5 Au15 Ag5 Au9 144.17(10) 5_655 6
Au1 Au15 Ag5 Au9 -26.75(14) 3_665 6
Au17 Au15 Ag5 Au9 -99.43(12) 6 6
Au1 Au15 Ag5 Au9 28.3(5) . 6
Au16 Au15 Ag5 Au10 -87.2(3) . 6
Au18 Au15 Ag5 Au10 133.11(8) 5_655 6
Ag4 Au15 Ag5 Au10 64.23(9) . 6
Au2 Au15 Ag5 Au10 -153.45(13) 6 6
Au9 Au15 Ag5 Au10 -64.29(6) 6 6
Au4 Au15 Ag5 Au10 -129.41(8) 6 6
Au5 Au15 Ag5 Au10 79.88(11) 5_655 6
Au1 Au15 Ag5 Au10 -91.04(14) 3_665 6
Au17 Au15 Ag5 Au10 -163.72(12) 6 6
Au1 Au15 Ag5 Au10 -36.0(5) . 6
Au16 Au15 Ag5 Ag6 103.9(4) . 6
Au18 Au15 Ag5 Ag6 -35.77(12) 5_655 6
Ag4 Au15 Ag5 Ag6 -104.64(13) . 6
Au2 Au15 Ag5 Ag6 37.68(16) 6 6
Au10 Au15 Ag5 Ag6 -168.87(12) 6 6
Au9 Au15 Ag5 Ag6 126.83(12) 6 6
Au4 Au15 Ag5 Ag6 61.71(11) 6 6
Au5 Au15 Ag5 Ag6 -89.00(14) 5_655 6
Au1 Au15 Ag5 Ag6 100.08(17) 3_665 6
Au17 Au15 Ag5 Ag6 27.40(15) 6 6
Au1 Au15 Ag5 Ag6 155.1(5) . 6
Au16 Au15 Ag5 Au11 -49.8(4) . 6
Au18 Au15 Ag5 Au11 170.58(8) 5_655 6
Ag4 Au15 Ag5 Au11 101.71(11) . 6
Au2 Au15 Ag5 Au11 -115.98(13) 6 6
Au10 Au15 Ag5 Au11 37.47(7) 6 6
Au9 Au15 Ag5 Au11 -26.82(6) 6 6
Au4 Au15 Ag5 Au11 -91.94(9) 6 6
Au5 Au15 Ag5 Au11 117.35(10) 5_655 6
Au1 Au15 Ag5 Au11 -53.57(16) 3_665 6
Au17 Au15 Ag5 Au11 -126.25(13) 6 6
Au1 Au15 Ag5 Au11 1.5(5) . 6
Au16 Au15 Ag5 Ag3 8.5(4) . 3_665
Au18 Au15 Ag5 Ag3 -131.15(9) 5_655 3_665
Ag4 Au15 Ag5 Ag3 159.97(12) . 3_665
Au2 Au15 Ag5 Ag3 -57.71(15) 6 3_665
Au10 Au15 Ag5 Ag3 95.74(10) 6 3_665
Au9 Au15 Ag5 Ag3 31.45(7) 6 3_665
Au4 Au15 Ag5 Ag3 -33.67(7) 6 3_665
Au5 Au15 Ag5 Ag3 175.62(8) 5_655 3_665
Au1 Au15 Ag5 Ag3 4.70(16) 3_665 3_665
Au17 Au15 Ag5 Ag3 -67.98(14) 6 3_665
Au1 Au15 Ag5 Ag3 59.7(5) . 3_665
Au16 Au15 Ag4 C151 -41.4(16) . .
Au18 Au15 Ag4 C151 40.6(16) 5_655 .
Ag5 Au15 Ag4 C151 146.9(16) . .
Au2 Au15 Ag4 C151 38.0(16) 6 .
Au10 Au15 Ag4 C151 -145.0(16) 6 .
Au9 Au15 Ag4 C151 -162.8(16) 6 .
Au4 Au15 Ag4 C151 130.1(16) 6 .
Au5 Au15 Ag4 C151 -20.1(16) 5_655 .
Au1 Au15 Ag4 C151 -96.2(16) 3_665 .
Au17 Au15 Ag4 C151 47.2(16) 6 .
Au1 Au15 Ag4 C151 -54.8(16) . .
Au16 Au15 Ag4 Cl2 -166.3(3) . .
Au18 Au15 Ag4 Cl2 -84.3(3) 5_655 .
Ag5 Au15 Ag4 Cl2 22.0(3) . .
Au2 Au15 Ag4 Cl2 -86.8(4) 6 .
Au10 Au15 Ag4 Cl2 90.1(3) 6 .
Au9 Au15 Ag4 Cl2 72.3(3) 6 .
Au4 Au15 Ag4 Cl2 5.2(3) 6 .
Au5 Au15 Ag4 Cl2 -145.0(3) 5_655 .
Au1 Au15 Ag4 Cl2 138.9(4) 3_665 .
Au17 Au15 Ag4 Cl2 -77.7(3) 6 .
Au1 Au15 Ag4 Cl2 -179.7(3) . .
Au16 Au15 Ag4 Au6 -93.2(4) . 5_655
Au18 Au15 Ag4 Au6 -11.2(3) 5_655 5_655
Ag5 Au15 Ag4 Au6 95.2(4) . 5_655
Au2 Au15 Ag4 Au6 -13.7(4) 6 5_655
Au10 Au15 Ag4 Au6 163.2(4) 6 5_655
Au9 Au15 Ag4 Au6 145.4(4) 6 5_655
Au4 Au15 Ag4 Au6 78.3(4) 6 5_655
Au5 Au15 Ag4 Au6 -71.8(4) 5_655 5_655
Au1 Au15 Ag4 Au6 -148.0(5) 3_665 5_655
Au17 Au15 Ag4 Au6 -4.6(4) 6 5_655
Au1 Au15 Ag4 Au6 -106.6(4) . 5_655
Au16 Au15 Ag4 Au5 -21.31(11) . 5_655
Au18 Au15 Ag4 Au5 60.63(7) 5_655 5_655
Ag5 Au15 Ag4 Au5 167.00(10) . 5_655
Au2 Au15 Ag4 Au5 58.1(3) 6 5_655
Au10 Au15 Ag4 Au5 -124.95(9) 6 5_655
Au9 Au15 Ag4 Au5 -142.77(7) 6 5_655
Au4 Au15 Ag4 Au5 150.18(10) 6 5_655
Au1 Au15 Ag4 Au5 -76.1(3) 3_665 5_655
Au17 Au15 Ag4 Au5 67.22(15) 6 5_655
Au1 Au15 Ag4 Au5 -34.78(15) . 5_655
Au16 Au15 Ag4 Au10 103.64(9) . 6
Au18 Au15 Ag4 Au10 -174.42(8) 5_655 6
Ag5 Au15 Ag4 Au10 -68.05(7) . 6
Au2 Au15 Ag4 Au10 -176.9(2) 6 6
Au9 Au15 Ag4 Au10 -17.82(8) 6 6
Au4 Au15 Ag4 Au10 -84.87(13) 6 6
Au5 Au15 Ag4 Au10 124.95(9) 5_655 6
Au1 Au15 Ag4 Au10 48.8(3) 3_665 6
Au17 Au15 Ag4 Au10 -167.83(14) 6 6
Au1 Au15 Ag4 Au10 90.17(15) . 6
Au16 Au15 Ag4 Au9 40.31(10) . 5_655
Au18 Au15 Ag4 Au9 122.25(7) 5_655 5_655
Ag5 Au15 Ag4 Au9 -131.38(9) . 5_655
Au2 Au15 Ag4 Au9 119.7(2) 6 5_655
Au10 Au15 Ag4 Au9 -63.33(6) 6 5_655
Au9 Au15 Ag4 Au9 -81.15(8) 6 5_655
Au4 Au15 Ag4 Au9 -148.20(11) 6 5_655
Au5 Au15 Ag4 Au9 61.62(5) 5_655 5_655
Au1 Au15 Ag4 Au9 -14.5(3) 3_665 5_655
Au17 Au15 Ag4 Au9 128.84(14) 6 5_655
Au1 Au15 Ag4 Au9 26.84(15) . 5_655
Au16 Au15 Ag4 Au14 -51.45(14) . .
Au18 Au15 Ag4 Au14 30.49(9) 5_655 .
Ag5 Au15 Ag4 Au14 136.86(12) . .
Au2 Au15 Ag4 Au14 28.0(3) 6 .
Au10 Au15 Ag4 Au14 -155.09(12) 6 .
Au9 Au15 Ag4 Au14 -172.91(8) 6 .
Au4 Au15 Ag4 Au14 120.04(11) 6 .
Au5 Au15 Ag4 Au14 -30.14(7) 5_655 .
Au1 Au15 Ag4 Au14 -106.3(3) 3_665 .
Au17 Au15 Ag4 Au14 37.08(19) 6 .
Au1 Au15 Ag4 Au14 -64.92(17) . .
Au16 Au15 Ag4 Au18 -81.95(10) . 5_655
Ag5 Au15 Ag4 Au18 106.37(8) . 5_655
Au2 Au15 Ag4 Au18 -2.5(3) 6 5_655
Au10 Au15 Ag4 Au18 174.42(8) 6 5_655
Au9 Au15 Ag4 Au18 156.60(8) 6 5_655
Au4 Au15 Ag4 Au18 89.55(12) 6 5_655
Au5 Au15 Ag4 Au18 -60.63(7) 5_655 5_655
Au1 Au15 Ag4 Au18 -136.8(3) 3_665 5_655
Au17 Au15 Ag4 Au18 6.59(15) 6 5_655
Au1 Au15 Ag4 Au18 -95.41(15) . 5_655
Au16 Au15 Ag4 Ag3 10.51(16) . .
Au18 Au15 Ag4 Ag3 92.46(11) 5_655 .
Ag5 Au15 Ag4 Ag3 -161.18(13) . .
Au2 Au15 Ag4 Ag3 89.9(3) 6 .
Au10 Au15 Ag4 Ag3 -93.13(12) 6 .
Au9 Au15 Ag4 Ag3 -110.94(11) 6 .
Au4 Au15 Ag4 Ag3 -178.00(9) 6 .
Au5 Au15 Ag4 Ag3 31.82(8) 5_655 .
Au1 Au15 Ag4 Ag3 -44.3(4) 3_665 .
Au17 Au15 Ag4 Ag3 99.05(17) 6 .
Au1 Au15 Ag4 Ag3 -2.96(19) . .
C141 Au14 Ag4 C151 166(2) . .
Au5 Au14 Ag4 C151 -138.4(14) 5_655 .
Au6 Au14 Ag4 C151 142.3(14) 5_655 .
Ag2 Au14 Ag4 C151 -108.0(14) 5_655 .
Ag3 Au14 Ag4 C151 -67.5(14) . .
Au13 Au14 Ag4 C151 -165.6(14) . .
C141 Au14 Ag4 Cl2 78.6(16) . .
C151 Au14 Ag4 Cl2 -87.7(14) . .
Au5 Au14 Ag4 Cl2 133.9(3) 5_655 .
Au6 Au14 Ag4 Cl2 54.6(5) 5_655 .
Ag2 Au14 Ag4 Cl2 164.3(3) 5_655 .
Ag3 Au14 Ag4 Cl2 -155.2(3) . .
Au13 Au14 Ag4 Cl2 106.7(3) . .
C141 Au14 Ag4 Au6 24.0(17) . 5_655
C151 Au14 Ag4 Au6 -142.3(14) . 5_655
Au5 Au14 Ag4 Au6 79.3(4) 5_655 5_655
Ag2 Au14 Ag4 Au6 109.7(4) 5_655 5_655
Ag3 Au14 Ag4 Au6 150.3(4) . 5_655
Au13 Au14 Ag4 Au6 52.1(4) . 5_655
C141 Au14 Ag4 Au5 -55.3(16) . 5_655
C151 Au14 Ag4 Au5 138.4(14) . 5_655
Au6 Au14 Ag4 Au5 -79.3(4) 5_655 5_655
Ag2 Au14 Ag4 Au5 30.39(8) 5_655 5_655
Ag3 Au14 Ag4 Au5 70.93(7) . 5_655
Au13 Au14 Ag4 Au5 -27.23(7) . 5_655
C141 Au14 Ag4 Au15 -22.9(16) . .
C151 Au14 Ag4 Au15 170.8(14) . .
Au5 Au14 Ag4 Au15 32.44(8) 5_655 .
Au6 Au14 Ag4 Au15 -46.9(4) 5_655 .
Ag2 Au14 Ag4 Au15 62.83(12) 5_655 .
Ag3 Au14 Ag4 Au15 103.37(11) . .
Au13 Au14 Ag4 Au15 5.21(12) . .
C141 Au14 Ag4 Au10 -85.1(16) . 6
C151 Au14 Ag4 Au10 108.7(14) . 6
Au5 Au14 Ag4 Au10 -29.7(3) 5_655 6
Au6 Au14 Ag4 Au10 -109.0(5) 5_655 6
Ag2 Au14 Ag4 Au10 0.7(3) 5_655 6
Ag3 Au14 Ag4 Au10 41.2(3) . 6
Au13 Au14 Ag4 Au10 -56.9(3) . 6
C141 Au14 Ag4 Au9 -91.7(16) . 5_655
C151 Au14 Ag4 Au9 102.0(14) . 5_655
Au5 Au14 Ag4 Au9 -36.37(6) 5_655 5_655
Au6 Au14 Ag4 Au9 -115.7(4) 5_655 5_655
Ag2 Au14 Ag4 Au9 -5.97(11) 5_655 5_655
Ag3 Au14 Ag4 Au9 34.57(8) . 5_655
Au13 Au14 Ag4 Au9 -63.60(10) . 5_655
C141 Au14 Ag4 Au18 4.0(16) . 5_655
C151 Au14 Ag4 Au18 -162.3(14) . 5_655
Au5 Au14 Ag4 Au18 59.31(6) 5_655 5_655
Au6 Au14 Ag4 Au18 -20.0(4) 5_655 5_655
Ag2 Au14 Ag4 Au18 89.70(8) 5_655 5_655
Ag3 Au14 Ag4 Au18 130.24(8) . 5_655
Au13 Au14 Ag4 Au18 32.08(7) . 5_655
C141 Au14 Ag4 Ag3 -126.3(16) . .
C151 Au14 Ag4 Ag3 67.5(14) . .
Au5 Au14 Ag4 Ag3 -70.93(7) 5_655 .
Au6 Au14 Ag4 Ag3 -150.3(4) 5_655 .
Ag2 Au14 Ag4 Ag3 -40.54(8) 5_655 .
Au13 Au14 Ag4 Ag3 -98.16(7) . .
C121 Ag3 Ag4 C151 48.2(17) 5_655 .
C171 Ag3 Ag4 C151 -107.9(14) 2_655 .
Au4 Ag3 Ag4 C151 144.8(12) 5_655 .
Au9 Ag3 Ag4 C151 -178.8(12) 5_655 .
Au5 Ag3 Ag4 C151 113.1(12) 5_655 .
Au11 Ag3 Ag4 C151 -113.3(12) 5_655 .
Ag2 Ag3 Ag4 C151 85.7(12) 5_655 .
Au14 Ag3 Ag4 C151 45.3(12) . .
Au19 Ag3 Ag4 C151 129.0(13) 5_655 .
Ag5 Ag3 Ag4 C151 -158.2(12) 2_655 .
C121 Ag3 Ag4 Cl2 73.8(14) 5_655 .
C171 Ag3 Ag4 Cl2 -82.3(10) 2_655 .
C151 Ag3 Ag4 Cl2 25.6(13) . .
Au4 Ag3 Ag4 Cl2 170.4(7) 5_655 .
Au9 Ag3 Ag4 Cl2 -153.2(7) 5_655 .
Au5 Ag3 Ag4 Cl2 138.7(7) 5_655 .
Au11 Ag3 Ag4 Cl2 -87.7(7) 5_655 .
Ag2 Ag3 Ag4 Cl2 111.3(7) 5_655 .
Au14 Ag3 Ag4 Cl2 70.9(7) . .
Au19 Ag3 Ag4 Cl2 154.6(8) 5_655 .
Ag5 Ag3 Ag4 Cl2 -132.6(7) 2_655 .
C121 Ag3 Ag4 Au6 -23.7(13) 5_655 5_655
C171 Ag3 Ag4 Au6 -179.9(8) 2_655 5_655
C151 Ag3 Ag4 Au6 -71.9(12) . 5_655
Au4 Ag3 Ag4 Au6 72.8(4) 5_655 5_655
Au9 Ag3 Ag4 Au6 109.3(4) 5_655 5_655
Au5 Ag3 Ag4 Au6 41.1(4) 5_655 5_655
Au11 Ag3 Ag4 Au6 174.8(4) 5_655 5_655
Ag2 Ag3 Ag4 Au6 13.8(4) 5_655 5_655
Au14 Ag3 Ag4 Au6 -26.6(4) . 5_655
Au19 Ag3 Ag4 Au6 57.1(7) 5_655 5_655
Ag5 Ag3 Ag4 Au6 129.9(4) 2_655 5_655
C121 Ag3 Ag4 Au5 -64.8(13) 5_655 5_655
C171 Ag3 Ag4 Au5 139.0(7) 2_655 5_655
C151 Ag3 Ag4 Au5 -113.1(12) . 5_655
Au4 Ag3 Ag4 Au5 31.70(8) 5_655 5_655
Au9 Ag3 Ag4 Au5 68.12(7) 5_655 5_655
Au11 Ag3 Ag4 Au5 133.68(9) 5_655 5_655
Ag2 Ag3 Ag4 Au5 -27.35(9) 5_655 5_655
Au14 Ag3 Ag4 Au5 -67.78(7) . 5_655
Au19 Ag3 Ag4 Au5 16.0(5) 5_655 5_655
Ag5 Ag3 Ag4 Au5 88.77(11) 2_655 5_655
C121 Ag3 Ag4 Au15 -98.3(13) 5_655 .
C171 Ag3 Ag4 Au15 105.5(7) 2_655 .
C151 Ag3 Ag4 Au15 -146.5(12) . .
Au4 Ag3 Ag4 Au15 -1.78(15) 5_655 .
Au9 Ag3 Ag4 Au15 34.65(10) 5_655 .
Au5 Ag3 Ag4 Au15 -33.48(9) 5_655 .
Au11 Ag3 Ag4 Au15 100.20(12) 5_655 .
Ag2 Ag3 Ag4 Au15 -60.83(14) 5_655 .
Au14 Ag3 Ag4 Au15 -101.26(12) . .
Au19 Ag3 Ag4 Au15 -17.5(6) 5_655 .
Ag5 Ag3 Ag4 Au15 55.29(15) 2_655 .
C121 Ag3 Ag4 Au10 -160.9(13) 5_655 6
C171 Ag3 Ag4 Au10 43.0(7) 2_655 6
C151 Ag3 Ag4 Au10 150.9(12) . 6
Au4 Ag3 Ag4 Au10 -64.33(11) 5_655 6
Au9 Ag3 Ag4 Au10 -27.90(7) 5_655 6
Au5 Ag3 Ag4 Au10 -96.03(9) 5_655 6
Au11 Ag3 Ag4 Au10 37.65(8) 5_655 6
Ag2 Ag3 Ag4 Au10 -123.37(10) 5_655 6
Au14 Ag3 Ag4 Au10 -163.80(11) . 6
Au19 Ag3 Ag4 Au10 -80.1(5) 5_655 6
Ag5 Ag3 Ag4 Au10 -7.26(13) 2_655 6
C121 Ag3 Ag4 Au9 -133.0(13) 5_655 5_655
C171 Ag3 Ag4 Au9 70.9(7) 2_655 5_655
C151 Ag3 Ag4 Au9 178.8(12) . 5_655
Au4 Ag3 Ag4 Au9 -36.42(8) 5_655 5_655
Au5 Ag3 Ag4 Au9 -68.12(7) 5_655 5_655
Au11 Ag3 Ag4 Au9 65.55(7) 5_655 5_655
Ag2 Ag3 Ag4 Au9 -95.47(10) 5_655 5_655
Au14 Ag3 Ag4 Au9 -135.90(9) . 5_655
Au19 Ag3 Ag4 Au9 -52.2(5) 5_655 5_655
Ag5 Ag3 Ag4 Au9 20.64(9) 2_655 5_655
C121 Ag3 Ag4 Au14 3.0(13) 5_655 .
C171 Ag3 Ag4 Au14 -153.2(7) 2_655 .
C151 Ag3 Ag4 Au14 -45.3(12) . .
Au4 Ag3 Ag4 Au14 99.48(9) 5_655 .
Au9 Ag3 Ag4 Au14 135.90(9) 5_655 .
Au5 Ag3 Ag4 Au14 67.78(7) 5_655 .
Au11 Ag3 Ag4 Au14 -158.54(9) 5_655 .
Ag2 Ag3 Ag4 Au14 40.43(8) 5_655 .
Au19 Ag3 Ag4 Au14 83.7(5) 5_655 .
Ag5 Ag3 Ag4 Au14 156.55(11) 2_655 .
C121 Ag3 Ag4 Au18 -42.3(13) 5_655 5_655
C171 Ag3 Ag4 Au18 161.5(7) 2_655 5_655
C151 Ag3 Ag4 Au18 -90.6(12) . 5_655
Au4 Ag3 Ag4 Au18 54.19(11) 5_655 5_655
Au9 Ag3 Ag4 Au18 90.61(9) 5_655 5_655
Au5 Ag3 Ag4 Au18 22.49(7) 5_655 5_655
Au11 Ag3 Ag4 Au18 156.17(10) 5_655 5_655
Ag2 Ag3 Ag4 Au18 -4.86(12) 5_655 5_655
Au14 Ag3 Ag4 Au18 -45.29(8) . 5_655
Au19 Ag3 Ag4 Au18 38.4(5) 5_655 5_655
Ag5 Ag3 Ag4 Au18 111.26(11) 2_655 5_655
C121 Ag2 Cl1 Ag2 -150.4(7) . 5_655
Au4 Ag2 Cl1 Ag2 -59.6(2) . 5_655
Au3 Ag2 Cl1 Ag2 0.0 . 5_655
Au13 Ag2 Cl1 Ag2 53.62(6) 5_655 5_655
Au5 Ag2 Cl1 Ag2 52.3(2) . 5_655
Ag3 Ag2 Cl1 Ag2 -171.2(3) 5_655 5_655
Au13 Ag2 Cl1 Ag2 -51.19(6) . 5_655
Au14 Ag2 Cl1 Ag2 115.92(14) 5_655 5_655
Au12 Ag2 Cl1 Ag2 -107.1(3) . 5_655
Au19 Ag2 Cl1 Ag2 -117.66(14) . 5_655
C171 Ag5 Cl2 Ag4 -132.5(10) . .
Au15 Ag5 Cl2 Ag4 24.0(3) . .
Au4 Ag5 Cl2 Ag4 72.7(4) 6 .
Au9 Ag5 Cl2 Ag4 -17.8(6) 6 .
Au10 Ag5 Cl2 Ag4 -33.9(3) 6 .
Ag6 Ag5 Cl2 Ag4 90.7(3) 6 .
Au11 Ag5 Cl2 Ag4 -89.3(3) 6 .
Ag3 Ag5 Cl2 Ag4 -162.1(7) 3_665 .
C151 Ag4 Cl2 Ag5 -176.2(10) . .
Au6 Ag4 Cl2 Ag5 -91.7(4) 5_655 .
Au5 Ag4 Cl2 Ag5 -73.8(4) 5_655 .
Au15 Ag4 Cl2 Ag5 -24.0(3) . .
Au10 Ag4 Cl2 Ag5 35.8(3) 6 .
Au9 Ag4 Cl2 Ag5 24.8(6) 5_655 .
Au14 Ag4 Cl2 Ag5 -137.5(2) . .
Au18 Ag4 Cl2 Ag5 -77.1(3) 5_655 .
Ag3 Ag4 Cl2 Ag5 163.2(5) . .
C141 Au14 C151 C152 61(31) . .
Au5 Au14 C151 C152 -142(27) 5_655 .
Au6 Au14 C151 C152 157(27) 5_655 .
Ag2 Au14 C151 C152 -83(27) 5_655 .
Ag3 Au14 C151 C152 -92(27) . .
Ag4 Au14 C151 C152 -174(28) . .
Au13 Au14 C151 C152 -145(26) . .
C141 Au14 C151 Ag4 -124(7) . .
Au5 Au14 C151 Ag4 32.7(10) 5_655 .
Au6 Au14 C151 Ag4 -28.5(10) 5_655 .
Ag2 Au14 C151 Ag4 91.4(10) 5_655 .
Ag3 Au14 C151 Ag4 82.5(10) . .
Au13 Au14 C151 Ag4 29(3) . .
C141 Au14 C151 Ag3 153(7) . .
Au5 Au14 C151 Ag3 -49.7(7) 5_655 .
Au6 Au14 C151 Ag3 -111.0(7) 5_655 .
Ag2 Au14 C151 Ag3 8.9(10) 5_655 .
Ag4 Au14 C151 Ag3 -82.5(10) . .
Au13 Au14 C151 Ag3 -53(2) . .
Cl2 Ag4 C151 C152 -75(2) . .
Au6 Ag4 C151 C152 -149(2) 5_655 .
Au5 Ag4 C151 C152 146(2) 5_655 .
Au15 Ag4 C151 C152 163.5(15) . .
Au10 Ag4 C151 C152 41(3) 6 .
Au9 Ag4 C151 C152 93(2) 5_655 .
Au14 Ag4 C151 C152 179(3) . .
Au18 Ag4 C151 C152 -165(2) 5_655 .
Ag3 Ag4 C151 C152 94(2) . .
Cl2 Ag4 C151 Au14 105.5(11) . .
Au6 Ag4 C151 Au14 31.4(11) 5_655 .
Au5 Ag4 C151 Au14 -33.6(10) 5_655 .
Au15 Ag4 C151 Au14 -16(2) . .
Au10 Ag4 C151 Au14 -138.5(9) 6 .
Au9 Ag4 C151 Au14 -86.1(12) 5_655 .
Au18 Ag4 C151 Au14 16.1(12) 5_655 .
Ag3 Ag4 C151 Au14 -85.2(12) . .
Cl2 Ag4 C151 Ag3 -169.3(5) . .
Au6 Ag4 C151 Ag3 116.5(8) 5_655 .
Au5 Ag4 C151 Ag3 51.5(7) 5_655 .
Au15 Ag4 C151 Ag3 69.3(18) . .
Au10 Ag4 C151 Ag3 -53.4(17) 6 .
Au9 Ag4 C151 Ag3 -1.0(10) 5_655 .
Au14 Ag4 C151 Ag3 85.2(12) . .
Au18 Ag4 C151 Ag3 101.3(7) 5_655 .
C121 Ag3 C151 C152 115(2) 5_655 .
C171 Ag3 C151 C152 1(3) 2_655 .
Au4 Ag3 C151 C152 -145.6(18) 5_655 .
Au9 Ag3 C151 C152 -90(2) 5_655 .
Au5 Ag3 C151 C152 -139(2) 5_655 .
Au11 Ag3 C151 C152 -33(2) 5_655 .
Ag2 Ag3 C151 C152 165(2) 5_655 .
Au14 Ag3 C151 C152 174(3) . .
Au19 Ag3 C151 C152 113(2) 5_655 .
Ag5 Ag3 C151 C152 -46(3) 2_655 .
Ag4 Ag3 C151 C152 -91(2) . .
C121 Ag3 C151 Au14 -59.1(13) 5_655 .
C171 Ag3 C151 Au14 -172.8(10) 2_655 .
Au4 Ag3 C151 Au14 40.8(15) 5_655 .
Au9 Ag3 C151 Au14 96.7(9) 5_655 .
Au5 Ag3 C151 Au14 47.8(8) 5_655 .
Au11 Ag3 C151 Au14 153.8(9) 5_655 .
Ag2 Ag3 C151 Au14 -8.2(10) 5_655 .
Au19 Ag3 C151 Au14 -61.1(16) 5_655 .
Ag5 Ag3 C151 Au14 140.5(10) 2_655 .
Ag4 Ag3 C151 Au14 95.7(12) . .
C121 Ag3 C151 Ag4 -154.8(9) 5_655 .
C171 Ag3 C151 Ag4 91.5(12) 2_655 .
Au4 Ag3 C151 Ag4 -54.9(15) 5_655 .
Au9 Ag3 C151 Ag4 1.0(10) 5_655 .
Au5 Ag3 C151 Ag4 -47.9(7) 5_655 .
Au11 Ag3 C151 Ag4 58.1(8) 5_655 .
Ag2 Ag3 C151 Ag4 -103.9(8) 5_655 .
Au14 Ag3 C151 Ag4 -95.7(12) . .
Au19 Ag3 C151 Ag4 -156.8(5) 5_655 .
Ag5 Ag3 C151 Ag4 45(2) 2_655 .
Au14 C151 C152 C153 -67(68) . .
Ag4 C151 C152 C153 119(52) . .
Ag3 C151 C152 C153 -158(51) . .
C151 Au14 C141 C142 -52(21) . .
Au5 Au14 C141 C142 151(16) 5_655 .
Au6 Au14 C141 C142 -149(16) 5_655 .
Ag2 Au14 C141 C142 94(16) 5_655 .
Ag3 Au14 C141 C142 96(16) . .
Ag4 Au14 C141 C142 -167(15) . .
Au13 Au14 C141 C142 148(17) . .
C151 Au14 C141 Au13 160(7) . .
Au5 Au14 C141 Au13 2.9(15) 5_655 .
Au6 Au14 C141 Au13 63.7(13) 5_655 .
Ag2 Au14 C141 Au13 -53.5(12) 5_655 .
Ag3 Au14 C141 Au13 -51(2) . .
Ag4 Au14 C141 Au13 45(2) . .
Au17 Au13 C141 C142 131(2) . .
Au3 Au13 C141 C142 -137(2) . .
Ag1 Au13 C141 C142 74(3) . .
Au4 Au13 C141 C142 -15(6) . .
Au2 Au13 C141 C142 143(2) . .
Au5 Au13 C141 C142 -176(3) 5_655 .
Ag2 Au13 C141 C142 -116(3) 5_655 .
Ag6 Au13 C141 C142 58(3) . .
Ag2 Au13 C141 C142 -68(3) . .
Au12 Au13 C141 C142 1(3) . .
C142 Au13 C141 Au14 173(4) . .
Au17 Au13 C141 Au14 -56(2) . .
Au3 Au13 C141 Au14 36(2) . .
Ag1 Au13 C141 Au14 -112.7(14) . .
Au4 Au13 C141 Au14 158(3) . .
Au2 Au13 C141 Au14 -44(2) . .
Au5 Au13 C141 Au14 -2.8(14) 5_655 .
Ag2 Au13 C141 Au14 57.1(13) 5_655 .
Ag6 Au13 C141 Au14 -128.9(12) . .
Ag2 Au13 C141 Au14 104.9(14) . .
Au12 Au13 C141 Au14 174.4(11) . .
Au9 Au10 C112 C111 -165(2) . .
Au9 Au10 C112 C111 5(3) 3_665 .
Au15 Au10 C112 C111 95(3) 6 .
Au8 Au10 C112 C111 -63(3) . .
Ag4 Au10 C112 C111 66(2) 6 .
Ag5 Au10 C112 C111 139(2) 6 .
Au11 Au10 C112 C111 -163(3) . .
Au10 Au10 C112 C111 -108(2) 2_655 .
Au10 Au10 C112 C111 -47(2) 3_665 .
C111 Au10 C112 C113 -178(4) . .
Au9 Au10 C112 C113 17(3) . .
Au9 Au10 C112 C113 -173(2) 3_665 .
Au15 Au10 C112 C113 -83(3) 6 .
Au8 Au10 C112 C113 119(2) . .
Ag4 Au10 C112 C113 -112(3) 6 .
Ag5 Au10 C112 C113 -40(3) 6 .
Au11 Au10 C112 C113 19(2) . .
Au10 Au10 C112 C113 74(3) 2_655 .
Au10 Au10 C112 C113 135(3) 3_665 .
C131 Au19 C121 C122 93(30) . .
Au4 Au19 C121 C122 -163(20) . .
Ag3 Au19 C121 C122 -122(20) 5_655 .
Ag6 Au19 C121 C122 -175(19) . .
Ag2 Au19 C121 C122 162(21) . .
C131 Au19 C121 Au12 -58(22) . .
Au4 Au19 C121 Au12 46(4) . .
Ag3 Au19 C121 Au12 88(4) 5_655 .
Ag6 Au19 C121 Au12 34(3) . .
Ag2 Au19 C121 Au12 11(4) . .
C131 Au19 C121 Ag2 -69(22) . .
Au4 Au19 C121 Ag2 34.8(10) . .
Ag3 Au19 C121 Ag2 76.4(10) 5_655 .
Ag6 Au19 C121 Ag2 23(3) . .
C131 Au19 C121 Ag3 -145(22) . 5_655
Au4 Au19 C121 Ag3 -41.6(8) . 5_655
Ag6 Au19 C121 Ag3 -54(2) . 5_655
Ag2 Au19 C121 Ag3 -76.4(10) . 5_655
Cl1 Ag2 C121 C122 -73(3) . .
Au4 Ag2 C121 C122 146(3) . .
Au3 Ag2 C121 C122 155(2) . .
Au13 Ag2 C121 C122 28(4) 5_655 .
Au5 Ag2 C121 C122 94(3) . .
Ag3 Ag2 C121 C122 94(3) 5_655 .
Au13 Ag2 C121 C122 -159(3) . .
Au14 Ag2 C121 C122 41(3) 5_655 .
Ag2 Ag2 C121 C122 -109(3) 5_655 .
Au12 Ag2 C121 C122 -175(3) . .
Au19 Ag2 C121 C122 -177(4) . .
Cl1 Ag2 C121 Au19 103.4(12) . .
Au4 Ag2 C121 Au19 -37.3(12) . .
Au3 Ag2 C121 Au19 -28(2) . .
Au13 Ag2 C121 Au19 -155.6(7) 5_655 .
Au5 Ag2 C121 Au19 -89.8(13) . .
Ag3 Ag2 C121 Au19 -89.8(13) 5_655 .
Au13 Ag2 C121 Au19 17.6(14) . .
Au14 Ag2 C121 Au19 -142.4(13) 5_655 .
Ag2 Ag2 C121 Au19 67.3(17) 5_655 .
Au12 Ag2 C121 Au19 2.1(8) . .
Cl1 Ag2 C121 Au12 101.4(10) . .
Au4 Ag2 C121 Au12 -39.4(9) . .
Au3 Ag2 C121 Au12 -30.4(18) . .
Au13 Ag2 C121 Au12 -157.7(10) 5_655 .
Au5 Ag2 C121 Au12 -91.9(10) . .
Ag3 Ag2 C121 Au12 -91.9(11) 5_655 .
Au13 Ag2 C121 Au12 15.6(11) . .
Au14 Ag2 C121 Au12 -144.5(10) 5_655 .
Ag2 Ag2 C121 Au12 65.2(14) 5_655 .
Au19 Ag2 C121 Au12 -2.1(8) . .
Cl1 Ag2 C121 Ag3 -166.8(4) . 5_655
Au4 Ag2 C121 Ag3 52.5(4) . 5_655
Au3 Ag2 C121 Ag3 61.4(13) . 5_655
Au13 Ag2 C121 Ag3 -65.8(18) 5_655 5_655
Au5 Ag2 C121 Ag3 0.0(7) . 5_655
Au13 Ag2 C121 Ag3 107.4(5) . 5_655
Au14 Ag2 C121 Ag3 -52.6(5) 5_655 5_655
Ag2 Ag2 C121 Ag3 157.0(4) 5_655 5_655
Au12 Ag2 C121 Ag3 91.9(11) . 5_655
Au19 Ag2 C121 Ag3 89.8(13) . 5_655
C124 C123 C128 C127 0.0 . .
C122 C123 C128 C127 -175(3) . .
C123 C128 C127 C126 0.0 . .
C128 C127 C126 C125 0.0 . .
C127 C126 C125 C124 0.0 . .
C126 C125 C124 C123 0.0 . .
C128 C123 C124 C125 0.0 . .
C122 C123 C124 C125 175(3) . .
C173 C172 C171 Au11 176(100) . 6
C173 C172 C171 Ag5 -73(100) . .
C173 C172 C171 Ag3 9(100) . 3_665
Cl2 Ag5 C171 C172 -60(3) . .
Au15 Ag5 C171 C172 164.8(19) . .
Au4 Ag5 C171 C172 103(3) 6 .
Au9 Ag5 C171 C172 156(3) 6 .
Au10 Ag5 C171 C172 -151(3) 6 .
Ag6 Ag5 C171 C172 47(3) 6 .
Au11 Ag5 C171 C172 -169(4) 6 .
Ag3 Ag5 C171 C172 109(3) 3_665 .
Cl2 Ag5 C171 Au11 109.5(11) . 6
Au15 Ag5 C171 Au11 -26(2) . 6
Au4 Ag5 C171 Au11 -88.0(12) 6 6
Au9 Ag5 C171 Au11 -34.7(11) 6 6
Au10 Ag5 C171 Au11 18.1(13) 6 6
Ag6 Ag5 C171 Au11 -143.7(7) 6 6
Ag3 Ag5 C171 Au11 -81.5(12) 3_665 6
Cl2 Ag5 C171 Ag3 -169.0(4) . 3_665
Au15 Ag5 C171 Ag3 55.4(18) . 3_665
Au4 Ag5 C171 Ag3 -6.5(9) 6 3_665
Au9 Ag5 C171 Ag3 46.8(7) 6 3_665
Au10 Ag5 C171 Ag3 99.6(7) 6 3_665
Ag6 Ag5 C171 Ag3 -62.2(14) 6 3_665
Au11 Ag5 C171 Ag3 81.5(12) 6 3_665
C148 C143 C144 C145 0.0 . .
C142 C143 C144 C145 -179(3) . .
C143 C144 C145 C146 0.0 . .
C144 C145 C146 C147 0.0 . .
C145 C146 C147 C148 0.0 . .
C146 C147 C148 C143 0.0 . .
C144 C143 C148 C147 0.0 . .
C142 C143 C148 C147 179(3) . .
C115 C116 C117 C118 0.0 . .
C116 C117 C118 C113 0.0 . .
C117 C118 C113 C114 0.0 . .
C117 C118 C113 C112 -177(3) . .
C111 C112 C113 C118 -86(26) . .
Au10 C112 C113 C118 83(3) . .
C111 C112 C113 C114 97(26) . .
Au10 C112 C113 C114 -95(3) . .
C118 C113 C114 C115 0.0 . .
C112 C113 C114 C115 177(3) . .
C113 C114 C115 C116 0.0 . .
C117 C116 C115 C114 0.0 . .
C176 C177 C178 C173 0.0 . .
C177 C178 C173 C174 0.0 . .
C177 C178 C173 C172 -179(3) . .
C171 C172 C173 C178 125(100) . .
C171 C172 C173 C174 -54(100) . .
C178 C173 C174 C175 0.0 . .
C172 C173 C174 C175 179(3) . .
C173 C174 C175 C176 0.0 . .
C174 C175 C176 C177 0.0 . .
C178 C177 C176 C175 0.0 . .
C113 C112 C111 Au11 -6(36) . 3_665
Au10 C112 C111 Au11 -175(12) . 3_665
C113 C112 C111 Au10 169(25) . .
Au9 Au10 C111 C112 34(4) . .
Au9 Au10 C111 C112 -175(2) 3_665 .
Au15 Au10 C111 C112 -120(2) 6 .
Au8 Au10 C111 C112 145.6(19) . .
Ag4 Au10 C111 C112 -111(2) 6 .
Ag5 Au10 C111 C112 -49(3) 6 .
Au11 Au10 C111 C112 17(3) . .
Au10 Au10 C111 C112 83(2) 2_655 .
Au10 Au10 C111 C112 132(2) 3_665 .
C112 Au10 C111 Au11 179(4) . 3_665
Au9 Au10 C111 Au11 -146.9(16) . 3_665
Au9 Au10 C111 Au11 3.4(14) 3_665 3_665
Au15 Au10 C111 Au11 59(2) 6 3_665
Au8 Au10 C111 Au11 -36(2) . 3_665
Ag4 Au10 C111 Au11 67.3(14) 6 3_665
Ag5 Au10 C111 Au11 130.2(11) 6 3_665
Au11 Au10 C111 Au11 -164.5(12) . 3_665
Au10 Au10 C111 Au11 -98.8(15) 2_655 3_665
Au10 Au10 C111 Au11 -49.1(13) 3_665 3_665
C162 C163 C164 C165 175(3) . .
C168 C163 C164 C165 0.0 . .
C163 C164 C165 C166 0.0 . .
C164 C165 C166 C167 0.0 . .
C165 C166 C167 C168 0.0 . .
C166 C167 C168 C163 0.0 . .
C162 C163 C168 C167 -175(3) . .
C164 C163 C168 C167 0.0 . .
C134 C133 C138 C137 0.0 . .
C132 C133 C138 C137 -176(3) . .
C133 C138 C137 C136 0.0 . .
C138 C137 C136 C135 0.0 . .
C137 C136 C135 C134 0.0 . .
C136 C135 C134 C133 0.0 . .
C138 C133 C134 C135 0.0 . .
C132 C133 C134 C135 176(4) . .
C151 C152 C153 C158 -66(52) . .
C151 C152 C153 C154 117(52) . .
C154 C153 C158 C157 0.0 . .
C152 C153 C158 C157 -177(3) . .
C153 C158 C157 C156 0.0 . .
C158 C157 C156 C155 0.0 . .
C157 C156 C155 C154 0.0 . .
C156 C155 C154 C153 0.0 . .
C158 C153 C154 C155 0.0 . .
C152 C153 C154 C155 177(3) . .
Au14 C141 C142 C143 65(30) . .
Au13 C141 C142 C143 -145(19) . .
Au14 C141 C142 Au13 -149(17) . .
C144 C143 C142 C141 38(20) . .
C148 C143 C142 C141 -142(19) . .
C144 C143 C142 Au13 -104(2) . .
C148 C143 C142 Au13 76(3) . .
Au17 Au13 C142 C141 -79(3) . .
Au3 Au13 C142 C141 70(3) . .
Ag1 Au13 C142 C141 -120(3) . .
Au4 Au13 C142 C141 175(2) . .
Au2 Au13 C142 C141 -72(4) . .
Au5 Au13 C142 C141 4(3) 5_655 .
Ag2 Au13 C142 C141 60(3) 5_655 .
Ag6 Au13 C142 C141 -132(3) . .
Ag2 Au13 C142 C141 121(3) . .
Au12 Au13 C142 C141 -179(3) . .
C141 Au13 C142 C143 173(5) . .
Au17 Au13 C142 C143 94(3) . .
Au3 Au13 C142 C143 -117(2) . .
Ag1 Au13 C142 C143 53(3) . .
Au4 Au13 C142 C143 -13(3) . .
Au2 Au13 C142 C143 100(3) . .
Au5 Au13 C142 C143 177(2) 5_655 .
Ag2 Au13 C142 C143 -128(3) 5_655 .
Ag6 Au13 C142 C143 41(3) . .
Ag2 Au13 C142 C143 -67(3) . .
Au12 Au13 C142 C143 -6(2) . .
Au7 C161 C162 C163 -15(50) 3_665 .
Au6 C161 C162 C163 156(39) 5_655 .
Au18 C161 C162 C163 167(38) 5_655 .
Au7 C161 C162 Au6 -171(14) 3_665 5_655
Au18 C161 C162 Au6 11.1(16) 5_655 5_655
C164 C163 C162 C161 56(40) . .
C168 C163 C162 C161 -129(39) . .
C164 C163 C162 Au6 -149(2) . 5_655
C168 C163 C162 Au6 26(4) . 5_655
Au4 Ag6 C131 C132 -173(4) . .
Au17 Ag6 C131 C132 139(3) . .
Au18 Ag6 C131 C132 -28(6) 3_665 .
Au13 Ag6 C131 C132 128(4) . .
Ag5 Ag6 C131 C132 -117(4) 6 .
Au19 Ag6 C131 C132 -180(6) . .
Au7 Ag6 C131 C132 38(5) 3_665 .
Au15 Ag6 C131 C132 -122(4) 6 .
C132 Ag6 C131 Au12 -172(6) . .
Au4 Ag6 C131 Au12 14(2) . .
Au17 Ag6 C131 Au12 -34(4) . .
Au18 Ag6 C131 Au12 159.5(9) 3_665 .
Au13 Ag6 C131 Au12 -45(2) . .
Ag5 Ag6 C131 Au12 70.5(19) 6 .
Au19 Ag6 C131 Au12 8.0(8) . .
Au7 Ag6 C131 Au12 -134.5(15) 3_665 .
Au15 Ag6 C131 Au12 65(3) 6 .
C132 Ag6 C131 Au19 180(6) . .
Au4 Ag6 C131 Au19 6(2) . .
Au17 Ag6 C131 Au19 -42(4) . .
Au18 Ag6 C131 Au19 151.5(7) 3_665 .
Au13 Ag6 C131 Au19 -53(2) . .
Ag5 Ag6 C131 Au19 62.5(19) 6 .
Au7 Ag6 C131 Au19 -142.4(14) 3_665 .
Au15 Ag6 C131 Au19 57(3) 6 .
C132 Ag6 C131 Ag1 -101(5) . .
Au4 Ag6 C131 Ag1 86(3) . .
Au17 Ag6 C131 Ag1 38(3) . .
Au18 Ag6 C131 Ag1 -129(4) 3_665 .
Au13 Ag6 C131 Ag1 27(3) . .
Ag5 Ag6 C131 Ag1 142(3) 6 .
Au19 Ag6 C131 Ag1 80(4) . .
Au7 Ag6 C131 Ag1 -63(3) 3_665 .
Au15 Ag6 C131 Ag1 137(3) 6 .
C121 Au19 C131 C132 -83(32) . .
Au4 Au19 C131 C132 173(20) . .
Ag3 Au19 C131 C132 133(19) 5_655 .
Ag6 Au19 C131 C132 178(100) . .
Ag2 Au19 C131 C132 -149(19) . .
C121 Au19 C131 Ag6 98(22) . .
Au4 Au19 C131 Ag6 -6(2) . .
Ag3 Au19 C131 Ag6 -45(3) 5_655 .
Ag2 Au19 C131 Ag6 33(3) . .
C121 Au19 C131 Au12 62(23) . .
Au4 Au19 C131 Au12 -42(4) . .
Ag3 Au19 C131 Au12 -81(4) 5_655 .
Ag6 Au19 C131 Au12 -36(4) . .
Ag2 Au19 C131 Au12 -3(4) . .
C121 Au19 C131 Ag1 92(22) . .
Au4 Au19 C131 Ag1 -12.3(15) . .
Ag3 Au19 C131 Ag1 -52(3) 5_655 .
Ag6 Au19 C131 Ag1 -6.7(6) . .
Ag2 Au19 C131 Ag1 26(3) . .
C132 C131 Au12 C121 80(40) . .
Ag6 C131 Au12 C121 -154(5) . .
Au19 C131 Au12 C121 -9(4) . .
Ag1 C131 Au12 C121 -160(5) . .
C132 C131 Au12 Au4 -140(39) . .
Ag6 C131 Au12 Au4 -15(2) . .
Au19 C131 Au12 Au4 131(4) . .
Ag1 C131 Au12 Au4 -20.8(18) . .
C132 C131 Au12 Au13 -82(39) . .
Ag6 C131 Au12 Au13 43.1(19) . .
Au19 C131 Au12 Au13 -172(4) . .
Ag1 C131 Au12 Au13 36.9(14) . .
C132 C131 Au12 Ag1 -119(40) . .
Ag6 C131 Au12 Ag1 6.2(6) . .
Au19 C131 Au12 Ag1 151(3) . .
C132 C131 Au12 Ag2 -96(39) . .
Ag6 C131 Au12 Ag2 29(5) . .
Au19 C131 Au12 Ag2 174(7) . .
Ag1 C131 Au12 Ag2 23(5) . .
C122 C121 Au12 C131 -89(37) . .
Au19 C121 Au12 C131 13(6) . .
Ag2 C121 Au12 C131 -178(6) . .
Ag3 C121 Au12 C131 106(6) 5_655 .
C122 C121 Au12 Au4 130(37) . .
Au19 C121 Au12 Au4 -128(4) . .
Ag2 C121 Au12 Au4 40.7(9) . .
Ag3 C121 Au12 Au4 -35.5(8) 5_655 .
C122 C121 Au12 Au13 74(37) . .
Au19 C121 Au12 Au13 175(4) . .
Ag2 C121 Au12 Au13 -15.9(11) . .
Ag3 C121 Au12 Au13 -92.1(9) 5_655 .
C122 C121 Au12 Ag1 120(36) . .
Au19 C121 Au12 Ag1 -138(5) . .
Ag2 C121 Au12 Ag1 31(2) . .
Ag3 C121 Au12 Ag1 -45(2) 5_655 .
C122 C121 Au12 Ag2 89(37) . .
Au19 C121 Au12 Ag2 -169(4) . .
Ag3 C121 Au12 Ag2 -76.2(9) 5_655 .
Au2 Au4 Au12 C131 49(2) . .
Au9 Au4 Au12 C131 -97(2) . .
Ag1 Au4 Au12 C131 21(2) . .
Ag6 Au4 Au12 C131 12(2) . .
Au3 Au4 Au12 C131 117(2) . .
Au17 Au4 Au12 C131 46(2) . .
Ag3 Au4 Au12 C131 -133(2) 5_655 .
Ag2 Au4 Au12 C131 157(2) . .
Ag5 Au4 Au12 C131 -60(2) 6 .
Au13 Au4 Au12 C131 86(2) . .
Au5 Au4 Au12 C131 -172.0(19) . .
Au2 Au4 Au12 C121 -145.1(9) . .
Au9 Au4 Au12 C121 69.2(11) . .
Ag1 Au4 Au12 C121 -173.0(11) . .
Ag6 Au4 Au12 C121 178.0(11) . .
Au3 Au4 Au12 C121 -76.7(10) . .
Au17 Au4 Au12 C121 -147.8(10) . .
Ag3 Au4 Au12 C121 32.7(10) 5_655 .
Ag2 Au4 Au12 C121 -36.6(10) . .
Ag5 Au4 Au12 C121 106.2(10) 6 .
Au13 Au4 Au12 C121 -107.9(10) . .
Au5 Au4 Au12 C121 -6.0(11) . .
Au2 Au4 Au12 Au13 -37.1(4) . .
Au9 Au4 Au12 Au13 177.16(16) . .
Ag1 Au4 Au12 Au13 -65.0(2) . .
Ag6 Au4 Au12 Au13 -74.1(2) . .
Au3 Au4 Au12 Au13 31.2(3) . .
Au17 Au4 Au12 Au13 -39.9(3) . .
Ag3 Au4 Au12 Au13 140.6(2) 5_655 .
Ag2 Au4 Au12 Au13 71.30(18) . .
Ag5 Au4 Au12 Au13 -145.9(2) 6 .
Au5 Au4 Au12 Au13 101.9(2) . .
Au2 Au4 Au12 Ag1 27.9(4) . .
Au9 Au4 Au12 Ag1 -117.8(3) . .
Ag6 Au4 Au12 Ag1 -9.1(3) . .
Au3 Au4 Au12 Ag1 96.2(3) . .
Au17 Au4 Au12 Ag1 25.1(3) . .
Ag3 Au4 Au12 Ag1 -154.4(3) 5_655 .
Ag2 Au4 Au12 Ag1 136.3(3) . .
Ag5 Au4 Au12 Ag1 -80.8(2) 6 .
Au13 Au4 Au12 Ag1 65.0(2) . .
Au5 Au4 Au12 Ag1 166.9(2) . .
Au2 Au4 Au12 Ag2 -108.4(3) . .
Au9 Au4 Au12 Ag2 105.9(3) . .
Ag1 Au4 Au12 Ag2 -136.3(3) . .
Ag6 Au4 Au12 Ag2 -145.4(3) . .
Au3 Au4 Au12 Ag2 -40.1(3) . .
Au17 Au4 Au12 Ag2 -111.20(18) . .
Ag3 Au4 Au12 Ag2 69.32(13) 5_655 .
Ag5 Au4 Au12 Ag2 142.85(19) 6 .
Au13 Au4 Au12 Ag2 -71.30(18) . .
Au5 Au4 Au12 Ag2 30.6(4) . .
C141 Au13 Au12 C131 79(2) . .
C142 Au13 Au12 C131 80(2) . .
Au17 Au13 Au12 C131 -64.4(19) . .
Au3 Au13 Au12 C131 -133.0(18) . .
Ag1 Au13 Au12 C131 -38.2(18) . .
Au4 Au13 Au12 C131 -105.5(19) . .
Au2 Au13 Au12 C131 -75.1(19) . .
Au5 Au13 Au12 C131 -109.7(19) 5_655 .
Ag2 Au13 Au12 C131 162.6(18) 5_655 .
Ag6 Au13 Au12 C131 -33.8(18) . .
Ag2 Au13 Au12 C131 -172.6(19) . .
C141 Au13 Au12 C121 -94.3(15) . .
C142 Au13 Au12 C121 -93.7(13) . .
Au17 Au13 Au12 C121 122.2(11) . .
Au3 Au13 Au12 C121 53.6(11) . .
Ag1 Au13 Au12 C121 148.4(11) . .
Au4 Au13 Au12 C121 81.1(11) . .
Au2 Au13 Au12 C121 111.5(11) . .
Au5 Au13 Au12 C121 76.9(15) 5_655 .
Ag2 Au13 Au12 C121 -10.8(12) 5_655 .
Ag6 Au13 Au12 C121 152.8(12) . .
Ag2 Au13 Au12 C121 14.1(10) . .
C141 Au13 Au12 Au4 -175.4(10) . .
C142 Au13 Au12 Au4 -174.8(9) . .
Au17 Au13 Au12 Au4 41.1(3) . .
Au3 Au13 Au12 Au4 -27.5(3) . .
Ag1 Au13 Au12 Au4 67.3(3) . .
Au2 Au13 Au12 Au4 30.4(3) . .
Au5 Au13 Au12 Au4 -4.2(11) 5_655 .
Ag2 Au13 Au12 Au4 -91.9(3) 5_655 .
Ag6 Au13 Au12 Au4 71.7(3) . .
Ag2 Au13 Au12 Au4 -67.0(2) . .
C141 Au13 Au12 Ag1 117.3(10) . .
C142 Au13 Au12 Ag1 117.9(9) . .
Au17 Au13 Au12 Ag1 -26.2(3) . .
Au3 Au13 Au12 Ag1 -94.8(2) . .
Au4 Au13 Au12 Ag1 -67.3(3) . .
Au2 Au13 Au12 Ag1 -36.9(3) . .
Au5 Au13 Au12 Ag1 -71.5(10) 5_655 .
Ag2 Au13 Au12 Ag1 -159.2(2) 5_655 .
Ag6 Au13 Au12 Ag1 4.4(3) . .
Ag2 Au13 Au12 Ag1 -134.3(3) . .
C141 Au13 Au12 Ag2 -108.3(10) . .
C142 Au13 Au12 Ag2 -107.8(9) . .
Au17 Au13 Au12 Ag2 108.2(2) . .
Au3 Au13 Au12 Ag2 39.6(3) . .
Ag1 Au13 Au12 Ag2 134.3(3) . .
Au4 Au13 Au12 Ag2 67.0(2) . .
Au2 Au13 Au12 Ag2 97.4(2) . .
Au5 Au13 Au12 Ag2 62.8(10) 5_655 .
Ag2 Au13 Au12 Ag2 -24.8(4) 5_655 .
Ag6 Au13 Au12 Ag2 138.7(4) . .
C121 Ag2 Au12 C131 178(5) . .
Cl1 Ag2 Au12 C131 91(4) . .
Au4 Ag2 Au12 C131 -54(4) . .
Au3 Ag2 Au12 C131 -21(4) . .
Au13 Ag2 Au12 C131 -27(5) 5_655 .
Au5 Ag2 Au12 C131 -77(4) . .
Ag3 Ag2 Au12 C131 -120(4) 5_655 .
Au13 Ag2 Au12 C131 16(4) . .
Au14 Ag2 Au12 C131 -138(4) 5_655 .
Ag2 Ag2 Au12 C131 38(4) 5_655 .
Au19 Ag2 Au12 C131 -175(6) . .
Cl1 Ag2 Au12 C121 -87.4(12) . .
Au4 Ag2 Au12 C121 128.0(13) . .
Au3 Ag2 Au12 C121 160.9(12) . .
Au13 Ag2 Au12 C121 155.0(13) 5_655 .
Au5 Ag2 Au12 C121 104.2(12) . .
Ag3 Ag2 Au12 C121 61.9(12) 5_655 .
Au13 Ag2 Au12 C121 -162.0(13) . .
Au14 Ag2 Au12 C121 44.1(13) 5_655 .
Ag2 Ag2 Au12 C121 -140.5(12) 5_655 .
Au19 Ag2 Au12 C121 6(2) . .
C121 Ag2 Au12 Au4 -128.0(13) . .
Cl1 Ag2 Au12 Au4 144.5(2) . .
Au3 Ag2 Au12 Au4 32.9(2) . .
Au13 Ag2 Au12 Au4 27.0(9) 5_655 .
Au5 Ag2 Au12 Au4 -23.8(3) . .
Ag3 Ag2 Au12 Au4 -66.1(2) 5_655 .
Au13 Ag2 Au12 Au4 69.98(19) . .
Au14 Ag2 Au12 Au4 -83.9(3) 5_655 .
Ag2 Ag2 Au12 Au4 91.5(2) 5_655 .
Au19 Ag2 Au12 Au4 -122(3) . .
C121 Ag2 Au12 Au13 162.0(13) . .
Cl1 Ag2 Au12 Au13 74.6(3) . .
Au4 Ag2 Au12 Au13 -69.98(19) . .
Au3 Ag2 Au12 Au13 -37.1(2) . .
Au13 Ag2 Au12 Au13 -43.0(9) 5_655 .
Au5 Ag2 Au12 Au13 -93.8(2) . .
Ag3 Ag2 Au12 Au13 -136.1(3) 5_655 .
Au14 Ag2 Au12 Au13 -153.89(13) 5_655 .
Ag2 Ag2 Au12 Au13 21.5(3) 5_655 .
Au19 Ag2 Au12 Au13 168(3) . .
C121 Ag2 Au12 Ag1 -162.7(14) . .
Cl1 Ag2 Au12 Ag1 109.9(4) . .
Au4 Ag2 Au12 Ag1 -34.6(3) . .
Au3 Ag2 Au12 Ag1 -1.7(4) . .
Au13 Ag2 Au12 Ag1 -7.7(11) 5_655 .
Au5 Ag2 Au12 Ag1 -58.4(4) . .
Ag3 Ag2 Au12 Ag1 -100.7(4) 5_655 .
Au13 Ag2 Au12 Ag1 35.3(2) . .
Au14 Ag2 Au12 Ag1 -118.5(3) 5_655 .
Ag2 Ag2 Au12 Ag1 56.8(5) 5_655 .
Au19 Ag2 Au12 Ag1 -156(3) . .
Au19 C121 C122 C123 175(100) . .
Au12 C121 C122 C123 -112(73) . .
Ag2 C121 C122 C123 -23(78) . .
Ag3 C121 C122 C123 53(78) 5_655 .
C128 C123 C122 C121 66(78) . .
C124 C123 C122 C121 -109(77) . .
Au18 Au5 Au6 C161 60(2) . 5_655
Au9 Au5 Au6 C161 178(2) . 5_655
Au3 Au5 Au6 C161 27(2) . 5_655
Ag4 Au5 Au6 C161 -159(2) 5_655 5_655
Au1 Au5 Au6 C161 108(2) 5_655 5_655
Au16 Au5 Au6 C161 97(2) 5_655 5_655
Au14 Au5 Au6 C161 -75(2) 5_655 5_655
Au4 Au5 Au6 C161 -114(3) . 5_655
Au15 Au5 Au6 C161 132(2) 5_655 5_655
Au13 Au5 Au6 C161 -2(2) 5_655 5_655
Ag2 Au5 Au6 C161 -47(2) . 5_655
Au18 Au5 Au6 C162 104.6(19) . 5_655
Au9 Au5 Au6 C162 -137.7(16) . 5_655
Au3 Au5 Au6 C162 71.4(17) . 5_655
Ag4 Au5 Au6 C162 -114.7(17) 5_655 5_655
Au1 Au5 Au6 C162 152.7(16) 5_655 5_655
Au16 Au5 Au6 C162 141.3(16) 5_655 5_655
Au14 Au5 Au6 C162 -30.3(16) 5_655 5_655
Au4 Au5 Au6 C162 -70(3) . 5_655
Au15 Au5 Au6 C162 176.5(17) 5_655 5_655
Au13 Au5 Au6 C162 43.0(16) 5_655 5_655
Ag2 Au5 Au6 C162 -2.5(17) . 5_655
Au18 Au5 Au6 Ag4 -140.7(10) . 5_655
Au9 Au5 Au6 Ag4 -23.0(4) . 5_655
Au3 Au5 Au6 Ag4 -173.93(12) . 5_655
Au1 Au5 Au6 Ag4 -92.6(3) 5_655 5_655
Au16 Au5 Au6 Ag4 -104.0(2) 5_655 5_655
Au14 Au5 Au6 Ag4 84.4(3) 5_655 5_655
Au4 Au5 Au6 Ag4 45.0(18) . 5_655
Au15 Au5 Au6 Ag4 -68.8(2) 5_655 5_655
Au13 Au5 Au6 Ag4 157.7(3) 5_655 5_655
Ag2 Au5 Au6 Ag4 112.2(2) . 5_655
Au18 Au5 Au6 Ag1 -35.9(5) . 2_655
Au9 Au5 Au6 Ag1 81.8(5) . 2_655
Au3 Au5 Au6 Ag1 -69.1(6) . 2_655
Ag4 Au5 Au6 Ag1 104.8(6) 5_655 2_655
Au1 Au5 Au6 Ag1 12.2(7) 5_655 2_655
Au16 Au5 Au6 Ag1 0.8(6) 5_655 2_655
Au14 Au5 Au6 Ag1 -170.8(7) 5_655 2_655
Au4 Au5 Au6 Ag1 149.8(13) . 2_655
Au15 Au5 Au6 Ag1 36.0(4) 5_655 2_655
Au13 Au5 Au6 Ag1 -97.5(5) 5_655 2_655
Ag2 Au5 Au6 Ag1 -143.0(4) . 2_655
Au18 Au5 Au6 Au14 134.9(9) . 5_655
Au9 Au5 Au6 Au14 -107.4(2) . 5_655
Au3 Au5 Au6 Au14 101.6(3) . 5_655
Ag4 Au5 Au6 Au14 -84.4(3) 5_655 5_655
Au1 Au5 Au6 Au14 -177.03(18) 5_655 5_655
Au16 Au5 Au6 Au14 171.59(12) 5_655 5_655
Au4 Au5 Au6 Au14 -39.4(18) . 5_655
Au15 Au5 Au6 Au14 -153.2(3) 5_655 5_655
Au13 Au5 Au6 Au14 73.29(18) 5_655 5_655
Ag2 Au5 Au6 Au14 27.8(3) . 5_655
Au18 Au5 Au6 Au15 -71.9(7) . 5_655
Au9 Au5 Au6 Au15 45.8(3) . 5_655
Au3 Au5 Au6 Au15 -105.2(3) . 5_655
Ag4 Au5 Au6 Au15 68.8(2) 5_655 5_655
Au1 Au5 Au6 Au15 -23.8(4) 5_655 5_655
Au16 Au5 Au6 Au15 -35.2(3) 5_655 5_655
Au14 Au5 Au6 Au15 153.2(3) 5_655 5_655
Au4 Au5 Au6 Au15 113.8(16) . 5_655
Au13 Au5 Au6 Au15 -133.5(2) 5_655 5_655
Ag2 Au5 Au6 Au15 -179.02(9) . 5_655
Au18 Au5 Au6 Au7 22.2(4) . .
Au9 Au5 Au6 Au7 139.9(4) . .
Au3 Au5 Au6 Au7 -11.1(7) . .
Ag4 Au5 Au6 Au7 162.9(7) 5_655 .
Au1 Au5 Au6 Au7 70.3(6) 5_655 .
Au16 Au5 Au6 Au7 58.9(5) 5_655 .
Au14 Au5 Au6 Au7 -112.7(6) 5_655 .
Au4 Au5 Au6 Au7 -152.1(13) . .
Au15 Au5 Au6 Au7 94.1(5) 5_655 .
Au13 Au5 Au6 Au7 -39.4(4) 5_655 .
Ag2 Au5 Au6 Au7 -84.9(5) . .
C161 Au7 Au6 C161 170(2) 2_655 5_655
Au18 Au7 Au6 C161 -151(3) . 5_655
Au18 Au7 Au6 C161 -165(2) 4_665 5_655
Ag1 Au7 Au6 C161 -118(2) 5_655 5_655
Ag1 Au7 Au6 C161 141(2) 2_655 5_655
Ag6 Au7 Au6 C161 -110(2) 5_655 5_655
Ag6 Au7 Au6 C161 126(2) 2_655 5_655
Au6 Au7 Au6 C161 -161(2) 4_665 5_655
C161 Au7 Au6 C162 -2(3) 5_655 5_655
C161 Au7 Au6 C162 168(4) 2_655 5_655
Au18 Au7 Au6 C162 -153.2(14) . 5_655
Au18 Au7 Au6 C162 -166.7(10) 4_665 5_655
Ag1 Au7 Au6 C162 -120.3(10) 5_655 5_655
Ag1 Au7 Au6 C162 139.2(11) 2_655 5_655
Ag6 Au7 Au6 C162 -111.4(10) 5_655 5_655
Ag6 Au7 Au6 C162 123.7(10) 2_655 5_655
Au6 Au7 Au6 C162 -163.2(10) 4_665 5_655
C161 Au7 Au6 Ag4 -158(3) 5_655 5_655
C161 Au7 Au6 Ag4 12(5) 2_655 5_655
Au18 Au7 Au6 Ag4 50.9(18) . 5_655
Au18 Au7 Au6 Ag4 37(2) 4_665 5_655
Ag1 Au7 Au6 Ag4 84(2) 5_655 5_655
Ag1 Au7 Au6 Ag4 -17(2) 2_655 5_655
Ag6 Au7 Au6 Ag4 93(2) 5_655 5_655
Ag6 Au7 Au6 Ag4 -32(2) 2_655 5_655
Au6 Au7 Au6 Ag4 41(2) 4_665 5_655
C161 Au7 Au6 Ag1 -141(2) 5_655 2_655
C161 Au7 Au6 Ag1 29(4) 2_655 2_655
Au18 Au7 Au6 Ag1 67.6(8) . 2_655
Au18 Au7 Au6 Ag1 54.1(4) 4_665 2_655
Ag1 Au7 Au6 Ag1 100.6(5) 5_655 2_655
Ag6 Au7 Au6 Ag1 109.5(3) 5_655 2_655
Ag6 Au7 Au6 Ag1 -15.4(3) 2_655 2_655
Au6 Au7 Au6 Ag1 57.6(3) 4_665 2_655
C161 Au7 Au6 Au14 58(2) 5_655 5_655
C161 Au7 Au6 Au14 -132(4) 2_655 5_655
Au18 Au7 Au6 Au14 -93.2(10) . 5_655
Au18 Au7 Au6 Au14 -106.7(5) 4_665 5_655
Ag1 Au7 Au6 Au14 -60.2(6) 5_655 5_655
Ag1 Au7 Au6 Au14 -160.8(7) 2_655 5_655
Ag6 Au7 Au6 Au14 -51.3(5) 5_655 5_655
Ag6 Au7 Au6 Au14 -176.2(7) 2_655 5_655
Au6 Au7 Au6 Au14 -103.2(6) 4_665 5_655
C161 Au7 Au6 Au5 127(2) 5_655 .
C161 Au7 Au6 Au5 -63(4) 2_655 .
Au18 Au7 Au6 Au5 -24.6(4) . .
Au18 Au7 Au6 Au5 -38.1(6) 4_665 .
Ag1 Au7 Au6 Au5 8.4(5) 5_655 .
Ag1 Au7 Au6 Au5 -92.2(6) 2_655 .
Ag6 Au7 Au6 Au5 17.3(5) 5_655 .
Ag6 Au7 Au6 Au5 -107.6(6) 2_655 .
Au6 Au7 Au6 Au5 -34.6(4) 4_665 .
C161 Au7 Au6 Au15 -171(2) 5_655 5_655
C161 Au7 Au6 Au15 -1(4) 2_655 5_655
Au18 Au7 Au6 Au15 37.5(6) . 5_655
Au18 Au7 Au6 Au15 23.9(5) 4_665 5_655
Ag1 Au7 Au6 Au15 70.4(4) 5_655 5_655
Ag1 Au7 Au6 Au15 -30.2(4) 2_655 5_655
Ag6 Au7 Au6 Au15 79.3(4) 5_655 5_655
Ag6 Au7 Au6 Au15 -45.6(3) 2_655 5_655
Au6 Au7 Au6 Au15 27.4(3) 4_665 5_655
Ag6 C131 C132 C133 168(41) . .
Au12 C131 C132 C133 -67(67) . .
Au19 C131 C132 C133 -11(59) . .
Ag1 C131 C132 C133 174(41) . .
Au12 C131 C132 Ag6 126(40) . .
Au19 C131 C132 Ag6 -178(100) . .
Ag1 C131 C132 Ag6 6.4(5) . .
Ag6 C131 C132 Ag1 -6.4(5) . .
Au12 C131 C132 Ag1 119(39) . .
Au19 C131 C132 Ag1 175(20) . .
C138 C133 C132 C131 -72(42) . .
C134 C133 C132 C131 112(41) . .
C138 C133 C132 Ag6 94(4) . .
C134 C133 C132 Ag6 -82(5) . .
C138 C133 C132 Ag1 102(3) . .
C134 C133 C132 Ag1 -74(4) . .
Au4 Ag6 C132 C131 8(5) . .
Au17 Ag6 C132 C131 -98(5) . .
Au18 Ag6 C132 C131 164(4) 3_665 .
Au13 Ag6 C132 C131 -58(5) . .
Ag5 Ag6 C132 C131 63(4) 6 .
Au19 Ag6 C132 C131 0(4) . .
Au7 Ag6 C132 C131 -146(4) 3_665 .
Au15 Ag6 C132 C131 93(4) 6 .
C131 Ag6 C132 C133 -178(8) . .
Au4 Ag6 C132 C133 -169(3) . .
Au17 Ag6 C132 C133 84(5) . .
Au18 Ag6 C132 C133 -14(5) 3_665 .
Au13 Ag6 C132 C133 125(4) . .
Ag5 Ag6 C132 C133 -115(4) 6 .
Au19 Ag6 C132 C133 -177(5) . .
Au7 Ag6 C132 C133 36(4) 3_665 .
Au15 Ag6 C132 C133 -84(5) 6 .
C131 Ag6 C132 Ag1 135(4) . .
Au4 Ag6 C132 Ag1 143(3) . .
Au17 Ag6 C132 Ag1 36(2) . .
Au18 Ag6 C132 Ag1 -61(2) 3_665 .
Au13 Ag6 C132 Ag1 77(2) . .
Ag5 Ag6 C132 Ag1 -162(3) 6 .
Au19 Ag6 C132 Ag1 135(2) . .
Au7 Ag6 C132 Ag1 -11(2) 3_665 .
Au15 Ag6 C132 Ag1 -132(3) 6 .
C141 Au13 Au17 Au17 -11.2(14) . 6
C142 Au13 Au17 Au17 27.6(18) . 6
Au3 Au13 Au17 Au17 -134.5(6) . 6
Ag1 Au13 Au17 Au17 87.7(5) . 6
Au4 Au13 Au17 Au17 159.9(6) . 6
Au2 Au13 Au17 Au17 -137.0(17) . 6
Au5 Au13 Au17 Au17 -72.7(6) 5_655 6
Ag2 Au13 Au17 Au17 -103.5(5) 5_655 6
Ag6 Au13 Au17 Au17 94.2(5) . 6
Ag2 Au13 Au17 Au17 -173.0(5) . 6
Au12 Au13 Au17 Au17 122.0(6) . 6
C141 Au13 Au17 Au18 2.5(13) . 5_655
C142 Au13 Au17 Au18 41.3(16) . 5_655
Au3 Au13 Au17 Au18 -120.70(12) . 5_655
Ag1 Au13 Au17 Au18 101.5(3) . 5_655
Au4 Au13 Au17 Au18 173.62(14) . 5_655
Au2 Au13 Au17 Au18 -123.2(12) . 5_655
Au5 Au13 Au17 Au18 -58.95(9) 5_655 5_655
Ag2 Au13 Au17 Au18 -89.71(15) 5_655 5_655
Ag6 Au13 Au17 Au18 107.90(18) . 5_655
Ag2 Au13 Au17 Au18 -159.22(10) . 5_655
Au12 Au13 Au17 Au18 135.7(3) . 5_655
C141 Au13 Au17 Ag6 -105.4(13) . .
C142 Au13 Au17 Ag6 -66.6(16) . .
Au3 Au13 Au17 Ag6 131.39(18) . .
Ag1 Au13 Au17 Ag6 -6.4(3) . .
Au4 Au13 Au17 Ag6 65.72(14) . .
Au2 Au13 Au17 Ag6 128.9(13) . .
Au5 Au13 Au17 Ag6 -166.86(19) 5_655 .
Ag2 Au13 Au17 Ag6 162.39(13) 5_655 .
Ag2 Au13 Au17 Ag6 92.87(15) . .
Au12 Au13 Au17 Ag6 27.8(3) . .
C141 Au13 Au17 Au4 -171.1(13) . .
C142 Au13 Au17 Au4 -132.3(16) . .
Au3 Au13 Au17 Au4 65.68(9) . .
Ag1 Au13 Au17 Au4 -72.1(3) . .
Au2 Au13 Au17 Au4 63.2(12) . .
Au5 Au13 Au17 Au4 127.43(12) 5_655 .
Ag2 Au13 Au17 Au4 96.67(12) 5_655 .
Ag6 Au13 Au17 Au4 -65.72(14) . .
Ag2 Au13 Au17 Au4 27.16(11) . .
Au12 Au13 Au17 Au4 -37.9(3) . .
C141 Au13 Au17 Au16 92.2(13) . .
C142 Au13 Au17 Au16 131.0(16) . .
Au3 Au13 Au17 Au16 -31.06(17) . .
Ag1 Au13 Au17 Au16 -168.9(4) . .
Au4 Au13 Au17 Au16 -96.7(2) . .
Au2 Au13 Au17 Au16 -33.6(10) . .
Au5 Au13 Au17 Au16 30.69(17) 5_655 .
Ag2 Au13 Au17 Au16 -0.1(3) 5_655 .
Ag6 Au13 Au17 Au16 -162.5(3) . .
Ag2 Au13 Au17 Au16 -69.6(2) . .
Au12 Au13 Au17 Au16 -134.6(4) . .
C141 Au13 Au17 Au18 -84.0(13) . 3_665
C142 Au13 Au17 Au18 -45.2(17) . 3_665
Au3 Au13 Au17 Au18 152.8(3) . 3_665
Ag1 Au13 Au17 Au18 15.0(3) . 3_665
Au4 Au13 Au17 Au18 87.1(3) . 3_665
Au2 Au13 Au17 Au18 150.3(14) . 3_665
Au5 Au13 Au17 Au18 -145.5(3) 5_655 3_665
Ag2 Au13 Au17 Au18 -176.22(19) 5_655 3_665
Ag6 Au13 Au17 Au18 21.4(2) . 3_665
Ag2 Au13 Au17 Au18 114.3(3) . 3_665
Au12 Au13 Au17 Au18 49.2(4) . 3_665
C141 Au13 Au17 Au15 -151.6(13) . 6
C142 Au13 Au17 Au15 -112.8(16) . 6
Au3 Au13 Au17 Au15 85.2(2) . 6
Ag1 Au13 Au17 Au15 -52.7(3) . 6
Au4 Au13 Au17 Au15 19.49(15) . 6
Au2 Au13 Au17 Au15 82.6(12) . 6
Au5 Au13 Au17 Au15 146.9(2) 5_655 6
Ag2 Au13 Au17 Au15 116.16(16) 5_655 6
Ag6 Au13 Au17 Au15 -46.23(16) . 6
Ag2 Au13 Au17 Au15 46.6(2) . 6
Au12 Au13 Au17 Au15 -18.4(4) . 6
C141 Au13 Au17 Au3 123.2(13) . .
C142 Au13 Au17 Au3 162.0(16) . .
Ag1 Au13 Au17 Au3 -137.8(3) . .
Au4 Au13 Au17 Au3 -65.68(9) . .
Au2 Au13 Au17 Au3 -2.5(11) . .
Au5 Au13 Au17 Au3 61.75(5) 5_655 .
Ag2 Au13 Au17 Au3 31.00(15) 5_655 .
Ag6 Au13 Au17 Au3 -131.39(18) . .
Ag2 Au13 Au17 Au3 -38.52(11) . .
Au12 Au13 Au17 Au3 -103.6(3) . .
C141 Au13 Au17 Au5 61.5(13) . 5_655
C142 Au13 Au17 Au5 100.3(16) . 5_655
Au3 Au13 Au17 Au5 -61.75(5) . 5_655
Ag1 Au13 Au17 Au5 160.4(3) . 5_655
Au4 Au13 Au17 Au5 -127.43(12) . 5_655
Au2 Au13 Au17 Au5 -64.3(11) . 5_655
Ag2 Au13 Au17 Au5 -30.76(16) 5_655 5_655
Ag6 Au13 Au17 Au5 166.86(19) . 5_655
Ag2 Au13 Au17 Au5 -100.27(11) . 5_655
Au12 Au13 Au17 Au5 -165.3(3) . 5_655
C141 Au13 Au17 Au16 144.5(13) . 6
C142 Au13 Au17 Au16 -176.7(16) . 6
Au3 Au13 Au17 Au16 21.3(4) . 6
Ag1 Au13 Au17 Au16 -116.5(6) . 6
Au4 Au13 Au17 Au16 -44.4(4) . 6
Au2 Au13 Au17 Au16 18.8(9) . 6
Au5 Au13 Au17 Au16 83.0(4) 5_655 6
Ag2 Au13 Au17 Au16 52.3(5) 5_655 6
Ag6 Au13 Au17 Au16 -110.1(5) . 6
Ag2 Au13 Au17 Au16 -17.2(5) . 6
Au12 Au13 Au17 Au16 -82.3(5) . 6
C131 Ag6 Au17 Au17 -161(2) . 6
C132 Ag6 Au17 Au17 -98(3) . 6
Au4 Ag6 Au17 Au17 141.8(4) . 6
Au18 Ag6 Au17 Au17 11.8(2) 3_665 6
Au13 Ag6 Au17 Au17 -147.0(4) . 6
Ag5 Ag6 Au17 Au17 101.6(3) 6 6
Au19 Ag6 Au17 Au17 172.7(3) . 6
Au7 Ag6 Au17 Au17 -48.1(3) 3_665 6
Au15 Ag6 Au17 Au17 74.2(3) 6 6
C131 Ag6 Au17 Au18 -85(2) . 5_655
C132 Ag6 Au17 Au18 -22(3) . 5_655
Au4 Ag6 Au17 Au18 -142.1(2) . 5_655
Au18 Ag6 Au17 Au18 87.81(18) 3_665 5_655
Au13 Ag6 Au17 Au18 -70.97(18) . 5_655
Ag5 Ag6 Au17 Au18 177.70(17) 6 5_655
Au19 Ag6 Au17 Au18 -111.2(2) . 5_655
Au7 Ag6 Au17 Au18 27.97(15) 3_665 5_655
Au15 Ag6 Au17 Au18 150.2(2) 6 5_655
C131 Ag6 Au17 Au13 -14(2) . .
C132 Ag6 Au17 Au13 49(3) . .
Au4 Ag6 Au17 Au13 -71.12(11) . .
Au18 Ag6 Au17 Au13 158.8(2) 3_665 .
Ag5 Ag6 Au17 Au13 -111.33(17) 6 .
Au19 Ag6 Au17 Au13 -40.3(2) . .
Au7 Ag6 Au17 Au13 98.95(15) 3_665 .
Au15 Ag6 Au17 Au13 -138.80(18) 6 .
C131 Ag6 Au17 Au4 57(2) . .
C132 Ag6 Au17 Au4 120(3) . .
Au18 Ag6 Au17 Au4 -130.09(18) 3_665 .
Au13 Ag6 Au17 Au4 71.12(11) . .
Ag5 Ag6 Au17 Au4 -40.21(13) 6 .
Au19 Ag6 Au17 Au4 30.9(2) . .
Au7 Ag6 Au17 Au4 170.07(16) 3_665 .
Au15 Ag6 Au17 Au4 -67.68(12) 6 .
C131 Ag6 Au17 Au16 81(2) . .
C132 Ag6 Au17 Au16 144(3) . .
Au4 Ag6 Au17 Au16 23.3(8) . .
Au18 Ag6 Au17 Au16 -106.8(9) 3_665 .
Au13 Ag6 Au17 Au16 94.4(9) . .
Ag5 Ag6 Au17 Au16 -16.9(9) 6 .
Au19 Ag6 Au17 Au16 54.1(10) . .
Au7 Ag6 Au17 Au16 -166.6(9) 3_665 .
Au15 Ag6 Au17 Au16 -44.4(8) 6 .
C131 Ag6 Au17 Au18 -173(2) . 3_665
C132 Ag6 Au17 Au18 -110(3) . 3_665
Au4 Ag6 Au17 Au18 130.09(18) . 3_665
Au13 Ag6 Au17 Au18 -158.8(2) . 3_665
Ag5 Ag6 Au17 Au18 89.89(16) 6 3_665
Au19 Ag6 Au17 Au18 161.0(2) . 3_665
Au7 Ag6 Au17 Au18 -59.84(9) 3_665 3_665
Au15 Ag6 Au17 Au18 62.41(10) 6 3_665
C131 Ag6 Au17 Au15 125(2) . 6
C132 Ag6 Au17 Au15 -172(3) . 6
Au4 Ag6 Au17 Au15 67.68(12) . 6
Au18 Ag6 Au17 Au15 -62.41(10) 3_665 6
Au13 Ag6 Au17 Au15 138.80(18) . 6
Ag5 Ag6 Au17 Au15 27.47(14) 6 6
Au19 Ag6 Au17 Au15 98.5(2) . 6
Au7 Ag6 Au17 Au15 -122.25(12) 3_665 6
C131 Ag6 Au17 Au3 30(2) . .
C132 Ag6 Au17 Au3 93(3) . .
Au4 Ag6 Au17 Au3 -27.69(16) . .
Au18 Ag6 Au17 Au3 -157.8(3) 3_665 .
Au13 Ag6 Au17 Au3 43.43(14) . .
Ag5 Ag6 Au17 Au3 -67.9(2) 6 .
Au19 Ag6 Au17 Au3 3.2(3) . .
Au7 Ag6 Au17 Au3 142.4(2) 3_665 .
Au15 Ag6 Au17 Au3 -95.4(2) 6 .
C131 Ag6 Au17 Au5 -29(2) . 5_655
C132 Ag6 Au17 Au5 34(3) . 5_655
Au4 Ag6 Au17 Au5 -86.3(3) . 5_655
Au18 Ag6 Au17 Au5 143.6(3) 3_665 5_655
Au13 Ag6 Au17 Au5 -15.1(2) . 5_655
Ag5 Ag6 Au17 Au5 -126.5(3) 6 5_655
Au19 Ag6 Au17 Au5 -55.4(4) . 5_655
Au7 Ag6 Au17 Au5 83.8(3) 3_665 5_655
Au15 Ag6 Au17 Au5 -154.0(3) 6 5_655
C131 Ag6 Au17 Au16 137(2) . 6
C132 Ag6 Au17 Au16 -160(3) . 6
Au4 Ag6 Au17 Au16 79.9(2) . 6
Au18 Ag6 Au17 Au16 -50.19(18) 3_665 6
Au13 Ag6 Au17 Au16 151.0(3) . 6
Ag5 Ag6 Au17 Au16 39.7(3) 6 6
Au19 Ag6 Au17 Au16 110.8(3) . 6
Au7 Ag6 Au17 Au16 -110.0(2) 3_665 6
Au15 Ag6 Au17 Au16 12.22(16) 6 6
Au2 Au4 Au17 Au17 75.1(9) . 6
Au9 Au4 Au17 Au17 31.5(2) . 6
Ag1 Au4 Au17 Au17 -81.6(4) . 6
Au12 Au4 Au17 Au17 -116.5(4) . 6
Ag6 Au4 Au17 Au17 -83.2(3) . 6
Au3 Au4 Au17 Au17 128.15(19) . 6
Ag3 Au4 Au17 Au17 53(3) 5_655 6
Ag2 Au4 Au17 Au17 166.65(18) . 6
Ag5 Au4 Au17 Au17 -37.7(2) 6 6
Au13 Au4 Au17 Au17 -162.4(2) . 6
Au5 Au4 Au17 Au17 95.9(2) . 6
Au2 Au4 Au17 Au18 -132.2(12) . 5_655
Au9 Au4 Au17 Au18 -175.7(2) . 5_655
Ag1 Au4 Au17 Au18 71.1(3) . 5_655
Au12 Au4 Au17 Au18 36.2(5) . 5_655
Ag6 Au4 Au17 Au18 69.5(3) . 5_655
Au3 Au4 Au17 Au18 -79.1(3) . 5_655
Ag3 Au4 Au17 Au18 -154(2) 5_655 5_655
Ag2 Au4 Au17 Au18 -40.6(3) . 5_655
Ag5 Au4 Au17 Au18 115.1(3) 6 5_655
Au13 Au4 Au17 Au18 -9.7(2) . 5_655
Au5 Au4 Au17 Au18 -111.3(3) . 5_655
Au2 Au4 Au17 Au13 -122.5(10) . .
Au9 Au4 Au17 Au13 -166.06(9) . .
Ag1 Au4 Au17 Au13 80.8(3) . .
Au12 Au4 Au17 Au13 45.9(4) . .
Ag6 Au4 Au17 Au13 79.19(15) . .
Au3 Au4 Au17 Au13 -69.42(9) . .
Ag3 Au4 Au17 Au13 -144(3) 5_655 .
Ag2 Au4 Au17 Au13 -30.92(12) . .
Ag5 Au4 Au17 Au13 124.77(10) 6 .
Au5 Au4 Au17 Au13 -101.62(10) . .
Au2 Au4 Au17 Ag6 158.3(11) . .
Au9 Au4 Au17 Ag6 114.76(15) . .
Ag1 Au4 Au17 Ag6 1.6(3) . .
Au12 Au4 Au17 Ag6 -33.3(4) . .
Au3 Au4 Au17 Ag6 -148.60(18) . .
Ag3 Au4 Au17 Ag6 137(3) 5_655 .
Ag2 Au4 Au17 Ag6 -110.11(15) . .
Ag5 Au4 Au17 Ag6 45.58(17) 6 .
Au13 Au4 Au17 Ag6 -79.19(15) . .
Au5 Au4 Au17 Ag6 179.19(13) . .
Au2 Au4 Au17 Au16 -15.1(9) . .
Au9 Au4 Au17 Au16 -58.6(2) . .
Ag1 Au4 Au17 Au16 -171.8(4) . .
Au12 Au4 Au17 Au16 153.3(4) . .
Ag6 Au4 Au17 Au16 -173.4(3) . .
Au3 Au4 Au17 Au16 37.99(14) . .
Ag3 Au4 Au17 Au16 -37(3) 5_655 .
Ag2 Au4 Au17 Au16 76.5(2) . .
Ag5 Au4 Au17 Au16 -127.83(16) 6 .
Au13 Au4 Au17 Au16 107.4(2) . .
Au5 Au4 Au17 Au16 5.8(2) . .
Au2 Au4 Au17 Au18 116.7(11) . 3_665
Au9 Au4 Au17 Au18 73.19(16) . 3_665
Ag1 Au4 Au17 Au18 -40.0(2) . 3_665
Au12 Au4 Au17 Au18 -74.8(4) . 3_665
Ag6 Au4 Au17 Au18 -41.57(14) . 3_665
Au3 Au4 Au17 Au18 169.8(2) . 3_665
Ag3 Au4 Au17 Au18 95(3) 5_655 3_665
Ag2 Au4 Au17 Au18 -151.67(13) . 3_665
Ag5 Au4 Au17 Au18 4.0(2) 6 3_665
Au13 Au4 Au17 Au18 -120.75(18) . 3_665
Au5 Au4 Au17 Au18 137.62(11) . 3_665
Au2 Au4 Au17 Au15 76.5(10) . 6
Au9 Au4 Au17 Au15 32.94(10) . 6
Ag1 Au4 Au17 Au15 -80.2(3) . 6
Au12 Au4 Au17 Au15 -115.1(4) . 6
Ag6 Au4 Au17 Au15 -81.81(14) . 6
Au3 Au4 Au17 Au15 129.58(11) . 6
Ag3 Au4 Au17 Au15 55(3) 5_655 6
Ag2 Au4 Au17 Au15 168.08(9) . 6
Ag5 Au4 Au17 Au15 -36.23(11) 6 6
Au13 Au4 Au17 Au15 -161.00(12) . 6
Au5 Au4 Au17 Au15 97.38(9) . 6
Au2 Au4 Au17 Au3 -53.1(10) . .
Au9 Au4 Au17 Au3 -96.64(11) . .
Ag1 Au4 Au17 Au3 150.2(3) . .
Au12 Au4 Au17 Au3 115.3(4) . .
Ag6 Au4 Au17 Au3 148.60(18) . .
Ag3 Au4 Au17 Au3 -75(3) 5_655 .
Ag2 Au4 Au17 Au3 38.50(12) . .
Ag5 Au4 Au17 Au3 -165.82(9) 6 .
Au13 Au4 Au17 Au3 69.42(9) . .
Au5 Au4 Au17 Au3 -32.21(12) . .
Au2 Au4 Au17 Au5 -75.2(10) . 5_655
Au9 Au4 Au17 Au5 -118.75(15) . 5_655
Ag1 Au4 Au17 Au5 128.1(3) . 5_655
Au12 Au4 Au17 Au5 93.2(4) . 5_655
Ag6 Au4 Au17 Au5 126.5(2) . 5_655
Au3 Au4 Au17 Au5 -22.11(10) . 5_655
Ag3 Au4 Au17 Au5 -97(3) 5_655 5_655
Ag2 Au4 Au17 Au5 16.4(2) . 5_655
Ag5 Au4 Au17 Au5 172.08(12) 6 5_655
Au13 Au4 Au17 Au5 47.31(13) . 5_655
Au5 Au4 Au17 Au5 -54.31(19) . 5_655
Au2 Au4 Au17 Au16 38.9(10) . 6
Au9 Au4 Au17 Au16 -4.68(15) . 6
Ag1 Au4 Au17 Au16 -117.8(3) . 6
Au12 Au4 Au17 Au16 -152.7(4) . 6
Ag6 Au4 Au17 Au16 -119.43(19) . 6
Au3 Au4 Au17 Au16 91.96(11) . 6
Ag3 Au4 Au17 Au16 17(3) 5_655 6
Ag2 Au4 Au17 Au16 130.46(12) . 6
Ag5 Au4 Au17 Au16 -73.86(13) 6 6
Au13 Au4 Au17 Au16 161.38(16) . 6
Au5 Au4 Au17 Au16 59.76(15) . 6
Au16 Au16 Au17 Au17 -119.7(2) 5_655 6
Au15 Au16 Au17 Au17 52.5(2) . 6
Au16 Au16 Au17 Au17 -57.0(2) 6 6
Au5 Au16 Au17 Au17 117.0(3) 5_655 6
Au16 Au16 Au17 Au17 -27.3(3) 3_665 6
Au16 Au16 Au17 Au17 -105.4(3) 2_655 6
Au8 Au16 Au17 Au17 50.6(4) 4_665 6
Au3 Au16 Au17 Au17 -179.8(3) . 6
Au9 Au16 Au17 Au17 107.6(2) 5_655 6
Au16 Au16 Au17 Au18 168.63(15) 5_655 5_655
Au15 Au16 Au17 Au18 -19.13(14) . 5_655
Au16 Au16 Au17 Au18 -128.66(18) 6 5_655
Au5 Au16 Au17 Au18 45.32(13) 5_655 5_655
Au16 Au16 Au17 Au18 -98.96(17) 3_665 5_655
Au16 Au16 Au17 Au18 -177.0(2) 2_655 5_655
Au8 Au16 Au17 Au18 -21.0(4) 4_665 5_655
Au3 Au16 Au17 Au18 108.55(18) . 5_655
Au17 Au16 Au17 Au18 -71.6(2) 6 5_655
Au9 Au16 Au17 Au18 36.0(2) 5_655 5_655
Au16 Au16 Au17 Au13 90.8(2) 5_655 .
Au15 Au16 Au17 Au13 -97.0(2) . .
Au16 Au16 Au17 Au13 153.5(3) 6 .
Au5 Au16 Au17 Au13 -32.50(19) 5_655 .
Au16 Au16 Au17 Au13 -176.79(16) 3_665 .
Au16 Au16 Au17 Au13 105.1(4) 2_655 .
Au8 Au16 Au17 Au13 -98.8(3) 4_665 .
Au3 Au16 Au17 Au13 30.72(17) . .
Au17 Au16 Au17 Au13 -149.5(4) 6 .
Au9 Au16 Au17 Au13 -41.9(3) 5_655 .
Au16 Au16 Au17 Ag6 3.0(9) 5_655 .
Au15 Au16 Au17 Ag6 175.3(9) . .
Au16 Au16 Au17 Ag6 65.7(9) 6 .
Au5 Au16 Au17 Ag6 -120.3(9) 5_655 .
Au16 Au16 Au17 Ag6 95.4(9) 3_665 .
Au16 Au16 Au17 Ag6 17.3(11) 2_655 .
Au8 Au16 Au17 Ag6 173.4(7) 4_665 .
Au3 Au16 Au17 Ag6 -57.1(8) . .
Au17 Au16 Au17 Ag6 122.8(10) 6 .
Au9 Au16 Au17 Ag6 -129.6(8) 5_655 .
Au16 Au16 Au17 Au4 23.69(18) 5_655 .
Au15 Au16 Au17 Au4 -164.06(19) . .
Au16 Au16 Au17 Au4 86.4(2) 6 .
Au5 Au16 Au17 Au4 -99.61(17) 5_655 .
Au16 Au16 Au17 Au4 116.10(15) 3_665 .
Au16 Au16 Au17 Au4 38.0(4) 2_655 .
Au8 Au16 Au17 Au4 -165.95(17) 4_665 .
Au3 Au16 Au17 Au4 -36.39(12) . .
Au17 Au16 Au17 Au4 143.4(4) 6 .
Au9 Au16 Au17 Au4 -108.96(19) 5_655 .
Au16 Au16 Au17 Au18 -93.2(3) 5_655 3_665
Au15 Au16 Au17 Au18 79.1(3) . 3_665
Au16 Au16 Au17 Au18 -30.4(3) 6 3_665
Au5 Au16 Au17 Au18 143.5(3) 5_655 3_665
Au16 Au16 Au17 Au18 -0.7(4) 3_665 3_665
Au16 Au16 Au17 Au18 -78.8(4) 2_655 3_665
Au8 Au16 Au17 Au18 77.2(4) 4_665 3_665
Au3 Au16 Au17 Au18 -153.2(3) . 3_665
Au17 Au16 Au17 Au18 26.58(16) 6 3_665
Au9 Au16 Au17 Au18 134.2(2) 5_655 3_665
Au16 Au16 Au17 Au15 -38.45(14) 5_655 6
Au15 Au16 Au17 Au15 133.79(14) . 6
Au16 Au16 Au17 Au15 24.26(13) 6 6
Au5 Au16 Au17 Au15 -161.76(18) 5_655 6
Au16 Au16 Au17 Au15 54.0(2) 3_665 6
Au16 Au16 Au17 Au15 -24.1(4) 2_655 6
Au8 Au16 Au17 Au15 131.9(2) 4_665 6
Au3 Au16 Au17 Au15 -98.53(17) . 6
Au17 Au16 Au17 Au15 81.3(2) 6 6
Au9 Au16 Au17 Au15 -171.11(10) 5_655 6
Au16 Au16 Au17 Au3 60.08(9) 5_655 .
Au15 Au16 Au17 Au3 -127.68(11) . .
Au16 Au16 Au17 Au3 122.80(15) 6 .
Au5 Au16 Au17 Au3 -63.22(7) 5_655 .
Au16 Au16 Au17 Au3 152.49(9) 3_665 .
Au16 Au16 Au17 Au3 74.4(3) 2_655 .
Au8 Au16 Au17 Au3 -129.6(2) 4_665 .
Au17 Au16 Au17 Au3 179.8(3) 6 .
Au9 Au16 Au17 Au3 -72.57(13) 5_655 .
Au16 Au16 Au17 Au5 123.31(9) 5_655 5_655
Au15 Au16 Au17 Au5 -64.45(8) . 5_655
Au16 Au16 Au17 Au5 -173.98(15) 6 5_655
Au16 Au16 Au17 Au5 -144.28(11) 3_665 5_655
Au16 Au16 Au17 Au5 137.6(3) 2_655 5_655
Au8 Au16 Au17 Au5 -66.3(3) 4_665 5_655
Au3 Au16 Au17 Au5 63.22(7) . 5_655
Au17 Au16 Au17 Au5 -117.0(3) 6 5_655
Au9 Au16 Au17 Au5 -9.35(12) 5_655 5_655
Au16 Au16 Au17 Au16 -62.72(12) 5_655 6
Au15 Au16 Au17 Au16 109.53(12) . 6
Au5 Au16 Au17 Au16 173.98(15) 5_655 6
Au16 Au16 Au17 Au16 29.69(13) 3_665 6
Au16 Au16 Au17 Au16 -48.4(3) 2_655 6
Au8 Au16 Au17 Au16 107.6(3) 4_665 6
Au3 Au16 Au17 Au16 -122.80(15) . 6
Au17 Au16 Au17 Au16 57.0(2) 6 6
Au9 Au16 Au17 Au16 164.63(16) 5_655 6
Au2 Au3 Au17 Au17 -36.0(9) . 6
Au2 Au3 Au17 Au17 -25.5(7) 5_655 6
Au5 Au3 Au17 Au17 70.0(5) 5_655 6
Au5 Au3 Au17 Au17 -103.2(5) . 6
Au4 Au3 Au17 Au17 -136.8(6) . 6
Au4 Au3 Au17 Au17 49.3(6) 5_655 6
Au13 Au3 Au17 Au17 147.0(6) . 6
Au13 Au3 Au17 Au17 -176.2(5) 5_655 6
Ag2 Au3 Au17 Au17 -172.2(5) . 6
Ag2 Au3 Au17 Au17 116.8(5) 5_655 6
Au16 Au3 Au17 Au17 0.3(5) . 6
Au16 Au3 Au17 Au17 -50.5(5) 5_655 6
Au2 Au3 Au17 Au18 -121.0(13) . 5_655
Au2 Au3 Au17 Au18 -110.5(2) 5_655 5_655
Au5 Au3 Au17 Au18 -15.01(11) 5_655 5_655
Au5 Au3 Au17 Au18 171.81(12) . 5_655
Au4 Au3 Au17 Au18 138.27(19) . 5_655
Au4 Au3 Au17 Au18 -35.7(2) 5_655 5_655
Au13 Au3 Au17 Au18 61.98(15) . 5_655
Au13 Au3 Au17 Au18 98.8(9) 5_655 5_655
Ag2 Au3 Au17 Au18 102.80(14) . 5_655
Ag2 Au3 Au17 Au18 31.83(17) 5_655 5_655
Au16 Au3 Au17 Au18 -84.71(16) . 5_655
Au16 Au3 Au17 Au18 -135.48(15) 5_655 5_655
Au2 Au3 Au17 Au13 177.1(13) . .
Au2 Au3 Au17 Au13 -172.48(15) 5_655 .
Au5 Au3 Au17 Au13 -76.98(12) 5_655 .
Au5 Au3 Au17 Au13 109.83(12) . .
Au4 Au3 Au17 Au13 76.29(9) . .
Au4 Au3 Au17 Au13 -97.69(11) 5_655 .
Au13 Au3 Au17 Au13 36.8(10) 5_655 .
Ag2 Au3 Au17 Au13 40.82(14) . .
Ag2 Au3 Au17 Au13 -30.15(14) 5_655 .
Au16 Au3 Au17 Au13 -146.69(19) . .
Au16 Au3 Au17 Au13 162.54(12) 5_655 .
Au2 Au3 Au17 Ag6 129.3(14) . .
Au2 Au3 Au17 Ag6 139.74(18) 5_655 .
Au5 Au3 Au17 Ag6 -124.8(3) 5_655 .
Au5 Au3 Au17 Ag6 62.1(3) . .
Au4 Au3 Au17 Ag6 28.51(17) . .
Au4 Au3 Au17 Ag6 -145.47(18) 5_655 .
Au13 Au3 Au17 Ag6 -47.78(17) . .
Au13 Au3 Au17 Ag6 -11.0(11) 5_655 .
Ag2 Au3 Au17 Ag6 -7.0(3) . .
Ag2 Au3 Au17 Ag6 -77.9(3) 5_655 .
Au16 Au3 Au17 Ag6 165.5(3) . .
Au16 Au3 Au17 Ag6 114.8(2) 5_655 .
Au2 Au3 Au17 Au4 100.8(13) . .
Au2 Au3 Au17 Au4 111.23(18) 5_655 .
Au5 Au3 Au17 Au4 -153.28(13) 5_655 .
Au5 Au3 Au17 Au4 33.54(11) . .
Au4 Au3 Au17 Au4 -173.98(11) 5_655 .
Au13 Au3 Au17 Au4 -76.29(9) . .
Au13 Au3 Au17 Au4 -39.5(10) 5_655 .
Ag2 Au3 Au17 Au4 -35.48(13) . .
Ag2 Au3 Au17 Au4 -106.44(12) 5_655 .
Au16 Au3 Au17 Au4 137.02(17) . .
Au16 Au3 Au17 Au4 86.24(10) 5_655 .
Au2 Au3 Au17 Au16 -36.2(12) . .
Au2 Au3 Au17 Au16 -25.8(3) 5_655 .
Au5 Au3 Au17 Au16 69.71(10) 5_655 .
Au5 Au3 Au17 Au16 -103.47(12) . .
Au4 Au3 Au17 Au16 -137.02(17) . .
Au4 Au3 Au17 Au16 49.00(18) 5_655 .
Au13 Au3 Au17 Au16 146.69(19) . .
Au13 Au3 Au17 Au16 -176.5(8) 5_655 .
Ag2 Au3 Au17 Au16 -172.49(10) . .
Ag2 Au3 Au17 Au16 116.55(11) 5_655 .
Au16 Au3 Au17 Au16 -50.77(14) 5_655 .
Au2 Au3 Au17 Au18 74.8(14) . 3_665
Au2 Au3 Au17 Au18 85.2(4) 5_655 3_665
Au5 Au3 Au17 Au18 -179.3(5) 5_655 3_665
Au5 Au3 Au17 Au18 7.5(5) . 3_665
Au4 Au3 Au17 Au18 -26.0(4) . 3_665
Au4 Au3 Au17 Au18 160.0(4) 5_655 3_665
Au13 Au3 Au17 Au18 -102.3(4) . 3_665
Au13 Au3 Au17 Au18 -65.5(12) 5_655 3_665
Ag2 Au3 Au17 Au18 -61.5(5) . 3_665
Ag2 Au3 Au17 Au18 -132.4(4) 5_655 3_665
Au16 Au3 Au17 Au18 111.0(5) . 3_665
Au16 Au3 Au17 Au18 60.2(4) 5_655 3_665
Au2 Au3 Au17 Au15 57.3(12) . 6
Au2 Au3 Au17 Au15 67.8(2) 5_655 6
Au5 Au3 Au17 Au15 163.25(14) 5_655 6
Au5 Au3 Au17 Au15 -9.93(14) . 6
Au4 Au3 Au17 Au15 -43.47(9) . 6
Au4 Au3 Au17 Au15 142.55(11) 5_655 6
Au13 Au3 Au17 Au15 -119.76(15) . 6
Au13 Au3 Au17 Au15 -82.9(9) 5_655 6
Ag2 Au3 Au17 Au15 -78.95(13) . 6
Ag2 Au3 Au17 Au15 -149.91(10) 5_655 6
Au16 Au3 Au17 Au15 93.55(15) . 6
Au16 Au3 Au17 Au15 42.77(11) 5_655 6
Au2 Au3 Au17 Au5 -106.0(12) . 5_655
Au2 Au3 Au17 Au5 -95.5(2) 5_655 5_655
Au5 Au3 Au17 Au5 -173.18(9) . 5_655
Au4 Au3 Au17 Au5 153.28(13) . 5_655
Au4 Au3 Au17 Au5 -20.71(13) 5_655 5_655
Au13 Au3 Au17 Au5 76.98(12) . 5_655
Au13 Au3 Au17 Au5 113.8(9) 5_655 5_655
Ag2 Au3 Au17 Au5 117.80(9) . 5_655
Ag2 Au3 Au17 Au5 46.84(8) 5_655 5_655
Au16 Au3 Au17 Au5 -69.71(10) . 5_655
Au16 Au3 Au17 Au5 -120.48(8) 5_655 5_655
Au2 Au3 Au17 Au16 6.6(11) . 6
Au2 Au3 Au17 Au16 17.0(3) 5_655 6
Au5 Au3 Au17 Au16 112.53(13) 5_655 6
Au5 Au3 Au17 Au16 -60.65(14) . 6
Au4 Au3 Au17 Au16 -94.19(17) . 6
Au4 Au3 Au17 Au16 91.82(18) 5_655 6
Au13 Au3 Au17 Au16 -170.5(2) . 6
Au13 Au3 Au17 Au16 -133.7(8) 5_655 6
Ag2 Au3 Au17 Au16 -129.67(11) . 6
Ag2 Au3 Au17 Au16 159.37(11) 5_655 6
Au16 Au3 Au17 Au16 42.82(12) . 6
Au16 Au3 Au17 Au16 -7.95(10) 5_655 6
Au2 Au3 Au1 Au8 119.5(11) . 4_665
Au2 Au3 Au1 Au8 -98.2(12) 5_655 4_665
Au5 Au3 Au1 Au8 41.9(10) 5_655 4_665
Au5 Au3 Au1 Au8 -140.5(10) . 4_665
Au4 Au3 Au1 Au8 148.2(11) . 4_665
Au4 Au3 Au1 Au8 -29.8(11) 5_655 4_665
Au13 Au3 Au1 Au8 77.8(12) . 4_665
Au13 Au3 Au1 Au8 -67.4(11) 5_655 4_665
Ag2 Au3 Au1 Au8 -129(5) . 4_665
Ag2 Au3 Au1 Au8 6.7(12) 5_655 4_665
Au16 Au3 Au1 Au8 128.9(14) . 4_665
Au16 Au3 Au1 Au8 -157.5(12) 5_655 4_665
Au2 Au3 Au1 Au9 117.7(2) . 5_655
Au2 Au3 Au1 Au9 -100.0(3) 5_655 5_655
Au5 Au3 Au1 Au9 40.13(13) 5_655 5_655
Au5 Au3 Au1 Au9 -142.26(14) . 5_655
Au4 Au3 Au1 Au9 146.42(16) . 5_655
Au4 Au3 Au1 Au9 -31.60(16) 5_655 5_655
Au13 Au3 Au1 Au9 76.0(3) . 5_655
Au13 Au3 Au1 Au9 -69.2(2) 5_655 5_655
Ag2 Au3 Au1 Au9 -131(6) . 5_655
Ag2 Au3 Au1 Au9 4.9(3) 5_655 5_655
Au16 Au3 Au1 Au9 127.1(6) . 5_655
Au16 Au3 Au1 Au9 -159.4(3) 5_655 5_655
Au2 Au3 Au1 Au2 -142.2(2) . 5_655
Au5 Au3 Au1 Au2 140.2(3) 5_655 5_655
Au5 Au3 Au1 Au2 -42.2(2) . 5_655
Au4 Au3 Au1 Au2 -113.5(2) . 5_655
Au4 Au3 Au1 Au2 68.4(2) 5_655 5_655
Au13 Au3 Au1 Au2 176.00(19) . 5_655
Au13 Au3 Au1 Au2 30.9(2) 5_655 5_655
Ag2 Au3 Au1 Au2 -31(6) . 5_655
Ag2 Au3 Au1 Au2 104.9(2) 5_655 5_655
Au16 Au3 Au1 Au2 -132.8(6) . 5_655
Au16 Au3 Au1 Au2 -59.3(2) 5_655 5_655
Au2 Au3 Au1 Au1 -18.9(4) . 3_665
Au2 Au3 Au1 Au1 123.3(5) 5_655 3_665
Au5 Au3 Au1 Au1 -96.5(5) 5_655 3_665
Au5 Au3 Au1 Au1 81.1(5) . 3_665
Au4 Au3 Au1 Au1 9.8(5) . 3_665
Au4 Au3 Au1 Au1 -168.3(5) 5_655 3_665
Au13 Au3 Au1 Au1 -60.7(4) . 3_665
Au13 Au3 Au1 Au1 154.2(4) 5_655 3_665
Ag2 Au3 Au1 Au1 93(6) . 3_665
Ag2 Au3 Au1 Au1 -131.8(4) 5_655 3_665
Au16 Au3 Au1 Au1 -9.5(4) . 3_665
Au16 Au3 Au1 Au1 64.0(3) 5_655 3_665
Au2 Au3 Au1 Au1 -113.9(5) . 2_655
Au2 Au3 Au1 Au1 28.4(4) 5_655 2_655
Au5 Au3 Au1 Au1 168.6(6) 5_655 2_655
Au5 Au3 Au1 Au1 -13.8(6) . 2_655
Au4 Au3 Au1 Au1 -85.2(5) . 2_655
Au4 Au3 Au1 Au1 96.8(5) 5_655 2_655
Au13 Au3 Au1 Au1 -155.6(4) . 2_655
Au13 Au3 Au1 Au1 59.2(5) 5_655 2_655
Ag2 Au3 Au1 Au1 -2(6) . 2_655
Ag2 Au3 Au1 Au1 133.3(4) 5_655 2_655
Au16 Au3 Au1 Au1 -104.5(6) . 2_655
Au16 Au3 Au1 Au1 -30.9(3) 5_655 2_655
Au2 Au3 Au1 Au5 77.59(14) . 5_655
Au2 Au3 Au1 Au5 -140.2(3) 5_655 5_655
Au5 Au3 Au1 Au5 177.61(4) . 5_655
Au4 Au3 Au1 Au5 106.28(11) . 5_655
Au4 Au3 Au1 Au5 -71.73(11) 5_655 5_655
Au13 Au3 Au1 Au5 35.83(18) . 5_655
Au13 Au3 Au1 Au5 -109.31(11) 5_655 5_655
Ag2 Au3 Au1 Au5 -171(6) . 5_655
Ag2 Au3 Au1 Au5 -35.23(18) 5_655 5_655
Au16 Au3 Au1 Au5 87.0(5) . 5_655
Au16 Au3 Au1 Au5 160.5(3) 5_655 5_655
Au2 Au3 Au1 Au15 -179.6(2) . 2_655
Au2 Au3 Au1 Au15 -37.4(2) 5_655 2_655
Au5 Au3 Au1 Au15 102.8(2) 5_655 2_655
Au5 Au3 Au1 Au15 -79.6(2) . 2_655
Au4 Au3 Au1 Au15 -150.91(13) . 2_655
Au4 Au3 Au1 Au15 31.07(13) 5_655 2_655
Au13 Au3 Au1 Au15 138.64(13) . 2_655
Au13 Au3 Au1 Au15 -6.5(2) 5_655 2_655
Ag2 Au3 Au1 Au15 -68(6) . 2_655
Ag2 Au3 Au1 Au15 67.6(2) 5_655 2_655
Au16 Au3 Au1 Au15 -170.2(7) . 2_655
Au16 Au3 Au1 Au15 -96.7(2) 5_655 2_655
Au2 Au3 Au1 Au15 47.1(2) . .
Au2 Au3 Au1 Au15 -170.6(4) 5_655 .
Au5 Au3 Au1 Au15 -30.47(14) 5_655 .
Au5 Au3 Au1 Au15 147.14(16) . .
Au4 Au3 Au1 Au15 75.8(2) . .
Au4 Au3 Au1 Au15 -102.2(2) 5_655 .
Au13 Au3 Au1 Au15 5.4(3) . .
Au13 Au3 Au1 Au15 -139.78(19) 5_655 .
Ag2 Au3 Au1 Au15 159(6) . .
Ag2 Au3 Au1 Au15 -65.7(3) 5_655 .
Au16 Au3 Au1 Au15 56.5(5) . .
Au16 Au3 Au1 Au15 130.0(4) 5_655 .
Au2 Au3 Au1 Au2 142.2(2) 5_655 .
Au5 Au3 Au1 Au2 -77.59(14) 5_655 .
Au5 Au3 Au1 Au2 100.02(13) . .
Au4 Au3 Au1 Au2 28.70(16) . .
Au4 Au3 Au1 Au2 -149.32(15) 5_655 .
Au13 Au3 Au1 Au2 -41.76(16) . .
Au13 Au3 Au1 Au2 173.10(11) 5_655 .
Ag2 Au3 Au1 Au2 112(6) . .
Ag2 Au3 Au1 Au2 -112.82(14) 5_655 .
Au16 Au3 Au1 Au2 9.4(5) . .
Au16 Au3 Au1 Au2 82.93(19) 5_655 .
Au2 Au3 Au1 Au1 -65.7(3) . 5_655
Au2 Au3 Au1 Au1 76.6(3) 5_655 5_655
Au5 Au3 Au1 Au1 -143.3(4) 5_655 5_655
Au5 Au3 Au1 Au1 34.3(3) . 5_655
Au4 Au3 Au1 Au1 -37.0(3) . 5_655
Au4 Au3 Au1 Au1 145.0(3) 5_655 5_655
Au13 Au3 Au1 Au1 -107.4(2) . 5_655
Au13 Au3 Au1 Au1 107.4(3) 5_655 5_655
Ag2 Au3 Au1 Au1 46(6) . 5_655
Ag2 Au3 Au1 Au1 -178.50(19) 5_655 5_655
Au16 Au3 Au1 Au1 -56.3(5) . 5_655
Au16 Au3 Au1 Au1 17.25(13) 5_655 5_655
Au2 Au3 Au1 Au4 149.32(15) . 5_655
Au2 Au3 Au1 Au4 -68.4(2) 5_655 5_655
Au5 Au3 Au1 Au4 71.73(11) 5_655 5_655
Au5 Au3 Au1 Au4 -110.66(9) . 5_655
Au4 Au3 Au1 Au4 178.02(4) . 5_655
Au13 Au3 Au1 Au4 107.56(12) . 5_655
Au13 Au3 Au1 Au4 -37.58(12) 5_655 5_655
Ag2 Au3 Au1 Au4 -99(6) . 5_655
Ag2 Au3 Au1 Au4 36.50(14) 5_655 5_655
Au16 Au3 Au1 Au4 158.7(6) . 5_655
Au16 Au3 Au1 Au4 -127.75(19) 5_655 5_655
Au16 Au15 Au1 Au8 129.7(6) . 4_665
Au18 Au15 Au1 Au8 -171.55(13) 5_655 4_665
Ag4 Au15 Au1 Au8 -97.47(16) . 4_665
Ag5 Au15 Au1 Au8 -2.4(6) . 4_665
Au2 Au15 Au1 Au8 120.28(18) 6 4_665
Au10 Au15 Au1 Au8 -34.88(16) 6 4_665
Au9 Au15 Au1 Au8 22.68(17) 6 4_665
Au4 Au15 Au1 Au8 78.5(2) 6 4_665
Au5 Au15 Au1 Au8 -132.8(2) 5_655 4_665
Au1 Au15 Au1 Au8 62.51(16) 3_665 4_665
Au17 Au15 Au1 Au8 127.87(18) 6 4_665
Au16 Au15 Au1 Au9 -162.4(6) . 5_655
Au18 Au15 Au1 Au9 -103.66(11) 5_655 5_655
Ag4 Au15 Au1 Au9 -29.58(14) . 5_655
Ag5 Au15 Au1 Au9 65.5(5) . 5_655
Au2 Au15 Au1 Au9 -171.83(15) 6 5_655
Au10 Au15 Au1 Au9 33.01(11) 6 5_655
Au9 Au15 Au1 Au9 90.57(11) 6 5_655
Au4 Au15 Au1 Au9 146.42(10) 6 5_655
Au5 Au15 Au1 Au9 -64.91(12) 5_655 5_655
Au1 Au15 Au1 Au9 130.41(17) 3_665 5_655
Au17 Au15 Au1 Au9 -164.24(15) 6 5_655
Au16 Au15 Au1 Au2 -95.4(13) . 5_655
Au18 Au15 Au1 Au2 -36.6(13) 5_655 5_655
Ag4 Au15 Au1 Au2 37.5(13) . 5_655
Ag5 Au15 Au1 Au2 132.6(10) . 5_655
Au2 Au15 Au1 Au2 -104.8(12) 6 5_655
Au10 Au15 Au1 Au2 100.1(12) 6 5_655
Au9 Au15 Au1 Au2 157.6(12) 6 5_655
Au4 Au15 Au1 Au2 -146.5(12) 6 5_655
Au5 Au15 Au1 Au2 2.1(11) 5_655 5_655
Au1 Au15 Au1 Au2 -162.5(13) 3_665 5_655
Au17 Au15 Au1 Au2 -97.2(12) 6 5_655
Au16 Au15 Au1 Au1 67.2(5) . 3_665
Au18 Au15 Au1 Au1 125.93(14) 5_655 3_665
Ag4 Au15 Au1 Au1 -159.98(16) . 3_665
Ag5 Au15 Au1 Au1 -64.9(5) . 3_665
Au2 Au15 Au1 Au1 57.77(16) 6 3_665
Au10 Au15 Au1 Au1 -97.39(14) 6 3_665
Au9 Au15 Au1 Au1 -39.83(15) 6 3_665
Au4 Au15 Au1 Au1 16.02(18) 6 3_665
Au5 Au15 Au1 Au1 164.7(2) 5_655 3_665
Au17 Au15 Au1 Au1 65.36(17) 6 3_665
Au16 Au15 Au1 Au1 97.5(6) . 2_655
Au18 Au15 Au1 Au1 156.3(2) 5_655 2_655
Ag4 Au15 Au1 Au1 -129.7(2) . 2_655
Ag5 Au15 Au1 Au1 -34.5(6) . 2_655
Au2 Au15 Au1 Au1 88.1(2) 6 2_655
Au10 Au15 Au1 Au1 -67.1(2) 6 2_655
Au9 Au15 Au1 Au1 -9.5(2) 6 2_655
Au4 Au15 Au1 Au1 46.3(3) 6 2_655
Au5 Au15 Au1 Au1 -165.0(3) 5_655 2_655
Au1 Au15 Au1 Au1 30.33(14) 3_665 2_655
Au17 Au15 Au1 Au1 95.7(2) 6 2_655
Au16 Au15 Au1 Au5 -97.5(5) . 5_655
Au18 Au15 Au1 Au5 -38.75(14) 5_655 5_655
Ag4 Au15 Au1 Au5 35.34(16) . 5_655
Ag5 Au15 Au1 Au5 130.5(4) . 5_655
Au2 Au15 Au1 Au5 -106.91(15) 6 5_655
Au10 Au15 Au1 Au5 97.93(11) 6 5_655
Au9 Au15 Au1 Au5 155.48(10) 6 5_655
Au4 Au15 Au1 Au5 -148.66(9) 6 5_655
Au1 Au15 Au1 Au5 -164.7(2) 3_665 5_655
Au17 Au15 Au1 Au5 -99.32(15) 6 5_655
Au16 Au15 Au1 Au15 169.2(7) . 2_655
Au18 Au15 Au1 Au15 -132.1(2) 5_655 2_655
Ag4 Au15 Au1 Au15 -58.0(3) . 2_655
Ag5 Au15 Au1 Au15 37.1(6) . 2_655
Au2 Au15 Au1 Au15 159.8(3) 6 2_655
Au10 Au15 Au1 Au15 4.6(2) 6 2_655
Au9 Au15 Au1 Au15 62.2(2) 6 2_655
Au4 Au15 Au1 Au15 118.0(2) 6 2_655
Au5 Au15 Au1 Au15 -93.3(3) 5_655 2_655
Au1 Au15 Au1 Au15 102.0(2) 3_665 2_655
Au17 Au15 Au1 Au15 167.4(3) 6 2_655
Au16 Au15 Au1 Au3 -68.3(5) . .
Au18 Au15 Au1 Au3 -9.6(3) 5_655 .
Ag4 Au15 Au1 Au3 64.5(3) . .
Ag5 Au15 Au1 Au3 159.6(3) . .
Au2 Au15 Au1 Au3 -77.8(2) 6 .
Au10 Au15 Au1 Au3 127.1(2) 6 .
Au9 Au15 Au1 Au3 -175.4(2) 6 .
Au4 Au15 Au1 Au3 -119.52(19) 6 .
Au5 Au15 Au1 Au3 29.14(15) 5_655 .
Au1 Au15 Au1 Au3 -135.5(3) 3_665 .
Au17 Au15 Au1 Au3 -70.2(3) 6 .
Au16 Au15 Au1 Au2 -30.4(4) . .
Au18 Au15 Au1 Au2 28.38(16) 5_655 .
Ag4 Au15 Au1 Au2 102.46(17) . .
Ag5 Au15 Au1 Au2 -162.4(4) . .
Au2 Au15 Au1 Au2 -39.79(19) 6 .
Au10 Au15 Au1 Au2 165.05(14) 6 .
Au9 Au15 Au1 Au2 -137.39(13) 6 .
Au4 Au15 Au1 Au2 -81.54(16) 6 .
Au5 Au15 Au1 Au2 67.12(14) 5_655 .
Au1 Au15 Au1 Au2 -97.6(2) 3_665 .
Au17 Au15 Au1 Au2 -32.20(14) 6 .
Au16 Au15 Au1 Au1 -5.0(4) . 5_655
Au18 Au15 Au1 Au1 53.77(10) 5_655 5_655
Ag4 Au15 Au1 Au1 127.85(10) . 5_655
Ag5 Au15 Au1 Au1 -137.0(4) . 5_655
Au2 Au15 Au1 Au1 -14.40(11) 6 5_655
Au10 Au15 Au1 Au1 -169.56(7) 6 5_655
Au9 Au15 Au1 Au1 -112.00(8) 6 5_655
Au4 Au15 Au1 Au1 -56.15(15) 6 5_655
Au5 Au15 Au1 Au1 92.51(14) 5_655 5_655
Au1 Au15 Au1 Au1 -72.17(13) 3_665 5_655
Au17 Au15 Au1 Au1 -6.81(13) 6 5_655
Au16 Au15 Au1 Au4 -126.3(6) . 5_655
Au18 Au15 Au1 Au4 -67.6(2) 5_655 5_655
Ag4 Au15 Au1 Au4 6.5(2) . 5_655
Ag5 Au15 Au1 Au4 101.6(4) . 5_655
Au2 Au15 Au1 Au4 -135.8(2) 6 5_655
Au10 Au15 Au1 Au4 69.1(2) 6 5_655
Au9 Au15 Au1 Au4 126.64(18) 6 5_655
Au4 Au15 Au1 Au4 -177.51(13) 6 5_655
Au5 Au15 Au1 Au4 -28.84(12) 5_655 5_655
Au1 Au15 Au1 Au4 166.5(3) 3_665 5_655
Au17 Au15 Au1 Au4 -128.2(2) 6 5_655
Au2 Au2 Au1 Au8 20.9(4) 6 4_665
Ag1 Au2 Au1 Au8 -107.9(17) . 4_665
Au3 Au2 Au1 Au8 -158.9(4) . 4_665
Au4 Au2 Au1 Au8 172.9(3) . 4_665
Au1 Au2 Au1 Au8 126.4(3) 5_655 4_665
Au15 Au2 Au1 Au8 99.8(4) 6 4_665
Au13 Au2 Au1 Au8 -121.1(3) . 4_665
Au5 Au2 Au1 Au8 -91.1(4) 5_655 4_665
Au2 Au2 Au1 Au9 98.4(3) 6 5_655
Ag1 Au2 Au1 Au9 -30.5(18) . 5_655
Au3 Au2 Au1 Au9 -81.5(3) . 5_655
Au4 Au2 Au1 Au9 -109.7(2) . 5_655
Au1 Au2 Au1 Au9 -156.2(3) 5_655 5_655
Au15 Au2 Au1 Au9 177.2(2) 6 5_655
Au13 Au2 Au1 Au9 -43.7(3) . 5_655
Au5 Au2 Au1 Au9 -13.71(18) 5_655 5_655
Au2 Au2 Au1 Au2 -149.2(4) 6 5_655
Ag1 Au2 Au1 Au2 82.0(17) . 5_655
Au3 Au2 Au1 Au2 31.0(2) . 5_655
Au4 Au2 Au1 Au2 2.8(3) . 5_655
Au1 Au2 Au1 Au2 -43.8(3) 5_655 5_655
Au15 Au2 Au1 Au2 -70.3(4) 6 5_655
Au13 Au2 Au1 Au2 68.8(2) . 5_655
Au5 Au2 Au1 Au2 98.8(2) 5_655 5_655
Au2 Au2 Au1 Au1 -12.6(3) 6 3_665
Ag1 Au2 Au1 Au1 -141.5(17) . 3_665
Au3 Au2 Au1 Au1 167.5(2) . 3_665
Au4 Au2 Au1 Au1 139.4(3) . 3_665
Au1 Au2 Au1 Au1 92.78(14) 5_655 3_665
Au15 Au2 Au1 Au1 66.2(3) 6 3_665
Au13 Au2 Au1 Au1 -154.65(19) . 3_665
Au5 Au2 Au1 Au1 -124.7(3) 5_655 3_665
Au2 Au2 Au1 Au1 -57.5(5) 6 2_655
Ag1 Au2 Au1 Au1 173.6(16) . 2_655
Au3 Au2 Au1 Au1 122.7(4) . 2_655
Au4 Au2 Au1 Au1 94.5(5) . 2_655
Au1 Au2 Au1 Au1 47.9(3) 5_655 2_655
Au15 Au2 Au1 Au1 21.3(5) 6 2_655
Au13 Au2 Au1 Au1 160.5(4) . 2_655
Au5 Au2 Au1 Au1 -169.6(5) 5_655 2_655
Au2 Au2 Au1 Au5 112.1(2) 6 5_655
Ag1 Au2 Au1 Au5 -16.8(17) . 5_655
Au3 Au2 Au1 Au5 -67.77(12) . 5_655
Au4 Au2 Au1 Au5 -96.0(2) . 5_655
Au1 Au2 Au1 Au5 -142.5(2) 5_655 5_655
Au15 Au2 Au1 Au5 -169.1(2) 6 5_655
Au13 Au2 Au1 Au5 -29.96(15) . 5_655
Au2 Au2 Au1 Au15 -179.2(6) 6 2_655
Ag1 Au2 Au1 Au15 52(2) . 2_655
Au3 Au2 Au1 Au15 1.0(6) . 2_655
Au4 Au2 Au1 Au15 -27.2(7) . 2_655
Au1 Au2 Au1 Au15 -73.8(7) 5_655 2_655
Au15 Au2 Au1 Au15 -100.4(7) 6 2_655
Au13 Au2 Au1 Au15 38.8(7) . 2_655
Au5 Au2 Au1 Au15 68.7(6) 5_655 2_655
Au2 Au2 Au1 Au3 179.8(3) 6 .
Ag1 Au2 Au1 Au3 51.0(17) . .
Au4 Au2 Au1 Au3 -28.19(17) . .
Au1 Au2 Au1 Au3 -74.76(18) 5_655 .
Au15 Au2 Au1 Au3 -101.3(2) 6 .
Au13 Au2 Au1 Au3 37.81(14) . .
Au5 Au2 Au1 Au3 67.77(12) 5_655 .
Au2 Au2 Au1 Au15 46.7(2) 6 .
Ag1 Au2 Au1 Au15 -82.2(17) . .
Au3 Au2 Au1 Au15 -133.16(18) . .
Au4 Au2 Au1 Au15 -161.35(19) . .
Au1 Au2 Au1 Au15 152.08(17) 5_655 .
Au15 Au2 Au1 Au15 125.5(2) 6 .
Au13 Au2 Au1 Au15 -95.35(15) . .
Au5 Au2 Au1 Au15 -65.39(10) 5_655 .
Au2 Au2 Au1 Au1 -105.4(3) 6 5_655
Ag1 Au2 Au1 Au1 125.7(17) . 5_655
Au3 Au2 Au1 Au1 74.76(18) . 5_655
Au4 Au2 Au1 Au1 46.57(16) . 5_655
Au15 Au2 Au1 Au1 -26.58(19) 6 5_655
Au13 Au2 Au1 Au1 112.57(19) . 5_655
Au5 Au2 Au1 Au1 142.5(2) 5_655 5_655
Au2 Au2 Au1 Au4 154.8(3) 6 5_655
Ag1 Au2 Au1 Au4 25.9(18) . 5_655
Au3 Au2 Au1 Au4 -25.02(12) . 5_655
Au4 Au2 Au1 Au4 -53.2(2) . 5_655
Au1 Au2 Au1 Au4 -99.8(2) 5_655 5_655
Au15 Au2 Au1 Au4 -126.4(2) 6 5_655
Au13 Au2 Au1 Au4 12.8(2) . 5_655
Au5 Au2 Au1 Au4 42.75(13) 5_655 5_655
C132 C131 Ag1 Au2 168(3) . .
Ag6 C131 Ag1 Au2 -113(3) . .
Au12 C131 Ag1 Au2 -4(3) . .
Au19 C131 Ag1 Au2 -11(3) . .
Ag6 C131 Ag1 C132 79(5) . .
Au12 C131 Ag1 C132 -172(6) . .
Au19 C131 Ag1 C132 -179(6) . .
C132 C131 Ag1 Au4 -168(4) . .
Ag6 C131 Ag1 Au4 -88(3) . .
Au12 C131 Ag1 Au4 20.3(18) . .
Au19 C131 Ag1 Au4 13.6(17) . .
C132 C131 Ag1 Au13 130(4) . .
Ag6 C131 Ag1 Au13 -151(3) . .
Au12 C131 Ag1 Au13 -41.9(19) . .
Au19 C131 Ag1 Au13 -48.6(18) . .
C132 C131 Ag1 Au6 -45(5) . 3_665
Ag6 C131 Ag1 Au6 35(3) . 3_665
Au12 C131 Ag1 Au6 143.1(17) . 3_665
Au19 C131 Ag1 Au6 136.5(16) . 3_665
C132 C131 Ag1 Au7 31(5) . 3_665
Ag6 C131 Ag1 Au7 110(3) . 3_665
Au12 C131 Ag1 Au7 -141.0(17) . 3_665
Au19 C131 Ag1 Au7 -147.7(16) . 3_665
C132 C131 Ag1 Au15 -115(4) . 6
Ag6 C131 Ag1 Au15 -36(3) . 6
Au12 C131 Ag1 Au15 73(2) . 6
Au19 C131 Ag1 Au15 66(2) . 6
C132 C131 Ag1 Au12 172(6) . .
Ag6 C131 Ag1 Au12 -109(4) . .
Au19 C131 Ag1 Au12 -6.6(8) . .
Au2 Au2 Ag1 C131 176.3(19) 6 .
Au3 Au2 Ag1 C131 -8.5(19) . .
Au4 Au2 Ag1 C131 28.1(19) . .
Au1 Au2 Ag1 C131 65.3(19) 5_655 .
Au15 Au2 Ag1 C131 98.5(19) 6 .
Au13 Au2 Ag1 C131 -41.8(19) . .
Au5 Au2 Ag1 C131 -71.2(19) 5_655 .
Au1 Au2 Ag1 C131 -56(3) . .
Au2 Au2 Ag1 C132 -166(4) 6 .
Au3 Au2 Ag1 C132 9(4) . .
Au4 Au2 Ag1 C132 46(4) . .
Au1 Au2 Ag1 C132 83(4) 5_655 .
Au15 Au2 Ag1 C132 116(4) 6 .
Au13 Au2 Ag1 C132 -24(4) . .
Au5 Au2 Ag1 C132 -53(4) 5_655 .
Au1 Au2 Ag1 C132 -38(5) . .
Au2 Au2 Ag1 Au4 148.2(3) 6 .
Au3 Au2 Ag1 Au4 -36.64(18) . .
Au1 Au2 Ag1 Au4 37.3(3) 5_655 .
Au15 Au2 Ag1 Au4 70.44(12) 6 .
Au13 Au2 Ag1 Au4 -69.90(15) . .
Au5 Au2 Ag1 Au4 -99.3(2) 5_655 .
Au1 Au2 Ag1 Au4 -84.1(17) . .
Au2 Au2 Ag1 Au13 -141.9(3) 6 .
Au3 Au2 Ag1 Au13 33.3(2) . .
Au4 Au2 Ag1 Au13 69.90(15) . .
Au1 Au2 Ag1 Au13 107.2(3) 5_655 .
Au15 Au2 Ag1 Au13 140.3(2) 6 .
Au5 Au2 Ag1 Au13 -29.4(2) 5_655 .
Au1 Au2 Ag1 Au13 -14.2(18) . .
Au2 Au2 Ag1 Au6 27.9(5) 6 3_665
Au3 Au2 Ag1 Au6 -157.0(4) . 3_665
Au4 Au2 Ag1 Au6 -120.4(4) . 3_665
Au1 Au2 Ag1 Au6 -83.1(5) 5_655 3_665
Au15 Au2 Ag1 Au6 -49.9(4) 6 3_665
Au13 Au2 Ag1 Au6 169.7(5) . 3_665
Au5 Au2 Ag1 Au6 140.3(4) 5_655 3_665
Au1 Au2 Ag1 Au6 155.6(16) . 3_665
Au2 Au2 Ag1 Au7 -46.3(3) 6 3_665
Au3 Au2 Ag1 Au7 128.8(2) . 3_665
Au4 Au2 Ag1 Au7 165.5(3) . 3_665
Au1 Au2 Ag1 Au7 -157.3(2) 5_655 3_665
Au15 Au2 Ag1 Au7 -124.1(3) 6 3_665
Au13 Au2 Ag1 Au7 95.6(2) . 3_665
Au5 Au2 Ag1 Au7 66.2(3) 5_655 3_665
Au1 Au2 Ag1 Au7 81.4(18) . 3_665
Au2 Au2 Ag1 Au15 77.8(3) 6 6
Au3 Au2 Ag1 Au15 -107.08(17) . 6
Au4 Au2 Ag1 Au15 -70.44(12) . 6
Au1 Au2 Ag1 Au15 -33.2(3) 5_655 6
Au13 Au2 Ag1 Au15 -140.3(2) . 6
Au5 Au2 Ag1 Au15 -169.8(2) 5_655 6
Au1 Au2 Ag1 Au15 -154.5(17) . 6
Au2 Au2 Ag1 Au12 173.9(4) 6 .
Au3 Au2 Ag1 Au12 -11.0(5) . .
Au4 Au2 Ag1 Au12 25.6(4) . .
Au1 Au2 Ag1 Au12 62.9(5) 5_655 .
Au15 Au2 Ag1 Au12 96.1(4) 6 .
Au13 Au2 Ag1 Au12 -44.3(4) . .
Au5 Au2 Ag1 Au12 -73.7(4) 5_655 .
Au1 Au2 Ag1 Au12 -58.4(18) . .
C133 C132 Ag1 C131 -179(7) . .
Ag6 C132 Ag1 C131 -42(4) . .
C131 C132 Ag1 Au2 -29(7) . .
C133 C132 Ag1 Au2 152(3) . .
Ag6 C132 Ag1 Au2 -71(5) . .
C131 C132 Ag1 Au4 13(5) . .
C133 C132 Ag1 Au4 -166(3) . .
Ag6 C132 Ag1 Au4 -30(3) . .
C131 C132 Ag1 Au13 -51(4) . .
C133 C132 Ag1 Au13 130(4) . .
Ag6 C132 Ag1 Au13 -93(3) . .
C131 C132 Ag1 Au6 138(4) . 3_665
C133 C132 Ag1 Au6 -41(4) . 3_665
Ag6 C132 Ag1 Au6 96(3) . 3_665
C131 C132 Ag1 Au7 -150(4) . 3_665
C133 C132 Ag1 Au7 31(4) . 3_665
Ag6 C132 Ag1 Au7 168(3) . 3_665
C131 C132 Ag1 Au15 78(4) . 6
C133 C132 Ag1 Au15 -101(4) . 6
Ag6 C132 Ag1 Au15 36(3) . 6
C131 C132 Ag1 Au12 -5(4) . .
C133 C132 Ag1 Au12 176(4) . .
Ag6 C132 Ag1 Au12 -47(2) . .
Au2 Au4 Ag1 C131 -163.2(11) . .
Au9 Au4 Ag1 C131 109.8(11) . .
Au12 Au4 Ag1 C131 -12.7(12) . .
Ag6 Au4 Ag1 C131 17.4(13) . .
Au3 Au4 Ag1 C131 -129.6(11) . .
Au17 Au4 Ag1 C131 -157.4(12) . .
Ag3 Au4 Ag1 C131 25.6(12) 5_655 .
Ag2 Au4 Ag1 C131 -63.4(11) . .
Ag5 Au4 Ag1 C131 64.9(11) 6 .
Au13 Au4 Ag1 C131 -87.6(11) . .
Au5 Au4 Ag1 C131 -163.4(11) . .
Au9 Au4 Ag1 Au2 -87.1(2) . .
Au12 Au4 Ag1 Au2 150.5(4) . .
Ag6 Au4 Ag1 Au2 -179.5(9) . .
Au3 Au4 Ag1 Au2 33.5(2) . .
Au17 Au4 Ag1 Au2 5.7(3) . .
Ag3 Au4 Ag1 Au2 -171.23(18) 5_655 .
Ag2 Au4 Ag1 Au2 99.7(2) . .
Ag5 Au4 Ag1 Au2 -131.9(2) 6 .
Au13 Au4 Ag1 Au2 75.6(2) . .
Au5 Au4 Ag1 Au2 -0.3(5) . .
Au2 Au4 Ag1 C132 -168.1(12) . .
Au9 Au4 Ag1 C132 104.8(11) . .
Au12 Au4 Ag1 C132 -17.6(12) . .
Ag6 Au4 Ag1 C132 12.4(13) . .
Au3 Au4 Ag1 C132 -134.6(11) . .
Au17 Au4 Ag1 C132 -162.4(12) . .
Ag3 Au4 Ag1 C132 20.7(12) 5_655 .
Ag2 Au4 Ag1 C132 -68.4(11) . .
Ag5 Au4 Ag1 C132 59.9(11) 6 .
Au13 Au4 Ag1 C132 -92.5(11) . .
Au5 Au4 Ag1 C132 -168.4(11) . .
Au2 Au4 Ag1 Au13 -75.6(2) . .
Au9 Au4 Ag1 Au13 -162.68(10) . .
Au12 Au4 Ag1 Au13 74.9(4) . .
Ag6 Au4 Ag1 Au13 104.9(9) . .
Au3 Au4 Ag1 Au13 -42.06(19) . .
Au17 Au4 Ag1 Au13 -69.9(3) . .
Ag3 Au4 Ag1 Au13 113.2(2) 5_655 .
Ag2 Au4 Ag1 Au13 24.1(3) . .
Ag5 Au4 Ag1 Au13 152.5(2) 6 .
Au5 Au4 Ag1 Au13 -75.9(5) . .
Au2 Au4 Ag1 Au6 88.4(6) . 3_665
Au9 Au4 Ag1 Au6 1.3(7) . 3_665
Au12 Au4 Ag1 Au6 -121.1(7) . 3_665
Ag6 Au4 Ag1 Au6 -91.0(10) . 3_665
Au3 Au4 Ag1 Au6 122.0(6) . 3_665
Au17 Au4 Ag1 Au6 94.2(6) . 3_665
Ag3 Au4 Ag1 Au6 -82.8(6) 5_655 3_665
Ag2 Au4 Ag1 Au6 -171.8(5) . 3_665
Ag5 Au4 Ag1 Au6 -43.5(5) 6 3_665
Au13 Au4 Ag1 Au6 164.0(7) . 3_665
Au5 Au4 Ag1 Au6 88.2(7) . 3_665
Au2 Au4 Ag1 Au7 -43.9(11) . 3_665
Au9 Au4 Ag1 Au7 -131.0(10) . 3_665
Au12 Au4 Ag1 Au7 106.6(12) . 3_665
Ag6 Au4 Ag1 Au7 136.6(17) . 3_665
Au3 Au4 Ag1 Au7 -10.4(12) . 3_665
Au17 Au4 Ag1 Au7 -38.2(10) . 3_665
Ag3 Au4 Ag1 Au7 144.9(10) 5_655 3_665
Ag2 Au4 Ag1 Au7 55.8(12) . 3_665
Ag5 Au4 Ag1 Au7 -175.9(12) 6 3_665
Au13 Au4 Ag1 Au7 31.7(10) . 3_665
Au5 Au4 Ag1 Au7 -44.2(14) . 3_665
Au2 Au4 Ag1 Au15 70.42(19) . 6
Au9 Au4 Ag1 Au15 -16.7(3) . 6
Au12 Au4 Ag1 Au15 -139.1(4) . 6
Ag6 Au4 Ag1 Au15 -109.0(9) . 6
Au3 Au4 Ag1 Au15 103.96(11) . 6
Au17 Au4 Ag1 Au15 76.2(3) . 6
Ag3 Au4 Ag1 Au15 -100.8(2) 5_655 6
Ag2 Au4 Ag1 Au15 170.15(11) . 6
Ag5 Au4 Ag1 Au15 -61.53(10) 6 6
Au13 Au4 Ag1 Au15 146.0(2) . 6
Au5 Au4 Ag1 Au15 70.2(5) . 6
Au2 Au4 Ag1 Au12 -150.5(4) . .
Au9 Au4 Ag1 Au12 122.4(4) . .
Ag6 Au4 Ag1 Au12 30.1(9) . .
Au3 Au4 Ag1 Au12 -116.9(4) . .
Au17 Au4 Ag1 Au12 -144.7(5) . .
Ag3 Au4 Ag1 Au12 38.3(4) 5_655 .
Ag2 Au4 Ag1 Au12 -50.7(4) . .
Ag5 Au4 Ag1 Au12 77.6(4) 6 .
Au13 Au4 Ag1 Au12 -74.9(4) . .
Au5 Au4 Ag1 Au12 -150.7(5) . .
C141 Au13 Ag1 C131 -77.8(15) . .
C142 Au13 Ag1 C131 -47.8(13) . .
Au17 Au13 Ag1 C131 165.2(9) . .
Au3 Au13 Ag1 C131 126.3(8) . .
Au4 Au13 Ag1 C131 85.8(8) . .
Au2 Au13 Ag1 C131 155.8(8) . .
Au5 Au13 Ag1 C131 -176.0(8) 5_655 .
Ag2 Au13 Ag1 C131 133.7(10) 5_655 .
Ag6 Au13 Ag1 C131 8.5(11) . .
Ag2 Au13 Ag1 C131 66.0(8) . .
Au12 Au13 Ag1 C131 23.0(9) . .
C141 Au13 Ag1 Au2 126.4(12) . .
C142 Au13 Ag1 Au2 156.3(10) . .
Au17 Au13 Ag1 Au2 9.4(3) . .
Au3 Au13 Ag1 Au2 -29.5(2) . .
Au4 Au13 Ag1 Au2 -70.02(16) . .
Au5 Au13 Ag1 Au2 28.2(2) 5_655 .
Ag2 Au13 Ag1 Au2 -22.2(8) 5_655 .
Ag6 Au13 Ag1 Au2 -147.3(10) . .
Ag2 Au13 Ag1 Au2 -89.8(2) . .
Au12 Au13 Ag1 Au2 -132.9(4) . .
C141 Au13 Ag1 C132 -60.2(15) . .
C142 Au13 Ag1 C132 -30.2(14) . .
Au17 Au13 Ag1 C132 -177.1(10) . .
Au3 Au13 Ag1 C132 144.0(9) . .
Au4 Au13 Ag1 C132 103.5(9) . .
Au2 Au13 Ag1 C132 173.5(9) . .
Au5 Au13 Ag1 C132 -158.3(9) 5_655 .
Ag2 Au13 Ag1 C132 151.3(10) 5_655 .
Ag6 Au13 Ag1 C132 26.2(11) . .
Ag2 Au13 Ag1 C132 83.7(9) . .
Au12 Au13 Ag1 C132 40.6(10) . .
C141 Au13 Ag1 Au4 -163.6(12) . .
C142 Au13 Ag1 Au4 -133.7(10) . .
Au17 Au13 Ag1 Au4 79.4(3) . .
Au3 Au13 Ag1 Au4 40.52(19) . .
Au2 Au13 Ag1 Au4 70.02(16) . .
Au5 Au13 Ag1 Au4 98.21(17) 5_655 .
Ag2 Au13 Ag1 Au4 47.8(8) 5_655 .
Ag6 Au13 Ag1 Au4 -77.3(9) . .
Ag2 Au13 Ag1 Au4 -19.8(2) . .
Au12 Au13 Ag1 Au4 -62.9(4) . .
C141 Au13 Ag1 Au6 83(2) . 3_665
C142 Au13 Ag1 Au6 112.8(19) . 3_665
Au17 Au13 Ag1 Au6 -34.1(16) . 3_665
Au3 Au13 Ag1 Au6 -73.0(16) . 3_665
Au4 Au13 Ag1 Au6 -113.6(17) . 3_665
Au2 Au13 Ag1 Au6 -43.5(16) . 3_665
Au5 Au13 Ag1 Au6 -15.3(16) 5_655 3_665
Ag2 Au13 Ag1 Au6 -65.7(18) 5_655 3_665
Ag6 Au13 Ag1 Au6 169(2) . 3_665
Ag2 Au13 Ag1 Au6 -133.3(16) . 3_665
Au12 Au13 Ag1 Au6 -176.4(17) . 3_665
C141 Au13 Ag1 Au7 27.3(13) . 3_665
C142 Au13 Ag1 Au7 57.2(11) . 3_665
Au17 Au13 Ag1 Au7 -89.7(4) . 3_665
Au3 Au13 Ag1 Au7 -128.6(2) . 3_665
Au4 Au13 Ag1 Au7 -169.1(4) . 3_665
Au2 Au13 Ag1 Au7 -99.1(4) . 3_665
Au5 Au13 Ag1 Au7 -70.9(3) 5_655 3_665
Ag2 Au13 Ag1 Au7 -121.3(5) 5_655 3_665
Ag6 Au13 Ag1 Au7 113.6(9) . 3_665
Ag2 Au13 Ag1 Au7 171.1(2) . 3_665
Au12 Au13 Ag1 Au7 128.0(5) . 3_665
C141 Au13 Ag1 Au15 164.0(12) . 6
C142 Au13 Ag1 Au15 -166.0(10) . 6
Au17 Au13 Ag1 Au15 47.1(3) . 6
Au3 Au13 Ag1 Au15 8.2(4) . 6
Au4 Au13 Ag1 Au15 -32.4(2) . 6
Au2 Au13 Ag1 Au15 37.7(3) . 6
Au5 Au13 Ag1 Au15 65.9(4) 5_655 6
Ag2 Au13 Ag1 Au15 15.5(10) 5_655 6
Ag6 Au13 Ag1 Au15 -109.6(10) . 6
Ag2 Au13 Ag1 Au15 -52.1(4) . 6
Au12 Au13 Ag1 Au15 -95.2(5) . 6
C141 Au13 Ag1 Au12 -100.8(13) . .
C142 Au13 Ag1 Au12 -70.8(11) . .
Au17 Au13 Ag1 Au12 142.3(5) . .
Au3 Au13 Ag1 Au12 103.4(4) . .
Au4 Au13 Ag1 Au12 62.9(4) . .
Au2 Au13 Ag1 Au12 132.9(4) . .
Au5 Au13 Ag1 Au12 161.1(4) 5_655 .
Ag2 Au13 Ag1 Au12 110.7(8) 5_655 .
Ag6 Au13 Ag1 Au12 -14.4(9) . .
Ag2 Au13 Ag1 Au12 43.1(4) . .
C121 Au12 Ag1 C131 167(3) . .
Au4 Au12 Ag1 C131 155(2) . .
Au13 Au12 Ag1 C131 -131(2) . .
Ag2 Au12 Ag1 C131 -170(2) . .
C131 Au12 Ag1 Au2 177(2) . .
C121 Au12 Ag1 Au2 -16(2) . .
Au4 Au12 Ag1 Au2 -27.8(4) . .
Au13 Au12 Ag1 Au2 45.6(3) . .
Ag2 Au12 Ag1 Au2 7.6(5) . .
C131 Au12 Ag1 C132 4(3) . .
C121 Au12 Ag1 C132 171(2) . .
Au4 Au12 Ag1 C132 159.0(14) . .
Au13 Au12 Ag1 C132 -127.6(14) . .
Ag2 Au12 Ag1 C132 -165.7(15) . .
C131 Au12 Ag1 Au4 -155(2) . .
C121 Au12 Ag1 Au4 12.3(19) . .
Au13 Au12 Ag1 Au4 73.4(3) . .
Ag2 Au12 Ag1 Au4 35.3(3) . .
C131 Au12 Ag1 Au13 131(2) . .
C121 Au12 Ag1 Au13 -61.1(19) . .
Au4 Au12 Ag1 Au13 -73.4(3) . .
Ag2 Au12 Ag1 Au13 -38.1(3) . .
C131 Au12 Ag1 Au6 -50(2) . 3_665
C121 Au12 Ag1 Au6 118(2) . 3_665
Au4 Au12 Ag1 Au6 105.4(6) . 3_665
Au13 Au12 Ag1 Au6 178.8(6) . 3_665
Ag2 Au12 Ag1 Au6 140.7(5) . 3_665
C131 Au12 Ag1 Au7 50(2) . 3_665
C121 Au12 Ag1 Au7 -142.1(19) . 3_665
Au4 Au12 Ag1 Au7 -154.4(5) . 3_665
Au13 Au12 Ag1 Au7 -81.0(5) . 3_665
Ag2 Au12 Ag1 Au7 -119.1(5) . 3_665
C131 Au12 Ag1 Au15 -119(2) . 6
C121 Au12 Ag1 Au15 49(2) . 6
Au4 Au12 Ag1 Au15 36.3(3) . 6
Au13 Au12 Ag1 Au15 109.7(3) . 6
Ag2 Au12 Ag1 Au15 71.7(4) . 6

loop_
_platon_squeeze_void_nr
_platon_squeeze_void_average_x
_platon_squeeze_void_average_y
_platon_squeeze_void_average_z
_platon_squeeze_void_volume
_platon_squeeze_void_count_electrons
_platon_squeeze_void_content
1 -0.003 -0.006 -0.002 8662 2723 ' '
